data_7001306
loop_
_publ_author_name
'Bernardi, Alessandro'
'Femoni, Cristina'
'Iapalucci, Maria Carmela'
'Longoni, Giuliano'
'Zacchini, Stefano'

_publ_section_title
;
 The problems of detecting hydrides in metal carbonyl clusters by 1H
 NMR: the case study of [H4&#x2212;nNi22(C2)4(CO)28(CdBr)2]n&#x2212; (n
 = 2--4)
;
_journal_issue 21
_journal_name_full 'Dalton Transactions'
_journal_page_first 4245
_journal_page_last 4251
_journal_paper_doi 10.1039/b900950g
_journal_year 2009
_chemical_formula_sum 'C52 H40 Br2 Cd2 N2 Ni22 O30'
_chemical_formula_weight 2849.10
_chemical_name_systematic
;
?
;
_space_group_IT_number 2
_symmetry_cell_setting triclinic
_symmetry_space_group_name_Hall '-P 1'
_symmetry_space_group_name_H-M 'P -1'
_atom_sites_solution_hydrogens geom
_atom_sites_solution_primary direct
_atom_sites_solution_secondary difmap
_audit_creation_method SHELXL-97
_cell_angle_alpha 78.2840(10)
_cell_angle_beta 88.1690(10)
_cell_angle_gamma 74.1690(10)
_cell_formula_units_Z 2
_cell_length_a 11.9025(6)
_cell_length_b 16.6447(8)
_cell_length_c 21.3768(10)
_cell_measurement_reflns_used 7255
_cell_measurement_temperature 294(2)
_cell_measurement_theta_max 25.0215
_cell_measurement_theta_min 2.2285
_cell_volume 3988.3(3)
_computing_structure_refinement 'SHELXL-97 (Sheldrick, 1997)'
_computing_structure_solution 'SHELXS-97 (Sheldrick, 1990)'
_diffrn_ambient_temperature 294(2)
_diffrn_measured_fraction_theta_full 0.993
_diffrn_measured_fraction_theta_max 0.993
_diffrn_measurement_device_type 'CCD area detector'
_diffrn_measurement_method 'phi and omega scans'
_diffrn_radiation_monochromator graphite
_diffrn_radiation_source 'fine-focus sealed tube'
_diffrn_radiation_type MoK\a
_diffrn_radiation_wavelength 0.71073
_diffrn_reflns_av_R_equivalents 0.0536
_diffrn_reflns_av_sigmaI/netI 0.0753
_diffrn_reflns_limit_h_max 15
_diffrn_reflns_limit_h_min -15
_diffrn_reflns_limit_k_max 21
_diffrn_reflns_limit_k_min -21
_diffrn_reflns_limit_l_max 27
_diffrn_reflns_limit_l_min -27
_diffrn_reflns_number 45012
_diffrn_reflns_theta_full 27.00
_diffrn_reflns_theta_max 27.00
_diffrn_reflns_theta_min 1.30
_exptl_absorpt_coefficient_mu 6.646
_exptl_absorpt_correction_T_max 0.5027
_exptl_absorpt_correction_T_min 0.3226
_exptl_absorpt_correction_type empirical
_exptl_crystal_colour black
_exptl_crystal_density_diffrn 2.372
_exptl_crystal_density_method 'not measured'
_exptl_crystal_description prism
_exptl_crystal_F_000 2776
_exptl_crystal_size_max 0.22
_exptl_crystal_size_mid 0.15
_exptl_crystal_size_min 0.12
_refine_diff_density_max 1.416
_refine_diff_density_min -0.850
_refine_diff_density_rms 0.126
_refine_ls_extinction_method none
_refine_ls_goodness_of_fit_ref 0.998
_refine_ls_hydrogen_treatment constr
_refine_ls_matrix_type full
_refine_ls_number_parameters 941
_refine_ls_number_reflns 17303
_refine_ls_number_restraints 276
_refine_ls_restrained_S_all 1.035
_refine_ls_R_factor_all 0.1061
_refine_ls_R_factor_gt 0.0477
_refine_ls_shift/su_max 0.000
_refine_ls_shift/su_mean 0.000
_refine_ls_structure_factor_coef Fsqd
_refine_ls_weighting_details 'calc w=1/[\s^2^(Fo^2^)+(0.0565P)^2^+0.0000P] where P=(Fo^2^+2Fc^2^)/3'
_refine_ls_weighting_scheme calc
_refine_ls_wR_factor_gt 0.1050
_refine_ls_wR_factor_ref 0.1292
_reflns_number_gt 9657
_reflns_number_total 17303
_reflns_threshold_expression >2sigma(I)
_cod_data_source_file b900950g.txt
_cod_data_source_block p-1
_cod_original_sg_symbol_H-M P-1
_cod_database_code 7001306

loop_
_symmetry_equiv_pos_as_xyz
'x, y, z'
'-x, -y, -z'

loop_
_atom_site_label
_atom_site_type_symbol
_atom_site_fract_x
_atom_site_fract_y
_atom_site_fract_z
_atom_site_U_iso_or_equiv
_atom_site_adp_type
_atom_site_occupancy
_atom_site_symmetry_multiplicity
_atom_site_calc_flag
_atom_site_refinement_flags
_atom_site_disorder_assembly
_atom_site_disorder_group
Ni1 Ni 0.16607(8) 0.59640(6) 0.24160(4) 0.0363(2) Uani 1 1 d . . .
Ni2 Ni 0.03698(8) 0.73699(6) 0.24045(4) 0.0369(2) Uani 1 1 d . . .
Ni3 Ni 0.04587(9) 0.46677(7) 0.22168(5) 0.0532(3) Uani 1 1 d . . .
Ni4 Ni 0.12208(9) 0.56501(6) 0.13595(5) 0.0444(2) Uani 1 1 d . . .
Ni5 Ni 0.11945(9) 0.47926(6) 0.34845(5) 0.0496(3) Uani 1 1 d . . .
Ni6 Ni 0.31437(9) 0.60091(7) 0.12898(5) 0.0518(3) Uani 1 1 d . . .
Ni7 Ni 0.27096(8) 0.56026(6) 0.34884(5) 0.0446(3) Uani 1 1 d . . .
Ni8 Ni 0.40628(8) 0.57495(7) 0.25543(5) 0.0478(3) Uani 1 1 d . . .
Ni9 Ni -0.11826(9) 0.62068(7) 0.14248(5) 0.0472(3) Uani 1 1 d . . .
Ni10 Ni -0.10836(8) 0.55512(6) 0.27245(5) 0.0430(2) Uani 1 1 d . . .
Ni11 Ni -0.04324(8) 0.58199(7) 0.38770(5) 0.0463(3) Uani 1 1 d . . .
Ni12 Ni 0.02729(9) 0.71780(7) 0.07954(5) 0.0458(3) Uani 1 1 d . . .
Ni13 Ni 0.12326(8) 0.66317(7) 0.40576(5) 0.0451(3) Uani 1 1 d . . .
Ni14 Ni 0.24512(9) 0.75605(7) 0.09746(5) 0.0501(3) Uani 1 1 d . . .
Ni15 Ni 0.36252(8) 0.72759(7) 0.21671(5) 0.0491(3) Uani 1 1 d . . .
Ni16 Ni 0.30772(9) 0.71378(7) 0.34482(5) 0.0504(3) Uani 1 1 d . . .
Ni17 Ni -0.16651(8) 0.76317(7) 0.16820(5) 0.0468(3) Uani 1 1 d . . .
Ni18 Ni -0.14776(8) 0.70826(6) 0.28837(5) 0.0429(2) Uani 1 1 d . . .
Ni19 Ni -0.05977(9) 0.76562(7) 0.36902(5) 0.0566(3) Uani 1 1 d . . .
Ni20 Ni 0.00011(9) 0.85211(7) 0.11103(5) 0.0528(3) Uani 1 1 d . . .
Ni21 Ni 0.15733(9) 0.83542(6) 0.19154(5) 0.0476(3) Uani 1 1 d . . .
Ni22 Ni 0.13058(10) 0.82851(7) 0.31023(5) 0.0560(3) Uani 1 1 d . . .
Cd1 Cd 0.28961(6) 0.45205(4) 0.23837(4) 0.0678(2) Uani 1 1 d . . .
Cd2 Cd -0.10354(7) 0.87680(4) 0.24024(4) 0.0732(2) Uani 1 1 d . . .
Br1 Br 0.41624(10) 0.30491(7) 0.23871(6) 0.0884(4) Uani 1 1 d . . .
Br2 Br -0.24370(12) 1.01801(7) 0.23941(7) 0.1046(4) Uani 1 1 d . . .
C1 C 0.1649(6) 0.6673(5) 0.1478(3) 0.0384(15) Uani 1 1 d U . .
C2 C 0.1066(6) 0.7492(5) 0.1538(3) 0.0376(15) Uani 1 1 d U . .
C3 C -0.0641(6) 0.6611(5) 0.2178(3) 0.0397(16) Uani 1 1 d U . .
C4 C 0.0145(6) 0.5871(5) 0.2092(3) 0.0396(16) Uani 1 1 d U . .
C5 C 0.2706(6) 0.6564(5) 0.2741(3) 0.0385(15) Uani 1 1 d U . .
C6 C 0.2042(6) 0.7404(5) 0.2655(3) 0.0392(15) Uani 1 1 d U . .
C7 C 0.0139(6) 0.6745(5) 0.3285(3) 0.0399(16) Uani 1 1 d U . .
C8 C 0.1005(6) 0.5990(5) 0.3347(3) 0.0379(15) Uani 1 1 d U . .
C9 C -0.2360(7) 0.7149(6) 0.1061(4) 0.060(2) Uani 1 1 d . . .
C10 C -0.0633(7) 0.8241(6) 0.0391(4) 0.056(2) Uani 1 1 d . . .
C11 C -0.1559(9) 0.5434(6) 0.1083(4) 0.070(3) Uani 1 1 d . . .
C12 C 0.0104(8) 0.6580(6) 0.0240(4) 0.061(2) Uani 1 1 d . . .
C13 C 0.1759(8) 0.4849(6) 0.0896(4) 0.066(3) Uani 1 1 d . . .
C14 C 0.0988(9) 0.3647(6) 0.2043(6) 0.084(3) Uani 1 1 d . . .
C15 C 0.3773(7) 0.6809(6) 0.0707(4) 0.060(2) Uani 1 1 d . . .
C16 C 0.4281(9) 0.5148(7) 0.1133(5) 0.082(3) Uani 1 1 d . . .
C17 C 0.4984(7) 0.6435(6) 0.2069(4) 0.057(2) Uani 1 1 d . . .
C18 C 0.5221(7) 0.4827(6) 0.2679(5) 0.065(3) Uani 1 1 d . . .
C19 C 0.3750(8) 0.4731(6) 0.3929(4) 0.066(3) Uani 1 1 d . . .
C20 C 0.4345(8) 0.6707(7) 0.3935(4) 0.073(3) Uani 1 1 d . . .
C21 C 0.2282(8) 0.6092(6) 0.4676(4) 0.062(2) Uani 1 1 d . . .
C22 C 0.0388(7) 0.7531(5) 0.4428(4) 0.057(2) Uani 1 1 d . . .
C23 C -0.1557(8) 0.6103(6) 0.4422(4) 0.063(2) Uani 1 1 d . . .
C24 C -0.2631(8) 0.8634(6) 0.1389(5) 0.068(3) Uani 1 1 d . . .
C25 C -0.2412(7) 0.5681(6) 0.3128(4) 0.056(2) Uani 1 1 d . . .
C26 C -0.2942(7) 0.7622(6) 0.2995(4) 0.060(2) Uani 1 1 d . . .
C27 C 0.4077(8) 0.8197(7) 0.1865(5) 0.079(3) Uani 1 1 d . . .
C28 C 0.1531(8) 0.9427(6) 0.1803(5) 0.071(3) Uani 1 1 d . . .
C29 C -0.0508(10) 0.9620(7) 0.0879(5) 0.083(3) Uani 1 1 d . . .
C30 C -0.0731(7) 0.4372(6) 0.2777(4) 0.061(2) Uani 1 1 d . . .
C31 C -0.0035(8) 0.4646(6) 0.4103(4) 0.059(2) Uani 1 1 d . . .
C32 C -0.1721(10) 0.8457(7) 0.3906(5) 0.096(4) Uani 1 1 d . . .
C33 C 0.0520(10) 0.9254(8) 0.3288(6) 0.096(4) Uani 1 1 d . . .
C34 C 0.2478(9) 0.8116(6) 0.3760(4) 0.071(3) Uani 1 1 d . . .
C35 C 0.2631(9) 0.8534(7) 0.0546(5) 0.080(3) Uani 1 1 d . . .
C36 C 0.1834(11) 0.3691(7) 0.3642(5) 0.089(3) Uani 1 1 d . . .
O9 O -0.3113(6) 0.7426(4) 0.0680(3) 0.084(2) Uani 1 1 d . . .
O10 O -0.1263(6) 0.8606(4) -0.0047(3) 0.0781(19) Uani 1 1 d . . .
O11 O -0.1889(8) 0.4985(5) 0.0857(4) 0.123(3) Uani 1 1 d U . .
O12 O -0.0079(7) 0.6276(5) -0.0168(3) 0.095(2) Uani 1 1 d . . .
O13 O 0.2120(7) 0.4328(5) 0.0614(3) 0.097(2) Uani 1 1 d . . .
O14 O 0.1250(7) 0.3001(5) 0.1932(5) 0.116(3) Uani 1 1 d U . .
O15 O 0.4565(6) 0.6802(5) 0.0380(3) 0.097(2) Uani 1 1 d . . .
O16 O 0.5026(8) 0.4638(6) 0.0991(5) 0.140(4) Uani 1 1 d U . .
O17 O 0.5912(5) 0.6327(4) 0.1860(3) 0.083(2) Uani 1 1 d . . .
O18 O 0.6044(6) 0.4267(5) 0.2777(4) 0.101(2) Uani 1 1 d U . .
O19 O 0.4452(7) 0.4158(5) 0.4210(4) 0.108(3) Uani 1 1 d U . .
O20 O 0.5127(7) 0.6460(6) 0.4288(4) 0.115(3) Uani 1 1 d U . .
O21 O 0.2889(6) 0.5768(5) 0.5107(3) 0.087(2) Uani 1 1 d U . .
O22 O 0.0350(6) 0.7874(4) 0.4852(3) 0.084(2) Uani 1 1 d . . .
O23 O -0.2287(6) 0.6262(5) 0.4767(3) 0.096(2) Uani 1 1 d . . .
O24 O -0.3317(6) 0.9253(5) 0.1146(4) 0.097(2) Uani 1 1 d . . .
O25 O -0.3264(5) 0.5703(5) 0.3383(3) 0.085(2) Uani 1 1 d . . .
O26 O -0.3889(6) 0.7954(5) 0.3069(4) 0.105(3) Uani 1 1 d U . .
O27 O 0.4438(7) 0.8768(5) 0.1686(4) 0.122(3) Uani 1 1 d U . .
O28 O 0.1569(7) 1.0125(5) 0.1713(4) 0.112(3) Uani 1 1 d U . .
O29 O -0.0789(8) 1.0335(5) 0.0694(4) 0.119(3) Uani 1 1 d U . .
O30 O -0.1013(6) 0.3770(4) 0.2995(3) 0.081(2) Uani 1 1 d . . .
O31 O -0.0281(6) 0.4058(4) 0.4400(3) 0.087(2) Uani 1 1 d . . .
O32 O -0.2467(9) 0.8958(6) 0.4071(4) 0.146(4) Uani 1 1 d U . .
O33 O 0.0100(9) 0.9879(6) 0.3455(5) 0.142(4) Uani 1 1 d U . .
O34 O 0.2641(8) 0.8474(5) 0.4150(4) 0.113(3) Uani 1 1 d U . .
O35 O 0.2845(8) 0.9155(5) 0.0289(4) 0.113(3) Uani 1 1 d U . .
O36 O 0.2236(9) 0.2974(5) 0.3790(5) 0.145(4) Uani 1 1 d U . .
N1 N 0.5875(8) 0.8555(6) 0.8968(4) 0.097(2) Uani 1 1 d DU . .
C101 C 0.5870(12) 0.9007(8) 0.8317(5) 0.135(4) Uani 1 1 d DU . .
H10A H 0.6562 0.9201 0.8248 0.202 Uiso 1 1 calc R . .
H10B H 0.5193 0.9489 0.8237 0.202 Uiso 1 1 calc R . .
H10C H 0.5853 0.8634 0.8031 0.202 Uiso 1 1 calc R . .
C102 C 0.4789(11) 0.8325(9) 0.8985(7) 0.146(4) Uani 1 1 d DU . .
H10D H 0.4688 0.8021 0.9406 0.218 Uiso 1 1 calc R . .
H10E H 0.4802 0.7969 0.8682 0.218 Uiso 1 1 calc R . .
H10F H 0.4153 0.8832 0.8879 0.218 Uiso 1 1 calc R . .
C103 C 0.5831(11) 0.9096(7) 0.9431(5) 0.113(4) Uani 1 1 d DU . .
H10G H 0.5847 0.8764 0.9856 0.170 Uiso 1 1 calc R . .
H10H H 0.5125 0.9554 0.9362 0.170 Uiso 1 1 calc R . .
H10I H 0.6493 0.9326 0.9380 0.170 Uiso 1 1 calc R . .
C104 C 0.6806(12) 0.7786(8) 0.9092(6) 0.148(4) Uani 1 1 d DU . .
H10J H 0.6799 0.7510 0.9532 0.221 Uiso 1 1 calc R . .
H10K H 0.7538 0.7920 0.9006 0.221 Uiso 1 1 calc R . .
H10L H 0.6706 0.7414 0.8822 0.221 Uiso 1 1 calc R . .
N2 N 0.2776(14) 0.8136(10) 0.6053(7) 0.199(5) Uani 1 1 d DU . .
C201 C 0.3011(17) 0.7418(10) 0.5766(9) 0.216(6) Uani 1 1 d DU . .
H20A H 0.3363 0.6914 0.6078 0.324 Uiso 1 1 calc R . .
H20B H 0.3535 0.7483 0.5421 0.324 Uiso 1 1 calc R . .
H20C H 0.2294 0.7368 0.5605 0.324 Uiso 1 1 calc R . .
C202 C 0.2184(17) 0.8903(10) 0.5642(8) 0.211(6) Uani 1 1 d DU . .
H20D H 0.1919 0.9343 0.5884 0.316 Uiso 1 1 calc R . .
H20E H 0.1525 0.8821 0.5441 0.316 Uiso 1 1 calc R . .
H20F H 0.2705 0.9068 0.5320 0.316 Uiso 1 1 calc R . .
C203 C 0.1814(17) 0.7986(13) 0.6472(9) 0.251(7) Uani 1 1 d DU . .
H20G H 0.1554 0.8442 0.6700 0.376 Uiso 1 1 calc R . .
H20H H 0.2085 0.7455 0.6771 0.376 Uiso 1 1 calc R . .
H20I H 0.1178 0.7962 0.6218 0.376 Uiso 1 1 calc R . .
C204 C 0.3609(16) 0.8185(12) 0.6488(9) 0.238(6) Uani 1 1 d DU . .
H20J H 0.3284 0.8657 0.6693 0.357 Uiso 1 1 calc R . .
H20K H 0.4293 0.8266 0.6263 0.357 Uiso 1 1 calc R . .
H20L H 0.3815 0.7666 0.6805 0.357 Uiso 1 1 calc R . .
O40 O 0.8596(16) 0.2369(11) 0.1989(7) 0.270(8) Uiso 1 1 d D . .
C401 C 0.9136(14) 0.2123(12) 0.1422(8) 0.201(6) Uiso 1 1 d DU . .
H40A H 0.9630 0.1542 0.1524 0.241 Uiso 1 1 calc R . .
H40B H 0.9617 0.2494 0.1242 0.241 Uiso 1 1 calc R . .
C402 C 0.8181(16) 0.2191(11) 0.0943(8) 0.204(5) Uiso 1 1 d DU . .
H40C H 0.8475 0.2211 0.0514 0.244 Uiso 1 1 calc R . .
H40D H 0.7830 0.1721 0.1057 0.244 Uiso 1 1 calc R . .
C403 C 0.7339(15) 0.3017(11) 0.1006(8) 0.210(5) Uiso 1 1 d DU . .
H40E H 0.6539 0.3030 0.0920 0.252 Uiso 1 1 calc R . .
H40F H 0.7532 0.3501 0.0735 0.252 Uiso 1 1 calc R . .
C404 C 0.7568(16) 0.2970(12) 0.1707(8) 0.213(6) Uiso 1 1 d DU . .
H40G H 0.7596 0.3530 0.1759 0.256 Uiso 1 1 calc R . .
H40H H 0.6907 0.2844 0.1943 0.256 Uiso 1 1 calc R . .
O50 O 0.379(3) 0.073(2) 0.4344(14) 0.62(3) Uiso 1 1 d D . .
C501 C 0.4436(19) 0.0077(17) 0.4028(14) 0.332(9) Uiso 1 1 d DU . .
H50A H 0.4339 -0.0472 0.4241 0.399 Uiso 1 1 calc R . .
H50B H 0.5261 0.0047 0.4036 0.399 Uiso 1 1 calc R . .
C502 C 0.397(2) 0.0294(18) 0.3338(11) 0.325(9) Uiso 1 1 d DU . .
H50C H 0.4448 0.0591 0.3053 0.389 Uiso 1 1 calc R . .
H50D H 0.3944 -0.0213 0.3190 0.389 Uiso 1 1 calc R . .
C503 C 0.276(2) 0.0871(16) 0.3393(12) 0.314(9) Uiso 1 1 d DU . .
H50E H 0.2162 0.0707 0.3189 0.377 Uiso 1 1 calc R . .
H50F H 0.2707 0.1468 0.3227 0.377 Uiso 1 1 calc R . .
C504 C 0.271(2) 0.0665(16) 0.4123(12) 0.311(9) Uiso 1 1 d DU . .
H50G H 0.2057 0.1069 0.4272 0.374 Uiso 1 1 calc R . .
H50H H 0.2622 0.0095 0.4273 0.374 Uiso 1 1 calc R . .

loop_
_atom_site_aniso_label
_atom_site_aniso_U_11
_atom_site_aniso_U_22
_atom_site_aniso_U_33
_atom_site_aniso_U_23
_atom_site_aniso_U_13
_atom_site_aniso_U_12
Ni1 0.0301(5) 0.0425(5) 0.0374(5) -0.0080(4) 0.0022(4) -0.0118(4)
Ni2 0.0307(5) 0.0402(5) 0.0408(5) -0.0072(4) 0.0014(4) -0.0120(4)
Ni3 0.0530(7) 0.0454(6) 0.0661(7) -0.0165(5) 0.0162(6) -0.0195(5)
Ni4 0.0431(6) 0.0514(6) 0.0431(6) -0.0159(5) 0.0062(5) -0.0163(5)
Ni5 0.0478(6) 0.0466(6) 0.0534(6) -0.0070(5) 0.0071(5) -0.0139(5)
Ni6 0.0366(6) 0.0624(7) 0.0539(7) -0.0099(5) 0.0079(5) -0.0113(5)
Ni7 0.0335(5) 0.0534(6) 0.0421(6) -0.0024(5) -0.0014(4) -0.0089(5)
Ni8 0.0313(5) 0.0552(6) 0.0558(6) -0.0098(5) 0.0047(5) -0.0113(5)
Ni9 0.0415(6) 0.0609(7) 0.0455(6) -0.0132(5) -0.0004(5) -0.0227(5)
Ni10 0.0364(5) 0.0518(6) 0.0451(6) -0.0103(5) 0.0057(4) -0.0192(5)
Ni11 0.0404(6) 0.0608(7) 0.0389(6) -0.0071(5) 0.0069(4) -0.0189(5)
Ni12 0.0409(6) 0.0580(7) 0.0396(6) -0.0065(5) -0.0017(4) -0.0176(5)
Ni13 0.0383(6) 0.0604(7) 0.0388(6) -0.0128(5) 0.0015(4) -0.0152(5)
Ni14 0.0446(6) 0.0611(7) 0.0452(6) -0.0010(5) 0.0047(5) -0.0229(5)
Ni15 0.0341(5) 0.0607(7) 0.0512(6) 0.0016(5) 0.0000(5) -0.0201(5)
Ni16 0.0412(6) 0.0706(7) 0.0459(6) -0.0132(5) -0.0031(5) -0.0244(5)
Ni17 0.0369(6) 0.0519(6) 0.0474(6) -0.0050(5) -0.0021(5) -0.0083(5)
Ni18 0.0300(5) 0.0532(6) 0.0452(6) -0.0125(5) 0.0043(4) -0.0091(5)
Ni19 0.0492(7) 0.0594(7) 0.0601(7) -0.0263(6) -0.0047(5) -0.0022(5)
Ni20 0.0500(6) 0.0486(6) 0.0549(7) -0.0004(5) -0.0110(5) -0.0112(5)
Ni21 0.0463(6) 0.0435(6) 0.0543(6) -0.0027(5) -0.0042(5) -0.0189(5)
Ni22 0.0564(7) 0.0547(7) 0.0615(7) -0.0220(6) 0.0011(6) -0.0150(6)
Cd1 0.0476(4) 0.0494(4) 0.1054(6) -0.0243(4) -0.0028(4) -0.0048(3)
Cd2 0.0749(5) 0.0502(4) 0.0835(5) -0.0184(4) -0.0100(4) 0.0064(4)
Br1 0.0736(7) 0.0583(6) 0.1281(10) -0.0347(6) -0.0058(7) 0.0034(5)
Br2 0.1055(9) 0.0605(7) 0.1280(11) -0.0294(7) -0.0142(8) 0.0200(6)
C1 0.034(3) 0.052(4) 0.031(3) -0.004(3) -0.001(3) -0.015(3)
C2 0.030(3) 0.051(4) 0.036(3) -0.005(3) -0.003(3) -0.019(3)
C3 0.031(3) 0.049(4) 0.041(4) -0.006(3) 0.003(3) -0.016(3)
C4 0.031(3) 0.049(4) 0.043(4) -0.008(3) 0.007(3) -0.018(3)
C5 0.030(3) 0.052(4) 0.039(3) -0.010(3) -0.001(3) -0.018(3)
C6 0.030(3) 0.051(4) 0.043(4) -0.012(3) -0.002(3) -0.019(3)
C7 0.036(4) 0.049(4) 0.035(3) -0.006(3) 0.004(3) -0.014(3)
C8 0.036(3) 0.046(4) 0.034(3) -0.006(3) 0.005(3) -0.017(3)
C9 0.043(5) 0.084(7) 0.054(6) 0.001(5) -0.002(4) -0.029(5)
C10 0.045(5) 0.070(6) 0.048(5) 0.002(4) -0.006(4) -0.019(5)
C11 0.081(7) 0.083(7) 0.059(6) -0.022(5) -0.013(5) -0.037(6)
C12 0.052(5) 0.079(7) 0.057(6) -0.019(5) 0.000(4) -0.021(5)
C13 0.076(7) 0.071(7) 0.051(6) -0.015(5) -0.001(5) -0.017(5)
C14 0.070(7) 0.053(6) 0.141(10) -0.041(7) 0.033(7) -0.026(5)
C15 0.046(5) 0.086(7) 0.047(5) -0.011(5) 0.008(4) -0.018(5)
C16 0.059(6) 0.084(8) 0.087(8) -0.010(6) 0.021(6) -0.002(6)
C17 0.037(5) 0.076(6) 0.051(5) 0.001(4) 0.002(4) -0.016(4)
C18 0.035(5) 0.059(6) 0.101(8) -0.023(5) -0.002(5) -0.009(4)
C19 0.066(6) 0.075(7) 0.043(5) 0.000(5) -0.003(5) -0.003(5)
C20 0.052(6) 0.118(9) 0.046(5) -0.020(6) 0.001(5) -0.018(6)
C21 0.062(6) 0.077(7) 0.051(6) -0.018(5) 0.008(5) -0.025(5)
C22 0.056(6) 0.059(6) 0.052(5) -0.011(5) 0.001(4) -0.011(4)
C23 0.044(5) 0.093(7) 0.055(6) -0.016(5) 0.007(4) -0.024(5)
C24 0.054(6) 0.074(7) 0.068(6) -0.009(5) -0.007(5) -0.009(5)
C25 0.041(5) 0.077(6) 0.051(5) -0.011(5) -0.003(4) -0.021(5)
C26 0.036(5) 0.067(6) 0.073(6) -0.017(5) 0.006(4) -0.009(4)
C27 0.051(6) 0.072(7) 0.104(8) 0.007(6) -0.004(6) -0.022(5)
C28 0.056(6) 0.053(6) 0.105(8) -0.011(6) 0.001(5) -0.022(5)
C29 0.092(8) 0.063(7) 0.084(8) 0.006(6) -0.030(6) -0.016(6)
C30 0.054(5) 0.067(6) 0.073(6) -0.018(5) 0.017(5) -0.035(5)
C31 0.058(6) 0.058(6) 0.057(6) 0.001(5) 0.005(4) -0.018(5)
C32 0.085(8) 0.100(9) 0.097(9) -0.056(7) -0.011(7) 0.014(7)
C33 0.082(8) 0.102(9) 0.113(9) -0.060(8) -0.005(7) -0.012(7)
C34 0.085(7) 0.079(7) 0.063(6) -0.028(5) -0.003(5) -0.035(6)
C35 0.067(7) 0.092(8) 0.074(7) 0.002(6) 0.008(5) -0.027(6)
C36 0.111(9) 0.061(7) 0.084(8) -0.005(6) 0.017(7) -0.015(7)
O9 0.071(5) 0.103(6) 0.080(5) -0.004(4) -0.032(4) -0.034(4)
O10 0.077(5) 0.087(5) 0.065(4) 0.002(4) -0.024(4) -0.022(4)
O11 0.159(7) 0.121(6) 0.122(6) -0.054(5) -0.016(5) -0.071(5)
O12 0.115(6) 0.124(6) 0.068(5) -0.039(5) -0.006(4) -0.055(5)
O13 0.105(6) 0.108(6) 0.084(5) -0.059(5) 0.004(4) -0.012(5)
O14 0.102(5) 0.086(5) 0.179(7) -0.060(5) 0.029(5) -0.034(4)
O15 0.072(5) 0.116(6) 0.092(5) 0.000(4) 0.043(4) -0.029(4)
O16 0.124(6) 0.117(6) 0.145(7) -0.030(5) 0.048(5) 0.021(5)
O17 0.039(4) 0.106(5) 0.089(5) 0.006(4) 0.017(3) -0.016(4)
O18 0.057(4) 0.088(5) 0.156(6) -0.039(5) -0.010(4) -0.005(4)
O19 0.094(5) 0.109(5) 0.081(5) 0.006(4) -0.017(4) 0.021(4)
O20 0.082(5) 0.172(7) 0.080(5) -0.033(5) -0.024(4) -0.010(5)
O21 0.074(4) 0.122(6) 0.053(4) -0.010(4) -0.014(3) -0.010(4)
O22 0.087(5) 0.102(5) 0.067(4) -0.049(4) -0.003(4) -0.009(4)
O23 0.061(4) 0.154(7) 0.082(5) -0.046(5) 0.034(4) -0.031(5)
O24 0.072(5) 0.078(5) 0.116(6) -0.001(4) -0.022(4) 0.012(4)
O25 0.051(4) 0.134(6) 0.086(5) -0.037(4) 0.027(4) -0.048(4)
O26 0.049(4) 0.121(6) 0.138(6) -0.042(5) 0.012(4) -0.001(4)
O27 0.103(6) 0.101(5) 0.160(7) 0.020(5) 0.006(5) -0.059(5)
O28 0.115(6) 0.073(5) 0.153(6) -0.014(5) -0.011(5) -0.038(4)
O29 0.145(7) 0.073(5) 0.124(6) -0.001(5) -0.025(5) -0.012(5)
O30 0.089(5) 0.065(4) 0.099(5) -0.014(4) 0.027(4) -0.043(4)
O31 0.101(6) 0.072(5) 0.082(5) 0.011(4) 0.024(4) -0.033(4)
O32 0.138(7) 0.143(7) 0.136(6) -0.070(6) 0.014(5) 0.028(5)
O33 0.144(7) 0.117(6) 0.179(7) -0.091(6) -0.007(6) -0.013(5)
O34 0.136(6) 0.114(6) 0.107(5) -0.054(5) -0.030(5) -0.036(5)
O35 0.125(6) 0.095(5) 0.114(6) 0.014(4) 0.016(5) -0.047(5)
O36 0.182(8) 0.078(5) 0.146(7) -0.001(5) 0.043(6) -0.005(5)
N1 0.102(5) 0.096(5) 0.092(5) -0.036(4) -0.013(5) -0.014(4)
C101 0.152(7) 0.129(7) 0.117(7) -0.020(6) 0.002(6) -0.032(6)
C102 0.145(7) 0.142(7) 0.149(7) -0.033(6) 0.008(7) -0.036(6)
C103 0.122(7) 0.108(6) 0.105(6) -0.042(5) -0.022(6) -0.007(5)
C104 0.153(7) 0.135(7) 0.131(7) -0.054(6) -0.026(6) 0.023(6)
N2 0.230(8) 0.192(7) 0.192(7) -0.088(6) -0.025(6) -0.044(6)
C201 0.239(9) 0.203(9) 0.204(9) -0.077(7) -0.024(7) -0.026(7)
C202 0.235(9) 0.198(9) 0.199(9) -0.057(7) 0.000(7) -0.046(7)
C203 0.265(10) 0.233(9) 0.248(9) -0.056(7) 0.002(8) -0.052(7)
C204 0.248(9) 0.233(9) 0.237(9) -0.075(7) -0.026(7) -0.049(7)

loop_
_atom_type_symbol
_atom_type_description
_atom_type_scat_dispersion_real
_atom_type_scat_dispersion_imag
_atom_type_scat_source
C C 0.0033 0.0016 'International Tables Vol C Tables 4.2.6.8 and 6.1.1.4'
H H 0.0000 0.0000 'International Tables Vol C Tables 4.2.6.8 and 6.1.1.4'
N N 0.0061 0.0033 'International Tables Vol C Tables 4.2.6.8 and 6.1.1.4'
O O 0.0106 0.0060 'International Tables Vol C Tables 4.2.6.8 and 6.1.1.4'
Ni Ni 0.3393 1.1124 'International Tables Vol C Tables 4.2.6.8 and 6.1.1.4'
Br Br -0.2901 2.4595 'International Tables Vol C Tables 4.2.6.8 and 6.1.1.4'
Cd Cd -0.8075 1.2024 'International Tables Vol C Tables 4.2.6.8 and 6.1.1.4'

loop_
_geom_angle_atom_site_label_1
_geom_angle_atom_site_label_2
_geom_angle_atom_site_label_3
_geom_angle
_geom_angle_site_symmetry_1
_geom_angle_site_symmetry_3
_geom_angle_publ_flag
C4 Ni1 C5 154.8(3) . . ?
C4 Ni1 C1 81.0(3) . . ?
C5 Ni1 C1 92.1(3) . . ?
C4 Ni1 C8 91.8(3) . . ?
C5 Ni1 C8 80.1(3) . . ?
C1 Ni1 C8 145.3(3) . . ?
C4 Ni1 Ni2 77.6(2) . . ?
C5 Ni1 Ni2 77.2(2) . . ?
C1 Ni1 Ni2 73.3(2) . . ?
C8 Ni1 Ni2 72.0(2) . . ?
C4 Ni1 Cd1 99.3(2) . . ?
C5 Ni1 Cd1 105.9(2) . . ?
C1 Ni1 Cd1 105.2(2) . . ?
C8 Ni1 Cd1 109.4(2) . . ?
Ni2 Ni1 Cd1 176.67(5) . . ?
C4 Ni1 Ni4 51.4(2) . . ?
C5 Ni1 Ni4 136.8(2) . . ?
C1 Ni1 Ni4 49.37(19) . . ?
C8 Ni1 Ni4 142.08(19) . . ?
Ni2 Ni1 Ni4 103.63(5) . . ?
Cd1 Ni1 Ni4 73.35(4) . . ?
C4 Ni1 Ni7 136.0(2) . . ?
C5 Ni1 Ni7 51.3(2) . . ?
C1 Ni1 Ni7 142.12(19) . . ?
C8 Ni1 Ni7 49.13(19) . . ?
Ni2 Ni1 Ni7 102.80(5) . . ?
Cd1 Ni1 Ni7 80.22(4) . . ?
Ni4 Ni1 Ni7 153.57(5) . . ?
C4 Ni1 Ni8 160.2(2) . . ?
C5 Ni1 Ni8 42.5(2) . . ?
C1 Ni1 Ni8 90.95(19) . . ?
C8 Ni1 Ni8 104.79(19) . . ?
Ni2 Ni1 Ni8 117.56(5) . . ?
Cd1 Ni1 Ni8 65.22(3) . . ?
Ni4 Ni1 Ni8 109.99(4) . . ?
Ni7 Ni1 Ni8 56.67(3) . . ?
C4 Ni1 Ni5 82.1(2) . . ?
C5 Ni1 Ni5 106.3(2) . . ?
C1 Ni1 Ni5 161.61(19) . . ?
C8 Ni1 Ni5 42.28(19) . . ?
Ni2 Ni1 Ni5 109.78(4) . . ?
Cd1 Ni1 Ni5 70.65(4) . . ?
Ni4 Ni1 Ni5 113.42(5) . . ?
Ni7 Ni1 Ni5 55.98(4) . . ?
Ni8 Ni1 Ni5 102.83(4) . . ?
C4 Ni1 Ni6 104.4(2) . . ?
C5 Ni1 Ni6 84.5(2) . . ?
C1 Ni1 Ni6 40.11(19) . . ?
C8 Ni1 Ni6 163.69(19) . . ?
Ni2 Ni1 Ni6 109.79(4) . . ?
Cd1 Ni1 Ni6 69.72(4) . . ?
Ni4 Ni1 Ni6 54.10(3) . . ?
Ni7 Ni1 Ni6 116.04(4) . . ?
Ni8 Ni1 Ni6 59.57(3) . . ?
Ni5 Ni1 Ni6 140.37(4) . . ?
C4 Ni1 Ni3 38.6(2) . . ?
C5 Ni1 Ni3 164.0(2) . . ?
C1 Ni1 Ni3 101.46(19) . . ?
C8 Ni1 Ni3 93.07(19) . . ?
Ni2 Ni1 Ni3 114.60(4) . . ?
Cd1 Ni1 Ni3 62.56(3) . . ?
Ni4 Ni1 Ni3 53.47(3) . . ?
Ni7 Ni1 Ni3 113.65(5) . . ?
Ni8 Ni1 Ni3 127.77(4) . . ?
Ni5 Ni1 Ni3 60.45(4) . . ?
Ni6 Ni1 Ni3 100.44(4) . . ?
C2 Ni2 C7 155.1(3) . . ?
C2 Ni2 C6 80.5(3) . . ?
C7 Ni2 C6 92.0(3) . . ?
C2 Ni2 C3 92.7(3) . . ?
C7 Ni2 C3 80.2(3) . . ?
C6 Ni2 C3 145.6(3) . . ?
C2 Ni2 Ni1 76.9(2) . . ?
C7 Ni2 Ni1 78.2(2) . . ?
C6 Ni2 Ni1 73.2(2) . . ?
C3 Ni2 Ni1 72.4(2) . . ?
C2 Ni2 Cd2 104.7(2) . . ?
C7 Ni2 Cd2 100.2(2) . . ?
C6 Ni2 Cd2 109.6(2) . . ?
C3 Ni2 Cd2 104.7(2) . . ?
Ni1 Ni2 Cd2 176.89(5) . . ?
C2 Ni2 Ni21 51.4(2) . . ?
C7 Ni2 Ni21 136.4(2) . . ?
C6 Ni2 Ni21 49.5(2) . . ?
C3 Ni2 Ni21 142.72(19) . . ?
Ni1 Ni2 Ni21 103.62(5) . . ?
Cd2 Ni2 Ni21 79.37(4) . . ?
C2 Ni2 Ni18 136.73(19) . . ?
C7 Ni2 Ni18 51.5(2) . . ?
C6 Ni2 Ni18 142.1(2) . . ?
C3 Ni2 Ni18 49.24(19) . . ?
Ni1 Ni2 Ni18 103.97(5) . . ?
Cd2 Ni2 Ni18 73.04(4) . . ?
Ni21 Ni2 Ni18 152.41(5) . . ?
C2 Ni2 Ni22 107.4(2) . . ?
C7 Ni2 Ni22 81.7(2) . . ?
C6 Ni2 Ni22 43.3(2) . . ?
C3 Ni2 Ni22 159.96(19) . . ?
Ni1 Ni2 Ni22 111.94(5) . . ?
Cd2 Ni2 Ni22 70.32(4) . . ?
Ni21 Ni2 Ni22 56.81(4) . . ?
Ni18 Ni2 Ni22 111.82(5) . . ?
C2 Ni2 Ni17 81.99(19) . . ?
C7 Ni2 Ni17 107.4(2) . . ?
C6 Ni2 Ni17 160.6(2) . . ?
C3 Ni2 Ni17 43.5(2) . . ?
Ni1 Ni2 Ni17 110.69(4) . . ?
Cd2 Ni2 Ni17 67.09(4) . . ?
Ni21 Ni2 Ni17 112.13(4) . . ?
Ni18 Ni2 Ni17 56.80(4) . . ?
Ni22 Ni2 Ni17 137.37(5) . . ?
C2 Ni2 Ni20 38.7(2) . . ?
C7 Ni2 Ni20 164.1(2) . . ?
C6 Ni2 Ni20 101.2(2) . . ?
C3 Ni2 Ni20 93.59(19) . . ?
Ni1 Ni2 Ni20 114.05(4) . . ?
Cd2 Ni2 Ni20 66.98(4) . . ?
Ni21 Ni2 Ni20 53.17(3) . . ?
Ni18 Ni2 Ni20 113.66(4) . . ?
Ni22 Ni2 Ni20 101.71(4) . . ?
Ni17 Ni2 Ni20 59.62(3) . . ?
C14 Ni3 C4 157.7(4) . . ?
C14 Ni3 C30 94.5(4) . . ?
C4 Ni3 C30 105.7(3) . . ?
C14 Ni3 Ni10 143.8(3) . . ?
C4 Ni3 Ni10 55.9(2) . . ?
C30 Ni3 Ni10 49.8(3) . . ?
C14 Ni3 Ni4 105.8(3) . . ?
C4 Ni3 Ni4 52.1(2) . . ?
C30 Ni3 Ni4 153.4(3) . . ?
Ni10 Ni3 Ni4 106.86(5) . . ?
C14 Ni3 Cd1 83.2(3) . . ?
C4 Ni3 Cd1 89.3(2) . . ?
C30 Ni3 Cd1 134.2(3) . . ?
Ni10 Ni3 Cd1 124.27(5) . . ?
Ni4 Ni3 Cd1 66.70(4) . . ?
C14 Ni3 Ni5 113.8(4) . . ?
C4 Ni3 Ni5 81.0(2) . . ?
C30 Ni3 Ni5 75.8(3) . . ?
Ni10 Ni3 Ni5 68.25(4) . . ?
Ni4 Ni3 Ni5 110.08(5) . . ?
Cd1 Ni3 Ni5 63.96(3) . . ?
C14 Ni3 Ni9 127.9(4) . . ?
C4 Ni3 Ni9 42.4(2) . . ?
C30 Ni3 Ni9 94.5(3) . . ?
Ni10 Ni3 Ni9 60.48(4) . . ?
Ni4 Ni3 Ni9 59.45(4) . . ?
Cd1 Ni3 Ni9 122.74(4) . . ?
Ni5 Ni3 Ni9 118.10(4) . . ?
C14 Ni3 Ni1 132.2(3) . . ?
C4 Ni3 Ni1 41.3(2) . . ?
C30 Ni3 Ni1 122.3(3) . . ?
Ni10 Ni3 Ni1 80.96(4) . . ?
Ni4 Ni3 Ni1 53.54(3) . . ?
Cd1 Ni3 Ni1 49.60(3) . . ?
Ni5 Ni3 Ni1 57.02(3) . . ?
Ni9 Ni3 Ni1 82.07(4) . . ?
C13 Ni4 C1 135.3(4) . . ?
C13 Ni4 C4 139.8(4) . . ?
C1 Ni4 C4 84.2(3) . . ?
C13 Ni4 Ni6 90.9(3) . . ?
C1 Ni4 Ni6 48.3(2) . . ?
C4 Ni4 Ni6 121.2(2) . . ?
C13 Ni4 Ni3 93.5(3) . . ?
C1 Ni4 Ni3 125.2(2) . . ?
C4 Ni4 Ni3 47.9(2) . . ?
Ni6 Ni4 Ni3 130.24(6) . . ?
C13 Ni4 Ni1 138.7(3) . . ?
C1 Ni4 Ni1 54.4(2) . . ?
C4 Ni4 Ni1 51.1(2) . . ?
Ni6 Ni4 Ni1 71.52(4) . . ?
Ni3 Ni4 Ni1 72.99(4) . . ?
C13 Ni4 Ni12 119.5(3) . . ?
C1 Ni4 Ni12 53.7(2) . . ?
C4 Ni4 Ni12 87.8(2) . . ?
Ni6 Ni4 Ni12 88.07(5) . . ?
Ni3 Ni4 Ni12 130.44(5) . . ?
Ni1 Ni4 Ni12 97.58(4) . . ?
C13 Ni4 Ni9 115.6(3) . . ?
C1 Ni4 Ni9 100.3(2) . . ?
C4 Ni4 Ni9 47.5(2) . . ?
Ni6 Ni4 Ni9 148.03(5) . . ?
Ni3 Ni4 Ni9 68.87(4) . . ?
Ni1 Ni4 Ni9 96.08(4) . . ?
Ni12 Ni4 Ni9 63.87(4) . . ?
C13 Ni4 Cd1 86.5(3) . . ?
C1 Ni4 Cd1 92.5(2) . . ?
C4 Ni4 Cd1 84.1(2) . . ?
Ni6 Ni4 Cd1 68.52(4) . . ?
Ni3 Ni4 Cd1 62.34(4) . . ?
Ni1 Ni4 Cd1 52.46(3) . . ?
Ni12 Ni4 Cd1 145.92(5) . . ?
Ni9 Ni4 Cd1 127.42(4) . . ?
C36 Ni5 C8 161.6(5) . . ?
C36 Ni5 C31 90.5(4) . . ?
C8 Ni5 C31 101.8(3) . . ?
C36 Ni5 Ni11 138.0(4) . . ?
C8 Ni5 Ni11 55.0(2) . . ?
C31 Ni5 Ni11 47.6(3) . . ?
C36 Ni5 Ni7 111.3(4) . . ?
C8 Ni5 Ni7 50.3(2) . . ?
C31 Ni5 Ni7 129.5(3) . . ?
Ni11 Ni5 Ni7 97.11(5) . . ?
C36 Ni5 Ni1 125.3(4) . . ?
C8 Ni5 Ni1 48.4(2) . . ?
C31 Ni5 Ni1 141.2(3) . . ?
Ni11 Ni5 Ni1 96.04(4) . . ?
Ni7 Ni5 Ni1 55.89(3) . . ?
C36 Ni5 Ni3 88.7(4) . . ?
C8 Ni5 Ni3 99.7(2) . . ?
C31 Ni5 Ni3 109.6(3) . . ?
Ni11 Ni5 Ni3 106.60(5) . . ?
Ni7 Ni5 Ni3 115.54(5) . . ?
Ni1 Ni5 Ni3 62.53(3) . . ?
C36 Ni5 Cd1 76.2(4) . . ?
C8 Ni5 Cd1 94.6(2) . . ?
C31 Ni5 Cd1 160.7(3) . . ?
Ni11 Ni5 Cd1 144.74(5) . . ?
Ni7 Ni5 Cd1 69.21(4) . . ?
Ni1 Ni5 Cd1 49.07(3) . . ?
Ni3 Ni5 Cd1 56.97(3) . . ?
C16 Ni6 C1 161.7(4) . . ?
C16 Ni6 C15 91.1(4) . . ?
C1 Ni6 C15 103.8(3) . . ?
C16 Ni6 Ni14 140.3(3) . . ?
C1 Ni6 Ni14 55.4(2) . . ?
C15 Ni6 Ni14 49.2(3) . . ?
C16 Ni6 Ni4 111.0(4) . . ?
C1 Ni6 Ni4 50.7(2) . . ?
C15 Ni6 Ni4 134.1(3) . . ?
Ni14 Ni6 Ni4 99.66(5) . . ?
C16 Ni6 Ni8 90.5(4) . . ?
C1 Ni6 Ni8 93.9(2) . . ?
C15 Ni6 Ni8 110.9(3) . . ?
Ni14 Ni6 Ni8 103.17(5) . . ?
Ni4 Ni6 Ni8 108.59(5) . . ?
C16 Ni6 Ni1 125.4(3) . . ?
C1 Ni6 Ni1 45.7(2) . . ?
C15 Ni6 Ni1 139.2(3) . . ?
Ni14 Ni6 Ni1 92.72(4) . . ?
Ni4 Ni6 Ni1 54.39(3) . . ?
Ni8 Ni6 Ni1 57.78(3) . . ?
C16 Ni6 Cd1 77.8(3) . . ?
C1 Ni6 Cd1 89.7(2) . . ?
C15 Ni6 Cd1 162.8(3) . . ?
Ni14 Ni6 Cd1 140.52(5) . . ?
Ni4 Ni6 Cd1 62.86(4) . . ?
Ni8 Ni6 Cd1 56.88(3) . . ?
Ni1 Ni6 Cd1 47.93(3) . . ?
C19 Ni7 C8 138.4(4) . . ?
C19 Ni7 C5 136.8(4) . . ?
C8 Ni7 C5 83.7(3) . . ?
C19 Ni7 Ni1 136.7(3) . . ?
C8 Ni7 Ni1 54.5(2) . . ?
C5 Ni7 Ni1 51.00(19) . . ?
C19 Ni7 Ni5 94.4(3) . . ?
C8 Ni7 Ni5 48.2(2) . . ?
C5 Ni7 Ni5 117.96(19) . . ?
Ni1 Ni7 Ni5 68.13(4) . . ?
C19 Ni7 Ni8 92.5(3) . . ?
C8 Ni7 Ni8 120.3(2) . . ?
C5 Ni7 Ni8 47.4(2) . . ?
Ni1 Ni7 Ni8 67.09(4) . . ?
Ni5 Ni7 Ni8 120.57(5) . . ?
C19 Ni7 Ni13 120.5(3) . . ?
C8 Ni7 Ni13 52.9(2) . . ?
C5 Ni7 Ni13 90.4(2) . . ?
Ni1 Ni7 Ni13 98.92(4) . . ?
Ni5 Ni7 Ni13 87.80(4) . . ?
Ni8 Ni7 Ni13 135.77(5) . . ?
C19 Ni7 Ni16 115.5(3) . . ?
C8 Ni7 Ni16 97.8(2) . . ?
C5 Ni7 Ni16 49.4(2) . . ?
Ni1 Ni7 Ni16 97.09(4) . . ?
Ni5 Ni7 Ni16 145.71(5) . . ?
Ni8 Ni7 Ni16 76.64(4) . . ?
Ni13 Ni7 Ni16 63.26(4) . . ?
C19 Ni7 Cd1 87.7(3) . . ?
C8 Ni7 Cd1 89.2(2) . . ?
C5 Ni7 Cd1 83.0(2) . . ?
Ni1 Ni7 Cd1 49.03(3) . . ?
Ni5 Ni7 Cd1 63.45(3) . . ?
Ni8 Ni7 Cd1 57.97(3) . . ?
Ni13 Ni7 Cd1 142.10(4) . . ?
Ni16 Ni7 Cd1 130.21(4) . . ?
C18 Ni8 C5 158.2(4) . . ?
C18 Ni8 C17 93.4(4) . . ?
C5 Ni8 C17 103.7(3) . . ?
C18 Ni8 Ni15 141.8(3) . . ?
C5 Ni8 Ni15 54.6(2) . . ?
C17 Ni8 Ni15 49.2(3) . . ?
C18 Ni8 Ni7 107.0(3) . . ?
C5 Ni8 Ni7 51.7(2) . . ?
C17 Ni8 Ni7 146.0(3) . . ?
Ni15 Ni8 Ni7 103.50(5) . . ?
C18 Ni8 Ni1 130.4(3) . . ?
C5 Ni8 Ni1 45.9(2) . . ?
C17 Ni8 Ni1 127.2(2) . . ?
Ni15 Ni8 Ni1 85.97(4) . . ?
Ni7 Ni8 Ni1 56.24(3) . . ?
C18 Ni8 Cd1 79.4(3) . . ?
C5 Ni8 Cd1 95.9(2) . . ?
C17 Ni8 Cd1 139.0(3) . . ?
Ni15 Ni8 Cd1 132.29(5) . . ?
Ni7 Ni8 Cd1 72.99(4) . . ?
Ni1 Ni8 Cd1 51.69(3) . . ?
C18 Ni8 Ni6 108.0(3) . . ?
C5 Ni8 Ni6 89.0(2) . . ?
C17 Ni8 Ni6 78.3(2) . . ?
Ni15 Ni8 Ni6 75.83(4) . . ?
Ni7 Ni8 Ni6 118.68(5) . . ?
Ni1 Ni8 Ni6 62.65(3) . . ?
Cd1 Ni8 Ni6 66.15(4) . . ?
C11 Ni9 C9 98.9(4) . . ?
C11 Ni9 C4 121.1(4) . . ?
C9 Ni9 C4 139.6(4) . . ?
C11 Ni9 C3 152.3(4) . . ?
C9 Ni9 C3 101.7(4) . . ?
C4 Ni9 C3 39.1(3) . . ?
C11 Ni9 Ni17 150.7(3) . . ?
C9 Ni9 Ni17 52.9(3) . . ?
C4 Ni9 Ni17 86.7(2) . . ?
C3 Ni9 Ni17 49.7(2) . . ?
C11 Ni9 Ni4 99.1(3) . . ?
C9 Ni9 Ni4 137.1(3) . . ?
C4 Ni9 Ni4 46.73(19) . . ?
C3 Ni9 Ni4 78.0(2) . . ?
Ni17 Ni9 Ni4 107.49(5) . . ?
C11 Ni9 Ni10 104.2(3) . . ?
C9 Ni9 Ni10 121.2(3) . . ?
C4 Ni9 Ni10 47.97(19) . . ?
C3 Ni9 Ni10 48.8(2) . . ?
Ni17 Ni9 Ni10 87.58(4) . . ?
Ni4 Ni9 Ni10 91.19(4) . . ?
C11 Ni9 Ni12 121.4(3) . . ?
C9 Ni9 Ni12 83.2(2) . . ?
C4 Ni9 Ni12 80.21(19) . . ?
C3 Ni9 Ni12 79.54(19) . . ?
Ni17 Ni9 Ni12 68.29(4) . . ?
Ni4 Ni9 Ni12 54.25(3) . . ?
Ni10 Ni9 Ni12 124.46(4) . . ?
C11 Ni9 Ni3 82.6(3) . . ?
C9 Ni9 Ni3 169.9(3) . . ?
C4 Ni9 Ni3 38.8(2) . . ?
C3 Ni9 Ni3 73.9(2) . . ?
Ni17 Ni9 Ni3 123.62(5) . . ?
Ni4 Ni9 Ni3 51.67(3) . . ?
Ni10 Ni9 Ni3 49.05(3) . . ?
Ni12 Ni9 Ni3 104.56(4) . . ?
C25 Ni10 C30 97.9(4) . . ?
C25 Ni10 C4 158.0(4) . . ?
C30 Ni10 C4 101.4(3) . . ?
C25 Ni10 C3 120.3(4) . . ?
C30 Ni10 C3 139.0(3) . . ?
C4 Ni10 C3 38.5(3) . . ?
C25 Ni10 Ni3 148.9(3) . . ?
C30 Ni10 Ni3 51.8(3) . . ?
C4 Ni10 Ni3 49.6(2) . . ?
C3 Ni10 Ni3 87.9(2) . . ?
C25 Ni10 Ni18 78.6(3) . . ?
C30 Ni10 Ni18 169.0(3) . . ?
C4 Ni10 Ni18 84.2(2) . . ?
C3 Ni10 Ni18 48.7(2) . . ?
Ni3 Ni10 Ni18 132.51(5) . . ?
C25 Ni10 Ni11 78.9(3) . . ?
C30 Ni10 Ni11 107.8(3) . . ?
C4 Ni10 Ni11 104.7(2) . . ?
C3 Ni10 Ni11 94.5(2) . . ?
Ni3 Ni10 Ni11 114.16(5) . . ?
Ni18 Ni10 Ni11 61.42(4) . . ?
C25 Ni10 Ni9 117.5(3) . . ?
C30 Ni10 Ni9 103.6(3) . . ?
C4 Ni10 Ni9 47.4(2) . . ?
C3 Ni10 Ni9 47.5(2) . . ?
Ni3 Ni10 Ni9 70.47(4) . . ?
Ni18 Ni10 Ni9 87.18(4) . . ?
Ni11 Ni10 Ni9 141.99(5) . . ?
C23 Ni11 C31 101.2(4) . . ?
C23 Ni11 C7 120.0(4) . . ?
C31 Ni11 C7 138.5(3) . . ?
C23 Ni11 C8 153.3(4) . . ?
C31 Ni11 C8 100.2(3) . . ?
C7 Ni11 C8 39.1(3) . . ?
C23 Ni11 Ni5 152.7(3) . . ?
C31 Ni11 Ni5 52.2(3) . . ?
C7 Ni11 Ni5 86.3(2) . . ?
C8 Ni11 Ni5 48.8(2) . . ?
C23 Ni11 Ni18 94.9(3) . . ?
C31 Ni11 Ni18 139.0(3) . . ?
C7 Ni11 Ni18 47.6(2) . . ?
C8 Ni11 Ni18 79.0(2) . . ?
Ni5 Ni11 Ni18 109.64(5) . . ?
C23 Ni11 Ni13 106.5(3) . . ?
C31 Ni11 Ni13 117.9(3) . . ?
C7 Ni11 Ni13 48.6(2) . . ?
C8 Ni11 Ni13 48.67(19) . . ?
Ni5 Ni11 Ni13 84.94(4) . . ?
Ni18 Ni11 Ni13 92.56(4) . . ?
C23 Ni11 Ni10 117.3(3) . . ?
C31 Ni11 Ni10 83.7(3) . . ?
C7 Ni11 Ni10 81.7(2) . . ?
C8 Ni11 Ni10 80.73(19) . . ?
Ni5 Ni11 Ni10 70.60(4) . . ?
Ni18 Ni11 Ni10 55.52(3) . . ?
Ni13 Ni11 Ni10 126.12(4) . . ?
C23 Ni11 Ni19 81.3(3) . . ?
C31 Ni11 Ni19 167.1(3) . . ?
C7 Ni11 Ni19 39.4(2) . . ?
C8 Ni11 Ni19 74.3(2) . . ?
Ni5 Ni11 Ni19 123.10(5) . . ?
Ni18 Ni11 Ni19 52.36(3) . . ?
Ni13 Ni11 Ni19 49.76(3) . . ?
Ni10 Ni11 Ni19 106.53(4) . . ?
C12 Ni12 C10 99.3(4) . . ?
C12 Ni12 C2 157.3(4) . . ?
C10 Ni12 C2 101.4(3) . . ?
C12 Ni12 C1 119.1(4) . . ?
C10 Ni12 C1 138.1(3) . . ?
C2 Ni12 C1 38.4(3) . . ?
C12 Ni12 Ni20 151.0(3) . . ?
C10 Ni12 Ni20 51.9(3) . . ?
C2 Ni12 Ni20 49.6(2) . . ?
C1 Ni12 Ni20 87.6(2) . . ?
C12 Ni12 Ni4 76.7(3) . . ?
C10 Ni12 Ni4 171.0(3) . . ?
C2 Ni12 Ni4 84.0(2) . . ?
C1 Ni12 Ni4 49.0(2) . . ?
Ni20 Ni12 Ni4 132.39(5) . . ?
C12 Ni12 Ni9 77.1(3) . . ?
C10 Ni12 Ni9 109.6(3) . . ?
C2 Ni12 Ni9 104.06(19) . . ?
C1 Ni12 Ni9 95.43(19) . . ?
Ni20 Ni12 Ni9 113.78(5) . . ?
Ni4 Ni12 Ni9 61.88(4) . . ?
C12 Ni12 Ni14 122.1(3) . . ?
C10 Ni12 Ni14 100.7(3) . . ?
C2 Ni12 Ni14 44.54(19) . . ?
C1 Ni12 Ni14 45.91(19) . . ?
Ni20 Ni12 Ni14 67.25(4) . . ?
Ni4 Ni12 Ni14 88.15(4) . . ?
Ni9 Ni12 Ni14 140.96(5) . . ?
C12 Ni12 Ni17 118.1(3) . . ?
C10 Ni12 Ni17 75.4(3) . . ?
C2 Ni12 Ni17 76.29(19) . . ?
C1 Ni12 Ni17 98.20(19) . . ?
Ni20 Ni12 Ni17 63.96(4) . . ?
Ni4 Ni12 Ni17 99.28(4) . . ?
Ni9 Ni12 Ni17 50.10(3) . . ?
Ni14 Ni12 Ni17 119.36(4) . . ?
C21 Ni13 C22 99.6(4) . . ?
C21 Ni13 C7 156.0(4) . . ?
C22 Ni13 C7 101.1(3) . . ?
C21 Ni13 C8 118.6(3) . . ?
C22 Ni13 C8 138.9(3) . . ?
C7 Ni13 C8 38.5(3) . . ?
C21 Ni13 Ni19 150.2(3) . . ?
C22 Ni13 Ni19 52.0(3) . . ?
C7 Ni13 Ni19 49.1(2) . . ?
C8 Ni13 Ni19 87.4(2) . . ?
C21 Ni13 Ni7 78.5(3) . . ?
C22 Ni13 Ni7 167.2(3) . . ?
C7 Ni13 Ni7 83.7(2) . . ?
C8 Ni13 Ni7 48.72(19) . . ?
Ni19 Ni13 Ni7 131.16(5) . . ?
C21 Ni13 Ni16 83.9(3) . . ?
C22 Ni13 Ni16 106.6(3) . . ?
C7 Ni13 Ni16 101.32(19) . . ?
C8 Ni13 Ni16 92.88(19) . . ?
Ni19 Ni13 Ni16 110.72(5) . . ?
Ni7 Ni13 Ni16 60.64(4) . . ?
C21 Ni13 Ni11 116.0(3) . . ?
C22 Ni13 Ni11 102.9(3) . . ?
C7 Ni13 Ni11 47.29(19) . . ?
C8 Ni13 Ni11 48.22(18) . . ?
Ni19 Ni13 Ni11 69.27(4) . . ?
Ni7 Ni13 Ni11 89.17(4) . . ?
Ni16 Ni13 Ni11 140.83(5) . . ?
C35 Ni14 C15 99.6(4) . . ?
C35 Ni14 C2 122.4(4) . . ?
C15 Ni14 C2 138.1(3) . . ?
C35 Ni14 C1 160.1(4) . . ?
C15 Ni14 C1 99.0(3) . . ?
C2 Ni14 C1 39.3(3) . . ?
C35 Ni14 Ni6 150.3(3) . . ?
C15 Ni14 Ni6 50.8(3) . . ?
C2 Ni14 Ni6 87.3(2) . . ?
C1 Ni14 Ni6 48.9(2) . . ?
C35 Ni14 Ni21 88.2(3) . . ?
C15 Ni14 Ni21 144.5(3) . . ?
C2 Ni14 Ni21 48.6(2) . . ?
C1 Ni14 Ni21 80.9(2) . . ?
Ni6 Ni14 Ni21 114.82(5) . . ?
C35 Ni14 Ni15 105.3(4) . . ?
C15 Ni14 Ni15 88.3(3) . . ?
C2 Ni14 Ni15 82.64(19) . . ?
C1 Ni14 Ni15 82.49(19) . . ?
Ni6 Ni14 Ni15 75.83(4) . . ?
Ni21 Ni14 Ni15 56.41(4) . . ?
C35 Ni14 Ni12 117.6(3) . . ?
C15 Ni14 Ni12 114.6(3) . . ?
C2 Ni14 Ni12 46.49(19) . . ?
C1 Ni14 Ni12 46.68(19) . . ?
Ni6 Ni14 Ni12 82.01(4) . . ?
Ni21 Ni14 Ni12 91.28(4) . . ?
Ni15 Ni14 Ni12 125.23(4) . . ?
C35 Ni14 Ni20 85.7(3) . . ?
C15 Ni14 Ni20 161.5(3) . . ?
C2 Ni14 Ni20 39.8(2) . . ?
C1 Ni14 Ni20 74.4(2) . . ?
Ni6 Ni14 Ni20 122.80(5) . . ?
Ni21 Ni14 Ni20 52.64(4) . . ?
Ni15 Ni14 Ni20 107.57(4) . . ?
Ni12 Ni14 Ni20 48.48(3) . . ?
C27 Ni15 C17 100.3(4) . . ?
C27 Ni15 C5 155.4(4) . . ?
C17 Ni15 C5 100.6(3) . . ?
C27 Ni15 C6 118.5(4) . . ?
C17 Ni15 C6 139.6(3) . . ?
C5 Ni15 C6 39.0(3) . . ?
C27 Ni15 Ni8 150.8(3) . . ?
C17 Ni15 Ni8 51.4(3) . . ?
C5 Ni15 Ni8 49.4(2) . . ?
C6 Ni15 Ni8 88.4(2) . . ?
C27 Ni15 Ni21 81.6(3) . . ?
C17 Ni15 Ni21 159.9(3) . . ?
C5 Ni15 Ni21 83.1(2) . . ?
C6 Ni15 Ni21 48.0(2) . . ?
Ni8 Ni15 Ni21 127.35(5) . . ?
C27 Ni15 Ni16 112.1(4) . . ?
C17 Ni15 Ni16 110.2(3) . . ?
C5 Ni15 Ni16 47.83(19) . . ?
C6 Ni15 Ni16 46.76(19) . . ?
Ni8 Ni15 Ni16 77.03(4) . . ?
Ni21 Ni15 Ni16 87.13(4) . . ?
C27 Ni15 Ni14 87.3(3) . . ?
C17 Ni15 Ni14 101.6(3) . . ?
C5 Ni15 Ni14 100.81(19) . . ?
C6 Ni15 Ni14 91.44(19) . . ?
Ni8 Ni15 Ni14 104.24(5) . . ?
Ni21 Ni15 Ni14 58.34(4) . . ?
Ni16 Ni15 Ni14 138.16(5) . . ?
C20 Ni16 C34 98.6(4) . . ?
C20 Ni16 C6 157.9(4) . . ?
C34 Ni16 C6 100.0(4) . . ?
C20 Ni16 C5 122.3(4) . . ?
C34 Ni16 C5 139.0(4) . . ?
C6 Ni16 C5 39.5(3) . . ?
C20 Ni16 Ni22 150.1(3) . . ?
C34 Ni16 Ni22 51.5(3) . . ?
C6 Ni16 Ni22 49.5(2) . . ?
C5 Ni16 Ni22 87.6(2) . . ?
C20 Ni16 Ni7 93.3(4) . . ?
C34 Ni16 Ni7 140.4(3) . . ?
C6 Ni16 Ni7 79.7(2) . . ?
C5 Ni16 Ni7 48.0(2) . . ?
Ni22 Ni16 Ni7 111.00(5) . . ?
C20 Ni16 Ni13 109.9(3) . . ?
C34 Ni16 Ni13 84.4(3) . . ?
C6 Ni16 Ni13 83.7(2) . . ?
C5 Ni16 Ni13 84.22(19) . . ?
Ni22 Ni16 Ni13 72.79(4) . . ?
Ni7 Ni16 Ni13 56.10(4) . . ?
C20 Ni16 Ni15 110.8(3) . . ?
C34 Ni16 Ni15 119.0(3) . . ?
C6 Ni16 Ni15 49.0(2) . . ?
C5 Ni16 Ni15 46.97(19) . . ?
Ni22 Ni16 Ni15 86.88(5) . . ?
Ni7 Ni16 Ni15 90.96(4) . . ?
Ni13 Ni16 Ni15 128.22(5) . . ?
C24 Ni17 C3 167.6(4) . . ?
C24 Ni17 C9 89.4(4) . . ?
C3 Ni17 C9 100.9(3) . . ?
C24 Ni17 Ni9 137.0(3) . . ?
C3 Ni17 Ni9 54.2(2) . . ?
C9 Ni17 Ni9 47.7(3) . . ?
C24 Ni17 Ni18 118.3(3) . . ?
C3 Ni17 Ni18 49.8(2) . . ?
C9 Ni17 Ni18 125.8(2) . . ?
Ni9 Ni17 Ni18 94.57(5) . . ?
C24 Ni17 Ni2 124.3(3) . . ?
C3 Ni17 Ni2 48.5(2) . . ?
C9 Ni17 Ni2 142.4(3) . . ?
Ni9 Ni17 Ni2 96.43(4) . . ?
Ni18 Ni17 Ni2 56.05(3) . . ?
C24 Ni17 Ni20 80.9(3) . . ?
C3 Ni17 Ni20 101.0(2) . . ?
C9 Ni17 Ni20 112.8(2) . . ?
Ni9 Ni17 Ni20 109.68(5) . . ?
Ni18 Ni17 Ni20 116.75(5) . . ?
Ni2 Ni17 Ni20 63.62(3) . . ?
C24 Ni17 Cd2 75.4(3) . . ?
C3 Ni17 Cd2 94.3(2) . . ?
C9 Ni17 Cd2 164.7(3) . . ?
Ni9 Ni17 Cd2 147.19(5) . . ?
Ni18 Ni17 Cd2 65.36(4) . . ?
Ni2 Ni17 Cd2 51.03(3) . . ?
Ni20 Ni17 Cd2 63.28(3) . . ?
C24 Ni17 Ni12 112.1(3) . . ?
C3 Ni17 Ni12 77.3(2) . . ?
C9 Ni17 Ni12 76.8(2) . . ?
Ni9 Ni17 Ni12 61.61(4) . . ?
Ni18 Ni17 Ni12 123.35(5) . . ?
Ni2 Ni17 Ni12 75.28(4) . . ?
Ni20 Ni17 Ni12 48.33(3) . . ?
Cd2 Ni17 Ni12 106.57(4) . . ?
C26 Ni18 C3 134.1(4) . . ?
C26 Ni18 C7 142.4(4) . . ?
C3 Ni18 C7 83.2(3) . . ?
C26 Ni18 Ni19 96.2(3) . . ?
C3 Ni18 Ni19 125.2(2) . . ?
C7 Ni18 Ni19 47.8(2) . . ?
C26 Ni18 Ni2 140.5(3) . . ?
C3 Ni18 Ni2 54.1(2) . . ?
C7 Ni18 Ni2 51.07(19) . . ?
Ni19 Ni18 Ni2 73.87(4) . . ?
C26 Ni18 Ni17 92.2(3) . . ?
C3 Ni18 Ni17 48.6(2) . . ?
C7 Ni18 Ni17 117.2(2) . . ?
Ni19 Ni18 Ni17 127.25(5) . . ?
Ni2 Ni18 Ni17 67.16(4) . . ?
C26 Ni18 Ni10 116.7(3) . . ?
C3 Ni18 Ni10 53.3(2) . . ?
C7 Ni18 Ni10 87.6(2) . . ?
Ni19 Ni18 Ni10 129.48(5) . . ?
Ni2 Ni18 Ni10 97.58(4) . . ?
Ni17 Ni18 Ni10 90.51(4) . . ?
C26 Ni18 Ni11 115.6(3) . . ?
C3 Ni18 Ni11 99.1(2) . . ?
C7 Ni18 Ni11 48.2(2) . . ?
Ni19 Ni18 Ni11 68.58(4) . . ?
Ni2 Ni18 Ni11 96.63(4) . . ?
Ni17 Ni18 Ni11 147.67(5) . . ?
Ni10 Ni18 Ni11 63.05(4) . . ?
C26 Ni18 Cd2 88.2(3) . . ?
C3 Ni18 Cd2 92.3(2) . . ?
C7 Ni18 Cd2 85.2(2) . . ?
Ni19 Ni18 Cd2 64.82(4) . . ?
Ni2 Ni18 Cd2 52.68(3) . . ?
Ni17 Ni18 Cd2 63.54(4) . . ?
Ni10 Ni18 Cd2 145.47(4) . . ?
Ni11 Ni18 Cd2 129.47(4) . . ?
C32 Ni19 C7 158.1(4) . . ?
C32 Ni19 C22 94.4(4) . . ?
C7 Ni19 C22 105.7(3) . . ?
C32 Ni19 Ni13 143.4(4) . . ?
C7 Ni19 Ni13 56.3(2) . . ?
C22 Ni19 Ni13 49.4(3) . . ?
C32 Ni19 Ni18 105.9(4) . . ?
C7 Ni19 Ni18 52.3(2) . . ?
C22 Ni19 Ni18 153.1(3) . . ?
Ni13 Ni19 Ni18 107.19(5) . . ?
C32 Ni19 Ni22 112.5(4) . . ?
C7 Ni19 Ni22 80.5(2) . . ?
C22 Ni19 Ni22 78.5(3) . . ?
Ni13 Ni19 Ni22 70.73(4) . . ?
Ni18 Ni19 Ni22 108.43(5) . . ?
C32 Ni19 Ni11 128.0(4) . . ?
C7 Ni19 Ni11 43.2(2) . . ?
C22 Ni19 Ni11 94.6(3) . . ?
Ni13 Ni19 Ni11 60.98(4) . . ?
Ni18 Ni19 Ni11 59.06(4) . . ?
Ni22 Ni19 Ni11 119.43(4) . . ?
C32 Ni19 Cd2 83.6(4) . . ?
C7 Ni19 Cd2 87.6(2) . . ?
C22 Ni19 Cd2 136.1(3) . . ?
Ni13 Ni19 Cd2 124.73(5) . . ?
Ni18 Ni19 Cd2 65.04(4) . . ?
Ni22 Ni19 Cd2 62.38(4) . . ?
Ni11 Ni19 Cd2 120.88(4) . . ?
C29 Ni20 C2 153.8(4) . . ?
C29 Ni20 C10 97.2(4) . . ?
C2 Ni20 C10 105.9(3) . . ?
C29 Ni20 Ni12 145.8(4) . . ?
C2 Ni20 Ni12 56.8(2) . . ?
C10 Ni20 Ni12 49.3(3) . . ?
C29 Ni20 Ni21 102.1(3) . . ?
C2 Ni20 Ni21 52.2(2) . . ?
C10 Ni20 Ni21 153.6(3) . . ?
Ni12 Ni20 Ni21 108.07(5) . . ?
C29 Ni20 Ni17 116.7(4) . . ?
C2 Ni20 Ni17 81.1(2) . . ?
C10 Ni20 Ni17 76.7(2) . . ?
Ni12 Ni20 Ni17 67.71(4) . . ?
Ni21 Ni20 Ni17 109.60(5) . . ?
C29 Ni20 Ni14 123.3(4) . . ?
C2 Ni20 Ni14 42.8(2) . . ?
C10 Ni20 Ni14 96.6(3) . . ?
Ni12 Ni20 Ni14 64.28(4) . . ?
Ni21 Ni20 Ni14 57.60(4) . . ?
Ni17 Ni20 Ni14 119.97(5) . . ?
C29 Ni20 Ni2 131.5(4) . . ?
C2 Ni20 Ni2 41.0(2) . . ?
C10 Ni20 Ni2 122.5(3) . . ?
Ni12 Ni20 Ni2 80.78(4) . . ?
Ni21 Ni20 Ni2 53.47(3) . . ?
Ni17 Ni20 Ni2 56.76(3) . . ?
Ni14 Ni20 Ni2 81.60(4) . . ?
C29 Ni20 Cd2 85.7(4) . . ?
C2 Ni20 Cd2 88.3(2) . . ?
C10 Ni20 Cd2 130.8(2) . . ?
Ni12 Ni20 Cd2 119.88(5) . . ?
Ni21 Ni20 Cd2 69.12(4) . . ?
Ni17 Ni20 Cd2 58.94(3) . . ?
Ni14 Ni20 Cd2 122.53(4) . . ?
Ni2 Ni20 Cd2 48.16(3) . . ?
C28 Ni21 C6 132.1(4) . . ?
C28 Ni21 C2 144.0(4) . . ?
C6 Ni21 C2 83.4(3) . . ?
C28 Ni21 Ni20 97.0(3) . . ?
C6 Ni21 Ni20 125.2(2) . . ?
C2 Ni21 Ni20 48.4(2) . . ?
C28 Ni21 Ni2 139.2(3) . . ?
C6 Ni21 Ni2 54.14(19) . . ?
C2 Ni21 Ni2 50.98(19) . . ?
Ni20 Ni21 Ni2 73.36(4) . . ?
C28 Ni21 Ni22 90.3(4) . . ?
C6 Ni21 Ni22 48.3(2) . . ?
C2 Ni21 Ni22 116.9(2) . . ?
Ni20 Ni21 Ni22 125.95(6) . . ?
Ni2 Ni21 Ni22 66.96(4) . . ?
C28 Ni21 Ni15 115.9(3) . . ?
C6 Ni21 Ni15 52.6(2) . . ?
C2 Ni21 Ni15 89.2(2) . . ?
Ni20 Ni21 Ni15 132.49(5) . . ?
Ni2 Ni21 Ni15 97.81(4) . . ?
Ni22 Ni21 Ni15 88.88(5) . . ?
C28 Ni21 Ni14 116.6(3) . . ?
C6 Ni21 Ni14 100.1(2) . . ?
C2 Ni21 Ni14 49.02(19) . . ?
Ni20 Ni21 Ni14 69.76(4) . . ?
Ni2 Ni21 Ni14 97.48(4) . . ?
Ni22 Ni21 Ni14 148.37(5) . . ?
Ni15 Ni21 Ni14 65.25(4) . . ?
C28 Ni21 Cd2 90.2(3) . . ?
C6 Ni21 Cd2 89.9(2) . . ?
C2 Ni21 Cd2 82.9(2) . . ?
Ni20 Ni21 Cd2 63.53(4) . . ?
Ni2 Ni21 Cd2 49.66(3) . . ?
Ni22 Ni21 Cd2 62.97(4) . . ?
Ni15 Ni21 Cd2 142.36(4) . . ?
Ni14 Ni21 Cd2 128.44(4) . . ?
C33 Ni22 C6 163.5(5) . . ?
C33 Ni22 C34 91.7(5) . . ?
C6 Ni22 C34 100.9(4) . . ?
C33 Ni22 Ni16 139.7(4) . . ?
C6 Ni22 Ni16 53.9(2) . . ?
C34 Ni22 Ni16 47.9(3) . . ?
C33 Ni22 Ni21 113.4(4) . . ?
C6 Ni22 Ni21 50.2(2) . . ?
C34 Ni22 Ni21 128.6(3) . . ?
Ni16 Ni22 Ni21 96.37(5) . . ?
C33 Ni22 Ni2 123.6(4) . . ?
C6 Ni22 Ni2 48.8(2) . . ?
C34 Ni22 Ni2 140.9(3) . . ?
Ni16 Ni22 Ni2 95.20(5) . . ?
Ni21 Ni22 Ni2 56.24(4) . . ?
C33 Ni22 Ni19 84.8(4) . . ?
C6 Ni22 Ni19 101.1(2) . . ?
C34 Ni22 Ni19 108.1(3) . . ?
Ni16 Ni22 Ni19 105.45(5) . . ?
Ni21 Ni22 Ni19 117.89(5) . . ?
Ni2 Ni22 Ni19 64.29(4) . . ?
C33 Ni22 Cd2 74.0(4) . . ?
C6 Ni22 Cd2 95.4(2) . . ?
C34 Ni22 Cd2 161.5(3) . . ?
Ni16 Ni22 Cd2 144.96(5) . . ?
Ni21 Ni22 Cd2 69.05(4) . . ?
Ni2 Ni22 Cd2 49.96(3) . . ?
Ni19 Ni22 Cd2 59.87(3) . . ?
Ni1 Cd1 Br1 178.23(5) . . ?
Ni1 Cd1 Ni8 63.09(3) . . ?
Br1 Cd1 Ni8 116.33(4) . . ?
Ni1 Cd1 Ni3 67.84(3) . . ?
Br1 Cd1 Ni3 112.75(4) . . ?
Ni8 Cd1 Ni3 130.92(4) . . ?
Ni1 Cd1 Ni4 54.19(3) . . ?
Br1 Cd1 Ni4 127.53(4) . . ?
Ni8 Cd1 Ni4 96.85(3) . . ?
Ni3 Cd1 Ni4 50.96(3) . . ?
Ni1 Cd1 Ni5 60.29(3) . . ?
Br1 Cd1 Ni5 118.42(4) . . ?
Ni8 Cd1 Ni5 95.85(3) . . ?
Ni3 Cd1 Ni5 59.07(3) . . ?
Ni4 Cd1 Ni5 95.37(3) . . ?
Ni1 Cd1 Ni6 62.34(3) . . ?
Br1 Cd1 Ni6 118.93(4) . . ?
Ni8 Cd1 Ni6 56.97(3) . . ?
Ni3 Cd1 Ni6 99.25(4) . . ?
Ni4 Cd1 Ni6 48.63(3) . . ?
Ni5 Cd1 Ni6 122.63(3) . . ?
Ni1 Cd1 Ni7 50.75(3) . . ?
Br1 Cd1 Ni7 127.52(4) . . ?
Ni8 Cd1 Ni7 49.04(3) . . ?
Ni3 Cd1 Ni7 98.89(3) . . ?
Ni4 Cd1 Ni7 104.94(3) . . ?
Ni5 Cd1 Ni7 47.34(3) . . ?
Ni6 Cd1 Ni7 94.34(3) . . ?
Ni2 Cd2 Br2 179.50(6) . . ?
Ni2 Cd2 Ni17 61.88(3) . . ?
Br2 Cd2 Ni17 118.27(5) . . ?
Ni2 Cd2 Ni19 66.96(3) . . ?
Br2 Cd2 Ni19 113.40(5) . . ?
Ni17 Cd2 Ni19 100.59(4) . . ?
Ni2 Cd2 Ni18 54.29(3) . . ?
Br2 Cd2 Ni18 126.21(5) . . ?
Ni17 Cd2 Ni18 51.10(3) . . ?
Ni19 Cd2 Ni18 50.14(3) . . ?
Ni2 Cd2 Ni22 59.72(3) . . ?
Br2 Cd2 Ni22 120.12(5) . . ?
Ni17 Cd2 Ni22 121.57(4) . . ?
Ni19 Cd2 Ni22 57.75(3) . . ?
Ni18 Cd2 Ni22 94.10(3) . . ?
Ni2 Cd2 Ni20 64.86(3) . . ?
Br2 Cd2 Ni20 114.77(5) . . ?
Ni17 Cd2 Ni20 57.78(3) . . ?
Ni19 Cd2 Ni20 131.76(4) . . ?
Ni18 Cd2 Ni20 100.50(3) . . ?
Ni22 Cd2 Ni20 95.02(4) . . ?
Ni2 Cd2 Ni21 50.96(3) . . ?
Br2 Cd2 Ni21 128.55(5) . . ?
Ni17 Cd2 Ni21 92.44(3) . . ?
Ni19 Cd2 Ni21 98.41(3) . . ?
Ni18 Cd2 Ni21 105.25(3) . . ?
Ni22 Cd2 Ni21 47.98(3) . . ?
Ni20 Cd2 Ni21 47.35(3) . . ?
C2 C1 Ni6 141.3(5) . . ?
C2 C1 Ni4 136.7(5) . . ?
Ni6 C1 Ni4 80.9(3) . . ?
C2 C1 Ni14 68.4(4) . . ?
Ni6 C1 Ni14 75.7(2) . . ?
Ni4 C1 Ni14 138.7(4) . . ?
C2 C1 Ni12 70.5(4) . . ?
Ni6 C1 Ni12 122.7(3) . . ?
Ni4 C1 Ni12 77.2(2) . . ?
Ni14 C1 Ni12 87.4(3) . . ?
C2 C1 Ni1 102.9(5) . . ?
Ni6 C1 Ni1 94.2(3) . . ?
Ni4 C1 Ni1 76.3(2) . . ?
Ni14 C1 Ni1 138.3(3) . . ?
Ni12 C1 Ni1 129.5(3) . . ?
C1 C2 Ni20 143.2(5) . . ?
C1 C2 Ni2 105.4(5) . . ?
Ni20 C2 Ni2 100.2(3) . . ?
C1 C2 Ni21 131.5(5) . . ?
Ni20 C2 Ni21 79.4(3) . . ?
Ni2 C2 Ni21 77.6(3) . . ?
C1 C2 Ni14 72.3(4) . . ?
Ni20 C2 Ni14 97.4(3) . . ?
Ni2 C2 Ni14 150.2(4) . . ?
Ni21 C2 Ni14 82.4(2) . . ?
C1 C2 Ni12 71.1(4) . . ?
Ni20 C2 Ni12 73.5(2) . . ?
Ni2 C2 Ni12 118.9(3) . . ?
Ni21 C2 Ni12 150.2(4) . . ?
Ni14 C2 Ni12 89.0(3) . . ?
C4 C3 Ni17 139.8(6) . . ?
C4 C3 Ni18 138.0(6) . . ?
Ni17 C3 Ni18 81.6(3) . . ?
C4 C3 Ni9 70.2(4) . . ?
Ni17 C3 Ni9 76.2(3) . . ?
Ni18 C3 Ni9 132.5(4) . . ?
C4 C3 Ni10 69.5(4) . . ?
Ni17 C3 Ni10 128.2(3) . . ?
Ni18 C3 Ni10 78.0(2) . . ?
Ni9 C3 Ni10 83.7(3) . . ?
C4 C3 Ni2 105.4(5) . . ?
Ni17 C3 Ni2 88.0(3) . . ?
Ni18 C3 Ni2 76.7(3) . . ?
Ni9 C3 Ni2 142.3(4) . . ?
Ni10 C3 Ni2 131.2(4) . . ?
C3 C4 Ni3 145.5(5) . . ?
C3 C4 Ni1 103.3(5) . . ?
Ni3 C4 Ni1 100.1(3) . . ?
C3 C4 Ni4 129.6(5) . . ?
Ni3 C4 Ni4 80.0(3) . . ?
Ni1 C4 Ni4 77.5(2) . . ?
C3 C4 Ni9 70.6(4) . . ?
Ni3 C4 Ni9 98.8(3) . . ?
Ni1 C4 Ni9 152.0(4) . . ?
Ni4 C4 Ni9 85.8(3) . . ?
C3 C4 Ni10 72.0(4) . . ?
Ni3 C4 Ni10 74.5(2) . . ?
Ni1 C4 Ni10 120.3(3) . . ?
Ni4 C4 Ni10 150.9(4) . . ?
Ni9 C4 Ni10 84.6(3) . . ?
C6 C5 Ni8 149.2(6) . . ?
C6 C5 Ni1 104.2(5) . . ?
Ni8 C5 Ni1 91.6(3) . . ?
C6 C5 Ni7 127.9(5) . . ?
Ni8 C5 Ni7 80.9(3) . . ?
Ni1 C5 Ni7 77.7(3) . . ?
C6 C5 Ni15 73.2(4) . . ?
Ni8 C5 Ni15 76.0(2) . . ?
Ni1 C5 Ni15 124.0(3) . . ?
Ni7 C5 Ni15 148.2(4) . . ?
C6 C5 Ni16 69.0(4) . . ?
Ni8 C5 Ni16 110.2(3) . . ?
Ni1 C5 Ni16 147.8(4) . . ?
Ni7 C5 Ni16 82.5(3) . . ?
Ni15 C5 Ni16 85.2(3) . . ?
C5 C6 Ni22 143.1(6) . . ?
C5 C6 Ni21 135.0(5) . . ?
Ni22 C6 Ni21 81.5(3) . . ?
C5 C6 Ni16 71.5(4) . . ?
Ni22 C6 Ni16 76.6(3) . . ?
Ni21 C6 Ni16 136.1(4) . . ?
C5 C6 Ni2 104.4(5) . . ?
Ni22 C6 Ni2 87.8(3) . . ?
Ni21 C6 Ni2 76.4(2) . . ?
Ni16 C6 Ni2 139.0(4) . . ?
C5 C6 Ni15 67.8(4) . . ?
Ni22 C6 Ni15 127.1(4) . . ?
Ni21 C6 Ni15 79.4(3) . . ?
Ni16 C6 Ni15 84.2(3) . . ?
Ni2 C6 Ni15 133.3(3) . . ?
C8 C7 Ni19 144.7(6) . . ?
C8 C7 Ni2 103.1(5) . . ?
Ni19 C7 Ni2 101.6(3) . . ?
C8 C7 Ni18 130.1(6) . . ?
Ni19 C7 Ni18 79.9(3) . . ?
Ni2 C7 Ni18 77.4(3) . . ?
C8 C7 Ni11 71.8(4) . . ?
Ni19 C7 Ni11 97.3(3) . . ?
Ni2 C7 Ni11 150.7(4) . . ?
Ni18 C7 Ni11 84.2(3) . . ?
C8 C7 Ni13 71.0(4) . . ?
Ni19 C7 Ni13 74.5(3) . . ?
Ni2 C7 Ni13 122.4(3) . . ?
Ni18 C7 Ni13 150.2(4) . . ?
Ni11 C7 Ni13 84.1(3) . . ?
C7 C8 Ni5 140.4(6) . . ?
C7 C8 Ni7 137.3(6) . . ?
Ni5 C8 Ni7 81.6(3) . . ?
C7 C8 Ni11 69.1(4) . . ?
Ni5 C8 Ni11 76.2(2) . . ?
Ni7 C8 Ni11 135.5(4) . . ?
C7 C8 Ni13 70.5(4) . . ?
Ni5 C8 Ni13 124.3(3) . . ?
Ni7 C8 Ni13 78.3(3) . . ?
Ni11 C8 Ni13 83.1(2) . . ?
C7 C8 Ni1 105.1(5) . . ?
Ni5 C8 Ni1 89.3(3) . . ?
Ni7 C8 Ni1 76.3(2) . . ?
Ni11 C8 Ni1 140.2(4) . . ?
Ni13 C8 Ni1 133.7(3) . . ?
O9 C9 Ni9 146.2(8) . . ?
O9 C9 Ni17 134.3(8) . . ?
Ni9 C9 Ni17 79.5(3) . . ?
O10 C10 Ni12 144.2(8) . . ?
O10 C10 Ni20 137.0(7) . . ?
Ni12 C10 Ni20 78.8(3) . . ?
O11 C11 Ni9 174.3(10) . . ?
O12 C12 Ni12 172.0(9) . . ?
O13 C13 Ni4 178.2(9) . . ?
O14 C14 Ni3 175.5(10) . . ?
O15 C15 Ni14 141.6(8) . . ?
O15 C15 Ni6 138.5(8) . . ?
Ni14 C15 Ni6 80.0(3) . . ?
O16 C16 Ni6 174.6(10) . . ?
O17 C17 Ni15 143.3(8) . . ?
O17 C17 Ni8 137.4(8) . . ?
Ni15 C17 Ni8 79.3(3) . . ?
O18 C18 Ni8 173.4(8) . . ?
O19 C19 Ni7 178.6(9) . . ?
O20 C20 Ni16 174.7(9) . . ?
O21 C21 Ni13 174.5(8) . . ?
O22 C22 Ni13 145.4(8) . . ?
O22 C22 Ni19 136.1(7) . . ?
Ni13 C22 Ni19 78.6(3) . . ?
O23 C23 Ni11 177.8(9) . . ?
O24 C24 Ni17 172.1(9) . . ?
O25 C25 Ni10 174.7(9) . . ?
O26 C26 Ni18 178.6(9) . . ?
O27 C27 Ni15 175.7(10) . . ?
O28 C28 Ni21 175.8(10) . . ?
O29 C29 Ni20 175.3(12) . . ?
O30 C30 Ni10 144.0(8) . . ?
O30 C30 Ni3 137.7(8) . . ?
Ni10 C30 Ni3 78.3(3) . . ?
O31 C31 Ni11 145.9(8) . . ?
O31 C31 Ni5 133.9(8) . . ?
Ni11 C31 Ni5 80.2(3) . . ?
O32 C32 Ni19 176.9(13) . . ?
O33 C33 Ni22 172.7(11) . . ?
O34 C34 Ni16 142.3(9) . . ?
O34 C34 Ni22 137.0(9) . . ?
Ni16 C34 Ni22 80.6(4) . . ?
O35 C35 Ni14 174.0(10) . . ?
O36 C36 Ni5 175.2(11) . . ?
C104 N1 C101 111.6(10) . . ?
C104 N1 C102 108.1(11) . . ?
C101 N1 C102 101.9(10) . . ?
C104 N1 C103 113.5(9) . . ?
C101 N1 C103 112.7(10) . . ?
C102 N1 C103 108.4(10) . . ?
N1 C101 H10A 109.5 . . ?
N1 C101 H10B 109.5 . . ?
H10A C101 H10B 109.5 . . ?
N1 C101 H10C 109.5 . . ?
H10A C101 H10C 109.5 . . ?
H10B C101 H10C 109.5 . . ?
N1 C102 H10D 109.5 . . ?
N1 C102 H10E 109.5 . . ?
H10D C102 H10E 109.5 . . ?
N1 C102 H10F 109.5 . . ?
H10D C102 H10F 109.5 . . ?
H10E C102 H10F 109.5 . . ?
N1 C103 H10G 109.5 . . ?
N1 C103 H10H 109.5 . . ?
H10G C103 H10H 109.5 . . ?
N1 C103 H10I 109.5 . . ?
H10G C103 H10I 109.5 . . ?
H10H C103 H10I 109.5 . . ?
N1 C104 H10J 109.5 . . ?
N1 C104 H10K 109.5 . . ?
H10J C104 H10K 109.5 . . ?
N1 C104 H10L 109.5 . . ?
H10J C104 H10L 109.5 . . ?
H10K C104 H10L 109.5 . . ?
C201 N2 C204 118.7(15) . . ?
C201 N2 C202 113.6(14) . . ?
C204 N2 C202 117.0(16) . . ?
C201 N2 C203 100.3(15) . . ?
C204 N2 C203 102.6(15) . . ?
C202 N2 C203 100.0(14) . . ?
N2 C201 H20A 109.5 . . ?
N2 C201 H20B 109.5 . . ?
H20A C201 H20B 109.5 . . ?
N2 C201 H20C 109.5 . . ?
H20A C201 H20C 109.5 . . ?
H20B C201 H20C 109.5 . . ?
N2 C202 H20D 109.5 . . ?
N2 C202 H20E 109.5 . . ?
H20D C202 H20E 109.5 . . ?
N2 C202 H20F 109.5 . . ?
H20D C202 H20F 109.5 . . ?
H20E C202 H20F 109.5 . . ?
N2 C203 H20G 109.5 . . ?
N2 C203 H20H 109.5 . . ?
H20G C203 H20H 109.5 . . ?
N2 C203 H20I 109.5 . . ?
H20G C203 H20I 109.5 . . ?
H20H C203 H20I 109.5 . . ?
N2 C204 H20J 109.5 . . ?
N2 C204 H20K 109.5 . . ?
H20J C204 H20K 109.5 . . ?
N2 C204 H20L 109.5 . . ?
H20J C204 H20L 109.5 . . ?
H20K C204 H20L 109.5 . . ?
C404 O40 C401 98.9(13) . . ?
O40 C401 C402 108.5(13) . . ?
O40 C401 H40A 110.0 . . ?
C402 C401 H40A 110.0 . . ?
O40 C401 H40B 110.0 . . ?
C402 C401 H40B 110.0 . . ?
H40A C401 H40B 108.4 . . ?
C403 C402 C401 101.3(11) . . ?
C403 C402 H40C 111.5 . . ?
C401 C402 H40C 111.5 . . ?
C403 C402 H40D 111.5 . . ?
C401 C402 H40D 111.5 . . ?
H40C C402 H40D 109.3 . . ?
C402 C403 C404 98.0(10) . . ?
C402 C403 H40E 112.2 . . ?
C404 C403 H40E 112.2 . . ?
C402 C403 H40F 112.2 . . ?
C404 C403 H40F 112.2 . . ?
H40E C403 H40F 109.8 . . ?
O40 C404 C403 116.8(13) . . ?
O40 C404 H40G 108.1 . . ?
C403 C404 H40G 108.1 . . ?
O40 C404 H40H 108.1 . . ?
C403 C404 H40H 108.1 . . ?
H40G C404 H40H 107.3 . . ?
C501 O50 C504 91.7(17) . . ?
O50 C501 C502 108.0(18) . . ?
O50 C501 H50A 110.1 . . ?
C502 C501 H50A 110.1 . . ?
O50 C501 H50B 110.1 . . ?
C502 C501 H50B 110.1 . . ?
H50A C501 H50B 108.4 . . ?
C503 C502 C501 101.7(11) . . ?
C503 C502 H50C 111.4 . . ?
C501 C502 H50C 111.4 . . ?
C503 C502 H50D 111.4 . . ?
C501 C502 H50D 111.4 . . ?
H50C C502 H50D 109.3 . . ?
C502 C503 C504 97.0(12) . . ?
C502 C503 H50E 112.4 . . ?
C504 C503 H50E 112.4 . . ?
C502 C503 H50F 112.4 . . ?
C504 C503 H50F 112.4 . . ?
H50E C503 H50F 109.9 . . ?
O50 C504 C503 105.0(18) . . ?
O50 C504 H50G 110.7 . . ?
C503 C504 H50G 110.7 . . ?
O50 C504 H50H 110.7 . . ?
C503 C504 H50H 110.7 . . ?
H50G C504 H50H 108.8 . . ?

loop_
_geom_bond_atom_site_label_1
_geom_bond_atom_site_label_2
_geom_bond_distance
_geom_bond_site_symmetry_2
_geom_bond_publ_flag
Ni1 C4 2.009(7) . ?
Ni1 C5 2.010(7) . ?
Ni1 C1 2.109(7) . ?
Ni1 C8 2.119(7) . ?
Ni1 Ni2 2.4197(13) . ?
Ni1 Cd1 2.4643(11) . ?
Ni1 Ni4 2.5204(13) . ?
Ni1 Ni7 2.5276(13) . ?
Ni1 Ni8 2.8006(13) . ?
Ni1 Ni5 2.8331(14) . ?
Ni1 Ni6 2.9402(13) . ?
Ni1 Ni3 2.9966(14) . ?
Ni2 C2 2.000(7) . ?
Ni2 C7 2.007(7) . ?
Ni2 C6 2.096(7) . ?
Ni2 C3 2.096(7) . ?
Ni2 Cd2 2.4669(11) . ?
Ni2 Ni21 2.5137(13) . ?
Ni2 Ni18 2.5187(13) . ?
Ni2 Ni22 2.7824(14) . ?
Ni2 Ni17 2.7984(13) . ?
Ni2 Ni20 2.9973(14) . ?
Ni3 C14 1.754(10) . ?
Ni3 C4 1.897(7) . ?
Ni3 C30 1.927(8) . ?
Ni3 Ni10 2.3995(14) . ?
Ni3 Ni4 2.5182(14) . ?
Ni3 Cd1 2.8717(13) . ?
Ni3 Ni5 2.9383(16) . ?
Ni3 Ni9 2.9942(15) . ?
Ni4 C13 1.788(10) . ?
Ni4 C1 1.969(7) . ?
Ni4 C4 2.018(7) . ?
Ni4 Ni6 2.5111(14) . ?
Ni4 Ni12 2.5438(14) . ?
Ni4 Ni9 2.7645(14) . ?
Ni4 Cd1 2.9776(12) . ?
Ni5 C36 1.749(11) . ?
Ni5 C8 1.906(7) . ?
Ni5 C31 1.972(9) . ?
Ni5 Ni11 2.4596(14) . ?
Ni5 Ni7 2.5302(14) . ?
Ni5 Cd1 3.0776(12) . ?
Ni6 C16 1.762(10) . ?
Ni6 C1 1.899(7) . ?
Ni6 C15 1.924(9) . ?
Ni6 Ni14 2.4431(15) . ?
Ni6 Ni8 2.8542(15) . ?
Ni6 Cd1 3.1137(13) . ?
Ni7 C19 1.751(9) . ?
Ni7 C8 1.967(7) . ?
Ni7 C5 2.018(7) . ?
Ni7 Ni8 2.5402(13) . ?
Ni7 Ni13 2.5636(14) . ?
Ni7 Ni16 2.6921(15) . ?
Ni7 Cd1 3.2165(13) . ?
Ni8 C18 1.741(9) . ?
Ni8 C5 1.895(7) . ?
Ni8 C17 1.926(8) . ?
Ni8 Ni15 2.4214(15) . ?
Ni8 Cd1 2.8515(12) . ?
Ni9 C11 1.763(9) . ?
Ni9 C9 1.845(9) . ?
Ni9 C4 2.044(7) . ?
Ni9 C3 2.049(7) . ?
Ni9 Ni17 2.4542(15) . ?
Ni9 Ni10 2.7647(14) . ?
Ni9 Ni12 2.8142(14) . ?
Ni10 C25 1.759(9) . ?
Ni10 C30 1.873(9) . ?
Ni10 C4 2.063(7) . ?
Ni10 C3 2.094(7) . ?
Ni10 Ni18 2.5541(14) . ?
Ni10 Ni11 2.7620(14) . ?
Ni11 C23 1.775(9) . ?
Ni11 C31 1.844(9) . ?
Ni11 C7 2.039(7) . ?
Ni11 C8 2.074(7) . ?
Ni11 Ni18 2.7210(14) . ?
Ni11 Ni13 2.7613(14) . ?
Ni11 Ni19 2.9532(16) . ?
Ni12 C12 1.745(9) . ?
Ni12 C10 1.854(9) . ?
Ni12 C2 2.094(7) . ?
Ni12 C1 2.103(7) . ?
Ni12 Ni20 2.3995(15) . ?
Ni12 Ni14 2.8875(14) . ?
Ni12 Ni17 2.9723(14) . ?
Ni13 C21 1.768(10) . ?
Ni13 C22 1.867(9) . ?
Ni13 C7 2.081(7) . ?
Ni13 C8 2.089(7) . ?
Ni13 Ni19 2.4103(14) . ?
Ni13 Ni16 2.7583(14) . ?
Ni14 C35 1.756(11) . ?
Ni14 C15 1.878(9) . ?
Ni14 C2 2.025(7) . ?
Ni14 C1 2.076(7) . ?
Ni14 Ni21 2.6595(15) . ?
Ni14 Ni15 2.8375(14) . ?
Ni14 Ni20 2.9556(15) . ?
Ni15 C27 1.756(10) . ?
Ni15 C17 1.866(9) . ?
Ni15 C5 2.034(7) . ?
Ni15 C6 2.104(7) . ?
Ni15 Ni21 2.6030(14) . ?
Ni15 Ni16 2.7730(14) . ?
Ni16 C20 1.755(10) . ?
Ni16 C34 1.838(10) . ?
Ni16 C6 2.030(7) . ?
Ni16 C5 2.063(7) . ?
Ni16 Ni22 2.4430(15) . ?
Ni17 C24 1.754(10) . ?
Ni17 C3 1.927(7) . ?
Ni17 C9 1.990(9) . ?
Ni17 Ni18 2.5407(14) . ?
Ni17 Ni20 2.8863(15) . ?
Ni17 Cd2 2.9225(13) . ?
Ni18 C26 1.762(8) . ?
Ni18 C3 1.961(7) . ?
Ni18 C7 2.019(7) . ?
Ni18 Ni19 2.5120(14) . ?
Ni18 Cd2 2.9671(13) . ?
Ni19 C32 1.736(10) . ?
Ni19 C7 1.892(7) . ?
Ni19 C22 1.939(9) . ?
Ni19 Ni22 2.8959(16) . ?
Ni19 Cd2 2.9616(14) . ?
Ni20 C29 1.733(10) . ?
Ni20 C2 1.906(7) . ?
Ni20 C10 1.926(9) . ?
Ni20 Ni21 2.5038(14) . ?
Ni20 Cd2 3.0475(13) . ?
Ni21 C28 1.740(9) . ?
Ni21 C6 1.967(7) . ?
Ni21 C2 2.012(7) . ?
Ni21 Ni22 2.5303(15) . ?
Ni21 Cd2 3.1808(13) . ?
Ni22 C33 1.745(11) . ?
Ni22 C6 1.910(7) . ?
Ni22 C34 1.937(10) . ?
Ni22 Cd2 3.0340(14) . ?
Cd1 Br1 2.4999(11) . ?
Cd2 Br2 2.4806(12) . ?
C1 C2 1.381(10) . ?
C3 C4 1.371(10) . ?
C5 C6 1.384(10) . ?
C7 C8 1.375(10) . ?
C9 O9 1.160(9) . ?
C10 O10 1.172(9) . ?
C11 O11 1.125(10) . ?
C12 O12 1.147(9) . ?
C13 O13 1.138(10) . ?
C14 O14 1.107(10) . ?
C15 O15 1.154(9) . ?
C16 O16 1.129(10) . ?
C17 O17 1.159(9) . ?
C18 O18 1.143(9) . ?
C19 O19 1.153(10) . ?
C20 O20 1.146(10) . ?
C21 O21 1.136(10) . ?
C22 O22 1.158(9) . ?
C23 O23 1.131(9) . ?
C24 O24 1.161(10) . ?
C25 O25 1.131(9) . ?
C26 O26 1.135(9) . ?
C27 O27 1.139(11) . ?
C28 O28 1.151(10) . ?
C29 O29 1.134(11) . ?
C30 O30 1.148(9) . ?
C31 O31 1.157(9) . ?
C32 O32 1.142(11) . ?
C33 O33 1.147(11) . ?
C34 O34 1.168(10) . ?
C35 O35 1.157(11) . ?
C36 O36 1.139(11) . ?
N1 C104 1.429(11) . ?
N1 C101 1.441(11) . ?
N1 C102 1.442(11) . ?
N1 C103 1.459(10) . ?
C101 H10A 0.9600 . ?
C101 H10B 0.9600 . ?
C101 H10C 0.9600 . ?
C102 H10D 0.9600 . ?
C102 H10E 0.9600 . ?
C102 H10F 0.9600 . ?
C103 H10G 0.9600 . ?
C103 H10H 0.9600 . ?
C103 H10I 0.9600 . ?
C104 H10J 0.9600 . ?
C104 H10K 0.9600 . ?
C104 H10L 0.9600 . ?
N2 C201 1.409(12) . ?
N2 C204 1.410(13) . ?
N2 C202 1.412(12) . ?
N2 C203 1.475(13) . ?
C201 H20A 0.9600 . ?
C201 H20B 0.9600 . ?
C201 H20C 0.9600 . ?
C202 H20D 0.9600 . ?
C202 H20E 0.9600 . ?
C202 H20F 0.9600 . ?
C203 H20G 0.9600 . ?
C203 H20H 0.9600 . ?
C203 H20I 0.9600 . ?
C204 H20J 0.9600 . ?
C204 H20K 0.9600 . ?
C204 H20L 0.9600 . ?
O40 C404 1.414(8) . ?
O40 C401 1.434(8) . ?
C401 C402 1.519(8) . ?
C401 H40A 0.9700 . ?
C401 H40B 0.9700 . ?
C402 C403 1.493(9) . ?
C402 H40C 0.9700 . ?
C402 H40D 0.9700 . ?
C403 C404 1.513(8) . ?
C403 H40E 0.9700 . ?
C403 H40F 0.9700 . ?
C404 H40G 0.9700 . ?
C404 H40H 0.9700 . ?
O50 C501 1.425(9) . ?
O50 C504 1.428(9) . ?
C501 C502 1.528(9) . ?
C501 H50A 0.9700 . ?
C501 H50B 0.9700 . ?
C502 C503 1.520(9) . ?
C502 H50C 0.9700 . ?
C502 H50D 0.9700 . ?
C503 C504 1.531(9) . ?
C503 H50E 0.9700 . ?
C503 H50F 0.9700 . ?
C504 H50G 0.9700 . ?
C504 H50H 0.9700 . ?

loop_
_geom_torsion_atom_site_label_1
_geom_torsion_atom_site_label_2
_geom_torsion_atom_site_label_3
_geom_torsion_atom_site_label_4
_geom_torsion
_geom_torsion_site_symmetry_1
_geom_torsion_site_symmetry_2
_geom_torsion_site_symmetry_3
_geom_torsion_site_symmetry_4
_geom_torsion_publ_flag
C4 Ni1 Ni2 C2 -91.0(3) . . . . ?
C5 Ni1 Ni2 C2 89.4(3) . . . . ?
C1 Ni1 Ni2 C2 -6.8(3) . . . . ?
C8 Ni1 Ni2 C2 173.0(3) . . . . ?
Cd1 Ni1 Ni2 C2 -70.9(9) . . . . ?
Ni4 Ni1 Ni2 C2 -46.2(2) . . . . ?
Ni7 Ni1 Ni2 C2 134.2(2) . . . . ?
Ni8 Ni1 Ni2 C2 75.3(2) . . . . ?
Ni5 Ni1 Ni2 C2 -167.7(2) . . . . ?
Ni6 Ni1 Ni2 C2 10.1(2) . . . . ?
Ni3 Ni1 Ni2 C2 -102.0(2) . . . . ?
C4 Ni1 Ni2 C7 89.5(3) . . . . ?
C5 Ni1 Ni2 C7 -90.2(3) . . . . ?
C1 Ni1 Ni2 C7 173.6(3) . . . . ?
C8 Ni1 Ni2 C7 -6.6(3) . . . . ?
Cd1 Ni1 Ni2 C7 109.5(9) . . . . ?
Ni4 Ni1 Ni2 C7 134.2(2) . . . . ?
Ni7 Ni1 Ni2 C7 -45.4(2) . . . . ?
Ni8 Ni1 Ni2 C7 -104.2(2) . . . . ?
Ni5 Ni1 Ni2 C7 12.7(2) . . . . ?
Ni6 Ni1 Ni2 C7 -169.5(2) . . . . ?
Ni3 Ni1 Ni2 C7 78.4(2) . . . . ?
C4 Ni1 Ni2 C6 -174.8(3) . . . . ?
C5 Ni1 Ni2 C6 5.5(3) . . . . ?
C1 Ni1 Ni2 C6 -90.7(3) . . . . ?
C8 Ni1 Ni2 C6 89.1(3) . . . . ?
Cd1 Ni1 Ni2 C6 -154.7(9) . . . . ?
Ni4 Ni1 Ni2 C6 -130.1(2) . . . . ?
Ni7 Ni1 Ni2 C6 50.3(2) . . . . ?
Ni8 Ni1 Ni2 C6 -8.5(2) . . . . ?
Ni5 Ni1 Ni2 C6 108.4(2) . . . . ?
Ni6 Ni1 Ni2 C6 -73.7(2) . . . . ?
Ni3 Ni1 Ni2 C6 174.1(2) . . . . ?
C4 Ni1 Ni2 C3 6.2(3) . . . . ?
C5 Ni1 Ni2 C3 -173.5(3) . . . . ?
C1 Ni1 Ni2 C3 90.3(3) . . . . ?
C8 Ni1 Ni2 C3 -89.9(3) . . . . ?
Cd1 Ni1 Ni2 C3 26.3(9) . . . . ?
Ni4 Ni1 Ni2 C3 50.9(2) . . . . ?
Ni7 Ni1 Ni2 C3 -128.7(2) . . . . ?
Ni8 Ni1 Ni2 C3 172.5(2) . . . . ?
Ni5 Ni1 Ni2 C3 -70.6(2) . . . . ?
Ni6 Ni1 Ni2 C3 107.3(2) . . . . ?
Ni3 Ni1 Ni2 C3 -4.9(2) . . . . ?
C4 Ni1 Ni2 Cd2 28.9(10) . . . . ?
C5 Ni1 Ni2 Cd2 -150.8(10) . . . . ?
C1 Ni1 Ni2 Cd2 113.0(10) . . . . ?
C8 Ni1 Ni2 Cd2 -67.2(10) . . . . ?
Cd1 Ni1 Ni2 Cd2 49.0(16) . . . . ?
Ni4 Ni1 Ni2 Cd2 73.6(9) . . . . ?
Ni7 Ni1 Ni2 Cd2 -106.0(9) . . . . ?
Ni8 Ni1 Ni2 Cd2 -164.8(9) . . . . ?
Ni5 Ni1 Ni2 Cd2 -47.9(9) . . . . ?
Ni6 Ni1 Ni2 Cd2 130.0(9) . . . . ?
Ni3 Ni1 Ni2 Cd2 17.8(10) . . . . ?
C4 Ni1 Ni2 Ni21 -135.3(2) . . . . ?
C5 Ni1 Ni2 Ni21 45.0(2) . . . . ?
C1 Ni1 Ni2 Ni21 -51.1(2) . . . . ?
C8 Ni1 Ni2 Ni21 128.7(2) . . . . ?
Cd1 Ni1 Ni2 Ni21 -115.2(9) . . . . ?
Ni4 Ni1 Ni2 Ni21 -90.55(5) . . . . ?
Ni7 Ni1 Ni2 Ni21 89.87(5) . . . . ?
Ni8 Ni1 Ni2 Ni21 31.00(6) . . . . ?
Ni5 Ni1 Ni2 Ni21 147.99(4) . . . . ?
Ni6 Ni1 Ni2 Ni21 -34.20(6) . . . . ?
Ni3 Ni1 Ni2 Ni21 -146.32(5) . . . . ?
C4 Ni1 Ni2 Ni18 44.5(2) . . . . ?
C5 Ni1 Ni2 Ni18 -135.2(2) . . . . ?
C1 Ni1 Ni2 Ni18 128.6(2) . . . . ?
C8 Ni1 Ni2 Ni18 -51.6(2) . . . . ?
Cd1 Ni1 Ni2 Ni18 64.6(9) . . . . ?
Ni4 Ni1 Ni2 Ni18 89.21(5) . . . . ?
Ni7 Ni1 Ni2 Ni18 -90.37(5) . . . . ?
Ni8 Ni1 Ni2 Ni18 -149.23(5) . . . . ?
Ni5 Ni1 Ni2 Ni18 -32.25(6) . . . . ?
Ni6 Ni1 Ni2 Ni18 145.57(4) . . . . ?
Ni3 Ni1 Ni2 Ni18 33.45(6) . . . . ?
C4 Ni1 Ni2 Ni22 165.4(2) . . . . ?
C5 Ni1 Ni2 Ni22 -14.3(2) . . . . ?
C1 Ni1 Ni2 Ni22 -110.5(2) . . . . ?
C8 Ni1 Ni2 Ni22 69.3(2) . . . . ?
Cd1 Ni1 Ni2 Ni22 -174.6(9) . . . . ?
Ni4 Ni1 Ni2 Ni22 -149.91(5) . . . . ?
Ni7 Ni1 Ni2 Ni22 30.51(6) . . . . ?
Ni8 Ni1 Ni2 Ni22 -28.35(7) . . . . ?
Ni5 Ni1 Ni2 Ni22 88.64(5) . . . . ?
Ni6 Ni1 Ni2 Ni22 -93.55(5) . . . . ?
Ni3 Ni1 Ni2 Ni22 154.33(5) . . . . ?
C4 Ni1 Ni2 Ni17 -14.9(2) . . . . ?
C5 Ni1 Ni2 Ni17 165.4(2) . . . . ?
C1 Ni1 Ni2 Ni17 69.3(2) . . . . ?
C8 Ni1 Ni2 Ni17 -111.0(2) . . . . ?
Cd1 Ni1 Ni2 Ni17 5.2(9) . . . . ?
Ni4 Ni1 Ni2 Ni17 29.83(6) . . . . ?
Ni7 Ni1 Ni2 Ni17 -149.76(4) . . . . ?
Ni8 Ni1 Ni2 Ni17 151.38(4) . . . . ?
Ni5 Ni1 Ni2 Ni17 -91.63(5) . . . . ?
Ni6 Ni1 Ni2 Ni17 86.18(5) . . . . ?
Ni3 Ni1 Ni2 Ni17 -25.94(6) . . . . ?
C4 Ni1 Ni2 Ni20 -79.9(2) . . . . ?
C5 Ni1 Ni2 Ni20 100.5(2) . . . . ?
C1 Ni1 Ni2 Ni20 4.3(2) . . . . ?
C8 Ni1 Ni2 Ni20 -175.9(2) . . . . ?
Cd1 Ni1 Ni2 Ni20 -59.8(9) . . . . ?
Ni4 Ni1 Ni2 Ni20 -35.12(6) . . . . ?
Ni7 Ni1 Ni2 Ni20 145.30(4) . . . . ?
Ni8 Ni1 Ni2 Ni20 86.44(6) . . . . ?
Ni5 Ni1 Ni2 Ni20 -156.58(4) . . . . ?
Ni6 Ni1 Ni2 Ni20 21.24(6) . . . . ?
Ni3 Ni1 Ni2 Ni20 -90.88(5) . . . . ?
C4 Ni1 Ni3 C14 149.3(6) . . . . ?
C5 Ni1 Ni3 C14 -57.4(9) . . . . ?
C1 Ni1 Ni3 C14 90.0(6) . . . . ?
C8 Ni1 Ni3 C14 -121.7(6) . . . . ?
Ni2 Ni1 Ni3 C14 166.8(5) . . . . ?
Cd1 Ni1 Ni3 C14 -11.3(5) . . . . ?
Ni4 Ni1 Ni3 C14 77.7(5) . . . . ?
Ni7 Ni1 Ni3 C14 -75.4(5) . . . . ?
Ni8 Ni1 Ni3 C14 -10.2(5) . . . . ?
Ni5 Ni1 Ni3 C14 -93.6(5) . . . . ?
Ni6 Ni1 Ni3 C14 49.2(5) . . . . ?
C5 Ni1 Ni3 C4 153.2(8) . . . . ?
C1 Ni1 Ni3 C4 -59.3(4) . . . . ?
C8 Ni1 Ni3 C4 89.0(4) . . . . ?
Ni2 Ni1 Ni3 C4 17.4(3) . . . . ?
Cd1 Ni1 Ni3 C4 -160.6(3) . . . . ?
Ni4 Ni1 Ni3 C4 -71.6(3) . . . . ?
Ni7 Ni1 Ni3 C4 135.3(3) . . . . ?
Ni8 Ni1 Ni3 C4 -159.5(3) . . . . ?
Ni5 Ni1 Ni3 C4 117.1(3) . . . . ?
Ni6 Ni1 Ni3 C4 -100.1(3) . . . . ?
C4 Ni1 Ni3 C30 -76.4(5) . . . . ?
C5 Ni1 Ni3 C30 76.8(8) . . . . ?
C1 Ni1 Ni3 C30 -135.7(4) . . . . ?
C8 Ni1 Ni3 C30 12.6(4) . . . . ?
Ni2 Ni1 Ni3 C30 -59.0(3) . . . . ?
Cd1 Ni1 Ni3 C30 123.0(3) . . . . ?
Ni4 Ni1 Ni3 C30 -148.0(3) . . . . ?
Ni7 Ni1 Ni3 C30 58.8(3) . . . . ?
Ni8 Ni1 Ni3 C30 124.0(3) . . . . ?
Ni5 Ni1 Ni3 C30 40.7(3) . . . . ?
Ni6 Ni1 Ni3 C30 -176.5(3) . . . . ?
C4 Ni1 Ni3 Ni10 -47.3(3) . . . . ?
C5 Ni1 Ni3 Ni10 106.0(7) . . . . ?
C1 Ni1 Ni3 Ni10 -106.5(2) . . . . ?
C8 Ni1 Ni3 Ni10 41.8(2) . . . . ?
Ni2 Ni1 Ni3 Ni10 -29.81(5) . . . . ?
Cd1 Ni1 Ni3 Ni10 152.12(5) . . . . ?
Ni4 Ni1 Ni3 Ni10 -118.86(5) . . . . ?
Ni7 Ni1 Ni3 Ni10 87.99(5) . . . . ?
Ni8 Ni1 Ni3 Ni10 153.19(5) . . . . ?
Ni5 Ni1 Ni3 Ni10 69.87(4) . . . . ?
Ni6 Ni1 Ni3 Ni10 -147.40(4) . . . . ?
C4 Ni1 Ni3 Ni4 71.6(3) . . . . ?
C5 Ni1 Ni3 Ni4 -135.2(7) . . . . ?
C1 Ni1 Ni3 Ni4 12.3(2) . . . . ?
C8 Ni1 Ni3 Ni4 160.6(2) . . . . ?
Ni2 Ni1 Ni3 Ni4 89.05(5) . . . . ?
Cd1 Ni1 Ni3 Ni4 -89.02(4) . . . . ?
Ni7 Ni1 Ni3 Ni4 -153.15(6) . . . . ?
Ni8 Ni1 Ni3 Ni4 -87.95(6) . . . . ?
Ni5 Ni1 Ni3 Ni4 -171.27(5) . . . . ?
Ni6 Ni1 Ni3 Ni4 -28.54(4) . . . . ?
C4 Ni1 Ni3 Cd1 160.6(3) . . . . ?
C5 Ni1 Ni3 Cd1 -46.1(7) . . . . ?
C1 Ni1 Ni3 Cd1 101.4(2) . . . . ?
C8 Ni1 Ni3 Cd1 -110.3(2) . . . . ?
Ni2 Ni1 Ni3 Cd1 178.06(6) . . . . ?
Ni4 Ni1 Ni3 Cd1 89.02(4) . . . . ?
Ni7 Ni1 Ni3 Cd1 -64.13(4) . . . . ?
Ni8 Ni1 Ni3 Cd1 1.07(5) . . . . ?
Ni5 Ni1 Ni3 Cd1 -82.25(4) . . . . ?
Ni6 Ni1 Ni3 Cd1 60.48(4) . . . . ?
C4 Ni1 Ni3 Ni5 -117.1(3) . . . . ?
C5 Ni1 Ni3 Ni5 36.1(7) . . . . ?
C1 Ni1 Ni3 Ni5 -176.4(2) . . . . ?
C8 Ni1 Ni3 Ni5 -28.1(2) . . . . ?
Ni2 Ni1 Ni3 Ni5 -99.69(5) . . . . ?
Cd1 Ni1 Ni3 Ni5 82.25(4) . . . . ?
Ni4 Ni1 Ni3 Ni5 171.27(5) . . . . ?
Ni7 Ni1 Ni3 Ni5 18.12(4) . . . . ?
Ni8 Ni1 Ni3 Ni5 83.32(6) . . . . ?
Ni6 Ni1 Ni3 Ni5 142.73(4) . . . . ?
C4 Ni1 Ni3 Ni9 14.0(3) . . . . ?
C5 Ni1 Ni3 Ni9 167.2(7) . . . . ?
C1 Ni1 Ni3 Ni9 -45.3(2) . . . . ?
C8 Ni1 Ni3 Ni9 103.0(2) . . . . ?
Ni2 Ni1 Ni3 Ni9 31.40(5) . . . . ?
Cd1 Ni1 Ni3 Ni9 -146.66(4) . . . . ?
Ni4 Ni1 Ni3 Ni9 -57.65(4) . . . . ?
Ni7 Ni1 Ni3 Ni9 149.21(4) . . . . ?
Ni8 Ni1 Ni3 Ni9 -145.60(5) . . . . ?
Ni5 Ni1 Ni3 Ni9 131.09(4) . . . . ?
Ni6 Ni1 Ni3 Ni9 -86.18(4) . . . . ?
C14 Ni3 Ni4 C13 9.0(5) . . . . ?
C4 Ni3 Ni4 C13 -167.3(4) . . . . ?
C30 Ni3 Ni4 C13 -129.3(7) . . . . ?
Ni10 Ni3 Ni4 C13 -155.2(3) . . . . ?
Cd1 Ni3 Ni4 C13 84.2(3) . . . . ?
Ni5 Ni3 Ni4 C13 132.4(3) . . . . ?
Ni9 Ni3 Ni4 C13 -116.1(3) . . . . ?
Ni1 Ni3 Ni4 C13 140.2(3) . . . . ?
C14 Ni3 Ni4 C1 -147.1(5) . . . . ?
C4 Ni3 Ni4 C1 36.6(4) . . . . ?
C30 Ni3 Ni4 C1 74.6(7) . . . . ?
Ni10 Ni3 Ni4 C1 48.7(3) . . . . ?
Cd1 Ni3 Ni4 C1 -71.9(3) . . . . ?
Ni5 Ni3 Ni4 C1 -23.7(3) . . . . ?
Ni9 Ni3 Ni4 C1 87.8(3) . . . . ?
Ni1 Ni3 Ni4 C1 -15.9(3) . . . . ?
C14 Ni3 Ni4 C4 176.3(5) . . . . ?
C30 Ni3 Ni4 C4 38.0(7) . . . . ?
Ni10 Ni3 Ni4 C4 12.1(3) . . . . ?
Cd1 Ni3 Ni4 C4 -108.5(3) . . . . ?
Ni5 Ni3 Ni4 C4 -60.3(3) . . . . ?
Ni9 Ni3 Ni4 C4 51.2(3) . . . . ?
Ni1 Ni3 Ni4 C4 -52.5(3) . . . . ?
C14 Ni3 Ni4 Ni6 -85.1(4) . . . . ?
C4 Ni3 Ni4 Ni6 98.6(3) . . . . ?
C30 Ni3 Ni4 Ni6 136.7(6) . . . . ?
Ni10 Ni3 Ni4 Ni6 110.77(7) . . . . ?
Cd1 Ni3 Ni4 Ni6 -9.90(6) . . . . ?
Ni5 Ni3 Ni4 Ni6 38.32(8) . . . . ?
Ni9 Ni3 Ni4 Ni6 149.82(7) . . . . ?
Ni1 Ni3 Ni4 Ni6 46.11(6) . . . . ?
C14 Ni3 Ni4 Ni1 -131.2(4) . . . . ?
C4 Ni3 Ni4 Ni1 52.5(3) . . . . ?
C30 Ni3 Ni4 Ni1 90.5(6) . . . . ?
Ni10 Ni3 Ni4 Ni1 64.66(5) . . . . ?
Cd1 Ni3 Ni4 Ni1 -56.01(3) . . . . ?
Ni5 Ni3 Ni4 Ni1 -7.79(5) . . . . ?
Ni9 Ni3 Ni4 Ni1 103.71(4) . . . . ?
C14 Ni3 Ni4 Ni12 143.3(4) . . . . ?
C4 Ni3 Ni4 Ni12 -32.9(3) . . . . ?
C30 Ni3 Ni4 Ni12 5.1(6) . . . . ?
Ni10 Ni3 Ni4 Ni12 -20.78(9) . . . . ?
Cd1 Ni3 Ni4 Ni12 -141.45(7) . . . . ?
Ni5 Ni3 Ni4 Ni12 -93.23(7) . . . . ?
Ni9 Ni3 Ni4 Ni12 18.27(6) . . . . ?
Ni1 Ni3 Ni4 Ni12 -85.44(6) . . . . ?
C14 Ni3 Ni4 Ni9 125.1(4) . . . . ?
C4 Ni3 Ni4 Ni9 -51.2(3) . . . . ?
C30 Ni3 Ni4 Ni9 -13.2(6) . . . . ?
Ni10 Ni3 Ni4 Ni9 -39.05(5) . . . . ?
Cd1 Ni3 Ni4 Ni9 -159.72(4) . . . . ?
Ni5 Ni3 Ni4 Ni9 -111.50(5) . . . . ?
Ni1 Ni3 Ni4 Ni9 -103.71(4) . . . . ?
C14 Ni3 Ni4 Cd1 -75.2(4) . . . . ?
C4 Ni3 Ni4 Cd1 108.5(3) . . . . ?
C30 Ni3 Ni4 Cd1 146.6(6) . . . . ?
Ni10 Ni3 Ni4 Cd1 120.67(5) . . . . ?
Ni5 Ni3 Ni4 Cd1 48.21(4) . . . . ?
Ni9 Ni3 Ni4 Cd1 159.72(4) . . . . ?
Ni1 Ni3 Ni4 Cd1 56.01(3) . . . . ?
C4 Ni1 Ni4 C13 -124.6(5) . . . . ?
C5 Ni1 Ni4 C13 88.1(6) . . . . ?
C1 Ni1 Ni4 C13 120.6(5) . . . . ?
C8 Ni1 Ni4 C13 -108.0(6) . . . . ?
Ni2 Ni1 Ni4 C13 173.9(5) . . . . ?
Cd1 Ni1 Ni4 C13 -7.6(5) . . . . ?
Ni7 Ni1 Ni4 C13 -7.0(5) . . . . ?
Ni8 Ni1 Ni4 C13 47.4(5) . . . . ?
Ni5 Ni1 Ni4 C13 -67.1(5) . . . . ?
Ni6 Ni1 Ni4 C13 69.1(5) . . . . ?
Ni3 Ni1 Ni4 C13 -75.4(5) . . . . ?
C4 Ni1 Ni4 C1 114.8(4) . . . . ?
C5 Ni1 Ni4 C1 -32.5(4) . . . . ?
C8 Ni1 Ni4 C1 131.4(4) . . . . ?
Ni2 Ni1 Ni4 C1 53.3(3) . . . . ?
Cd1 Ni1 Ni4 C1 -128.2(3) . . . . ?
Ni7 Ni1 Ni4 C1 -127.6(3) . . . . ?
Ni8 Ni1 Ni4 C1 -73.2(3) . . . . ?
Ni5 Ni1 Ni4 C1 172.3(3) . . . . ?
Ni6 Ni1 Ni4 C1 -51.5(3) . . . . ?
Ni3 Ni1 Ni4 C1 164.0(3) . . . . ?
C5 Ni1 Ni4 C4 -147.3(4) . . . . ?
C1 Ni1 Ni4 C4 -114.8(4) . . . . ?
C8 Ni1 Ni4 C4 16.6(4) . . . . ?
Ni2 Ni1 Ni4 C4 -61.5(3) . . . . ?
Cd1 Ni1 Ni4 C4 117.0(3) . . . . ?
Ni7 Ni1 Ni4 C4 117.5(3) . . . . ?
Ni8 Ni1 Ni4 C4 172.0(3) . . . . ?
Ni5 Ni1 Ni4 C4 57.4(3) . . . . ?
Ni6 Ni1 Ni4 C4 -166.3(3) . . . . ?
Ni3 Ni1 Ni4 C4 49.2(3) . . . . ?
C4 Ni1 Ni4 Ni6 166.3(3) . . . . ?
C5 Ni1 Ni4 Ni6 19.0(3) . . . . ?
C1 Ni1 Ni4 Ni6 51.5(2) . . . . ?
C8 Ni1 Ni4 Ni6 -177.1(3) . . . . ?
Ni2 Ni1 Ni4 Ni6 104.75(5) . . . . ?
Cd1 Ni1 Ni4 Ni6 -76.70(4) . . . . ?
Ni7 Ni1 Ni4 Ni6 -76.17(11) . . . . ?
Ni8 Ni1 Ni4 Ni6 -21.75(5) . . . . ?
Ni5 Ni1 Ni4 Ni6 -136.27(5) . . . . ?
Ni3 Ni1 Ni4 Ni6 -144.55(5) . . . . ?
C4 Ni1 Ni4 Ni3 -49.2(3) . . . . ?
C5 Ni1 Ni4 Ni3 163.5(3) . . . . ?
C1 Ni1 Ni4 Ni3 -164.0(3) . . . . ?
C8 Ni1 Ni4 Ni3 -32.6(3) . . . . ?
Ni2 Ni1 Ni4 Ni3 -110.70(5) . . . . ?
Cd1 Ni1 Ni4 Ni3 67.85(4) . . . . ?
Ni7 Ni1 Ni4 Ni3 68.38(11) . . . . ?
Ni8 Ni1 Ni4 Ni3 122.80(5) . . . . ?
Ni5 Ni1 Ni4 Ni3 8.28(5) . . . . ?
Ni6 Ni1 Ni4 Ni3 144.55(5) . . . . ?
C4 Ni1 Ni4 Ni12 80.9(3) . . . . ?
C5 Ni1 Ni4 Ni12 -66.4(3) . . . . ?
C1 Ni1 Ni4 Ni12 -33.9(2) . . . . ?
C8 Ni1 Ni4 Ni12 97.5(3) . . . . ?
Ni2 Ni1 Ni4 Ni12 19.36(5) . . . . ?
Cd1 Ni1 Ni4 Ni12 -162.09(4) . . . . ?
Ni7 Ni1 Ni4 Ni12 -161.56(10) . . . . ?
Ni8 Ni1 Ni4 Ni12 -107.14(5) . . . . ?
Ni5 Ni1 Ni4 Ni12 138.34(5) . . . . ?
Ni6 Ni1 Ni4 Ni12 -85.39(5) . . . . ?
Ni3 Ni1 Ni4 Ni12 130.06(5) . . . . ?
C4 Ni1 Ni4 Ni9 16.5(3) . . . . ?
C5 Ni1 Ni4 Ni9 -130.8(3) . . . . ?
C1 Ni1 Ni4 Ni9 -98.3(3) . . . . ?
C8 Ni1 Ni4 Ni9 33.1(3) . . . . ?
Ni2 Ni1 Ni4 Ni9 -45.01(5) . . . . ?
Cd1 Ni1 Ni4 Ni9 133.54(4) . . . . ?
Ni7 Ni1 Ni4 Ni9 134.07(10) . . . . ?
Ni8 Ni1 Ni4 Ni9 -171.51(4) . . . . ?
Ni5 Ni1 Ni4 Ni9 73.97(5) . . . . ?
Ni6 Ni1 Ni4 Ni9 -149.76(5) . . . . ?
Ni3 Ni1 Ni4 Ni9 65.69(4) . . . . ?
C4 Ni1 Ni4 Cd1 -117.0(3) . . . . ?
C5 Ni1 Ni4 Cd1 95.7(3) . . . . ?
C1 Ni1 Ni4 Cd1 128.2(3) . . . . ?
C8 Ni1 Ni4 Cd1 -100.4(3) . . . . ?
Ni2 Ni1 Ni4 Cd1 -178.55(5) . . . . ?
Ni7 Ni1 Ni4 Cd1 0.53(10) . . . . ?
Ni8 Ni1 Ni4 Cd1 54.95(4) . . . . ?
Ni5 Ni1 Ni4 Cd1 -59.57(4) . . . . ?
Ni6 Ni1 Ni4 Cd1 76.70(4) . . . . ?
Ni3 Ni1 Ni4 Cd1 -67.85(4) . . . . ?
C4 Ni1 Ni5 C36 100.6(5) . . . . ?
C5 Ni1 Ni5 C36 -103.8(6) . . . . ?
C1 Ni1 Ni5 C36 77.7(8) . . . . ?
C8 Ni1 Ni5 C36 -157.9(6) . . . . ?
Ni2 Ni1 Ni5 C36 174.2(5) . . . . ?
Cd1 Ni1 Ni5 C36 -2.3(5) . . . . ?
Ni4 Ni1 Ni5 C36 58.9(5) . . . . ?
Ni7 Ni1 Ni5 C36 -93.4(5) . . . . ?
Ni8 Ni1 Ni5 C36 -59.9(5) . . . . ?
Ni6 Ni1 Ni5 C36 -2.5(5) . . . . ?
Ni3 Ni1 Ni5 C36 66.5(5) . . . . ?
C4 Ni1 Ni5 C8 -101.6(3) . . . . ?
C5 Ni1 Ni5 C8 54.1(4) . . . . ?
C1 Ni1 Ni5 C8 -124.4(7) . . . . ?
Ni2 Ni1 Ni5 C8 -27.9(3) . . . . ?
Cd1 Ni1 Ni5 C8 155.6(3) . . . . ?
Ni4 Ni1 Ni5 C8 -143.3(3) . . . . ?
Ni7 Ni1 Ni5 C8 64.5(3) . . . . ?
Ni8 Ni1 Ni5 C8 98.0(3) . . . . ?
Ni6 Ni1 Ni5 C8 155.3(3) . . . . ?
Ni3 Ni1 Ni5 C8 -135.6(3) . . . . ?
C4 Ni1 Ni5 C31 -53.4(5) . . . . ?
C5 Ni1 Ni5 C31 102.3(5) . . . . ?
C1 Ni1 Ni5 C31 -76.2(8) . . . . ?
C8 Ni1 Ni5 C31 48.2(5) . . . . ?
Ni2 Ni1 Ni5 C31 20.3(4) . . . . ?
Cd1 Ni1 Ni5 C31 -156.2(4) . . . . ?
Ni4 Ni1 Ni5 C31 -95.1(4) . . . . ?
Ni7 Ni1 Ni5 C31 112.6(4) . . . . ?
Ni8 Ni1 Ni5 C31 146.2(4) . . . . ?
Ni6 Ni1 Ni5 C31 -156.5(4) . . . . ?
Ni3 Ni1 Ni5 C31 -87.5(4) . . . . ?
C4 Ni1 Ni5 Ni11 -71.5(2) . . . . ?
C5 Ni1 Ni5 Ni11 84.1(2) . . . . ?
C1 Ni1 Ni5 Ni11 -94.3(6) . . . . ?
C8 Ni1 Ni5 Ni11 30.1(3) . . . . ?
Ni2 Ni1 Ni5 Ni11 2.16(6) . . . . ?
Cd1 Ni1 Ni5 Ni11 -174.34(5) . . . . ?
Ni4 Ni1 Ni5 Ni11 -113.23(5) . . . . ?
Ni7 Ni1 Ni5 Ni11 94.52(5) . . . . ?
Ni8 Ni1 Ni5 Ni11 128.04(5) . . . . ?
Ni6 Ni1 Ni5 Ni11 -174.61(6) . . . . ?
Ni3 Ni1 Ni5 Ni11 -105.59(5) . . . . ?
C4 Ni1 Ni5 Ni7 -166.0(2) . . . . ?
C5 Ni1 Ni5 Ni7 -10.4(2) . . . . ?
C1 Ni1 Ni5 Ni7 171.1(6) . . . . ?
C8 Ni1 Ni5 Ni7 -64.5(3) . . . . ?
Ni2 Ni1 Ni5 Ni7 -92.36(5) . . . . ?
Cd1 Ni1 Ni5 Ni7 91.14(4) . . . . ?
Ni4 Ni1 Ni5 Ni7 152.26(6) . . . . ?
Ni8 Ni1 Ni5 Ni7 33.52(4) . . . . ?
Ni6 Ni1 Ni5 Ni7 90.87(7) . . . . ?
Ni3 Ni1 Ni5 Ni7 159.90(5) . . . . ?
C4 Ni1 Ni5 Ni3 34.1(2) . . . . ?
C5 Ni1 Ni5 Ni3 -170.3(2) . . . . ?
C1 Ni1 Ni5 Ni3 11.2(6) . . . . ?
C8 Ni1 Ni5 Ni3 135.6(3) . . . . ?
Ni2 Ni1 Ni5 Ni3 107.74(5) . . . . ?
Cd1 Ni1 Ni5 Ni3 -68.76(3) . . . . ?
Ni4 Ni1 Ni5 Ni3 -7.64(4) . . . . ?
Ni7 Ni1 Ni5 Ni3 -159.90(5) . . . . ?
Ni8 Ni1 Ni5 Ni3 -126.37(4) . . . . ?
Ni6 Ni1 Ni5 Ni3 -69.03(7) . . . . ?
C4 Ni1 Ni5 Cd1 102.8(2) . . . . ?
C5 Ni1 Ni5 Cd1 -101.5(2) . . . . ?
C1 Ni1 Ni5 Cd1 80.0(6) . . . . ?
C8 Ni1 Ni5 Cd1 -155.6(3) . . . . ?
Ni2 Ni1 Ni5 Cd1 176.50(5) . . . . ?
Ni4 Ni1 Ni5 Cd1 61.11(4) . . . . ?
Ni7 Ni1 Ni5 Cd1 -91.14(4) . . . . ?
Ni8 Ni1 Ni5 Cd1 -57.62(4) . . . . ?
Ni6 Ni1 Ni5 Cd1 -0.27(6) . . . . ?
Ni3 Ni1 Ni5 Cd1 68.76(3) . . . . ?
C14 Ni3 Ni5 C36 -5.4(5) . . . . ?
C4 Ni3 Ni5 C36 -168.0(4) . . . . ?
C30 Ni3 Ni5 C36 83.2(5) . . . . ?
Ni10 Ni3 Ni5 C36 135.2(4) . . . . ?
Ni4 Ni3 Ni5 C36 -124.0(4) . . . . ?
Cd1 Ni3 Ni5 C36 -74.4(4) . . . . ?
Ni9 Ni3 Ni5 C36 170.7(4) . . . . ?
Ni1 Ni3 Ni5 C36 -131.5(4) . . . . ?
C14 Ni3 Ni5 C8 158.1(4) . . . . ?
C4 Ni3 Ni5 C8 -4.5(3) . . . . ?
C30 Ni3 Ni5 C8 -113.3(4) . . . . ?
Ni10 Ni3 Ni5 C8 -61.3(2) . . . . ?
Ni4 Ni3 Ni5 C8 39.5(2) . . . . ?
Cd1 Ni3 Ni5 C8 89.2(2) . . . . ?
Ni9 Ni3 Ni5 C8 -25.8(2) . . . . ?
Ni1 Ni3 Ni5 C8 32.0(2) . . . . ?
C14 Ni3 Ni5 C31 -95.5(4) . . . . ?
C4 Ni3 Ni5 C31 101.9(3) . . . . ?
C30 Ni3 Ni5 C31 -7.0(4) . . . . ?
Ni10 Ni3 Ni5 C31 45.1(3) . . . . ?
Ni4 Ni3 Ni5 C31 145.9(3) . . . . ?
Cd1 Ni3 Ni5 C31 -164.5(3) . . . . ?
Ni9 Ni3 Ni5 C31 80.6(3) . . . . ?
Ni1 Ni3 Ni5 C31 138.4(3) . . . . ?
C14 Ni3 Ni5 Ni11 -145.7(3) . . . . ?
C4 Ni3 Ni5 Ni11 51.7(2) . . . . ?
C30 Ni3 Ni5 Ni11 -57.1(3) . . . . ?
Ni10 Ni3 Ni5 Ni11 -5.07(5) . . . . ?
Ni4 Ni3 Ni5 Ni11 95.68(6) . . . . ?
Cd1 Ni3 Ni5 Ni11 145.34(5) . . . . ?
Ni9 Ni3 Ni5 Ni11 30.41(6) . . . . ?
Ni1 Ni3 Ni5 Ni11 88.21(5) . . . . ?
C14 Ni3 Ni5 Ni7 107.7(3) . . . . ?
C4 Ni3 Ni5 Ni7 -54.9(2) . . . . ?
C30 Ni3 Ni5 Ni7 -163.7(3) . . . . ?
Ni10 Ni3 Ni5 Ni7 -111.67(6) . . . . ?
Ni4 Ni3 Ni5 Ni7 -10.91(7) . . . . ?
Cd1 Ni3 Ni5 Ni7 38.74(5) . . . . ?
Ni9 Ni3 Ni5 Ni7 -76.19(6) . . . . ?
Ni1 Ni3 Ni5 Ni7 -18.39(4) . . . . ?
C14 Ni3 Ni5 Ni1 126.1(3) . . . . ?
C4 Ni3 Ni5 Ni1 -36.5(2) . . . . ?
C30 Ni3 Ni5 Ni1 -145.3(3) . . . . ?
Ni10 Ni3 Ni5 Ni1 -93.28(4) . . . . ?
Ni4 Ni3 Ni5 Ni1 7.47(4) . . . . ?
Cd1 Ni3 Ni5 Ni1 57.13(3) . . . . ?
Ni9 Ni3 Ni5 Ni1 -57.80(5) . . . . ?
C14 Ni3 Ni5 Cd1 69.0(3) . . . . ?
C4 Ni3 Ni5 Cd1 -93.6(2) . . . . ?
C30 Ni3 Ni5 Cd1 157.5(3) . . . . ?
Ni10 Ni3 Ni5 Cd1 -150.41(4) . . . . ?
Ni4 Ni3 Ni5 Cd1 -49.66(4) . . . . ?
Ni9 Ni3 Ni5 Cd1 -114.93(5) . . . . ?
Ni1 Ni3 Ni5 Cd1 -57.13(3) . . . . ?
C13 Ni4 Ni6 C16 -22.7(5) . . . . ?
C1 Ni4 Ni6 C16 177.5(5) . . . . ?
C4 Ni4 Ni6 C16 131.6(4) . . . . ?
Ni3 Ni4 Ni6 C16 72.6(4) . . . . ?
Ni1 Ni4 Ni6 C16 119.2(4) . . . . ?
Ni12 Ni4 Ni6 C16 -142.2(4) . . . . ?
Ni9 Ni4 Ni6 C16 -169.8(4) . . . . ?
Cd1 Ni4 Ni6 C16 63.2(4) . . . . ?
C13 Ni4 Ni6 C1 159.8(4) . . . . ?
C4 Ni4 Ni6 C1 -45.9(4) . . . . ?
Ni3 Ni4 Ni6 C1 -104.9(3) . . . . ?
Ni1 Ni4 Ni6 C1 -58.3(3) . . . . ?
Ni12 Ni4 Ni6 C1 40.3(3) . . . . ?
Ni9 Ni4 Ni6 C1 12.7(3) . . . . ?
Cd1 Ni4 Ni6 C1 -114.4(3) . . . . ?
C13 Ni4 Ni6 C15 91.0(5) . . . . ?
C1 Ni4 Ni6 C15 -68.7(5) . . . . ?
C4 Ni4 Ni6 C15 -114.6(4) . . . . ?
Ni3 Ni4 Ni6 C15 -173.7(4) . . . . ?
Ni1 Ni4 Ni6 C15 -127.1(4) . . . . ?
Ni12 Ni4 Ni6 C15 -28.4(4) . . . . ?
Ni9 Ni4 Ni6 C15 -56.0(4) . . . . ?
Cd1 Ni4 Ni6 C15 176.9(4) . . . . ?
C13 Ni4 Ni6 Ni14 131.7(3) . . . . ?
C1 Ni4 Ni6 Ni14 -28.1(3) . . . . ?
C4 Ni4 Ni6 Ni14 -74.0(3) . . . . ?
Ni3 Ni4 Ni6 Ni14 -133.00(6) . . . . ?
Ni1 Ni4 Ni6 Ni14 -86.40(5) . . . . ?
Ni12 Ni4 Ni6 Ni14 12.25(5) . . . . ?
Ni9 Ni4 Ni6 Ni14 -15.35(11) . . . . ?
Cd1 Ni4 Ni6 Ni14 -142.42(5) . . . . ?
C13 Ni4 Ni6 Ni8 -120.8(3) . . . . ?
C1 Ni4 Ni6 Ni8 79.5(3) . . . . ?
C4 Ni4 Ni6 Ni8 33.6(3) . . . . ?
Ni3 Ni4 Ni6 Ni8 -25.48(8) . . . . ?
Ni1 Ni4 Ni6 Ni8 21.13(5) . . . . ?
Ni12 Ni4 Ni6 Ni8 119.78(5) . . . . ?
Ni9 Ni4 Ni6 Ni8 92.18(10) . . . . ?
Cd1 Ni4 Ni6 Ni8 -34.89(4) . . . . ?
C13 Ni4 Ni6 Ni1 -141.9(3) . . . . ?
C1 Ni4 Ni6 Ni1 58.3(3) . . . . ?
C4 Ni4 Ni6 Ni1 12.4(2) . . . . ?
Ni3 Ni4 Ni6 Ni1 -46.60(6) . . . . ?
Ni12 Ni4 Ni6 Ni1 98.65(4) . . . . ?
Ni9 Ni4 Ni6 Ni1 71.05(9) . . . . ?
Cd1 Ni4 Ni6 Ni1 -56.02(3) . . . . ?
C13 Ni4 Ni6 Cd1 -85.9(3) . . . . ?
C1 Ni4 Ni6 Cd1 114.4(3) . . . . ?
C4 Ni4 Ni6 Cd1 68.5(2) . . . . ?
Ni3 Ni4 Ni6 Cd1 9.42(6) . . . . ?
Ni1 Ni4 Ni6 Cd1 56.02(3) . . . . ?
Ni12 Ni4 Ni6 Cd1 154.67(4) . . . . ?
Ni9 Ni4 Ni6 Cd1 127.07(10) . . . . ?
C4 Ni1 Ni6 C16 -102.9(5) . . . . ?
C5 Ni1 Ni6 C16 101.0(5) . . . . ?
C1 Ni1 Ni6 C16 -159.0(6) . . . . ?
C8 Ni1 Ni6 C16 81.9(8) . . . . ?
Ni2 Ni1 Ni6 C16 175.3(5) . . . . ?
Cd1 Ni1 Ni6 C16 -8.2(5) . . . . ?
Ni4 Ni1 Ni6 C16 -91.9(5) . . . . ?
Ni7 Ni1 Ni6 C16 59.4(5) . . . . ?
Ni8 Ni1 Ni6 C16 64.3(5) . . . . ?
Ni5 Ni1 Ni6 C16 -7.9(5) . . . . ?
Ni3 Ni1 Ni6 C16 -63.6(5) . . . . ?
C4 Ni1 Ni6 C1 56.1(4) . . . . ?
C5 Ni1 Ni6 C1 -99.9(4) . . . . ?
C8 Ni1 Ni6 C1 -119.1(8) . . . . ?
Ni2 Ni1 Ni6 C1 -25.6(3) . . . . ?
Cd1 Ni1 Ni6 C1 150.9(3) . . . . ?
Ni4 Ni1 Ni6 C1 67.2(3) . . . . ?
Ni7 Ni1 Ni6 C1 -141.6(3) . . . . ?
Ni8 Ni1 Ni6 C1 -136.7(3) . . . . ?
Ni5 Ni1 Ni6 C1 151.1(3) . . . . ?
Ni3 Ni1 Ni6 C1 95.4(3) . . . . ?
C4 Ni1 Ni6 C15 107.7(4) . . . . ?
C5 Ni1 Ni6 C15 -48.3(4) . . . . ?
C1 Ni1 Ni6 C15 51.6(5) . . . . ?
C8 Ni1 Ni6 C15 -67.5(8) . . . . ?
Ni2 Ni1 Ni6 C15 26.0(4) . . . . ?
Cd1 Ni1 Ni6 C15 -157.5(4) . . . . ?
Ni4 Ni1 Ni6 C15 118.8(4) . . . . ?
Ni7 Ni1 Ni6 C15 -90.0(4) . . . . ?
Ni8 Ni1 Ni6 C15 -85.1(4) . . . . ?
Ni5 Ni1 Ni6 C15 -157.3(4) . . . . ?
Ni3 Ni1 Ni6 C15 147.1(4) . . . . ?
C4 Ni1 Ni6 Ni14 88.9(2) . . . . ?
C5 Ni1 Ni6 Ni14 -67.1(2) . . . . ?
C1 Ni1 Ni6 Ni14 32.8(3) . . . . ?
C8 Ni1 Ni6 Ni14 -86.3(7) . . . . ?
Ni2 Ni1 Ni6 Ni14 7.16(6) . . . . ?
Cd1 Ni1 Ni6 Ni14 -176.34(5) . . . . ?
Ni4 Ni1 Ni6 Ni14 99.95(5) . . . . ?
Ni7 Ni1 Ni6 Ni14 -108.80(5) . . . . ?
Ni8 Ni1 Ni6 Ni14 -103.87(5) . . . . ?
Ni5 Ni1 Ni6 Ni14 -176.07(6) . . . . ?
Ni3 Ni1 Ni6 Ni14 128.24(5) . . . . ?
C4 Ni1 Ni6 Ni4 -11.0(2) . . . . ?
C5 Ni1 Ni6 Ni4 -167.1(2) . . . . ?
C1 Ni1 Ni6 Ni4 -67.2(3) . . . . ?
C8 Ni1 Ni6 Ni4 173.7(7) . . . . ?
Ni2 Ni1 Ni6 Ni4 -92.79(5) . . . . ?
Cd1 Ni1 Ni6 Ni4 83.71(4) . . . . ?
Ni7 Ni1 Ni6 Ni4 151.25(6) . . . . ?
Ni8 Ni1 Ni6 Ni4 156.18(5) . . . . ?
Ni5 Ni1 Ni6 Ni4 83.98(7) . . . . ?
Ni3 Ni1 Ni6 Ni4 28.29(4) . . . . ?
C4 Ni1 Ni6 Ni8 -167.2(2) . . . . ?
C5 Ni1 Ni6 Ni8 36.7(2) . . . . ?
C1 Ni1 Ni6 Ni8 136.7(3) . . . . ?
C8 Ni1 Ni6 Ni8 17.6(7) . . . . ?
Ni2 Ni1 Ni6 Ni8 111.03(5) . . . . ?
Cd1 Ni1 Ni6 Ni8 -72.47(4) . . . . ?
Ni4 Ni1 Ni6 Ni8 -156.18(5) . . . . ?
Ni7 Ni1 Ni6 Ni8 -4.93(5) . . . . ?
Ni5 Ni1 Ni6 Ni8 -72.20(7) . . . . ?
Ni3 Ni1 Ni6 Ni8 -127.89(5) . . . . ?
C4 Ni1 Ni6 Cd1 -94.7(2) . . . . ?
C5 Ni1 Ni6 Cd1 109.2(2) . . . . ?
C1 Ni1 Ni6 Cd1 -150.9(3) . . . . ?
C8 Ni1 Ni6 Cd1 90.0(7) . . . . ?
Ni2 Ni1 Ni6 Cd1 -176.50(5) . . . . ?
Ni4 Ni1 Ni6 Cd1 -83.71(4) . . . . ?
Ni7 Ni1 Ni6 Cd1 67.54(5) . . . . ?
Ni8 Ni1 Ni6 Cd1 72.47(4) . . . . ?
Ni5 Ni1 Ni6 Cd1 0.27(6) . . . . ?
Ni3 Ni1 Ni6 Cd1 -55.42(3) . . . . ?
C4 Ni1 Ni7 C19 92.3(6) . . . . ?
C5 Ni1 Ni7 C19 -120.6(5) . . . . ?
C1 Ni1 Ni7 C19 -103.3(6) . . . . ?
C8 Ni1 Ni7 C19 125.6(5) . . . . ?
Ni2 Ni1 Ni7 C19 177.6(5) . . . . ?
Cd1 Ni1 Ni7 C19 -1.0(5) . . . . ?
Ni4 Ni1 Ni7 C19 -1.5(5) . . . . ?
Ni8 Ni1 Ni7 C19 -67.7(5) . . . . ?
Ni5 Ni1 Ni7 C19 72.2(5) . . . . ?
Ni6 Ni1 Ni7 C19 -62.6(5) . . . . ?
Ni3 Ni1 Ni7 C19 53.1(5) . . . . ?
C4 Ni1 Ni7 C8 -33.3(4) . . . . ?
C5 Ni1 Ni7 C8 113.8(4) . . . . ?
C1 Ni1 Ni7 C8 131.2(4) . . . . ?
Ni2 Ni1 Ni7 C8 52.0(3) . . . . ?
Cd1 Ni1 Ni7 C8 -126.6(3) . . . . ?
Ni4 Ni1 Ni7 C8 -127.1(3) . . . . ?
Ni8 Ni1 Ni7 C8 166.7(3) . . . . ?
Ni5 Ni1 Ni7 C8 -53.4(3) . . . . ?
Ni6 Ni1 Ni7 C8 171.8(3) . . . . ?
Ni3 Ni1 Ni7 C8 -72.4(3) . . . . ?
C4 Ni1 Ni7 C5 -147.1(4) . . . . ?
C1 Ni1 Ni7 C5 17.3(4) . . . . ?
C8 Ni1 Ni7 C5 -113.8(4) . . . . ?
Ni2 Ni1 Ni7 C5 -61.8(3) . . . . ?
Cd1 Ni1 Ni7 C5 119.6(3) . . . . ?
Ni4 Ni1 Ni7 C5 119.1(3) . . . . ?
Ni8 Ni1 Ni7 C5 52.9(3) . . . . ?
Ni5 Ni1 Ni7 C5 -167.2(3) . . . . ?
Ni6 Ni1 Ni7 C5 58.0(3) . . . . ?
Ni3 Ni1 Ni7 C5 173.7(3) . . . . ?
C4 Ni1 Ni7 Ni5 20.1(3) . . . . ?
C5 Ni1 Ni7 Ni5 167.2(3) . . . . ?
C1 Ni1 Ni7 Ni5 -175.5(3) . . . . ?
C8 Ni1 Ni7 Ni5 53.4(3) . . . . ?
Ni2 Ni1 Ni7 Ni5 105.39(5) . . . . ?
Cd1 Ni1 Ni7 Ni5 -73.18(4) . . . . ?
Ni4 Ni1 Ni7 Ni5 -73.69(11) . . . . ?
Ni8 Ni1 Ni7 Ni5 -139.87(5) . . . . ?
Ni6 Ni1 Ni7 Ni5 -134.78(5) . . . . ?
Ni3 Ni1 Ni7 Ni5 -19.05(5) . . . . ?
C4 Ni1 Ni7 Ni8 160.0(3) . . . . ?
C5 Ni1 Ni7 Ni8 -52.9(3) . . . . ?
C1 Ni1 Ni7 Ni8 -35.6(3) . . . . ?
C8 Ni1 Ni7 Ni8 -166.7(3) . . . . ?
Ni2 Ni1 Ni7 Ni8 -114.74(5) . . . . ?
Cd1 Ni1 Ni7 Ni8 66.69(4) . . . . ?
Ni4 Ni1 Ni7 Ni8 66.17(11) . . . . ?
Ni5 Ni1 Ni7 Ni8 139.87(5) . . . . ?
Ni6 Ni1 Ni7 Ni8 5.09(5) . . . . ?
Ni3 Ni1 Ni7 Ni8 120.82(5) . . . . ?
C4 Ni1 Ni7 Ni13 -63.9(3) . . . . ?
C5 Ni1 Ni7 Ni13 83.2(3) . . . . ?
C1 Ni1 Ni7 Ni13 100.6(3) . . . . ?
C8 Ni1 Ni7 Ni13 -30.6(3) . . . . ?
Ni2 Ni1 Ni7 Ni13 21.41(5) . . . . ?
Cd1 Ni1 Ni7 Ni13 -157.16(4) . . . . ?
Ni4 Ni1 Ni7 Ni13 -157.68(10) . . . . ?
Ni8 Ni1 Ni7 Ni13 136.15(5) . . . . ?
Ni5 Ni1 Ni7 Ni13 -83.98(4) . . . . ?
Ni6 Ni1 Ni7 Ni13 141.24(5) . . . . ?
Ni3 Ni1 Ni7 Ni13 -103.03(5) . . . . ?
C4 Ni1 Ni7 Ni16 -127.8(3) . . . . ?
C5 Ni1 Ni7 Ni16 19.3(3) . . . . ?
C1 Ni1 Ni7 Ni16 36.6(3) . . . . ?
C8 Ni1 Ni7 Ni16 -94.5(3) . . . . ?
Ni2 Ni1 Ni7 Ni16 -42.52(5) . . . . ?
Cd1 Ni1 Ni7 Ni16 138.91(4) . . . . ?
Ni4 Ni1 Ni7 Ni16 138.39(10) . . . . ?
Ni8 Ni1 Ni7 Ni16 72.22(4) . . . . ?
Ni5 Ni1 Ni7 Ni16 -147.91(5) . . . . ?
Ni6 Ni1 Ni7 Ni16 77.31(5) . . . . ?
Ni3 Ni1 Ni7 Ni16 -166.96(4) . . . . ?
C4 Ni1 Ni7 Cd1 93.3(3) . . . . ?
C5 Ni1 Ni7 Cd1 -119.6(3) . . . . ?
C1 Ni1 Ni7 Cd1 -102.3(3) . . . . ?
C8 Ni1 Ni7 Cd1 126.6(3) . . . . ?
Ni2 Ni1 Ni7 Cd1 178.57(5) . . . . ?
Ni4 Ni1 Ni7 Cd1 -0.52(10) . . . . ?
Ni8 Ni1 Ni7 Cd1 -66.69(4) . . . . ?
Ni5 Ni1 Ni7 Cd1 73.18(4) . . . . ?
Ni6 Ni1 Ni7 Cd1 -61.60(4) . . . . ?
Ni3 Ni1 Ni7 Cd1 54.13(4) . . . . ?
C36 Ni5 Ni7 C19 -20.1(5) . . . . ?
C8 Ni5 Ni7 C19 159.6(4) . . . . ?
C31 Ni5 Ni7 C19 89.5(4) . . . . ?
Ni11 Ni5 Ni7 C19 128.4(3) . . . . ?
Ni1 Ni5 Ni7 C19 -139.1(3) . . . . ?
Ni3 Ni5 Ni7 C19 -119.3(3) . . . . ?
Cd1 Ni5 Ni7 C19 -85.2(3) . . . . ?
C36 Ni5 Ni7 C8 -179.7(5) . . . . ?
C31 Ni5 Ni7 C8 -70.1(4) . . . . ?
Ni11 Ni5 Ni7 C8 -31.2(3) . . . . ?
Ni1 Ni5 Ni7 C8 61.3(3) . . . . ?
Ni3 Ni5 Ni7 C8 81.1(3) . . . . ?
Cd1 Ni5 Ni7 C8 115.2(3) . . . . ?
C36 Ni5 Ni7 C5 130.2(4) . . . . ?
C8 Ni5 Ni7 C5 -50.1(3) . . . . ?
C31 Ni5 Ni7 C5 -120.2(4) . . . . ?
Ni11 Ni5 Ni7 C5 -81.3(2) . . . . ?
Ni1 Ni5 Ni7 C5 11.2(2) . . . . ?
Ni3 Ni5 Ni7 C5 31.0(2) . . . . ?
Cd1 Ni5 Ni7 C5 65.1(2) . . . . ?
C36 Ni5 Ni7 Ni1 119.0(4) . . . . ?
C8 Ni5 Ni7 Ni1 -61.3(3) . . . . ?
C31 Ni5 Ni7 Ni1 -131.4(3) . . . . ?
Ni11 Ni5 Ni7 Ni1 -92.50(5) . . . . ?
Ni3 Ni5 Ni7 Ni1 19.75(5) . . . . ?
Cd1 Ni5 Ni7 Ni1 53.89(3) . . . . ?
C36 Ni5 Ni7 Ni8 75.4(4) . . . . ?
C8 Ni5 Ni7 Ni8 -104.9(3) . . . . ?
C31 Ni5 Ni7 Ni8 -175.0(3) . . . . ?
Ni11 Ni5 Ni7 Ni8 -136.09(5) . . . . ?
Ni1 Ni5 Ni7 Ni8 -43.60(5) . . . . ?
Ni3 Ni5 Ni7 Ni8 -23.84(8) . . . . ?
Cd1 Ni5 Ni7 Ni8 10.30(5) . . . . ?
C36 Ni5 Ni7 Ni13 -140.5(4) . . . . ?
C8 Ni5 Ni7 Ni13 39.2(3) . . . . ?
C31 Ni5 Ni7 Ni13 -30.9(3) . . . . ?
Ni11 Ni5 Ni7 Ni13 8.03(5) . . . . ?
Ni1 Ni5 Ni7 Ni13 100.52(4) . . . . ?
Ni3 Ni5 Ni7 Ni13 120.28(5) . . . . ?
Cd1 Ni5 Ni7 Ni13 154.42(4) . . . . ?
C36 Ni5 Ni7 Ni16 -171.7(4) . . . . ?
C8 Ni5 Ni7 Ni16 8.0(3) . . . . ?
C31 Ni5 Ni7 Ni16 -62.1(3) . . . . ?
Ni11 Ni5 Ni7 Ni16 -23.15(10) . . . . ?
Ni1 Ni5 Ni7 Ni16 69.35(9) . . . . ?
Ni3 Ni5 Ni7 Ni16 89.10(10) . . . . ?
Cd1 Ni5 Ni7 Ni16 123.24(9) . . . . ?
C36 Ni5 Ni7 Cd1 65.1(4) . . . . ?
C8 Ni5 Ni7 Cd1 -115.2(3) . . . . ?
C31 Ni5 Ni7 Cd1 174.7(3) . . . . ?
Ni11 Ni5 Ni7 Cd1 -146.39(5) . . . . ?
Ni1 Ni5 Ni7 Cd1 -53.89(3) . . . . ?
Ni3 Ni5 Ni7 Cd1 -34.14(4) . . . . ?
C19 Ni7 Ni8 C18 12.9(5) . . . . ?
C8 Ni7 Ni8 C18 -140.2(4) . . . . ?
C5 Ni7 Ni8 C18 175.0(4) . . . . ?
Ni1 Ni7 Ni8 C18 -127.7(3) . . . . ?
Ni5 Ni7 Ni8 C18 -83.7(3) . . . . ?
Ni13 Ni7 Ni8 C18 153.4(3) . . . . ?
Ni16 Ni7 Ni8 C18 128.5(3) . . . . ?
Cd1 Ni7 Ni8 C18 -72.8(3) . . . . ?
C19 Ni7 Ni8 C5 -162.1(4) . . . . ?
C8 Ni7 Ni8 C5 44.9(4) . . . . ?
Ni1 Ni7 Ni8 C5 57.3(3) . . . . ?
Ni5 Ni7 Ni8 C5 101.4(3) . . . . ?
Ni13 Ni7 Ni8 C5 -21.5(3) . . . . ?
Ni16 Ni7 Ni8 C5 -46.4(3) . . . . ?
Cd1 Ni7 Ni8 C5 112.2(3) . . . . ?
C19 Ni7 Ni8 C17 -111.3(5) . . . . ?
C8 Ni7 Ni8 C17 95.6(5) . . . . ?
C5 Ni7 Ni8 C17 50.8(5) . . . . ?
Ni1 Ni7 Ni8 C17 108.1(4) . . . . ?
Ni5 Ni7 Ni8 C17 152.1(4) . . . . ?
Ni13 Ni7 Ni8 C17 29.2(5) . . . . ?
Ni16 Ni7 Ni8 C17 4.3(4) . . . . ?
Cd1 Ni7 Ni8 C17 163.0(4) . . . . ?
C19 Ni7 Ni8 Ni15 -143.7(3) . . . . ?
C8 Ni7 Ni8 Ni15 63.2(2) . . . . ?
C5 Ni7 Ni8 Ni15 18.3(3) . . . . ?
Ni1 Ni7 Ni8 Ni15 75.68(5) . . . . ?
Ni5 Ni7 Ni8 Ni15 119.68(6) . . . . ?
Ni13 Ni7 Ni8 Ni15 -3.21(9) . . . . ?
Ni16 Ni7 Ni8 Ni15 -28.09(5) . . . . ?
Cd1 Ni7 Ni8 Ni15 130.56(5) . . . . ?
C19 Ni7 Ni8 Ni1 140.6(3) . . . . ?
C8 Ni7 Ni8 Ni1 -12.5(2) . . . . ?
C5 Ni7 Ni8 Ni1 -57.3(3) . . . . ?
Ni5 Ni7 Ni8 Ni1 44.00(5) . . . . ?
Ni13 Ni7 Ni8 Ni1 -78.88(7) . . . . ?
Ni16 Ni7 Ni8 Ni1 -103.77(4) . . . . ?
Cd1 Ni7 Ni8 Ni1 54.88(3) . . . . ?
C19 Ni7 Ni8 Cd1 85.7(3) . . . . ?
C8 Ni7 Ni8 Cd1 -67.4(2) . . . . ?
C5 Ni7 Ni8 Cd1 -112.2(3) . . . . ?
Ni1 Ni7 Ni8 Cd1 -54.88(3) . . . . ?
Ni5 Ni7 Ni8 Cd1 -10.87(5) . . . . ?
Ni13 Ni7 Ni8 Cd1 -133.76(7) . . . . ?
Ni16 Ni7 Ni8 Cd1 -158.65(4) . . . . ?
C19 Ni7 Ni8 Ni6 135.2(3) . . . . ?
C8 Ni7 Ni8 Ni6 -17.9(3) . . . . ?
C5 Ni7 Ni8 Ni6 -62.7(3) . . . . ?
Ni1 Ni7 Ni8 Ni6 -5.37(5) . . . . ?
Ni5 Ni7 Ni8 Ni6 38.63(8) . . . . ?
Ni13 Ni7 Ni8 Ni6 -84.26(8) . . . . ?
Ni16 Ni7 Ni8 Ni6 -109.14(5) . . . . ?
Cd1 Ni7 Ni8 Ni6 49.51(4) . . . . ?
C4 Ni1 Ni8 C18 -51.7(8) . . . . ?
C5 Ni1 Ni8 C18 150.8(5) . . . . ?
C1 Ni1 Ni8 C18 -117.1(5) . . . . ?
C8 Ni1 Ni8 C18 94.1(5) . . . . ?
Ni2 Ni1 Ni8 C18 171.3(4) . . . . ?
Cd1 Ni1 Ni8 C18 -10.8(4) . . . . ?
Ni4 Ni1 Ni8 C18 -70.5(4) . . . . ?
Ni7 Ni1 Ni8 C18 83.8(4) . . . . ?
Ni5 Ni1 Ni8 C18 50.6(4) . . . . ?
Ni6 Ni1 Ni8 C18 -90.9(4) . . . . ?
Ni3 Ni1 Ni8 C18 -11.8(4) . . . . ?
C4 Ni1 Ni8 C5 157.5(7) . . . . ?
C1 Ni1 Ni8 C5 92.1(4) . . . . ?
C8 Ni1 Ni8 C5 -56.7(4) . . . . ?
Ni2 Ni1 Ni8 C5 20.5(3) . . . . ?
Cd1 Ni1 Ni8 C5 -161.6(3) . . . . ?
Ni4 Ni1 Ni8 C5 138.7(3) . . . . ?
Ni7 Ni1 Ni8 C5 -67.0(3) . . . . ?
Ni5 Ni1 Ni8 C5 -100.2(3) . . . . ?
Ni6 Ni1 Ni8 C5 118.3(3) . . . . ?
Ni3 Ni1 Ni8 C5 -162.6(3) . . . . ?
C4 Ni1 Ni8 C17 86.4(7) . . . . ?
C5 Ni1 Ni8 C17 -71.1(5) . . . . ?
C1 Ni1 Ni8 C17 21.0(4) . . . . ?
C8 Ni1 Ni8 C17 -127.7(4) . . . . ?
Ni2 Ni1 Ni8 C17 -50.6(3) . . . . ?
Cd1 Ni1 Ni8 C17 127.4(3) . . . . ?
Ni4 Ni1 Ni8 C17 67.6(3) . . . . ?
Ni7 Ni1 Ni8 C17 -138.1(3) . . . . ?
Ni5 Ni1 Ni8 C17 -171.3(3) . . . . ?
Ni6 Ni1 Ni8 C17 47.2(3) . . . . ?
Ni3 Ni1 Ni8 C17 126.3(3) . . . . ?
C4 Ni1 Ni8 Ni15 115.3(6) . . . . ?
C5 Ni1 Ni8 Ni15 -42.2(3) . . . . ?
C1 Ni1 Ni8 Ni15 49.9(2) . . . . ?
C8 Ni1 Ni8 Ni15 -98.9(2) . . . . ?
Ni2 Ni1 Ni8 Ni15 -21.72(6) . . . . ?
Cd1 Ni1 Ni8 Ni15 156.25(5) . . . . ?
Ni4 Ni1 Ni8 Ni15 96.49(5) . . . . ?
Ni7 Ni1 Ni8 Ni15 -109.18(5) . . . . ?
Ni5 Ni1 Ni8 Ni15 -142.40(5) . . . . ?
Ni6 Ni1 Ni8 Ni15 76.12(4) . . . . ?
Ni3 Ni1 Ni8 Ni15 155.20(5) . . . . ?
C4 Ni1 Ni8 Ni7 -135.5(6) . . . . ?
C5 Ni1 Ni8 Ni7 67.0(3) . . . . ?
C1 Ni1 Ni8 Ni7 159.1(2) . . . . ?
C8 Ni1 Ni8 Ni7 10.3(2) . . . . ?
Ni2 Ni1 Ni8 Ni7 87.47(5) . . . . ?
Cd1 Ni1 Ni8 Ni7 -94.57(4) . . . . ?
Ni4 Ni1 Ni8 Ni7 -154.33(6) . . . . ?
Ni5 Ni1 Ni8 Ni7 -33.22(4) . . . . ?
Ni6 Ni1 Ni8 Ni7 -174.70(5) . . . . ?
Ni3 Ni1 Ni8 Ni7 -95.62(6) . . . . ?
C4 Ni1 Ni8 Cd1 -41.0(6) . . . . ?
C5 Ni1 Ni8 Cd1 161.6(3) . . . . ?
C1 Ni1 Ni8 Cd1 -106.4(2) . . . . ?
C8 Ni1 Ni8 Cd1 104.9(2) . . . . ?
Ni2 Ni1 Ni8 Cd1 -177.96(6) . . . . ?
Ni4 Ni1 Ni8 Cd1 -59.75(4) . . . . ?
Ni7 Ni1 Ni8 Cd1 94.57(4) . . . . ?
Ni5 Ni1 Ni8 Cd1 61.35(4) . . . . ?
Ni6 Ni1 Ni8 Cd1 -80.12(4) . . . . ?
Ni3 Ni1 Ni8 Cd1 -1.04(5) . . . . ?
C4 Ni1 Ni8 Ni6 39.2(6) . . . . ?
C5 Ni1 Ni8 Ni6 -118.3(3) . . . . ?
C1 Ni1 Ni8 Ni6 -26.2(2) . . . . ?
C8 Ni1 Ni8 Ni6 -175.0(2) . . . . ?
Ni2 Ni1 Ni8 Ni6 -97.84(5) . . . . ?
Cd1 Ni1 Ni8 Ni6 80.12(4) . . . . ?
Ni4 Ni1 Ni8 Ni6 20.37(5) . . . . ?
Ni7 Ni1 Ni8 Ni6 174.70(5) . . . . ?
Ni5 Ni1 Ni8 Ni6 141.47(5) . . . . ?
Ni3 Ni1 Ni8 Ni6 79.08(6) . . . . ?
C16 Ni6 Ni8 C18 -5.9(5) . . . . ?
C1 Ni6 Ni8 C18 156.3(4) . . . . ?
C15 Ni6 Ni8 C18 -97.3(4) . . . . ?
Ni14 Ni6 Ni8 C18 -148.3(3) . . . . ?
Ni4 Ni6 Ni8 C18 106.6(3) . . . . ?
Ni1 Ni6 Ni8 C18 126.9(3) . . . . ?
Cd1 Ni6 Ni8 C18 69.2(3) . . . . ?
C16 Ni6 Ni8 C5 -171.9(4) . . . . ?
C1 Ni6 Ni8 C5 -9.7(3) . . . . ?
C15 Ni6 Ni8 C5 96.7(4) . . . . ?
Ni14 Ni6 Ni8 C5 45.7(2) . . . . ?
Ni4 Ni6 Ni8 C5 -59.5(2) . . . . ?
Ni1 Ni6 Ni8 C5 -39.2(2) . . . . ?
Cd1 Ni6 Ni8 C5 -96.9(2) . . . . ?
C16 Ni6 Ni8 C17 83.9(4) . . . . ?
C1 Ni6 Ni8 C17 -113.9(3) . . . . ?
C15 Ni6 Ni8 C17 -7.5(4) . . . . ?
Ni14 Ni6 Ni8 C17 -58.5(3) . . . . ?
Ni4 Ni6 Ni8 C17 -163.6(3) . . . . ?
Ni1 Ni6 Ni8 C17 -143.4(3) . . . . ?
Cd1 Ni6 Ni8 C17 159.0(3) . . . . ?
C16 Ni6 Ni8 Ni15 134.5(3) . . . . ?
C1 Ni6 Ni8 Ni15 -63.3(2) . . . . ?
C15 Ni6 Ni8 Ni15 43.1(3) . . . . ?
Ni14 Ni6 Ni8 Ni15 -7.97(5) . . . . ?
Ni4 Ni6 Ni8 Ni15 -113.08(5) . . . . ?
Ni1 Ni6 Ni8 Ni15 -92.81(4) . . . . ?
Cd1 Ni6 Ni8 Ni15 -150.50(4) . . . . ?
C16 Ni6 Ni8 Ni7 -127.7(3) . . . . ?
C1 Ni6 Ni8 Ni7 34.5(2) . . . . ?
C15 Ni6 Ni8 Ni7 140.9(3) . . . . ?
Ni14 Ni6 Ni8 Ni7 89.87(6) . . . . ?
Ni4 Ni6 Ni8 Ni7 -15.24(7) . . . . ?
Ni1 Ni6 Ni8 Ni7 5.03(5) . . . . ?
Cd1 Ni6 Ni8 Ni7 -52.67(5) . . . . ?
C16 Ni6 Ni8 Ni1 -132.7(3) . . . . ?
C1 Ni6 Ni8 Ni1 29.5(2) . . . . ?
C15 Ni6 Ni8 Ni1 135.9(3) . . . . ?
Ni14 Ni6 Ni8 Ni1 84.84(5) . . . . ?
Ni4 Ni6 Ni8 Ni1 -20.27(4) . . . . ?
Cd1 Ni6 Ni8 Ni1 -57.69(3) . . . . ?
C16 Ni6 Ni8 Cd1 -75.0(3) . . . . ?
C1 Ni6 Ni8 Cd1 87.2(2) . . . . ?
C15 Ni6 Ni8 Cd1 -166.4(3) . . . . ?
Ni14 Ni6 Ni8 Cd1 142.53(5) . . . . ?
Ni4 Ni6 Ni8 Cd1 37.43(4) . . . . ?
Ni1 Ni6 Ni8 Cd1 57.69(3) . . . . ?
C13 Ni4 Ni9 C11 10.5(5) . . . . ?
C1 Ni4 Ni9 C11 163.1(4) . . . . ?
C4 Ni4 Ni9 C11 -124.7(4) . . . . ?
Ni6 Ni4 Ni9 C11 153.4(3) . . . . ?
Ni3 Ni4 Ni9 C11 -73.0(3) . . . . ?
Ni1 Ni4 Ni9 C11 -142.1(3) . . . . ?
Ni12 Ni4 Ni9 C11 122.4(3) . . . . ?
Cd1 Ni4 Ni9 C11 -95.8(3) . . . . ?
C13 Ni4 Ni9 C9 -103.3(5) . . . . ?
C1 Ni4 Ni9 C9 49.3(5) . . . . ?
C4 Ni4 Ni9 C9 121.6(5) . . . . ?
Ni6 Ni4 Ni9 C9 39.7(4) . . . . ?
Ni3 Ni4 Ni9 C9 173.2(4) . . . . ?
Ni1 Ni4 Ni9 C9 104.1(4) . . . . ?
Ni12 Ni4 Ni9 C9 8.6(4) . . . . ?
Cd1 Ni4 Ni9 C9 150.4(4) . . . . ?
C13 Ni4 Ni9 C4 135.2(4) . . . . ?
C1 Ni4 Ni9 C4 -72.3(3) . . . . ?
Ni6 Ni4 Ni9 C4 -81.9(3) . . . . ?
Ni3 Ni4 Ni9 C4 51.6(3) . . . . ?
Ni1 Ni4 Ni9 C4 -17.5(3) . . . . ?
Ni12 Ni4 Ni9 C4 -113.0(3) . . . . ?
Cd1 Ni4 Ni9 C4 28.9(3) . . . . ?
C13 Ni4 Ni9 C3 162.4(4) . . . . ?
C1 Ni4 Ni9 C3 -45.0(3) . . . . ?
C4 Ni4 Ni9 C3 27.3(3) . . . . ?
Ni6 Ni4 Ni9 C3 -54.6(2) . . . . ?
Ni3 Ni4 Ni9 C3 78.9(2) . . . . ?
Ni1 Ni4 Ni9 C3 9.8(2) . . . . ?
Ni12 Ni4 Ni9 C3 -85.7(2) . . . . ?
Cd1 Ni4 Ni9 C3 56.2(2) . . . . ?
C13 Ni4 Ni9 Ni17 -157.1(3) . . . . ?
C1 Ni4 Ni9 Ni17 -4.5(2) . . . . ?
C4 Ni4 Ni9 Ni17 67.8(3) . . . . ?
Ni6 Ni4 Ni9 Ni17 -14.14(12) . . . . ?
Ni3 Ni4 Ni9 Ni17 119.40(5) . . . . ?
Ni1 Ni4 Ni9 Ni17 50.29(6) . . . . ?
Ni12 Ni4 Ni9 Ni17 -45.19(5) . . . . ?
Cd1 Ni4 Ni9 Ni17 96.65(6) . . . . ?
C13 Ni4 Ni9 Ni10 115.1(3) . . . . ?
C1 Ni4 Ni9 Ni10 -92.4(2) . . . . ?
C4 Ni4 Ni9 Ni10 -20.1(3) . . . . ?
Ni6 Ni4 Ni9 Ni10 -101.98(10) . . . . ?
Ni3 Ni4 Ni9 Ni10 31.56(4) . . . . ?
Ni1 Ni4 Ni9 Ni10 -37.55(5) . . . . ?
Ni12 Ni4 Ni9 Ni10 -133.03(4) . . . . ?
Cd1 Ni4 Ni9 Ni10 8.81(6) . . . . ?
C13 Ni4 Ni9 Ni12 -111.9(3) . . . . ?
C1 Ni4 Ni9 Ni12 40.7(2) . . . . ?
C4 Ni4 Ni9 Ni12 113.0(3) . . . . ?
Ni6 Ni4 Ni9 Ni12 31.05(9) . . . . ?
Ni3 Ni4 Ni9 Ni12 164.59(5) . . . . ?
Ni1 Ni4 Ni9 Ni12 95.48(4) . . . . ?
Cd1 Ni4 Ni9 Ni12 141.84(6) . . . . ?
C13 Ni4 Ni9 Ni3 83.5(3) . . . . ?
C1 Ni4 Ni9 Ni3 -123.9(2) . . . . ?
C4 Ni4 Ni9 Ni3 -51.6(3) . . . . ?
Ni6 Ni4 Ni9 Ni3 -133.54(10) . . . . ?
Ni1 Ni4 Ni9 Ni3 -69.11(4) . . . . ?
Ni12 Ni4 Ni9 Ni3 -164.59(5) . . . . ?
Cd1 Ni4 Ni9 Ni3 -22.75(5) . . . . ?
C14 Ni3 Ni9 C11 21.1(5) . . . . ?
C4 Ni3 Ni9 C11 173.5(4) . . . . ?
C30 Ni3 Ni9 C11 -78.1(4) . . . . ?
Ni10 Ni3 Ni9 C11 -116.1(3) . . . . ?
Ni4 Ni3 Ni9 C11 107.8(3) . . . . ?
Cd1 Ni3 Ni9 C11 130.0(3) . . . . ?
Ni5 Ni3 Ni9 C11 -154.4(3) . . . . ?
Ni1 Ni3 Ni9 C11 159.9(3) . . . . ?
C14 Ni3 Ni9 C9 120.7(17) . . . . ?
C4 Ni3 Ni9 C9 -87.0(16) . . . . ?
C30 Ni3 Ni9 C9 21.4(16) . . . . ?
Ni10 Ni3 Ni9 C9 -16.5(16) . . . . ?
Ni4 Ni3 Ni9 C9 -152.7(16) . . . . ?
Cd1 Ni3 Ni9 C9 -130.4(16) . . . . ?
Ni5 Ni3 Ni9 C9 -54.8(16) . . . . ?
Ni1 Ni3 Ni9 C9 -100.6(16) . . . . ?
C14 Ni3 Ni9 C4 -152.4(5) . . . . ?
C30 Ni3 Ni9 C4 108.4(4) . . . . ?
Ni10 Ni3 Ni9 C4 70.4(3) . . . . ?
Ni4 Ni3 Ni9 C4 -65.7(3) . . . . ?
Cd1 Ni3 Ni9 C4 -43.5(3) . . . . ?
Ni5 Ni3 Ni9 C4 32.1(3) . . . . ?
Ni1 Ni3 Ni9 C4 -13.6(3) . . . . ?
C14 Ni3 Ni9 C3 -173.9(5) . . . . ?
C4 Ni3 Ni9 C3 -21.5(4) . . . . ?
C30 Ni3 Ni9 C3 86.9(3) . . . . ?
Ni10 Ni3 Ni9 C3 48.9(2) . . . . ?
Ni4 Ni3 Ni9 C3 -87.2(2) . . . . ?
Cd1 Ni3 Ni9 C3 -65.0(2) . . . . ?
Ni5 Ni3 Ni9 C3 10.6(2) . . . . ?
Ni1 Ni3 Ni9 C3 -35.1(2) . . . . ?
C14 Ni3 Ni9 Ni17 -172.9(4) . . . . ?
C4 Ni3 Ni9 Ni17 -20.5(3) . . . . ?
C30 Ni3 Ni9 Ni17 87.9(3) . . . . ?
Ni10 Ni3 Ni9 Ni17 49.90(6) . . . . ?
Ni4 Ni3 Ni9 Ni17 -86.25(6) . . . . ?
Cd1 Ni3 Ni9 Ni17 -64.00(7) . . . . ?
Ni5 Ni3 Ni9 Ni17 11.62(8) . . . . ?
Ni1 Ni3 Ni9 Ni17 -34.16(6) . . . . ?
C14 Ni3 Ni9 Ni4 -86.6(4) . . . . ?
C4 Ni3 Ni9 Ni4 65.7(3) . . . . ?
C30 Ni3 Ni9 Ni4 174.1(3) . . . . ?
Ni10 Ni3 Ni9 Ni4 136.15(5) . . . . ?
Cd1 Ni3 Ni9 Ni4 22.24(4) . . . . ?
Ni5 Ni3 Ni9 Ni4 97.86(5) . . . . ?
Ni1 Ni3 Ni9 Ni4 52.08(3) . . . . ?
C14 Ni3 Ni9 Ni10 137.2(4) . . . . ?
C4 Ni3 Ni9 Ni10 -70.4(3) . . . . ?
C30 Ni3 Ni9 Ni10 38.0(3) . . . . ?
Ni4 Ni3 Ni9 Ni10 -136.15(5) . . . . ?
Cd1 Ni3 Ni9 Ni10 -113.90(6) . . . . ?
Ni5 Ni3 Ni9 Ni10 -38.28(4) . . . . ?
Ni1 Ni3 Ni9 Ni10 -84.06(4) . . . . ?
C14 Ni3 Ni9 Ni12 -99.5(4) . . . . ?
C4 Ni3 Ni9 Ni12 52.9(3) . . . . ?
C30 Ni3 Ni9 Ni12 161.3(3) . . . . ?
Ni10 Ni3 Ni9 Ni12 123.27(5) . . . . ?
Ni4 Ni3 Ni9 Ni12 -12.87(4) . . . . ?
Cd1 Ni3 Ni9 Ni12 9.37(6) . . . . ?
Ni5 Ni3 Ni9 Ni12 84.99(5) . . . . ?
Ni1 Ni3 Ni9 Ni12 39.21(4) . . . . ?
C14 Ni3 Ni10 C25 -3.8(9) . . . . ?
C4 Ni3 Ni10 C25 161.3(6) . . . . ?
C30 Ni3 Ni10 C25 -15.5(6) . . . . ?
Ni4 Ni3 Ni10 C25 149.7(5) . . . . ?
Cd1 Ni3 Ni10 C25 -137.4(5) . . . . ?
Ni5 Ni3 Ni10 C25 -104.9(5) . . . . ?
Ni9 Ni3 Ni10 C25 111.1(5) . . . . ?
Ni1 Ni3 Ni10 C25 -162.9(5) . . . . ?
C14 Ni3 Ni10 C30 11.6(8) . . . . ?
C4 Ni3 Ni10 C30 176.7(4) . . . . ?
Ni4 Ni3 Ni10 C30 165.2(4) . . . . ?
Cd1 Ni3 Ni10 C30 -121.9(4) . . . . ?
Ni5 Ni3 Ni10 C30 -89.4(4) . . . . ?
Ni9 Ni3 Ni10 C30 126.6(4) . . . . ?
Ni1 Ni3 Ni10 C30 -147.4(4) . . . . ?
C14 Ni3 Ni10 C4 -165.1(7) . . . . ?
C30 Ni3 Ni10 C4 -176.7(4) . . . . ?
Ni4 Ni3 Ni10 C4 -11.6(3) . . . . ?
Cd1 Ni3 Ni10 C4 61.4(3) . . . . ?
Ni5 Ni3 Ni10 C4 93.8(3) . . . . ?
Ni9 Ni3 Ni10 C4 -50.1(3) . . . . ?
Ni1 Ni3 Ni10 C4 35.8(3) . . . . ?
C14 Ni3 Ni10 C3 -160.2(7) . . . . ?
C4 Ni3 Ni10 C3 4.9(3) . . . . ?
C30 Ni3 Ni10 C3 -171.8(4) . . . . ?
Ni4 Ni3 Ni10 C3 -6.6(2) . . . . ?
Cd1 Ni3 Ni10 C3 66.3(2) . . . . ?
Ni5 Ni3 Ni10 C3 98.77(19) . . . . ?
Ni9 Ni3 Ni10 C3 -45.19(19) . . . . ?
Ni1 Ni3 Ni10 C3 40.77(19) . . . . ?
C14 Ni3 Ni10 Ni18 178.4(7) . . . . ?
C4 Ni3 Ni10 Ni18 -16.5(3) . . . . ?
C30 Ni3 Ni10 Ni18 166.7(4) . . . . ?
Ni4 Ni3 Ni10 Ni18 -28.10(9) . . . . ?
Cd1 Ni3 Ni10 Ni18 44.82(10) . . . . ?
Ni5 Ni3 Ni10 Ni18 77.29(7) . . . . ?
Ni9 Ni3 Ni10 Ni18 -66.67(7) . . . . ?
Ni1 Ni3 Ni10 Ni18 19.30(7) . . . . ?
C14 Ni3 Ni10 Ni11 105.8(7) . . . . ?
C4 Ni3 Ni10 Ni11 -89.1(3) . . . . ?
C30 Ni3 Ni10 Ni11 94.2(4) . . . . ?
Ni4 Ni3 Ni10 Ni11 -100.64(6) . . . . ?
Cd1 Ni3 Ni10 Ni11 -27.72(8) . . . . ?
Ni5 Ni3 Ni10 Ni11 4.75(4) . . . . ?
Ni9 Ni3 Ni10 Ni11 -139.21(5) . . . . ?
Ni1 Ni3 Ni10 Ni11 -53.25(5) . . . . ?
C14 Ni3 Ni10 Ni9 -115.0(7) . . . . ?
C4 Ni3 Ni10 Ni9 50.1(3) . . . . ?
C30 Ni3 Ni10 Ni9 -126.6(4) . . . . ?
Ni4 Ni3 Ni10 Ni9 38.57(5) . . . . ?
Cd1 Ni3 Ni10 Ni9 111.49(6) . . . . ?
Ni5 Ni3 Ni10 Ni9 143.95(4) . . . . ?
Ni1 Ni3 Ni10 Ni9 85.96(4) . . . . ?
C11 Ni9 Ni10 C25 -80.3(5) . . . . ?
C9 Ni9 Ni10 C25 29.6(5) . . . . ?
C4 Ni9 Ni10 C25 160.3(4) . . . . ?
C3 Ni9 Ni10 C25 107.1(4) . . . . ?
Ni17 Ni9 Ni10 C25 72.5(3) . . . . ?
Ni4 Ni9 Ni10 C25 180.0(3) . . . . ?
Ni12 Ni9 Ni10 C25 134.0(3) . . . . ?
Ni3 Ni9 Ni10 C25 -147.1(3) . . . . ?
C11 Ni9 Ni10 C30 26.3(4) . . . . ?
C9 Ni9 Ni10 C30 136.1(4) . . . . ?
C4 Ni9 Ni10 C30 -93.1(4) . . . . ?
C3 Ni9 Ni10 C30 -146.3(4) . . . . ?
Ni17 Ni9 Ni10 C30 179.1(3) . . . . ?
Ni4 Ni9 Ni10 C30 -73.4(3) . . . . ?
Ni12 Ni9 Ni10 C30 -119.4(3) . . . . ?
Ni3 Ni9 Ni10 C30 -40.5(3) . . . . ?
C11 Ni9 Ni10 C4 119.3(4) . . . . ?
C9 Ni9 Ni10 C4 -130.8(4) . . . . ?
C3 Ni9 Ni10 C4 -53.2(4) . . . . ?
Ni17 Ni9 Ni10 C4 -87.8(3) . . . . ?
Ni4 Ni9 Ni10 C4 19.7(3) . . . . ?
Ni12 Ni9 Ni10 C4 -26.4(3) . . . . ?
Ni3 Ni9 Ni10 C4 52.6(3) . . . . ?
C11 Ni9 Ni10 C3 172.5(4) . . . . ?
C9 Ni9 Ni10 C3 -77.6(4) . . . . ?
C4 Ni9 Ni10 C3 53.2(4) . . . . ?
Ni17 Ni9 Ni10 C3 -34.6(3) . . . . ?
Ni4 Ni9 Ni10 C3 72.9(3) . . . . ?
Ni12 Ni9 Ni10 C3 26.8(3) . . . . ?
Ni3 Ni9 Ni10 C3 105.8(3) . . . . ?
C11 Ni9 Ni10 Ni3 66.8(3) . . . . ?
C9 Ni9 Ni10 Ni3 176.6(3) . . . . ?
C4 Ni9 Ni10 Ni3 -52.6(3) . . . . ?
C3 Ni9 Ni10 Ni3 -105.8(3) . . . . ?
Ni17 Ni9 Ni10 Ni3 -140.39(5) . . . . ?
Ni4 Ni9 Ni10 Ni3 -32.93(4) . . . . ?
Ni12 Ni9 Ni10 Ni3 -78.94(6) . . . . ?
C11 Ni9 Ni10 Ni18 -155.9(3) . . . . ?
C9 Ni9 Ni10 Ni18 -46.0(3) . . . . ?
C4 Ni9 Ni10 Ni18 84.7(3) . . . . ?
C3 Ni9 Ni10 Ni18 31.5(3) . . . . ?
Ni17 Ni9 Ni10 Ni18 -3.05(4) . . . . ?
Ni4 Ni9 Ni10 Ni18 104.40(4) . . . . ?
Ni12 Ni9 Ni10 Ni18 58.39(6) . . . . ?
Ni3 Ni9 Ni10 Ni18 137.34(5) . . . . ?
C11 Ni9 Ni10 Ni11 171.3(3) . . . . ?
C9 Ni9 Ni10 Ni11 -78.8(3) . . . . ?
C4 Ni9 Ni10 Ni11 52.0(3) . . . . ?
C3 Ni9 Ni10 Ni11 -1.2(3) . . . . ?
Ni17 Ni9 Ni10 Ni11 -35.84(8) . . . . ?
Ni4 Ni9 Ni10 Ni11 71.62(8) . . . . ?
Ni12 Ni9 Ni10 Ni11 25.61(11) . . . . ?
Ni3 Ni9 Ni10 Ni11 104.55(8) . . . . ?
C36 Ni5 Ni11 C23 9.2(9) . . . . ?
C8 Ni5 Ni11 C23 -153.2(7) . . . . ?
C31 Ni5 Ni11 C23 14.9(7) . . . . ?
Ni7 Ni5 Ni11 C23 -124.1(6) . . . . ?
Ni1 Ni5 Ni11 C23 179.6(6) . . . . ?
Ni3 Ni5 Ni11 C23 116.5(6) . . . . ?
Cd1 Ni5 Ni11 C23 172.2(6) . . . . ?
C36 Ni5 Ni11 C31 -5.6(7) . . . . ?
C8 Ni5 Ni11 C31 -168.1(4) . . . . ?
Ni7 Ni5 Ni11 C31 -139.0(4) . . . . ?
Ni1 Ni5 Ni11 C31 164.7(4) . . . . ?
Ni3 Ni5 Ni11 C31 101.6(4) . . . . ?
Cd1 Ni5 Ni11 C31 157.3(4) . . . . ?
C36 Ni5 Ni11 C7 174.6(6) . . . . ?
C8 Ni5 Ni11 C7 12.2(3) . . . . ?
C31 Ni5 Ni11 C7 -179.8(4) . . . . ?
Ni7 Ni5 Ni11 C7 41.2(2) . . . . ?
Ni1 Ni5 Ni11 C7 -15.1(2) . . . . ?
Ni3 Ni5 Ni11 C7 -78.1(2) . . . . ?
Cd1 Ni5 Ni11 C7 -22.5(2) . . . . ?
C36 Ni5 Ni11 C8 162.4(7) . . . . ?
C31 Ni5 Ni11 C8 168.1(4) . . . . ?
Ni7 Ni5 Ni11 C8 29.1(3) . . . . ?
Ni1 Ni5 Ni11 C8 -27.2(3) . . . . ?
Ni3 Ni5 Ni11 C8 -90.3(3) . . . . ?
Cd1 Ni5 Ni11 C8 -34.6(3) . . . . ?
C36 Ni5 Ni11 Ni18 -143.2(6) . . . . ?
C8 Ni5 Ni11 Ni18 54.4(3) . . . . ?
C31 Ni5 Ni11 Ni18 -137.6(4) . . . . ?
Ni7 Ni5 Ni11 Ni18 83.44(5) . . . . ?
Ni1 Ni5 Ni11 Ni18 27.16(5) . . . . ?
Ni3 Ni5 Ni11 Ni18 -35.94(6) . . . . ?
Cd1 Ni5 Ni11 Ni18 19.75(11) . . . . ?
C36 Ni5 Ni11 Ni13 125.9(6) . . . . ?
C8 Ni5 Ni11 Ni13 -36.5(3) . . . . ?
C31 Ni5 Ni11 Ni13 131.5(4) . . . . ?
Ni7 Ni5 Ni11 Ni13 -7.47(4) . . . . ?
Ni1 Ni5 Ni11 Ni13 -63.76(4) . . . . ?
Ni3 Ni5 Ni11 Ni13 -126.85(4) . . . . ?
Cd1 Ni5 Ni11 Ni13 -71.17(9) . . . . ?
C36 Ni5 Ni11 Ni10 -102.9(6) . . . . ?
C8 Ni5 Ni11 Ni10 94.7(3) . . . . ?
C31 Ni5 Ni11 Ni10 -97.3(4) . . . . ?
Ni7 Ni5 Ni11 Ni10 123.72(5) . . . . ?
Ni1 Ni5 Ni11 Ni10 67.44(4) . . . . ?
Ni3 Ni5 Ni11 Ni10 4.34(4) . . . . ?
Cd1 Ni5 Ni11 Ni10 60.02(8) . . . . ?
C36 Ni5 Ni11 Ni19 159.6(6) . . . . ?
C8 Ni5 Ni11 Ni19 -2.8(3) . . . . ?
C31 Ni5 Ni11 Ni19 165.2(4) . . . . ?
Ni7 Ni5 Ni11 Ni19 26.22(7) . . . . ?
Ni1 Ni5 Ni11 Ni19 -30.06(6) . . . . ?
Ni3 Ni5 Ni11 Ni19 -93.16(6) . . . . ?
Cd1 Ni5 Ni11 Ni19 -37.48(11) . . . . ?
C25 Ni10 Ni11 C23 -6.7(5) . . . . ?
C30 Ni10 Ni11 C23 -101.6(4) . . . . ?
C4 Ni10 Ni11 C23 151.1(4) . . . . ?
C3 Ni10 Ni11 C23 113.3(4) . . . . ?
Ni3 Ni10 Ni11 C23 -157.0(4) . . . . ?
Ni18 Ni10 Ni11 C23 76.2(4) . . . . ?
Ni9 Ni10 Ni11 C23 114.2(4) . . . . ?
C25 Ni10 Ni11 C31 92.7(4) . . . . ?
C30 Ni10 Ni11 C31 -2.2(4) . . . . ?
C4 Ni10 Ni11 C31 -109.6(3) . . . . ?
C3 Ni10 Ni11 C31 -147.3(3) . . . . ?
Ni3 Ni10 Ni11 C31 -57.6(3) . . . . ?
Ni18 Ni10 Ni11 C31 175.6(3) . . . . ?
Ni9 Ni10 Ni11 C31 -146.4(3) . . . . ?
C25 Ni10 Ni11 C7 -126.3(4) . . . . ?
C30 Ni10 Ni11 C7 138.8(3) . . . . ?
C4 Ni10 Ni11 C7 31.5(3) . . . . ?
C3 Ni10 Ni11 C7 -6.3(3) . . . . ?
Ni3 Ni10 Ni11 C7 83.4(2) . . . . ?
Ni18 Ni10 Ni11 C7 -43.4(2) . . . . ?
Ni9 Ni10 Ni11 C7 -5.4(2) . . . . ?
C25 Ni10 Ni11 C8 -165.8(4) . . . . ?
C30 Ni10 Ni11 C8 99.3(3) . . . . ?
C4 Ni10 Ni11 C8 -8.1(3) . . . . ?
C3 Ni10 Ni11 C8 -45.8(3) . . . . ?
Ni3 Ni10 Ni11 C8 43.9(2) . . . . ?
Ni18 Ni10 Ni11 C8 -82.9(2) . . . . ?
Ni9 Ni10 Ni11 C8 -44.9(2) . . . . ?
C25 Ni10 Ni11 Ni5 144.7(3) . . . . ?
C30 Ni10 Ni11 Ni5 49.9(3) . . . . ?
C4 Ni10 Ni11 Ni5 -57.5(2) . . . . ?
C3 Ni10 Ni11 Ni5 -95.3(2) . . . . ?
Ni3 Ni10 Ni11 Ni5 -5.58(5) . . . . ?
Ni18 Ni10 Ni11 Ni5 -132.38(5) . . . . ?
Ni9 Ni10 Ni11 Ni5 -94.37(8) . . . . ?
C25 Ni10 Ni11 Ni18 -82.9(3) . . . . ?
C30 Ni10 Ni11 Ni18 -177.8(3) . . . . ?
C4 Ni10 Ni11 Ni18 74.8(2) . . . . ?
C3 Ni10 Ni11 Ni18 37.1(2) . . . . ?
Ni3 Ni10 Ni11 Ni18 126.80(6) . . . . ?
Ni9 Ni10 Ni11 Ni18 38.01(7) . . . . ?
C25 Ni10 Ni11 Ni13 -147.2(3) . . . . ?
C30 Ni10 Ni11 Ni13 118.0(3) . . . . ?
C4 Ni10 Ni11 Ni13 10.6(2) . . . . ?
C3 Ni10 Ni11 Ni13 -27.2(2) . . . . ?
Ni3 Ni10 Ni11 Ni13 62.53(7) . . . . ?
Ni18 Ni10 Ni11 Ni13 -64.27(6) . . . . ?
Ni9 Ni10 Ni11 Ni13 -26.25(11) . . . . ?
C25 Ni10 Ni11 Ni19 -95.3(3) . . . . ?
C30 Ni10 Ni11 Ni19 169.8(3) . . . . ?
C4 Ni10 Ni11 Ni19 62.4(2) . . . . ?
C3 Ni10 Ni11 Ni19 24.7(2) . . . . ?
Ni3 Ni10 Ni11 Ni19 114.38(5) . . . . ?
Ni18 Ni10 Ni11 Ni19 -12.42(4) . . . . ?
Ni9 Ni10 Ni11 Ni19 25.60(9) . . . . ?
C13 Ni4 Ni12 C12 23.6(5) . . . . ?
C1 Ni4 Ni12 C12 150.3(4) . . . . ?
C4 Ni4 Ni12 C12 -125.2(4) . . . . ?
Ni6 Ni4 Ni12 C12 113.5(3) . . . . ?
Ni3 Ni4 Ni12 C12 -101.4(3) . . . . ?
Ni1 Ni4 Ni12 C12 -175.4(3) . . . . ?
Ni9 Ni4 Ni12 C12 -82.4(3) . . . . ?
Cd1 Ni4 Ni12 C12 158.8(3) . . . . ?
C13 Ni4 Ni12 C10 88.0(18) . . . . ?
C1 Ni4 Ni12 C10 -145.3(18) . . . . ?
C4 Ni4 Ni12 C10 -60.8(18) . . . . ?
Ni6 Ni4 Ni12 C10 177.9(17) . . . . ?
Ni3 Ni4 Ni12 C10 -37.0(18) . . . . ?
Ni1 Ni4 Ni12 C10 -111.1(17) . . . . ?
Ni9 Ni4 Ni12 C10 -18.0(17) . . . . ?
Cd1 Ni4 Ni12 C10 -136.9(17) . . . . ?
C13 Ni4 Ni12 C2 -144.5(4) . . . . ?
C1 Ni4 Ni12 C2 -17.8(3) . . . . ?
C4 Ni4 Ni12 C2 66.7(3) . . . . ?
Ni6 Ni4 Ni12 C2 -54.66(19) . . . . ?
Ni3 Ni4 Ni12 C2 90.5(2) . . . . ?
Ni1 Ni4 Ni12 C2 16.40(19) . . . . ?
Ni9 Ni4 Ni12 C2 109.48(19) . . . . ?
Cd1 Ni4 Ni12 C2 -9.4(2) . . . . ?
C13 Ni4 Ni12 C1 -126.7(4) . . . . ?
C4 Ni4 Ni12 C1 84.5(3) . . . . ?
Ni6 Ni4 Ni12 C1 -36.8(2) . . . . ?
Ni3 Ni4 Ni12 C1 108.3(3) . . . . ?
Ni1 Ni4 Ni12 C1 34.2(2) . . . . ?
Ni9 Ni4 Ni12 C1 127.3(2) . . . . ?
Cd1 Ni4 Ni12 C1 8.4(3) . . . . ?
C13 Ni4 Ni12 Ni20 -156.5(4) . . . . ?
C1 Ni4 Ni12 Ni20 -29.8(3) . . . . ?
C4 Ni4 Ni12 Ni20 54.7(2) . . . . ?
Ni6 Ni4 Ni12 Ni20 -66.60(7) . . . . ?
Ni3 Ni4 Ni12 Ni20 78.54(9) . . . . ?
Ni1 Ni4 Ni12 Ni20 4.46(8) . . . . ?
Ni9 Ni4 Ni12 Ni20 97.54(7) . . . . ?
Cd1 Ni4 Ni12 Ni20 -21.33(12) . . . . ?
C13 Ni4 Ni12 Ni9 106.0(4) . . . . ?
C1 Ni4 Ni12 Ni9 -127.3(2) . . . . ?
C4 Ni4 Ni12 Ni9 -42.8(2) . . . . ?
Ni6 Ni4 Ni12 Ni9 -164.14(5) . . . . ?
Ni3 Ni4 Ni12 Ni9 -19.01(6) . . . . ?
Ni1 Ni4 Ni12 Ni9 -93.08(4) . . . . ?
Cd1 Ni4 Ni12 Ni9 -118.87(8) . . . . ?
C13 Ni4 Ni12 Ni14 -100.1(4) . . . . ?
C1 Ni4 Ni12 Ni14 26.6(2) . . . . ?
C4 Ni4 Ni12 Ni14 111.1(2) . . . . ?
Ni6 Ni4 Ni12 Ni14 -10.20(4) . . . . ?
Ni3 Ni4 Ni12 Ni14 134.94(6) . . . . ?
Ni1 Ni4 Ni12 Ni14 60.86(4) . . . . ?
Ni9 Ni4 Ni12 Ni14 153.94(4) . . . . ?
Cd1 Ni4 Ni12 Ni14 35.07(9) . . . . ?
C13 Ni4 Ni12 Ni17 140.5(4) . . . . ?
C1 Ni4 Ni12 Ni17 -92.8(2) . . . . ?
C4 Ni4 Ni12 Ni17 -8.3(2) . . . . ?
Ni6 Ni4 Ni12 Ni17 -129.66(4) . . . . ?
Ni3 Ni4 Ni12 Ni17 15.48(8) . . . . ?
Ni1 Ni4 Ni12 Ni17 -58.60(5) . . . . ?
Ni9 Ni4 Ni12 Ni17 34.48(4) . . . . ?
Cd1 Ni4 Ni12 Ni17 -84.39(8) . . . . ?
C11 Ni9 Ni12 C12 3.8(5) . . . . ?
C9 Ni9 Ni12 C12 -92.5(4) . . . . ?
C4 Ni9 Ni12 C12 124.5(4) . . . . ?
C3 Ni9 Ni12 C12 164.2(4) . . . . ?
Ni17 Ni9 Ni12 C12 -145.2(3) . . . . ?
Ni4 Ni9 Ni12 C12 81.6(3) . . . . ?
Ni10 Ni9 Ni12 C12 144.0(3) . . . . ?
Ni3 Ni9 Ni12 C12 94.0(3) . . . . ?
C11 Ni9 Ni12 C10 99.3(5) . . . . ?
C9 Ni9 Ni12 C10 3.0(4) . . . . ?
C4 Ni9 Ni12 C10 -140.1(4) . . . . ?
C3 Ni9 Ni12 C10 -100.3(4) . . . . ?
Ni17 Ni9 Ni12 C10 -49.7(3) . . . . ?
Ni4 Ni9 Ni12 C10 177.1(3) . . . . ?
Ni10 Ni9 Ni12 C10 -120.5(3) . . . . ?
Ni3 Ni9 Ni12 C10 -170.5(3) . . . . ?
C11 Ni9 Ni12 C2 -152.9(4) . . . . ?
C9 Ni9 Ni12 C2 110.8(4) . . . . ?
C4 Ni9 Ni12 C2 -32.3(3) . . . . ?
C3 Ni9 Ni12 C2 7.5(3) . . . . ?
Ni17 Ni9 Ni12 C2 58.1(2) . . . . ?
Ni4 Ni9 Ni12 C2 -75.1(2) . . . . ?
Ni10 Ni9 Ni12 C2 -12.7(2) . . . . ?
Ni3 Ni9 Ni12 C2 -62.7(2) . . . . ?
C11 Ni9 Ni12 C1 -114.9(4) . . . . ?
C9 Ni9 Ni12 C1 148.8(3) . . . . ?
C4 Ni9 Ni12 C1 5.8(3) . . . . ?
C3 Ni9 Ni12 C1 45.6(3) . . . . ?
Ni17 Ni9 Ni12 C1 96.2(2) . . . . ?
Ni4 Ni9 Ni12 C1 -37.1(2) . . . . ?
Ni10 Ni9 Ni12 C1 25.3(2) . . . . ?
Ni3 Ni9 Ni12 C1 -24.7(2) . . . . ?
C11 Ni9 Ni12 Ni20 155.4(4) . . . . ?
C9 Ni9 Ni12 Ni20 59.0(3) . . . . ?
C4 Ni9 Ni12 Ni20 -84.0(2) . . . . ?
C3 Ni9 Ni12 Ni20 -44.2(2) . . . . ?
Ni17 Ni9 Ni12 Ni20 6.40(5) . . . . ?
Ni4 Ni9 Ni12 Ni20 -126.86(6) . . . . ?
Ni10 Ni9 Ni12 Ni20 -64.43(7) . . . . ?
Ni3 Ni9 Ni12 Ni20 -114.42(5) . . . . ?
C11 Ni9 Ni12 Ni4 -77.8(4) . . . . ?
C9 Ni9 Ni12 Ni4 -174.1(3) . . . . ?
C4 Ni9 Ni12 Ni4 42.9(2) . . . . ?
C3 Ni9 Ni12 Ni4 82.7(2) . . . . ?
Ni17 Ni9 Ni12 Ni4 133.25(5) . . . . ?
Ni10 Ni9 Ni12 Ni4 62.42(6) . . . . ?
Ni3 Ni9 Ni12 Ni4 12.44(4) . . . . ?
C11 Ni9 Ni12 Ni14 -121.9(4) . . . . ?
C9 Ni9 Ni12 Ni14 141.7(3) . . . . ?
C4 Ni9 Ni12 Ni14 -1.3(2) . . . . ?
C3 Ni9 Ni12 Ni14 38.5(2) . . . . ?
Ni17 Ni9 Ni12 Ni14 89.07(8) . . . . ?
Ni4 Ni9 Ni12 Ni14 -44.19(7) . . . . ?
Ni10 Ni9 Ni12 Ni14 18.23(11) . . . . ?
Ni3 Ni9 Ni12 Ni14 -31.75(9) . . . . ?
C11 Ni9 Ni12 Ni17 149.0(4) . . . . ?
C9 Ni9 Ni12 Ni17 52.6(3) . . . . ?
C4 Ni9 Ni12 Ni17 -90.4(2) . . . . ?
C3 Ni9 Ni12 Ni17 -50.6(2) . . . . ?
Ni4 Ni9 Ni12 Ni17 -133.25(5) . . . . ?
Ni10 Ni9 Ni12 Ni17 -70.83(6) . . . . ?
Ni3 Ni9 Ni12 Ni17 -120.82(5) . . . . ?
C19 Ni7 Ni13 C21 15.8(5) . . . . ?
C8 Ni7 Ni13 C21 145.8(4) . . . . ?
C5 Ni7 Ni13 C21 -132.4(4) . . . . ?
Ni1 Ni7 Ni13 C21 177.1(3) . . . . ?
Ni5 Ni7 Ni13 C21 109.6(3) . . . . ?
Ni8 Ni7 Ni13 C21 -116.7(3) . . . . ?
Ni16 Ni7 Ni13 C21 -89.4(3) . . . . ?
Cd1 Ni7 Ni13 C21 148.6(3) . . . . ?
C19 Ni7 Ni13 C22 98.8(13) . . . . ?
C8 Ni7 Ni13 C22 -131.3(12) . . . . ?
C5 Ni7 Ni13 C22 -49.4(12) . . . . ?
Ni1 Ni7 Ni13 C22 -100.0(12) . . . . ?
Ni5 Ni7 Ni13 C22 -167.4(12) . . . . ?
Ni8 Ni7 Ni13 C22 -33.8(12) . . . . ?
Ni16 Ni7 Ni13 C22 -6.5(12) . . . . ?
Cd1 Ni7 Ni13 C22 -128.5(12) . . . . ?
C19 Ni7 Ni13 C7 -148.0(4) . . . . ?
C8 Ni7 Ni13 C7 -18.0(3) . . . . ?
C5 Ni7 Ni13 C7 63.8(3) . . . . ?
Ni1 Ni7 Ni13 C7 13.3(2) . . . . ?
Ni5 Ni7 Ni13 C7 -54.2(2) . . . . ?
Ni8 Ni7 Ni13 C7 79.5(2) . . . . ?
Ni16 Ni7 Ni13 C7 106.8(2) . . . . ?
Cd1 Ni7 Ni13 C7 -15.2(2) . . . . ?
C19 Ni7 Ni13 C8 -130.0(5) . . . . ?
C5 Ni7 Ni13 C8 81.8(3) . . . . ?
Ni1 Ni7 Ni13 C8 31.3(2) . . . . ?
Ni5 Ni7 Ni13 C8 -36.2(2) . . . . ?
Ni8 Ni7 Ni13 C8 97.5(3) . . . . ?
Ni16 Ni7 Ni13 C8 124.8(3) . . . . ?
Cd1 Ni7 Ni13 C8 2.8(3) . . . . ?
C19 Ni7 Ni13 Ni19 -162.0(4) . . . . ?
C8 Ni7 Ni13 Ni19 -32.1(3) . . . . ?
C5 Ni7 Ni13 Ni19 49.8(2) . . . . ?
Ni1 Ni7 Ni13 Ni19 -0.76(8) . . . . ?
Ni5 Ni7 Ni13 Ni19 -68.22(8) . . . . ?
Ni8 Ni7 Ni13 Ni19 65.44(10) . . . . ?
Ni16 Ni7 Ni13 Ni19 92.72(7) . . . . ?
Cd1 Ni7 Ni13 Ni19 -29.25(12) . . . . ?
C19 Ni7 Ni13 Ni16 105.3(4) . . . . ?
C8 Ni7 Ni13 Ni16 -124.8(3) . . . . ?
C5 Ni7 Ni13 Ni16 -42.97(19) . . . . ?
Ni1 Ni7 Ni13 Ni16 -93.48(4) . . . . ?
Ni5 Ni7 Ni13 Ni16 -160.94(5) . . . . ?
Ni8 Ni7 Ni13 Ni16 -27.29(7) . . . . ?
Cd1 Ni7 Ni13 Ni16 -121.98(8) . . . . ?
C19 Ni7 Ni13 Ni11 -100.9(4) . . . . ?
C8 Ni7 Ni13 Ni11 29.1(2) . . . . ?
C5 Ni7 Ni13 Ni11 110.88(19) . . . . ?
Ni1 Ni7 Ni13 Ni11 60.37(5) . . . . ?
Ni5 Ni7 Ni13 Ni11 -7.09(4) . . . . ?
Ni8 Ni7 Ni13 Ni11 126.56(7) . . . . ?
Ni16 Ni7 Ni13 Ni11 153.85(5) . . . . ?
Cd1 Ni7 Ni13 Ni11 31.87(8) . . . . ?
C23 Ni11 Ni13 C21 85.2(4) . . . . ?
C31 Ni11 Ni13 C21 -27.5(4) . . . . ?
C7 Ni11 Ni13 C21 -159.0(4) . . . . ?
C8 Ni11 Ni13 C21 -106.1(4) . . . . ?
Ni5 Ni11 Ni13 C21 -69.5(3) . . . . ?
Ni18 Ni11 Ni13 C21 -179.0(3) . . . . ?
Ni10 Ni11 Ni13 C21 -131.0(3) . . . . ?
Ni19 Ni11 Ni13 C21 148.0(3) . . . . ?
C23 Ni11 Ni13 C22 -22.4(4) . . . . ?
C31 Ni11 Ni13 C22 -135.1(4) . . . . ?
C7 Ni11 Ni13 C22 93.4(4) . . . . ?
C8 Ni11 Ni13 C22 146.3(4) . . . . ?
Ni5 Ni11 Ni13 C22 -177.1(3) . . . . ?
Ni18 Ni11 Ni13 C22 73.4(3) . . . . ?
Ni10 Ni11 Ni13 C22 121.4(3) . . . . ?
Ni19 Ni11 Ni13 C22 40.4(3) . . . . ?
C23 Ni11 Ni13 C7 -115.8(4) . . . . ?
C31 Ni11 Ni13 C7 131.5(4) . . . . ?
C8 Ni11 Ni13 C7 52.9(4) . . . . ?
Ni5 Ni11 Ni13 C7 89.5(3) . . . . ?
Ni18 Ni11 Ni13 C7 -20.0(3) . . . . ?
Ni10 Ni11 Ni13 C7 28.1(3) . . . . ?
Ni19 Ni11 Ni13 C7 -53.0(3) . . . . ?
C23 Ni11 Ni13 C8 -168.7(4) . . . . ?
C31 Ni11 Ni13 C8 78.6(4) . . . . ?
C7 Ni11 Ni13 C8 -52.9(4) . . . . ?
Ni5 Ni11 Ni13 C8 36.6(3) . . . . ?
Ni18 Ni11 Ni13 C8 -72.9(3) . . . . ?
Ni10 Ni11 Ni13 C8 -24.9(3) . . . . ?
Ni19 Ni11 Ni13 C8 -105.9(3) . . . . ?
C23 Ni11 Ni13 Ni19 -62.8(3) . . . . ?
C31 Ni11 Ni13 Ni19 -175.5(3) . . . . ?
C7 Ni11 Ni13 Ni19 53.0(3) . . . . ?
C8 Ni11 Ni13 Ni19 105.9(3) . . . . ?
Ni5 Ni11 Ni13 Ni19 142.50(5) . . . . ?
Ni18 Ni11 Ni13 Ni19 33.00(4) . . . . ?
Ni10 Ni11 Ni13 Ni19 81.01(6) . . . . ?
C23 Ni11 Ni13 Ni7 162.0(3) . . . . ?
C31 Ni11 Ni13 Ni7 49.3(3) . . . . ?
C7 Ni11 Ni13 Ni7 -82.2(3) . . . . ?
C8 Ni11 Ni13 Ni7 -29.3(3) . . . . ?
Ni5 Ni11 Ni13 Ni7 7.32(4) . . . . ?
Ni18 Ni11 Ni13 Ni7 -102.18(4) . . . . ?
Ni10 Ni11 Ni13 Ni7 -54.17(6) . . . . ?
Ni19 Ni11 Ni13 Ni7 -135.18(5) . . . . ?
C23 Ni11 Ni13 Ni16 -160.6(3) . . . . ?
C31 Ni11 Ni13 Ni16 86.8(3) . . . . ?
C7 Ni11 Ni13 Ni16 -44.8(3) . . . . ?
C8 Ni11 Ni13 Ni16 8.1(3) . . . . ?
Ni5 Ni11 Ni13 Ni16 44.77(8) . . . . ?
Ni18 Ni11 Ni13 Ni16 -64.73(8) . . . . ?
Ni10 Ni11 Ni13 Ni16 -16.71(11) . . . . ?
Ni19 Ni11 Ni13 Ni16 -97.72(8) . . . . ?
C16 Ni6 Ni14 C35 -4.5(9) . . . . ?
C1 Ni6 Ni14 C35 -171.6(8) . . . . ?
C15 Ni6 Ni14 C35 -3.5(8) . . . . ?
Ni4 Ni6 Ni14 C35 -145.3(7) . . . . ?
Ni8 Ni6 Ni14 C35 102.8(7) . . . . ?
Ni1 Ni6 Ni14 C35 160.3(7) . . . . ?
Cd1 Ni6 Ni14 C35 156.1(7) . . . . ?
C16 Ni6 Ni14 C15 -1.0(7) . . . . ?
C1 Ni6 Ni14 C15 -168.1(4) . . . . ?
Ni4 Ni6 Ni14 C15 -141.8(3) . . . . ?
Ni8 Ni6 Ni14 C15 106.3(3) . . . . ?
Ni1 Ni6 Ni14 C15 163.8(3) . . . . ?
Cd1 Ni6 Ni14 C15 159.6(3) . . . . ?
C16 Ni6 Ni14 C2 176.4(6) . . . . ?
C1 Ni6 Ni14 C2 9.3(3) . . . . ?
C15 Ni6 Ni14 C2 177.4(4) . . . . ?
Ni4 Ni6 Ni14 C2 35.54(19) . . . . ?
Ni8 Ni6 Ni14 C2 -76.30(19) . . . . ?
Ni1 Ni6 Ni14 C2 -18.78(19) . . . . ?
Cd1 Ni6 Ni14 C2 -23.0(2) . . . . ?
C16 Ni6 Ni14 C1 167.1(6) . . . . ?
C15 Ni6 Ni14 C1 168.1(4) . . . . ?
Ni4 Ni6 Ni14 C1 26.3(2) . . . . ?
Ni8 Ni6 Ni14 C1 -85.6(2) . . . . ?
Ni1 Ni6 Ni14 C1 -28.1(2) . . . . ?
Cd1 Ni6 Ni14 C1 -32.3(3) . . . . ?
C16 Ni6 Ni14 Ni21 -142.3(6) . . . . ?
C1 Ni6 Ni14 Ni21 50.6(3) . . . . ?
C15 Ni6 Ni14 Ni21 -141.3(3) . . . . ?
Ni4 Ni6 Ni14 Ni21 76.83(6) . . . . ?
Ni8 Ni6 Ni14 Ni21 -35.01(6) . . . . ?
Ni1 Ni6 Ni14 Ni21 22.51(6) . . . . ?
Cd1 Ni6 Ni14 Ni21 18.24(10) . . . . ?
C16 Ni6 Ni14 Ni15 -100.5(6) . . . . ?
C1 Ni6 Ni14 Ni15 92.4(2) . . . . ?
C15 Ni6 Ni14 Ni15 -99.5(3) . . . . ?
Ni4 Ni6 Ni14 Ni15 118.63(5) . . . . ?
Ni8 Ni6 Ni14 Ni15 6.79(4) . . . . ?
Ni1 Ni6 Ni14 Ni15 64.31(4) . . . . ?
Cd1 Ni6 Ni14 Ni15 60.04(8) . . . . ?
C16 Ni6 Ni14 Ni12 130.0(6) . . . . ?
C1 Ni6 Ni14 Ni12 -37.1(2) . . . . ?
C15 Ni6 Ni14 Ni12 131.0(3) . . . . ?
Ni4 Ni6 Ni14 Ni12 -10.88(4) . . . . ?
Ni8 Ni6 Ni14 Ni12 -122.72(4) . . . . ?
Ni1 Ni6 Ni14 Ni12 -65.20(4) . . . . ?
Cd1 Ni6 Ni14 Ni12 -69.47(8) . . . . ?
C16 Ni6 Ni14 Ni20 157.5(6) . . . . ?
C1 Ni6 Ni14 Ni20 -9.6(3) . . . . ?
C15 Ni6 Ni14 Ni20 158.5(3) . . . . ?
Ni4 Ni6 Ni14 Ni20 16.65(7) . . . . ?
Ni8 Ni6 Ni14 Ni20 -95.19(6) . . . . ?
Ni1 Ni6 Ni14 Ni20 -37.67(6) . . . . ?
Cd1 Ni6 Ni14 Ni20 -41.94(10) . . . . ?
C12 Ni12 Ni14 C35 94.1(5) . . . . ?
C10 Ni12 Ni14 C35 -14.2(5) . . . . ?
C2 Ni12 Ni14 C35 -109.6(5) . . . . ?
C1 Ni12 Ni14 C35 -164.8(5) . . . . ?
Ni20 Ni12 Ni14 C35 -54.7(4) . . . . ?
Ni4 Ni12 Ni14 C35 167.1(4) . . . . ?
Ni9 Ni12 Ni14 C35 -154.9(4) . . . . ?
Ni17 Ni12 Ni14 C35 -93.3(4) . . . . ?
C12 Ni12 Ni14 C15 -22.3(5) . . . . ?
C10 Ni12 Ni14 C15 -130.6(4) . . . . ?
C2 Ni12 Ni14 C15 133.9(4) . . . . ?
C1 Ni12 Ni14 C15 78.8(4) . . . . ?
Ni20 Ni12 Ni14 C15 -171.2(3) . . . . ?
Ni4 Ni12 Ni14 C15 50.7(3) . . . . ?
Ni9 Ni12 Ni14 C15 88.6(3) . . . . ?
Ni17 Ni12 Ni14 C15 150.3(3) . . . . ?
C12 Ni12 Ni14 C2 -156.2(5) . . . . ?
C10 Ni12 Ni14 C2 95.4(4) . . . . ?
C1 Ni12 Ni14 C2 -55.2(4) . . . . ?
Ni20 Ni12 Ni14 C2 54.9(3) . . . . ?
Ni4 Ni12 Ni14 C2 -83.3(3) . . . . ?
Ni9 Ni12 Ni14 C2 -45.3(3) . . . . ?
Ni17 Ni12 Ni14 C2 16.3(3) . . . . ?
C12 Ni12 Ni14 C1 -101.1(5) . . . . ?
C10 Ni12 Ni14 C1 150.6(4) . . . . ?
C2 Ni12 Ni14 C1 55.2(4) . . . . ?
Ni20 Ni12 Ni14 C1 110.1(3) . . . . ?
Ni4 Ni12 Ni14 C1 -28.1(3) . . . . ?
Ni9 Ni12 Ni14 C1 9.9(3) . . . . ?
Ni17 Ni12 Ni14 C1 71.5(3) . . . . ?
C12 Ni12 Ni14 Ni6 -62.4(4) . . . . ?
C10 Ni12 Ni14 Ni6 -170.7(3) . . . . ?
C2 Ni12 Ni14 Ni6 93.9(3) . . . . ?
C1 Ni12 Ni14 Ni6 38.7(3) . . . . ?
Ni20 Ni12 Ni14 Ni6 148.74(5) . . . . ?
Ni4 Ni12 Ni14 Ni6 10.59(4) . . . . ?
Ni9 Ni12 Ni14 Ni6 48.54(8) . . . . ?
Ni17 Ni12 Ni14 Ni6 110.20(5) . . . . ?
C12 Ni12 Ni14 Ni21 -177.3(4) . . . . ?
C10 Ni12 Ni14 Ni21 74.4(3) . . . . ?
C2 Ni12 Ni14 Ni21 -21.0(3) . . . . ?
C1 Ni12 Ni14 Ni21 -76.2(3) . . . . ?
Ni20 Ni12 Ni14 Ni21 33.85(4) . . . . ?
Ni4 Ni12 Ni14 Ni21 -104.31(4) . . . . ?
Ni9 Ni12 Ni14 Ni21 -66.35(8) . . . . ?
Ni17 Ni12 Ni14 Ni21 -4.69(6) . . . . ?
C12 Ni12 Ni14 Ni15 -128.7(4) . . . . ?
C10 Ni12 Ni14 Ni15 123.0(3) . . . . ?
C2 Ni12 Ni14 Ni15 27.5(3) . . . . ?
C1 Ni12 Ni14 Ni15 -27.6(3) . . . . ?
Ni20 Ni12 Ni14 Ni15 82.43(6) . . . . ?
Ni4 Ni12 Ni14 Ni15 -55.73(6) . . . . ?
Ni9 Ni12 Ni14 Ni15 -17.77(11) . . . . ?
Ni17 Ni12 Ni14 Ni15 43.88(8) . . . . ?
C12 Ni12 Ni14 Ni20 148.9(4) . . . . ?
C10 Ni12 Ni14 Ni20 40.6(3) . . . . ?
C2 Ni12 Ni14 Ni20 -54.9(3) . . . . ?
C1 Ni12 Ni14 Ni20 -110.1(3) . . . . ?
Ni4 Ni12 Ni14 Ni20 -138.16(5) . . . . ?
Ni9 Ni12 Ni14 Ni20 -100.20(8) . . . . ?
Ni17 Ni12 Ni14 Ni20 -38.54(5) . . . . ?
C18 Ni8 Ni15 C27 -2.7(9) . . . . ?
C5 Ni8 Ni15 C27 157.1(8) . . . . ?
C17 Ni8 Ni15 C27 -17.1(8) . . . . ?
Ni7 Ni8 Ni15 C27 139.5(8) . . . . ?
Ni1 Ni8 Ni15 C27 -166.6(8) . . . . ?
Cd1 Ni8 Ni15 C27 -141.3(8) . . . . ?
Ni6 Ni8 Ni15 C27 -103.8(8) . . . . ?
C18 Ni8 Ni15 C17 14.5(6) . . . . ?
C5 Ni8 Ni15 C17 174.3(4) . . . . ?
Ni7 Ni8 Ni15 C17 156.6(3) . . . . ?
Ni1 Ni8 Ni15 C17 -149.5(3) . . . . ?
Cd1 Ni8 Ni15 C17 -124.2(3) . . . . ?
Ni6 Ni8 Ni15 C17 -86.7(3) . . . . ?
C18 Ni8 Ni15 C5 -159.8(6) . . . . ?
C17 Ni8 Ni15 C5 -174.3(4) . . . . ?
Ni7 Ni8 Ni15 C5 -17.6(2) . . . . ?
Ni1 Ni8 Ni15 C5 36.2(2) . . . . ?
Cd1 Ni8 Ni15 C5 61.5(3) . . . . ?
Ni6 Ni8 Ni15 C5 99.0(2) . . . . ?
C18 Ni8 Ni15 C6 -160.8(6) . . . . ?
C5 Ni8 Ni15 C6 -1.0(3) . . . . ?
C17 Ni8 Ni15 C6 -175.3(4) . . . . ?
Ni7 Ni8 Ni15 C6 -18.67(19) . . . . ?
Ni1 Ni8 Ni15 C6 35.19(19) . . . . ?
Cd1 Ni8 Ni15 C6 60.5(2) . . . . ?
Ni6 Ni8 Ni15 C6 97.98(19) . . . . ?
C18 Ni8 Ni15 Ni21 168.9(5) . . . . ?
C5 Ni8 Ni15 Ni21 -31.3(3) . . . . ?
C17 Ni8 Ni15 Ni21 154.4(3) . . . . ?
Ni7 Ni8 Ni15 Ni21 -48.94(8) . . . . ?
Ni1 Ni8 Ni15 Ni21 4.91(7) . . . . ?
Cd1 Ni8 Ni15 Ni21 30.21(10) . . . . ?
Ni6 Ni8 Ni15 Ni21 67.70(6) . . . . ?
C18 Ni8 Ni15 Ni16 -115.0(5) . . . . ?
C5 Ni8 Ni15 Ni16 44.8(2) . . . . ?
C17 Ni8 Ni15 Ni16 -129.5(3) . . . . ?
Ni7 Ni8 Ni15 Ni16 27.16(4) . . . . ?
Ni1 Ni8 Ni15 Ni16 81.01(4) . . . . ?
Cd1 Ni8 Ni15 Ni16 106.30(6) . . . . ?
Ni6 Ni8 Ni15 Ni16 143.80(4) . . . . ?
C18 Ni8 Ni15 Ni14 108.1(5) . . . . ?
C5 Ni8 Ni15 Ni14 -92.1(3) . . . . ?
C17 Ni8 Ni15 Ni14 93.6(3) . . . . ?
Ni7 Ni8 Ni15 Ni14 -109.76(5) . . . . ?
Ni1 Ni8 Ni15 Ni14 -55.90(4) . . . . ?
Cd1 Ni8 Ni15 Ni14 -30.61(8) . . . . ?
Ni6 Ni8 Ni15 Ni14 6.89(4) . . . . ?
C35 Ni14 Ni15 C27 -4.6(5) . . . . ?
C15 Ni14 Ni15 C27 94.9(4) . . . . ?
C2 Ni14 Ni15 C27 -126.2(4) . . . . ?
C1 Ni14 Ni15 C27 -165.9(4) . . . . ?
Ni6 Ni14 Ni15 C27 144.8(3) . . . . ?
Ni21 Ni14 Ni15 C27 -81.8(3) . . . . ?
Ni12 Ni14 Ni15 C27 -146.0(3) . . . . ?
Ni20 Ni14 Ni15 C27 -94.8(3) . . . . ?
C35 Ni14 Ni15 C17 -104.6(4) . . . . ?
C15 Ni14 Ni15 C17 -5.2(4) . . . . ?
C2 Ni14 Ni15 C17 133.8(3) . . . . ?
C1 Ni14 Ni15 C17 94.1(3) . . . . ?
Ni6 Ni14 Ni15 C17 44.7(3) . . . . ?
Ni21 Ni14 Ni15 C17 178.2(3) . . . . ?
Ni12 Ni14 Ni15 C17 114.0(3) . . . . ?
Ni20 Ni14 Ni15 C17 165.1(3) . . . . ?
C35 Ni14 Ni15 C5 152.0(4) . . . . ?
C15 Ni14 Ni15 C5 -108.5(4) . . . . ?
C2 Ni14 Ni15 C5 30.4(3) . . . . ?
C1 Ni14 Ni15 C5 -9.2(3) . . . . ?
Ni6 Ni14 Ni15 C5 -58.6(2) . . . . ?
Ni21 Ni14 Ni15 C5 74.8(2) . . . . ?
Ni12 Ni14 Ni15 C5 10.7(2) . . . . ?
Ni20 Ni14 Ni15 C5 61.8(2) . . . . ?
C35 Ni14 Ni15 C6 113.9(4) . . . . ?
C15 Ni14 Ni15 C6 -146.7(3) . . . . ?
C2 Ni14 Ni15 C6 -7.7(3) . . . . ?
C1 Ni14 Ni15 C6 -47.4(3) . . . . ?
Ni6 Ni14 Ni15 C6 -96.8(2) . . . . ?
Ni21 Ni14 Ni15 C6 36.6(2) . . . . ?
Ni12 Ni14 Ni15 C6 -27.5(2) . . . . ?
Ni20 Ni14 Ni15 C6 23.6(2) . . . . ?
C35 Ni14 Ni15 Ni8 -157.4(3) . . . . ?
C15 Ni14 Ni15 Ni8 -58.0(3) . . . . ?
C2 Ni14 Ni15 Ni8 81.0(2) . . . . ?
C1 Ni14 Ni15 Ni8 41.3(2) . . . . ?
Ni6 Ni14 Ni15 Ni8 -8.05(5) . . . . ?
Ni21 Ni14 Ni15 Ni8 125.37(5) . . . . ?
Ni12 Ni14 Ni15 Ni8 61.23(7) . . . . ?
Ni20 Ni14 Ni15 Ni8 112.35(5) . . . . ?
C35 Ni14 Ni15 Ni21 77.2(3) . . . . ?
C15 Ni14 Ni15 Ni21 176.7(3) . . . . ?
C2 Ni14 Ni15 Ni21 -44.4(2) . . . . ?
C1 Ni14 Ni15 Ni21 -84.0(2) . . . . ?
Ni6 Ni14 Ni15 Ni21 -133.43(5) . . . . ?
Ni12 Ni14 Ni15 Ni21 -64.14(6) . . . . ?
Ni20 Ni14 Ni15 Ni21 -13.02(4) . . . . ?
C35 Ni14 Ni15 Ni16 116.3(4) . . . . ?
C15 Ni14 Ni15 Ni16 -144.3(3) . . . . ?
C2 Ni14 Ni15 Ni16 -5.3(2) . . . . ?
C1 Ni14 Ni15 Ni16 -45.0(2) . . . . ?
Ni6 Ni14 Ni15 Ni16 -94.40(8) . . . . ?
Ni21 Ni14 Ni15 Ni16 39.03(7) . . . . ?
Ni12 Ni14 Ni15 Ni16 -25.11(11) . . . . ?
Ni20 Ni14 Ni15 Ni16 26.01(9) . . . . ?
C19 Ni7 Ni16 C20 -1.0(4) . . . . ?
C8 Ni7 Ni16 C20 153.3(3) . . . . ?
C5 Ni7 Ni16 C20 -131.9(4) . . . . ?
Ni1 Ni7 Ni16 C20 -151.7(3) . . . . ?
Ni5 Ni7 Ni16 C20 147.3(3) . . . . ?
Ni8 Ni7 Ni16 C20 -87.3(3) . . . . ?
Ni13 Ni7 Ni16 C20 111.9(3) . . . . ?
Cd1 Ni7 Ni16 C20 -111.2(3) . . . . ?
C19 Ni7 Ni16 C34 -108.8(6) . . . . ?
C8 Ni7 Ni16 C34 45.5(5) . . . . ?
C5 Ni7 Ni16 C34 120.3(6) . . . . ?
Ni1 Ni7 Ni16 C34 100.5(5) . . . . ?
Ni5 Ni7 Ni16 C34 39.5(5) . . . . ?
Ni8 Ni7 Ni16 C34 164.9(5) . . . . ?
Ni13 Ni7 Ni16 C34 4.1(5) . . . . ?
Cd1 Ni7 Ni16 C34 141.1(5) . . . . ?
C19 Ni7 Ni16 C6 157.8(4) . . . . ?
C8 Ni7 Ni16 C6 -47.9(3) . . . . ?
C5 Ni7 Ni16 C6 26.9(3) . . . . ?
Ni1 Ni7 Ni16 C6 7.2(2) . . . . ?
Ni5 Ni7 Ni16 C6 -53.9(2) . . . . ?
Ni8 Ni7 Ni16 C6 71.5(2) . . . . ?
Ni13 Ni7 Ni16 C6 -89.3(2) . . . . ?
Cd1 Ni7 Ni16 C6 47.7(2) . . . . ?
C19 Ni7 Ni16 C5 130.9(4) . . . . ?
C8 Ni7 Ni16 C5 -74.8(3) . . . . ?
Ni1 Ni7 Ni16 C5 -19.8(3) . . . . ?
Ni5 Ni7 Ni16 C5 -80.8(3) . . . . ?
Ni8 Ni7 Ni16 C5 44.6(3) . . . . ?
Ni13 Ni7 Ni16 C5 -116.2(3) . . . . ?
Cd1 Ni7 Ni16 C5 20.8(3) . . . . ?
C19 Ni7 Ni16 Ni22 -163.1(3) . . . . ?
C8 Ni7 Ni16 Ni22 -8.8(2) . . . . ?
C5 Ni7 Ni16 Ni22 66.0(3) . . . . ?
Ni1 Ni7 Ni16 Ni22 46.23(6) . . . . ?
Ni5 Ni7 Ni16 Ni22 -14.82(11) . . . . ?
Ni8 Ni7 Ni16 Ni22 110.60(5) . . . . ?
Ni13 Ni7 Ni16 Ni22 -50.22(5) . . . . ?
Cd1 Ni7 Ni16 Ni22 86.76(6) . . . . ?
C19 Ni7 Ni16 Ni13 -112.9(3) . . . . ?
C8 Ni7 Ni16 Ni13 41.4(2) . . . . ?
C5 Ni7 Ni16 Ni13 116.2(3) . . . . ?
Ni1 Ni7 Ni16 Ni13 96.45(4) . . . . ?
Ni5 Ni7 Ni16 Ni13 35.39(9) . . . . ?
Ni8 Ni7 Ni16 Ni13 160.81(5) . . . . ?
Cd1 Ni7 Ni16 Ni13 136.97(6) . . . . ?
C19 Ni7 Ni16 Ni15 109.9(3) . . . . ?
C8 Ni7 Ni16 Ni15 -95.8(2) . . . . ?
C5 Ni7 Ni16 Ni15 -21.0(3) . . . . ?
Ni1 Ni7 Ni16 Ni15 -40.79(4) . . . . ?
Ni5 Ni7 Ni16 Ni15 -101.85(9) . . . . ?
Ni8 Ni7 Ni16 Ni15 23.57(4) . . . . ?
Ni13 Ni7 Ni16 Ni15 -137.24(5) . . . . ?
Cd1 Ni7 Ni16 Ni15 -0.27(6) . . . . ?
C21 Ni13 Ni16 C20 0.1(5) . . . . ?
C22 Ni13 Ni16 C20 98.3(5) . . . . ?
C7 Ni13 Ni16 C20 -156.3(4) . . . . ?
C8 Ni13 Ni16 C20 -118.4(4) . . . . ?
Ni19 Ni13 Ni16 C20 153.3(4) . . . . ?
Ni7 Ni13 Ni16 C20 -80.2(4) . . . . ?
Ni11 Ni13 Ni16 C20 -124.4(4) . . . . ?
C21 Ni13 Ni16 C34 -97.1(4) . . . . ?
C22 Ni13 Ni16 C34 1.1(4) . . . . ?
C7 Ni13 Ni16 C34 106.5(4) . . . . ?
C8 Ni13 Ni16 C34 144.5(4) . . . . ?
Ni19 Ni13 Ni16 C34 56.1(3) . . . . ?
Ni7 Ni13 Ni16 C34 -177.4(3) . . . . ?
Ni11 Ni13 Ni16 C34 138.4(3) . . . . ?
C21 Ni13 Ni16 C6 162.1(4) . . . . ?
C22 Ni13 Ni16 C6 -99.7(3) . . . . ?
C7 Ni13 Ni16 C6 5.8(3) . . . . ?
C8 Ni13 Ni16 C6 43.7(3) . . . . ?
Ni19 Ni13 Ni16 C6 -44.6(2) . . . . ?
Ni7 Ni13 Ni16 C6 81.8(2) . . . . ?
Ni11 Ni13 Ni16 C6 37.6(2) . . . . ?
C21 Ni13 Ni16 C5 122.3(4) . . . . ?
C22 Ni13 Ni16 C5 -139.4(3) . . . . ?
C7 Ni13 Ni16 C5 -34.0(3) . . . . ?
C8 Ni13 Ni16 C5 3.9(3) . . . . ?
Ni19 Ni13 Ni16 C5 -84.4(2) . . . . ?
Ni7 Ni13 Ni16 C5 42.1(2) . . . . ?
Ni11 Ni13 Ni16 C5 -2.1(2) . . . . ?
C21 Ni13 Ni16 Ni22 -148.4(3) . . . . ?
C22 Ni13 Ni16 Ni22 -50.2(3) . . . . ?
C7 Ni13 Ni16 Ni22 55.2(2) . . . . ?
C8 Ni13 Ni16 Ni22 93.1(2) . . . . ?
Ni19 Ni13 Ni16 Ni22 4.83(5) . . . . ?
Ni7 Ni13 Ni16 Ni22 131.32(5) . . . . ?
Ni11 Ni13 Ni16 Ni22 87.08(8) . . . . ?
C21 Ni13 Ni16 Ni7 80.3(3) . . . . ?
C22 Ni13 Ni16 Ni7 178.5(3) . . . . ?
C7 Ni13 Ni16 Ni7 -76.1(2) . . . . ?
C8 Ni13 Ni16 Ni7 -38.2(2) . . . . ?
Ni19 Ni13 Ni16 Ni7 -126.48(6) . . . . ?
Ni11 Ni13 Ni16 Ni7 -44.24(8) . . . . ?
C21 Ni13 Ni16 Ni15 140.0(3) . . . . ?
C22 Ni13 Ni16 Ni15 -121.7(3) . . . . ?
C7 Ni13 Ni16 Ni15 -16.3(2) . . . . ?
C8 Ni13 Ni16 Ni15 21.6(2) . . . . ?
Ni19 Ni13 Ni16 Ni15 -66.72(8) . . . . ?
Ni7 Ni13 Ni16 Ni15 59.77(6) . . . . ?
Ni11 Ni13 Ni16 Ni15 15.53(12) . . . . ?
C27 Ni15 Ni16 C20 -81.7(5) . . . . ?
C17 Ni15 Ni16 C20 29.1(5) . . . . ?
C5 Ni15 Ni16 C20 115.3(5) . . . . ?
C6 Ni15 Ni16 C20 169.3(5) . . . . ?
Ni8 Ni15 Ni16 C20 69.1(4) . . . . ?
Ni21 Ni15 Ni16 C20 -161.5(4) . . . . ?
Ni14 Ni15 Ni16 C20 166.0(4) . . . . ?
C27 Ni15 Ni16 C34 31.4(5) . . . . ?
C17 Ni15 Ni16 C34 142.3(5) . . . . ?
C5 Ni15 Ni16 C34 -131.5(5) . . . . ?
C6 Ni15 Ni16 C34 -77.5(4) . . . . ?
Ni8 Ni15 Ni16 C34 -177.7(4) . . . . ?
Ni21 Ni15 Ni16 C34 -48.3(4) . . . . ?
Ni14 Ni15 Ni16 C34 -80.8(4) . . . . ?
C27 Ni15 Ni16 C6 108.9(4) . . . . ?
C17 Ni15 Ni16 C6 -140.2(4) . . . . ?
C5 Ni15 Ni16 C6 -54.1(4) . . . . ?
Ni8 Ni15 Ni16 C6 -100.2(3) . . . . ?
Ni21 Ni15 Ni16 C6 29.2(3) . . . . ?
Ni14 Ni15 Ni16 C6 -3.3(3) . . . . ?
C27 Ni15 Ni16 C5 163.0(4) . . . . ?
C17 Ni15 Ni16 C5 -86.2(4) . . . . ?
C6 Ni15 Ni16 C5 54.1(4) . . . . ?
Ni8 Ni15 Ni16 C5 -46.2(3) . . . . ?
Ni21 Ni15 Ni16 C5 83.2(3) . . . . ?
Ni14 Ni15 Ni16 C5 50.8(3) . . . . ?
C27 Ni15 Ni16 Ni22 73.4(3) . . . . ?
C17 Ni15 Ni16 Ni22 -175.7(3) . . . . ?
C5 Ni15 Ni16 Ni22 -89.6(3) . . . . ?
C6 Ni15 Ni16 Ni22 -35.5(3) . . . . ?
Ni8 Ni15 Ni16 Ni22 -135.74(5) . . . . ?
Ni21 Ni15 Ni16 Ni22 -6.33(5) . . . . ?
Ni14 Ni15 Ni16 Ni22 -38.79(8) . . . . ?
C27 Ni15 Ni16 Ni7 -175.6(3) . . . . ?
C17 Ni15 Ni16 Ni7 -64.7(3) . . . . ?
C5 Ni15 Ni16 Ni7 21.4(3) . . . . ?
C6 Ni15 Ni16 Ni7 75.5(3) . . . . ?
Ni8 Ni15 Ni16 Ni7 -24.76(4) . . . . ?
Ni21 Ni15 Ni16 Ni7 104.65(4) . . . . ?
Ni14 Ni15 Ni16 Ni7 72.20(8) . . . . ?
C27 Ni15 Ni16 Ni13 138.6(3) . . . . ?
C17 Ni15 Ni16 Ni13 -110.6(3) . . . . ?
C5 Ni15 Ni16 Ni13 -24.4(3) . . . . ?
C6 Ni15 Ni16 Ni13 29.7(3) . . . . ?
Ni8 Ni15 Ni16 Ni13 -70.58(7) . . . . ?
Ni21 Ni15 Ni16 Ni13 58.83(7) . . . . ?
Ni14 Ni15 Ni16 Ni13 26.37(11) . . . . ?
C11 Ni9 Ni17 C24 -23.2(8) . . . . ?
C9 Ni9 Ni17 C24 -5.4(6) . . . . ?
C4 Ni9 Ni17 C24 173.5(5) . . . . ?
C3 Ni9 Ni17 C24 -172.6(5) . . . . ?
Ni4 Ni9 Ni17 C24 131.1(5) . . . . ?
Ni10 Ni9 Ni17 C24 -138.5(5) . . . . ?
Ni12 Ni9 Ni17 C24 92.8(5) . . . . ?
Ni3 Ni9 Ni17 C24 -173.8(5) . . . . ?
C11 Ni9 Ni17 C3 149.3(7) . . . . ?
C9 Ni9 Ni17 C3 167.1(4) . . . . ?
C4 Ni9 Ni17 C3 -13.9(3) . . . . ?
Ni4 Ni9 Ni17 C3 -56.4(2) . . . . ?
Ni10 Ni9 Ni17 C3 34.1(2) . . . . ?
Ni12 Ni9 Ni17 C3 -94.7(2) . . . . ?
Ni3 Ni9 Ni17 C3 -1.2(3) . . . . ?
C11 Ni9 Ni17 C9 -17.8(7) . . . . ?
C4 Ni9 Ni17 C9 179.0(4) . . . . ?
C3 Ni9 Ni17 C9 -167.1(4) . . . . ?
Ni4 Ni9 Ni17 C9 136.5(3) . . . . ?
Ni10 Ni9 Ni17 C9 -133.0(3) . . . . ?
Ni12 Ni9 Ni17 C9 98.2(3) . . . . ?
Ni3 Ni9 Ni17 C9 -168.3(3) . . . . ?
C11 Ni9 Ni17 Ni18 118.3(7) . . . . ?
C9 Ni9 Ni17 Ni18 136.1(3) . . . . ?
C4 Ni9 Ni17 Ni18 -44.95(19) . . . . ?
C3 Ni9 Ni17 Ni18 -31.0(2) . . . . ?
Ni4 Ni9 Ni17 Ni18 -87.41(5) . . . . ?
Ni10 Ni9 Ni17 Ni18 3.08(4) . . . . ?
Ni12 Ni9 Ni17 Ni18 -125.71(4) . . . . ?
Ni3 Ni9 Ni17 Ni18 -32.25(6) . . . . ?
C11 Ni9 Ni17 Ni2 174.6(7) . . . . ?
C9 Ni9 Ni17 Ni2 -167.6(3) . . . . ?
C4 Ni9 Ni17 Ni2 11.35(19) . . . . ?
C3 Ni9 Ni17 Ni2 25.3(2) . . . . ?
Ni4 Ni9 Ni17 Ni2 -31.11(5) . . . . ?
Ni10 Ni9 Ni17 Ni2 59.38(4) . . . . ?
Ni12 Ni9 Ni17 Ni2 -69.41(4) . . . . ?
Ni3 Ni9 Ni17 Ni2 24.05(6) . . . . ?
C11 Ni9 Ni17 Ni20 -121.1(7) . . . . ?
C9 Ni9 Ni17 Ni20 -103.4(3) . . . . ?
C4 Ni9 Ni17 Ni20 75.59(19) . . . . ?
C3 Ni9 Ni17 Ni20 89.5(2) . . . . ?
Ni4 Ni9 Ni17 Ni20 33.13(6) . . . . ?
Ni10 Ni9 Ni17 Ni20 123.62(4) . . . . ?
Ni12 Ni9 Ni17 Ni20 -5.17(4) . . . . ?
Ni3 Ni9 Ni17 Ni20 88.29(6) . . . . ?
C11 Ni9 Ni17 Cd2 167.9(6) . . . . ?
C9 Ni9 Ni17 Cd2 -174.3(3) . . . . ?
C4 Ni9 Ni17 Cd2 4.6(2) . . . . ?
C3 Ni9 Ni17 Cd2 18.6(3) . . . . ?
Ni4 Ni9 Ni17 Cd2 -37.81(11) . . . . ?
Ni10 Ni9 Ni17 Cd2 52.68(10) . . . . ?
Ni12 Ni9 Ni17 Cd2 -76.11(9) . . . . ?
Ni3 Ni9 Ni17 Cd2 17.35(12) . . . . ?
C11 Ni9 Ni17 Ni12 -116.0(7) . . . . ?
C9 Ni9 Ni17 Ni12 -98.2(3) . . . . ?
C4 Ni9 Ni17 Ni12 80.76(19) . . . . ?
C3 Ni9 Ni17 Ni12 94.7(2) . . . . ?
Ni4 Ni9 Ni17 Ni12 38.30(4) . . . . ?
Ni10 Ni9 Ni17 Ni12 128.79(4) . . . . ?
Ni3 Ni9 Ni17 Ni12 93.46(5) . . . . ?
C2 Ni2 Ni17 C24 -90.4(4) . . . . ?
C7 Ni2 Ni17 C24 113.3(4) . . . . ?
C6 Ni2 Ni17 C24 -64.8(7) . . . . ?
C3 Ni2 Ni17 C24 167.1(5) . . . . ?
Ni1 Ni2 Ni17 C24 -163.0(4) . . . . ?
Cd2 Ni2 Ni17 C24 19.3(4) . . . . ?
Ni21 Ni2 Ni17 C24 -47.8(4) . . . . ?
Ni18 Ni2 Ni17 C24 103.5(4) . . . . ?
Ni22 Ni2 Ni17 C24 16.6(4) . . . . ?
Ni20 Ni2 Ni17 C24 -56.5(4) . . . . ?
C2 Ni2 Ni17 C3 102.5(3) . . . . ?
C7 Ni2 Ni17 C3 -53.8(4) . . . . ?
C6 Ni2 Ni17 C3 128.1(7) . . . . ?
Ni1 Ni2 Ni17 C3 29.9(3) . . . . ?
Cd2 Ni2 Ni17 C3 -147.8(3) . . . . ?
Ni21 Ni2 Ni17 C3 145.0(3) . . . . ?
Ni18 Ni2 Ni17 C3 -63.7(3) . . . . ?
Ni22 Ni2 Ni17 C3 -150.5(3) . . . . ?
Ni20 Ni2 Ni17 C3 136.3(3) . . . . ?
C2 Ni2 Ni17 C9 59.9(4) . . . . ?
C7 Ni2 Ni17 C9 -96.4(4) . . . . ?
C6 Ni2 Ni17 C9 85.5(7) . . . . ?
C3 Ni2 Ni17 C9 -42.6(5) . . . . ?
Ni1 Ni2 Ni17 C9 -12.8(4) . . . . ?
Cd2 Ni2 Ni17 C9 169.6(4) . . . . ?
Ni21 Ni2 Ni17 C9 102.4(4) . . . . ?
Ni18 Ni2 Ni17 C9 -106.3(4) . . . . ?
Ni22 Ni2 Ni17 C9 166.9(4) . . . . ?
Ni20 Ni2 Ni17 C9 93.7(4) . . . . ?
C2 Ni2 Ni17 Ni9 75.0(2) . . . . ?
C7 Ni2 Ni17 Ni9 -81.3(2) . . . . ?
C6 Ni2 Ni17 Ni9 100.5(6) . . . . ?
C3 Ni2 Ni17 Ni9 -27.5(3) . . . . ?
Ni1 Ni2 Ni17 Ni9 2.33(6) . . . . ?
Cd2 Ni2 Ni17 Ni9 -175.34(5) . . . . ?
Ni21 Ni2 Ni17 Ni9 117.49(5) . . . . ?
Ni18 Ni2 Ni17 Ni9 -91.19(5) . . . . ?
Ni22 Ni2 Ni17 Ni9 -178.03(6) . . . . ?
Ni20 Ni2 Ni17 Ni9 108.80(5) . . . . ?
C2 Ni2 Ni17 Ni18 166.1(2) . . . . ?
C7 Ni2 Ni17 Ni18 9.8(2) . . . . ?
C6 Ni2 Ni17 Ni18 -168.3(6) . . . . ?
C3 Ni2 Ni17 Ni18 63.7(3) . . . . ?
Ni1 Ni2 Ni17 Ni18 93.52(5) . . . . ?
Cd2 Ni2 Ni17 Ni18 -84.15(4) . . . . ?
Ni21 Ni2 Ni17 Ni18 -151.32(6) . . . . ?
Ni22 Ni2 Ni17 Ni18 -86.85(7) . . . . ?
Ni20 Ni2 Ni17 Ni18 -160.01(5) . . . . ?
C2 Ni2 Ni17 Ni20 -33.8(2) . . . . ?
C7 Ni2 Ni17 Ni20 169.9(2) . . . . ?
C6 Ni2 Ni17 Ni20 -8.3(6) . . . . ?
C3 Ni2 Ni17 Ni20 -136.3(3) . . . . ?
Ni1 Ni2 Ni17 Ni20 -106.47(5) . . . . ?
Cd2 Ni2 Ni17 Ni20 75.86(4) . . . . ?
Ni21 Ni2 Ni17 Ni20 8.69(5) . . . . ?
Ni18 Ni2 Ni17 Ni20 160.01(5) . . . . ?
Ni22 Ni2 Ni17 Ni20 73.16(7) . . . . ?
C2 Ni2 Ni17 Cd2 -109.7(2) . . . . ?
C7 Ni2 Ni17 Cd2 94.0(2) . . . . ?
C6 Ni2 Ni17 Cd2 -84.1(6) . . . . ?
C3 Ni2 Ni17 Cd2 147.8(3) . . . . ?
Ni1 Ni2 Ni17 Cd2 177.67(5) . . . . ?
Ni21 Ni2 Ni17 Cd2 -67.17(5) . . . . ?
Ni18 Ni2 Ni17 Cd2 84.15(4) . . . . ?
Ni22 Ni2 Ni17 Cd2 -2.70(6) . . . . ?
Ni20 Ni2 Ni17 Cd2 -75.86(4) . . . . ?
C2 Ni2 Ni17 Ni12 16.6(2) . . . . ?
C7 Ni2 Ni17 Ni12 -139.7(2) . . . . ?
C6 Ni2 Ni17 Ni12 42.2(6) . . . . ?
C3 Ni2 Ni17 Ni12 -85.9(3) . . . . ?
Ni1 Ni2 Ni17 Ni12 -56.04(5) . . . . ?
Cd2 Ni2 Ni17 Ni12 126.29(4) . . . . ?
Ni21 Ni2 Ni17 Ni12 59.12(5) . . . . ?
Ni18 Ni2 Ni17 Ni12 -149.56(5) . . . . ?
Ni22 Ni2 Ni17 Ni12 123.60(7) . . . . ?
Ni20 Ni2 Ni17 Ni12 50.43(3) . . . . ?
C12 Ni12 Ni17 C24 -93.5(5) . . . . ?
C10 Ni12 Ni17 C24 -0.6(4) . . . . ?
C2 Ni12 Ni17 C24 105.4(4) . . . . ?
C1 Ni12 Ni17 C24 137.2(4) . . . . ?
Ni20 Ni12 Ni17 C24 53.9(3) . . . . ?
Ni4 Ni12 Ni17 C24 -173.2(3) . . . . ?
Ni9 Ni12 Ni17 C24 -132.6(3) . . . . ?
Ni14 Ni12 Ni17 C24 93.7(3) . . . . ?
C12 Ni12 Ni17 C3 95.1(4) . . . . ?
C10 Ni12 Ni17 C3 -172.0(3) . . . . ?
C2 Ni12 Ni17 C3 -66.1(3) . . . . ?
C1 Ni12 Ni17 C3 -34.3(3) . . . . ?
Ni20 Ni12 Ni17 C3 -117.6(2) . . . . ?
Ni4 Ni12 Ni17 C3 15.3(2) . . . . ?
Ni9 Ni12 Ni17 C3 55.9(2) . . . . ?
Ni14 Ni12 Ni17 C3 -77.8(2) . . . . ?
C12 Ni12 Ni17 C9 -9.5(4) . . . . ?
C10 Ni12 Ni17 C9 83.4(4) . . . . ?
C2 Ni12 Ni17 C9 -170.7(3) . . . . ?
C1 Ni12 Ni17 C9 -138.9(3) . . . . ?
Ni20 Ni12 Ni17 C9 137.8(3) . . . . ?
Ni4 Ni12 Ni17 C9 -89.3(3) . . . . ?
Ni9 Ni12 Ni17 C9 -48.7(3) . . . . ?
Ni14 Ni12 Ni17 C9 177.6(3) . . . . ?
C12 Ni12 Ni17 Ni9 39.2(3) . . . . ?
C10 Ni12 Ni17 Ni9 132.1(3) . . . . ?
C2 Ni12 Ni17 Ni9 -122.0(2) . . . . ?
C1 Ni12 Ni17 Ni9 -90.2(2) . . . . ?
Ni20 Ni12 Ni17 Ni9 -173.48(5) . . . . ?
Ni4 Ni12 Ni17 Ni9 -40.61(4) . . . . ?
Ni14 Ni12 Ni17 Ni9 -133.73(6) . . . . ?
C12 Ni12 Ni17 Ni18 114.8(4) . . . . ?
C10 Ni12 Ni17 Ni18 -152.3(3) . . . . ?
C2 Ni12 Ni17 Ni18 -46.3(2) . . . . ?
C1 Ni12 Ni17 Ni18 -14.6(2) . . . . ?
Ni20 Ni12 Ni17 Ni18 -97.80(6) . . . . ?
Ni4 Ni12 Ni17 Ni18 35.07(7) . . . . ?
Ni9 Ni12 Ni17 Ni18 75.68(6) . . . . ?
Ni14 Ni12 Ni17 Ni18 -58.05(7) . . . . ?
C12 Ni12 Ni17 Ni2 145.0(4) . . . . ?
C10 Ni12 Ni17 Ni2 -122.1(3) . . . . ?
C2 Ni12 Ni17 Ni2 -16.1(2) . . . . ?
C1 Ni12 Ni17 Ni2 15.7(2) . . . . ?
Ni20 Ni12 Ni17 Ni2 -67.59(4) . . . . ?
Ni4 Ni12 Ni17 Ni2 65.28(4) . . . . ?
Ni9 Ni12 Ni17 Ni2 105.89(4) . . . . ?
Ni14 Ni12 Ni17 Ni2 -27.84(5) . . . . ?
C12 Ni12 Ni17 Ni20 -147.4(4) . . . . ?
C10 Ni12 Ni17 Ni20 -54.5(3) . . . . ?
C2 Ni12 Ni17 Ni20 51.5(2) . . . . ?
C1 Ni12 Ni17 Ni20 83.2(2) . . . . ?
Ni4 Ni12 Ni17 Ni20 132.88(5) . . . . ?
Ni9 Ni12 Ni17 Ni20 173.48(5) . . . . ?
Ni14 Ni12 Ni17 Ni20 39.76(5) . . . . ?
C12 Ni12 Ni17 Cd2 -174.1(3) . . . . ?
C10 Ni12 Ni17 Cd2 -81.2(3) . . . . ?
C2 Ni12 Ni17 Cd2 24.7(2) . . . . ?
C1 Ni12 Ni17 Cd2 56.5(2) . . . . ?
Ni20 Ni12 Ni17 Cd2 -26.76(4) . . . . ?
Ni4 Ni12 Ni17 Cd2 106.11(4) . . . . ?
Ni9 Ni12 Ni17 Cd2 146.72(5) . . . . ?
Ni14 Ni12 Ni17 Cd2 12.99(6) . . . . ?
C2 Ni2 Ni18 C26 -83.9(6) . . . . ?
C7 Ni2 Ni18 C26 128.4(5) . . . . ?
C6 Ni2 Ni18 C26 110.1(6) . . . . ?
C3 Ni2 Ni18 C26 -118.1(5) . . . . ?
Ni1 Ni2 Ni18 C26 -169.4(5) . . . . ?
Cd2 Ni2 Ni18 C26 9.7(5) . . . . ?
Ni21 Ni2 Ni18 C26 10.1(5) . . . . ?
Ni22 Ni2 Ni18 C26 69.6(5) . . . . ?
Ni17 Ni2 Ni18 C26 -63.6(5) . . . . ?
Ni20 Ni2 Ni18 C26 -44.8(5) . . . . ?
C2 Ni2 Ni18 C3 34.3(4) . . . . ?
C7 Ni2 Ni18 C3 -113.5(4) . . . . ?
C6 Ni2 Ni18 C3 -131.8(4) . . . . ?
Ni1 Ni2 Ni18 C3 -51.3(3) . . . . ?
Cd2 Ni2 Ni18 C3 127.8(3) . . . . ?
Ni21 Ni2 Ni18 C3 128.2(3) . . . . ?
Ni22 Ni2 Ni18 C3 -172.2(3) . . . . ?
Ni17 Ni2 Ni18 C3 54.5(3) . . . . ?
Ni20 Ni2 Ni18 C3 73.3(3) . . . . ?
C2 Ni2 Ni18 C7 147.7(4) . . . . ?
C6 Ni2 Ni18 C7 -18.3(4) . . . . ?
C3 Ni2 Ni18 C7 113.5(4) . . . . ?
Ni1 Ni2 Ni18 C7 62.2(3) . . . . ?
Cd2 Ni2 Ni18 C7 -118.7(3) . . . . ?
Ni21 Ni2 Ni18 C7 -118.3(3) . . . . ?
Ni22 Ni2 Ni18 C7 -58.8(3) . . . . ?
Ni17 Ni2 Ni18 C7 168.0(3) . . . . ?
Ni20 Ni2 Ni18 C7 -173.2(3) . . . . ?
C2 Ni2 Ni18 Ni19 -163.9(3) . . . . ?
C7 Ni2 Ni18 Ni19 48.4(3) . . . . ?
C6 Ni2 Ni18 Ni19 30.0(3) . . . . ?
C3 Ni2 Ni18 Ni19 161.8(3) . . . . ?
Ni1 Ni2 Ni18 Ni19 110.53(5) . . . . ?
Cd2 Ni2 Ni18 Ni19 -70.34(4) . . . . ?
Ni21 Ni2 Ni18 Ni19 -69.96(11) . . . . ?
Ni22 Ni2 Ni18 Ni19 -10.43(5) . . . . ?
Ni17 Ni2 Ni18 Ni19 -143.67(5) . . . . ?
Ni20 Ni2 Ni18 Ni19 -124.89(5) . . . . ?
C2 Ni2 Ni18 Ni17 -20.2(3) . . . . ?
C7 Ni2 Ni18 Ni17 -168.0(3) . . . . ?
C6 Ni2 Ni18 Ni17 173.7(3) . . . . ?
C3 Ni2 Ni18 Ni17 -54.5(3) . . . . ?
Ni1 Ni2 Ni18 Ni17 -105.80(5) . . . . ?
Cd2 Ni2 Ni18 Ni17 73.33(4) . . . . ?
Ni21 Ni2 Ni18 Ni17 73.71(11) . . . . ?
Ni22 Ni2 Ni18 Ni17 133.24(5) . . . . ?
Ni20 Ni2 Ni18 Ni17 18.78(5) . . . . ?
C2 Ni2 Ni18 Ni10 67.1(3) . . . . ?
C7 Ni2 Ni18 Ni10 -80.6(3) . . . . ?
C6 Ni2 Ni18 Ni10 -99.0(3) . . . . ?
C3 Ni2 Ni18 Ni10 32.8(3) . . . . ?
Ni1 Ni2 Ni18 Ni10 -18.45(5) . . . . ?
Cd2 Ni2 Ni18 Ni10 160.67(4) . . . . ?
Ni21 Ni2 Ni18 Ni10 161.05(10) . . . . ?
Ni22 Ni2 Ni18 Ni10 -139.41(5) . . . . ?
Ni17 Ni2 Ni18 Ni10 87.34(4) . . . . ?
Ni20 Ni2 Ni18 Ni10 106.12(5) . . . . ?
C2 Ni2 Ni18 Ni11 130.7(3) . . . . ?
C7 Ni2 Ni18 Ni11 -17.0(3) . . . . ?
C6 Ni2 Ni18 Ni11 -35.4(3) . . . . ?
C3 Ni2 Ni18 Ni11 96.4(3) . . . . ?
Ni1 Ni2 Ni18 Ni11 45.14(5) . . . . ?
Cd2 Ni2 Ni18 Ni11 -135.73(4) . . . . ?
Ni21 Ni2 Ni18 Ni11 -135.36(10) . . . . ?
Ni22 Ni2 Ni18 Ni11 -75.82(5) . . . . ?
Ni17 Ni2 Ni18 Ni11 150.94(5) . . . . ?
Ni20 Ni2 Ni18 Ni11 169.72(4) . . . . ?
C2 Ni2 Ni18 Cd2 -93.6(3) . . . . ?
C7 Ni2 Ni18 Cd2 118.7(3) . . . . ?
C6 Ni2 Ni18 Cd2 100.4(3) . . . . ?
C3 Ni2 Ni18 Cd2 -127.8(3) . . . . ?
Ni1 Ni2 Ni18 Cd2 -179.13(5) . . . . ?
Ni21 Ni2 Ni18 Cd2 0.38(10) . . . . ?
Ni22 Ni2 Ni18 Cd2 59.91(4) . . . . ?
Ni17 Ni2 Ni18 Cd2 -73.33(4) . . . . ?
Ni20 Ni2 Ni18 Cd2 -54.55(4) . . . . ?
C24 Ni17 Ni18 C26 31.1(5) . . . . ?
C3 Ni17 Ni18 C26 -153.3(4) . . . . ?
C9 Ni17 Ni18 C26 -80.9(4) . . . . ?
Ni9 Ni17 Ni18 C26 -120.1(3) . . . . ?
Ni2 Ni17 Ni18 C26 145.2(3) . . . . ?
Ni20 Ni17 Ni18 C26 125.2(3) . . . . ?
Cd2 Ni17 Ni18 C26 86.9(3) . . . . ?
Ni12 Ni17 Ni18 C26 -178.9(3) . . . . ?
C24 Ni17 Ni18 C3 -175.7(5) . . . . ?
C9 Ni17 Ni18 C3 72.4(4) . . . . ?
Ni9 Ni17 Ni18 C3 33.2(3) . . . . ?
Ni2 Ni17 Ni18 C3 -61.5(3) . . . . ?
Ni20 Ni17 Ni18 C3 -81.6(3) . . . . ?
Cd2 Ni17 Ni18 C3 -119.8(3) . . . . ?
Ni12 Ni17 Ni18 C3 -25.6(3) . . . . ?
C24 Ni17 Ni18 C7 -124.7(4) . . . . ?
C3 Ni17 Ni18 C7 51.0(4) . . . . ?
C9 Ni17 Ni18 C7 123.4(4) . . . . ?
Ni9 Ni17 Ni18 C7 84.2(2) . . . . ?
Ni2 Ni17 Ni18 C7 -10.5(2) . . . . ?
Ni20 Ni17 Ni18 C7 -30.6(2) . . . . ?
Cd2 Ni17 Ni18 C7 -68.8(2) . . . . ?
Ni12 Ni17 Ni18 C7 25.4(2) . . . . ?
C24 Ni17 Ni18 Ni19 -68.5(4) . . . . ?
C3 Ni17 Ni18 Ni19 107.1(3) . . . . ?
C9 Ni17 Ni18 Ni19 179.5(3) . . . . ?
Ni9 Ni17 Ni18 Ni19 140.33(6) . . . . ?
Ni2 Ni17 Ni18 Ni19 45.64(6) . . . . ?
Ni20 Ni17 Ni18 Ni19 25.59(8) . . . . ?
Cd2 Ni17 Ni18 Ni19 -12.67(6) . . . . ?
Ni12 Ni17 Ni18 Ni19 81.56(8) . . . . ?
C24 Ni17 Ni18 Ni2 -114.2(4) . . . . ?
C3 Ni17 Ni18 Ni2 61.5(3) . . . . ?
C9 Ni17 Ni18 Ni2 133.9(3) . . . . ?
Ni9 Ni17 Ni18 Ni2 94.69(4) . . . . ?
Ni20 Ni17 Ni18 Ni2 -20.05(5) . . . . ?
Cd2 Ni17 Ni18 Ni2 -58.32(3) . . . . ?
Ni12 Ni17 Ni18 Ni2 35.92(5) . . . . ?
C24 Ni17 Ni18 Ni10 147.8(4) . . . . ?
C3 Ni17 Ni18 Ni10 -36.5(3) . . . . ?
C9 Ni17 Ni18 Ni10 35.8(3) . . . . ?
Ni9 Ni17 Ni18 Ni10 -3.33(5) . . . . ?
Ni2 Ni17 Ni18 Ni10 -98.02(4) . . . . ?
Ni20 Ni17 Ni18 Ni10 -118.07(5) . . . . ?
Cd2 Ni17 Ni18 Ni10 -156.33(4) . . . . ?
Ni12 Ni17 Ni18 Ni10 -62.10(6) . . . . ?
C24 Ni17 Ni18 Ni11 -178.6(4) . . . . ?
C3 Ni17 Ni18 Ni11 -3.0(3) . . . . ?
C9 Ni17 Ni18 Ni11 69.4(3) . . . . ?
Ni9 Ni17 Ni18 Ni11 30.23(11) . . . . ?
Ni2 Ni17 Ni18 Ni11 -64.46(9) . . . . ?
Ni20 Ni17 Ni18 Ni11 -84.51(10) . . . . ?
Cd2 Ni17 Ni18 Ni11 -122.77(9) . . . . ?
Ni12 Ni17 Ni18 Ni11 -28.54(12) . . . . ?
C24 Ni17 Ni18 Cd2 -55.8(4) . . . . ?
C3 Ni17 Ni18 Cd2 119.8(3) . . . . ?
C9 Ni17 Ni18 Cd2 -167.8(3) . . . . ?
Ni9 Ni17 Ni18 Cd2 153.00(5) . . . . ?
Ni2 Ni17 Ni18 Cd2 58.32(3) . . . . ?
Ni20 Ni17 Ni18 Cd2 38.26(4) . . . . ?
Ni12 Ni17 Ni18 Cd2 94.23(5) . . . . ?
C25 Ni10 Ni18 C26 -23.1(4) . . . . ?
C30 Ni10 Ni18 C26 -95.4(14) . . . . ?
C4 Ni10 Ni18 C26 143.1(4) . . . . ?
C3 Ni10 Ni18 C26 126.6(4) . . . . ?
Ni3 Ni10 Ni18 C26 155.7(3) . . . . ?
Ni11 Ni10 Ni18 C26 -106.6(3) . . . . ?
Ni9 Ni10 Ni18 C26 95.7(3) . . . . ?
C25 Ni10 Ni18 C3 -149.7(4) . . . . ?
C30 Ni10 Ni18 C3 138.0(14) . . . . ?
C4 Ni10 Ni18 C3 16.6(3) . . . . ?
Ni3 Ni10 Ni18 C3 29.2(3) . . . . ?
Ni11 Ni10 Ni18 C3 126.8(3) . . . . ?
Ni9 Ni10 Ni18 C3 -30.9(3) . . . . ?
C25 Ni10 Ni18 C7 126.9(3) . . . . ?
C30 Ni10 Ni18 C7 54.6(14) . . . . ?
C4 Ni10 Ni18 C7 -66.8(3) . . . . ?
C3 Ni10 Ni18 C7 -83.4(3) . . . . ?
Ni3 Ni10 Ni18 C7 -54.2(2) . . . . ?
Ni11 Ni10 Ni18 C7 43.41(19) . . . . ?
Ni9 Ni10 Ni18 C7 -114.3(2) . . . . ?
C25 Ni10 Ni18 Ni19 101.8(3) . . . . ?
C30 Ni10 Ni18 Ni19 29.5(14) . . . . ?
C4 Ni10 Ni18 Ni19 -91.9(2) . . . . ?
C3 Ni10 Ni18 Ni19 -108.5(3) . . . . ?
Ni3 Ni10 Ni18 Ni19 -79.34(9) . . . . ?
Ni11 Ni10 Ni18 Ni19 18.30(6) . . . . ?
Ni9 Ni10 Ni18 Ni19 -139.38(6) . . . . ?
C25 Ni10 Ni18 Ni2 177.1(3) . . . . ?
C30 Ni10 Ni18 Ni2 104.8(14) . . . . ?
C4 Ni10 Ni18 Ni2 -16.6(2) . . . . ?
C3 Ni10 Ni18 Ni2 -33.2(3) . . . . ?
Ni3 Ni10 Ni18 Ni2 -4.02(8) . . . . ?
Ni11 Ni10 Ni18 Ni2 93.61(4) . . . . ?
Ni9 Ni10 Ni18 Ni2 -64.07(4) . . . . ?
C25 Ni10 Ni18 Ni17 -115.9(3) . . . . ?
C30 Ni10 Ni18 Ni17 171.8(14) . . . . ?
C4 Ni10 Ni18 Ni17 50.4(2) . . . . ?
C3 Ni10 Ni18 Ni17 33.8(3) . . . . ?
Ni3 Ni10 Ni18 Ni17 62.99(8) . . . . ?
Ni11 Ni10 Ni18 Ni17 160.63(5) . . . . ?
Ni9 Ni10 Ni18 Ni17 2.95(4) . . . . ?
C25 Ni10 Ni18 Ni11 83.5(3) . . . . ?
C30 Ni10 Ni18 Ni11 11.2(14) . . . . ?
C4 Ni10 Ni18 Ni11 -110.2(2) . . . . ?
C3 Ni10 Ni18 Ni11 -126.8(3) . . . . ?
Ni3 Ni10 Ni18 Ni11 -97.64(7) . . . . ?
Ni9 Ni10 Ni18 Ni11 -157.68(4) . . . . ?
C25 Ni10 Ni18 Cd2 -155.2(3) . . . . ?
C30 Ni10 Ni18 Cd2 132.5(14) . . . . ?
C4 Ni10 Ni18 Cd2 11.1(2) . . . . ?
C3 Ni10 Ni18 Cd2 -5.5(3) . . . . ?
Ni3 Ni10 Ni18 Cd2 23.64(12) . . . . ?
Ni11 Ni10 Ni18 Cd2 121.28(8) . . . . ?
Ni9 Ni10 Ni18 Cd2 -36.40(8) . . . . ?
C23 Ni11 Ni18 C26 -11.5(4) . . . . ?
C31 Ni11 Ni18 C26 101.7(5) . . . . ?
C7 Ni11 Ni18 C26 -138.6(4) . . . . ?
C8 Ni11 Ni18 C26 -165.3(4) . . . . ?
Ni5 Ni11 Ni18 C26 156.1(3) . . . . ?
Ni13 Ni11 Ni18 C26 -118.3(3) . . . . ?
Ni10 Ni11 Ni18 C26 108.4(3) . . . . ?
Ni19 Ni11 Ni18 C26 -86.7(3) . . . . ?
C23 Ni11 Ni18 C3 -160.5(4) . . . . ?
C31 Ni11 Ni18 C3 -47.3(5) . . . . ?
C7 Ni11 Ni18 C3 72.4(3) . . . . ?
C8 Ni11 Ni18 C3 45.7(3) . . . . ?
Ni5 Ni11 Ni18 C3 7.1(2) . . . . ?
Ni13 Ni11 Ni18 C3 92.7(2) . . . . ?
Ni10 Ni11 Ni18 C3 -40.6(2) . . . . ?
Ni19 Ni11 Ni18 C3 124.3(2) . . . . ?
C23 Ni11 Ni18 C7 127.1(4) . . . . ?
C31 Ni11 Ni18 C7 -119.7(5) . . . . ?
C8 Ni11 Ni18 C7 -26.7(3) . . . . ?
Ni5 Ni11 Ni18 C7 -65.2(3) . . . . ?
Ni13 Ni11 Ni18 C7 20.3(3) . . . . ?
Ni10 Ni11 Ni18 C7 -113.0(3) . . . . ?
Ni19 Ni11 Ni18 C7 52.0(3) . . . . ?
C23 Ni11 Ni18 Ni19 75.1(3) . . . . ?
C31 Ni11 Ni18 Ni19 -171.6(4) . . . . ?
C7 Ni11 Ni18 Ni19 -52.0(3) . . . . ?
C8 Ni11 Ni18 Ni19 -78.6(2) . . . . ?
Ni5 Ni11 Ni18 Ni19 -117.20(5) . . . . ?
Ni13 Ni11 Ni18 Ni19 -31.66(4) . . . . ?
Ni10 Ni11 Ni18 Ni19 -164.91(5) . . . . ?
C23 Ni11 Ni18 Ni2 144.9(3) . . . . ?
C31 Ni11 Ni18 Ni2 -101.9(4) . . . . ?
C7 Ni11 Ni18 Ni2 17.8(3) . . . . ?
C8 Ni11 Ni18 Ni2 -8.9(2) . . . . ?
Ni5 Ni11 Ni18 Ni2 -47.45(6) . . . . ?
Ni13 Ni11 Ni18 Ni2 38.09(4) . . . . ?
Ni10 Ni11 Ni18 Ni2 -95.16(4) . . . . ?
Ni19 Ni11 Ni18 Ni2 69.75(4) . . . . ?
C23 Ni11 Ni18 Ni17 -158.3(3) . . . . ?
C31 Ni11 Ni18 Ni17 -45.0(4) . . . . ?
C7 Ni11 Ni18 Ni17 74.6(3) . . . . ?
C8 Ni11 Ni18 Ni17 47.9(2) . . . . ?
Ni5 Ni11 Ni18 Ni17 9.39(12) . . . . ?
Ni13 Ni11 Ni18 Ni17 94.92(10) . . . . ?
Ni10 Ni11 Ni18 Ni17 -38.32(9) . . . . ?
Ni19 Ni11 Ni18 Ni17 126.59(10) . . . . ?
C23 Ni11 Ni18 Ni10 -120.0(3) . . . . ?
C31 Ni11 Ni18 Ni10 -6.7(4) . . . . ?
C7 Ni11 Ni18 Ni10 113.0(3) . . . . ?
C8 Ni11 Ni18 Ni10 86.3(2) . . . . ?
Ni5 Ni11 Ni18 Ni10 47.71(5) . . . . ?
Ni13 Ni11 Ni18 Ni10 133.25(4) . . . . ?
Ni19 Ni11 Ni18 Ni10 164.91(5) . . . . ?
C23 Ni11 Ni18 Cd2 98.9(3) . . . . ?
C31 Ni11 Ni18 Cd2 -147.8(4) . . . . ?
C7 Ni11 Ni18 Cd2 -28.2(3) . . . . ?
C8 Ni11 Ni18 Cd2 -54.9(2) . . . . ?
Ni5 Ni11 Ni18 Cd2 -93.42(6) . . . . ?
Ni13 Ni11 Ni18 Cd2 -7.89(6) . . . . ?
Ni10 Ni11 Ni18 Cd2 -141.13(6) . . . . ?
Ni19 Ni11 Ni18 Cd2 23.78(5) . . . . ?
C21 Ni13 Ni19 C32 9.5(10) . . . . ?
C22 Ni13 Ni19 C32 -10.9(8) . . . . ?
C7 Ni13 Ni19 C32 166.6(8) . . . . ?
C8 Ni13 Ni19 C32 161.7(8) . . . . ?
Ni7 Ni13 Ni19 C32 -174.8(7) . . . . ?
Ni16 Ni13 Ni19 C32 -106.2(7) . . . . ?
Ni11 Ni13 Ni19 C32 115.8(7) . . . . ?
C21 Ni13 Ni19 C7 -157.1(6) . . . . ?
C22 Ni13 Ni19 C7 -177.5(4) . . . . ?
C8 Ni13 Ni19 C7 -4.9(3) . . . . ?
Ni7 Ni13 Ni19 C7 18.6(3) . . . . ?
Ni16 Ni13 Ni19 C7 87.2(3) . . . . ?
Ni11 Ni13 Ni19 C7 -50.8(3) . . . . ?
C21 Ni13 Ni19 C22 20.4(7) . . . . ?
C7 Ni13 Ni19 C22 177.5(4) . . . . ?
C8 Ni13 Ni19 C22 172.6(4) . . . . ?
Ni7 Ni13 Ni19 C22 -163.9(3) . . . . ?
Ni16 Ni13 Ni19 C22 -95.3(3) . . . . ?
Ni11 Ni13 Ni19 C22 126.7(3) . . . . ?
C21 Ni13 Ni19 Ni18 -144.4(6) . . . . ?
C22 Ni13 Ni19 Ni18 -164.8(3) . . . . ?
C7 Ni13 Ni19 Ni18 12.7(3) . . . . ?
C8 Ni13 Ni19 Ni18 7.81(19) . . . . ?
Ni7 Ni13 Ni19 Ni18 31.34(9) . . . . ?
Ni16 Ni13 Ni19 Ni18 99.90(6) . . . . ?
Ni11 Ni13 Ni19 Ni18 -38.09(5) . . . . ?
C21 Ni13 Ni19 Ni22 111.6(6) . . . . ?
C22 Ni13 Ni19 Ni22 91.2(3) . . . . ?
C7 Ni13 Ni19 Ni22 -91.3(3) . . . . ?
C8 Ni13 Ni19 Ni22 -96.22(19) . . . . ?
Ni7 Ni13 Ni19 Ni22 -72.69(7) . . . . ?
Ni16 Ni13 Ni19 Ni22 -4.13(4) . . . . ?
Ni11 Ni13 Ni19 Ni22 -142.12(4) . . . . ?
C21 Ni13 Ni19 Ni11 -106.3(6) . . . . ?
C22 Ni13 Ni19 Ni11 -126.7(3) . . . . ?
C7 Ni13 Ni19 Ni11 50.8(3) . . . . ?
C8 Ni13 Ni19 Ni11 45.89(18) . . . . ?
Ni7 Ni13 Ni19 Ni11 69.43(7) . . . . ?
Ni16 Ni13 Ni19 Ni11 137.99(5) . . . . ?
C21 Ni13 Ni19 Cd2 144.4(6) . . . . ?
C22 Ni13 Ni19 Cd2 124.1(3) . . . . ?
C7 Ni13 Ni19 Cd2 -58.4(3) . . . . ?
C8 Ni13 Ni19 Cd2 -63.36(19) . . . . ?
Ni7 Ni13 Ni19 Cd2 -39.82(10) . . . . ?
Ni16 Ni13 Ni19 Cd2 28.74(8) . . . . ?
Ni11 Ni13 Ni19 Cd2 -109.25(6) . . . . ?
C26 Ni18 Ni19 C32 -10.1(5) . . . . ?
C3 Ni18 Ni19 C32 148.8(5) . . . . ?
C7 Ni18 Ni19 C32 -177.6(5) . . . . ?
Ni2 Ni18 Ni19 C32 130.8(5) . . . . ?
Ni17 Ni18 Ni19 C32 87.5(5) . . . . ?
Ni10 Ni18 Ni19 C32 -142.7(5) . . . . ?
Ni11 Ni18 Ni19 C32 -125.2(5) . . . . ?
Cd2 Ni18 Ni19 C32 74.9(4) . . . . ?
C26 Ni18 Ni19 C7 167.4(4) . . . . ?
C3 Ni18 Ni19 C7 -33.6(4) . . . . ?
Ni2 Ni18 Ni19 C7 -51.7(3) . . . . ?
Ni17 Ni18 Ni19 C7 -95.0(3) . . . . ?
Ni10 Ni18 Ni19 C7 34.9(3) . . . . ?
Ni11 Ni18 Ni19 C7 52.4(3) . . . . ?
Cd2 Ni18 Ni19 C7 -107.5(3) . . . . ?
C26 Ni18 Ni19 C22 127.8(6) . . . . ?
C3 Ni18 Ni19 C22 -73.3(6) . . . . ?
C7 Ni18 Ni19 C22 -39.7(6) . . . . ?
Ni2 Ni18 Ni19 C22 -91.3(6) . . . . ?
Ni17 Ni18 Ni19 C22 -134.6(6) . . . . ?
Ni10 Ni18 Ni19 C22 -4.8(6) . . . . ?
Ni11 Ni18 Ni19 C22 12.7(6) . . . . ?
Cd2 Ni18 Ni19 C22 -147.1(6) . . . . ?
C26 Ni18 Ni19 Ni13 154.0(3) . . . . ?
C3 Ni18 Ni19 Ni13 -47.1(3) . . . . ?
C7 Ni18 Ni19 Ni13 -13.4(3) . . . . ?
Ni2 Ni18 Ni19 Ni13 -65.07(5) . . . . ?
Ni17 Ni18 Ni19 Ni13 -108.38(7) . . . . ?
Ni10 Ni18 Ni19 Ni13 21.47(9) . . . . ?
Ni11 Ni18 Ni19 Ni13 38.97(5) . . . . ?
Cd2 Ni18 Ni19 Ni13 -120.92(5) . . . . ?
C26 Ni18 Ni19 Ni22 -131.1(3) . . . . ?
C3 Ni18 Ni19 Ni22 27.8(3) . . . . ?
C7 Ni18 Ni19 Ni22 61.4(3) . . . . ?
Ni2 Ni18 Ni19 Ni22 9.80(5) . . . . ?
Ni17 Ni18 Ni19 Ni22 -33.51(8) . . . . ?
Ni10 Ni18 Ni19 Ni22 96.34(7) . . . . ?
Ni11 Ni18 Ni19 Ni22 113.84(5) . . . . ?
Cd2 Ni18 Ni19 Ni22 -46.05(4) . . . . ?
C26 Ni18 Ni19 Ni11 115.1(3) . . . . ?
C3 Ni18 Ni19 Ni11 -86.0(3) . . . . ?
C7 Ni18 Ni19 Ni11 -52.4(3) . . . . ?
Ni2 Ni18 Ni19 Ni11 -104.04(4) . . . . ?
Ni17 Ni18 Ni19 Ni11 -147.35(6) . . . . ?
Ni10 Ni18 Ni19 Ni11 -17.50(6) . . . . ?
Cd2 Ni18 Ni19 Ni11 -159.88(4) . . . . ?
C26 Ni18 Ni19 Cd2 -85.1(3) . . . . ?
C3 Ni18 Ni19 Cd2 73.9(3) . . . . ?
C7 Ni18 Ni19 Cd2 107.5(3) . . . . ?
Ni2 Ni18 Ni19 Cd2 55.84(3) . . . . ?
Ni17 Ni18 Ni19 Cd2 12.53(5) . . . . ?
Ni10 Ni18 Ni19 Cd2 142.39(6) . . . . ?
Ni11 Ni18 Ni19 Cd2 159.88(4) . . . . ?
C23 Ni11 Ni19 C32 -16.6(5) . . . . ?
C31 Ni11 Ni19 C32 -118.9(13) . . . . ?
C7 Ni11 Ni19 C32 152.6(6) . . . . ?
C8 Ni11 Ni19 C32 174.4(5) . . . . ?
Ni5 Ni11 Ni19 C32 176.6(5) . . . . ?
Ni18 Ni11 Ni19 C32 86.4(5) . . . . ?
Ni13 Ni11 Ni19 C32 -137.0(5) . . . . ?
Ni10 Ni11 Ni19 C32 99.3(5) . . . . ?
C23 Ni11 Ni19 C7 -169.3(4) . . . . ?
C31 Ni11 Ni19 C7 88.4(13) . . . . ?
C8 Ni11 Ni19 C7 21.8(4) . . . . ?
Ni5 Ni11 Ni19 C7 24.0(3) . . . . ?
Ni18 Ni11 Ni19 C7 -66.2(3) . . . . ?
Ni13 Ni11 Ni19 C7 70.4(3) . . . . ?
Ni10 Ni11 Ni19 C7 -53.3(3) . . . . ?
C23 Ni11 Ni19 C22 82.7(4) . . . . ?
C31 Ni11 Ni19 C22 -19.6(13) . . . . ?
C7 Ni11 Ni19 C22 -108.1(4) . . . . ?
C8 Ni11 Ni19 C22 -86.3(3) . . . . ?
Ni5 Ni11 Ni19 C22 -84.0(3) . . . . ?
Ni18 Ni11 Ni19 C22 -174.3(3) . . . . ?
Ni13 Ni11 Ni19 C22 -37.7(3) . . . . ?
Ni10 Ni11 Ni19 C22 -161.3(3) . . . . ?
C23 Ni11 Ni19 Ni13 120.3(3) . . . . ?
C31 Ni11 Ni19 Ni13 18.0(12) . . . . ?
C7 Ni11 Ni19 Ni13 -70.4(3) . . . . ?
C8 Ni11 Ni19 Ni13 -48.6(2) . . . . ?
Ni5 Ni11 Ni19 Ni13 -46.38(6) . . . . ?
Ni18 Ni11 Ni19 Ni13 -136.60(5) . . . . ?
Ni10 Ni11 Ni19 Ni13 -123.67(5) . . . . ?
C23 Ni11 Ni19 Ni18 -103.1(3) . . . . ?
C31 Ni11 Ni19 Ni18 154.6(12) . . . . ?
C7 Ni11 Ni19 Ni18 66.2(3) . . . . ?
C8 Ni11 Ni19 Ni18 88.0(2) . . . . ?
Ni5 Ni11 Ni19 Ni18 90.22(6) . . . . ?
Ni13 Ni11 Ni19 Ni18 136.60(5) . . . . ?
Ni10 Ni11 Ni19 Ni18 12.93(4) . . . . ?
C23 Ni11 Ni19 Ni22 162.1(3) . . . . ?
C31 Ni11 Ni19 Ni22 59.8(12) . . . . ?
C7 Ni11 Ni19 Ni22 -28.7(3) . . . . ?
C8 Ni11 Ni19 Ni22 -6.9(2) . . . . ?
Ni5 Ni11 Ni19 Ni22 -4.66(8) . . . . ?
Ni18 Ni11 Ni19 Ni22 -94.88(6) . . . . ?
Ni13 Ni11 Ni19 Ni22 41.73(5) . . . . ?
Ni10 Ni11 Ni19 Ni22 -81.94(6) . . . . ?
C23 Ni11 Ni19 Cd2 -124.4(3) . . . . ?
C31 Ni11 Ni19 Cd2 133.3(12) . . . . ?
C7 Ni11 Ni19 Cd2 44.9(3) . . . . ?
C8 Ni11 Ni19 Cd2 66.7(2) . . . . ?
Ni5 Ni11 Ni19 Cd2 68.92(7) . . . . ?
Ni18 Ni11 Ni19 Cd2 -21.30(4) . . . . ?
Ni13 Ni11 Ni19 Cd2 115.30(6) . . . . ?
Ni10 Ni11 Ni19 Cd2 -8.37(6) . . . . ?
C12 Ni12 Ni20 C29 -3.5(9) . . . . ?
C10 Ni12 Ni20 C29 -13.6(7) . . . . ?
C2 Ni12 Ni20 C29 161.0(7) . . . . ?
C1 Ni12 Ni20 C29 154.6(7) . . . . ?
Ni4 Ni12 Ni20 C29 176.6(7) . . . . ?
Ni9 Ni12 Ni20 C29 -110.5(7) . . . . ?
Ni14 Ni12 Ni20 C29 112.1(7) . . . . ?
Ni17 Ni12 Ni20 C29 -105.1(7) . . . . ?
C12 Ni12 Ni20 C2 -164.5(6) . . . . ?
C10 Ni12 Ni20 C2 -174.6(4) . . . . ?
C1 Ni12 Ni20 C2 -6.4(3) . . . . ?
Ni4 Ni12 Ni20 C2 15.7(2) . . . . ?
Ni9 Ni12 Ni20 C2 88.5(2) . . . . ?
Ni14 Ni12 Ni20 C2 -48.9(2) . . . . ?
Ni17 Ni12 Ni20 C2 94.0(2) . . . . ?
C12 Ni12 Ni20 C10 10.1(7) . . . . ?
C2 Ni12 Ni20 C10 174.6(4) . . . . ?
C1 Ni12 Ni20 C10 168.2(4) . . . . ?
Ni4 Ni12 Ni20 C10 -169.7(3) . . . . ?
Ni9 Ni12 Ni20 C10 -96.9(3) . . . . ?
Ni14 Ni12 Ni20 C10 125.8(3) . . . . ?
Ni17 Ni12 Ni20 C10 -91.4(3) . . . . ?
C12 Ni12 Ni20 Ni21 -154.1(6) . . . . ?
C10 Ni12 Ni20 Ni21 -164.2(3) . . . . ?
C2 Ni12 Ni20 Ni21 10.4(2) . . . . ?
C1 Ni12 Ni20 Ni21 4.00(19) . . . . ?
Ni4 Ni12 Ni20 Ni21 26.04(9) . . . . ?
Ni9 Ni12 Ni20 Ni21 98.88(6) . . . . ?
Ni14 Ni12 Ni20 Ni21 -38.48(5) . . . . ?
Ni17 Ni12 Ni20 Ni21 104.34(5) . . . . ?
C12 Ni12 Ni20 Ni17 101.5(6) . . . . ?
C10 Ni12 Ni20 Ni17 91.4(3) . . . . ?
C2 Ni12 Ni20 Ni17 -94.0(2) . . . . ?
C1 Ni12 Ni20 Ni17 -100.34(19) . . . . ?
Ni4 Ni12 Ni20 Ni17 -78.29(7) . . . . ?
Ni9 Ni12 Ni20 Ni17 -5.46(4) . . . . ?
Ni14 Ni12 Ni20 Ni17 -142.81(4) . . . . ?
C12 Ni12 Ni20 Ni14 -115.7(6) . . . . ?
C10 Ni12 Ni20 Ni14 -125.8(3) . . . . ?
C2 Ni12 Ni20 Ni14 48.9(2) . . . . ?
C1 Ni12 Ni20 Ni14 42.48(18) . . . . ?
Ni4 Ni12 Ni20 Ni14 64.52(7) . . . . ?
Ni9 Ni12 Ni20 Ni14 137.35(5) . . . . ?
Ni17 Ni12 Ni20 Ni14 142.81(4) . . . . ?
C12 Ni12 Ni20 Ni2 159.3(6) . . . . ?
C10 Ni12 Ni20 Ni2 149.2(3) . . . . ?
C2 Ni12 Ni20 Ni2 -36.2(2) . . . . ?
C1 Ni12 Ni20 Ni2 -42.59(19) . . . . ?
Ni4 Ni12 Ni20 Ni2 -20.54(7) . . . . ?
Ni9 Ni12 Ni20 Ni2 52.29(5) . . . . ?
Ni14 Ni12 Ni20 Ni2 -85.06(3) . . . . ?
Ni17 Ni12 Ni20 Ni2 57.75(3) . . . . ?
C12 Ni12 Ni20 Cd2 130.0(6) . . . . ?
C10 Ni12 Ni20 Cd2 119.9(3) . . . . ?
C2 Ni12 Ni20 Cd2 -65.4(2) . . . . ?
C1 Ni12 Ni20 Cd2 -71.82(19) . . . . ?
Ni4 Ni12 Ni20 Cd2 -49.78(9) . . . . ?
Ni9 Ni12 Ni20 Cd2 23.05(7) . . . . ?
Ni14 Ni12 Ni20 Cd2 -114.30(5) . . . . ?
Ni17 Ni12 Ni20 Cd2 28.51(4) . . . . ?
C24 Ni17 Ni20 C29 11.9(5) . . . . ?
C3 Ni17 Ni20 C29 -155.7(4) . . . . ?
C9 Ni17 Ni20 C29 97.4(5) . . . . ?
Ni9 Ni17 Ni20 C29 148.7(4) . . . . ?
Ni18 Ni17 Ni20 C29 -105.4(4) . . . . ?
Ni2 Ni17 Ni20 C29 -123.9(4) . . . . ?
Cd2 Ni17 Ni20 C29 -66.3(4) . . . . ?
Ni12 Ni17 Ni20 C29 142.6(4) . . . . ?
C24 Ni17 Ni20 C2 171.6(4) . . . . ?
C3 Ni17 Ni20 C2 4.1(3) . . . . ?
C9 Ni17 Ni20 C2 -102.9(4) . . . . ?
Ni9 Ni17 Ni20 C2 -51.6(2) . . . . ?
Ni18 Ni17 Ni20 C2 54.4(2) . . . . ?
Ni2 Ni17 Ni20 C2 35.8(2) . . . . ?
Cd2 Ni17 Ni20 C2 93.4(2) . . . . ?
Ni12 Ni17 Ni20 C2 -57.7(2) . . . . ?
C24 Ni17 Ni20 C10 -79.6(4) . . . . ?
C3 Ni17 Ni20 C10 112.9(3) . . . . ?
C9 Ni17 Ni20 C10 5.9(4) . . . . ?
Ni9 Ni17 Ni20 C10 57.2(3) . . . . ?
Ni18 Ni17 Ni20 C10 163.2(3) . . . . ?
Ni2 Ni17 Ni20 C10 144.7(3) . . . . ?
Cd2 Ni17 Ni20 C10 -157.8(3) . . . . ?
Ni12 Ni17 Ni20 C10 51.1(3) . . . . ?
C24 Ni17 Ni20 Ni12 -130.7(3) . . . . ?
C3 Ni17 Ni20 Ni12 61.8(2) . . . . ?
C9 Ni17 Ni20 Ni12 -45.2(3) . . . . ?
Ni9 Ni17 Ni20 Ni12 6.09(5) . . . . ?
Ni18 Ni17 Ni20 Ni12 112.05(6) . . . . ?
Ni2 Ni17 Ni20 Ni12 93.54(4) . . . . ?
Cd2 Ni17 Ni20 Ni12 151.11(5) . . . . ?
C24 Ni17 Ni20 Ni21 127.2(3) . . . . ?
C3 Ni17 Ni20 Ni21 -40.4(2) . . . . ?
C9 Ni17 Ni20 Ni21 -147.3(3) . . . . ?
Ni9 Ni17 Ni20 Ni21 -96.03(6) . . . . ?
Ni18 Ni17 Ni20 Ni21 9.93(7) . . . . ?
Ni2 Ni17 Ni20 Ni21 -8.58(4) . . . . ?
Cd2 Ni17 Ni20 Ni21 48.99(4) . . . . ?
Ni12 Ni17 Ni20 Ni21 -102.11(6) . . . . ?
C24 Ni17 Ni20 Ni14 -169.6(3) . . . . ?
C3 Ni17 Ni20 Ni14 22.8(2) . . . . ?
C9 Ni17 Ni20 Ni14 -84.1(3) . . . . ?
Ni9 Ni17 Ni20 Ni14 -32.86(7) . . . . ?
Ni18 Ni17 Ni20 Ni14 73.11(7) . . . . ?
Ni2 Ni17 Ni20 Ni14 54.59(5) . . . . ?
Cd2 Ni17 Ni20 Ni14 112.16(5) . . . . ?
Ni12 Ni17 Ni20 Ni14 -38.94(5) . . . . ?
C24 Ni17 Ni20 Ni2 135.8(3) . . . . ?
C3 Ni17 Ni20 Ni2 -31.8(2) . . . . ?
C9 Ni17 Ni20 Ni2 -138.7(3) . . . . ?
Ni9 Ni17 Ni20 Ni2 -87.45(5) . . . . ?
Ni18 Ni17 Ni20 Ni2 18.51(4) . . . . ?
Cd2 Ni17 Ni20 Ni2 57.57(3) . . . . ?
Ni12 Ni17 Ni20 Ni2 -93.54(4) . . . . ?
C24 Ni17 Ni20 Cd2 78.2(3) . . . . ?
C3 Ni17 Ni20 Cd2 -89.3(2) . . . . ?
C9 Ni17 Ni20 Cd2 163.7(3) . . . . ?
Ni9 Ni17 Ni20 Cd2 -145.02(5) . . . . ?
Ni18 Ni17 Ni20 Cd2 -39.06(4) . . . . ?
Ni2 Ni17 Ni20 Cd2 -57.57(3) . . . . ?
Ni12 Ni17 Ni20 Cd2 -151.11(4) . . . . ?
C35 Ni14 Ni20 C29 -7.9(6) . . . . ?
C15 Ni14 Ni20 C29 -115.3(10) . . . . ?
C2 Ni14 Ni20 C29 150.5(5) . . . . ?
C1 Ni14 Ni20 C29 173.4(5) . . . . ?
Ni6 Ni14 Ni20 C29 -179.1(4) . . . . ?
Ni21 Ni14 Ni20 C29 83.1(4) . . . . ?
Ni15 Ni14 Ni20 C29 96.7(4) . . . . ?
Ni12 Ni14 Ni20 C29 -141.4(4) . . . . ?
C35 Ni14 Ni20 C2 -158.4(5) . . . . ?
C15 Ni14 Ni20 C2 94.1(9) . . . . ?
C1 Ni14 Ni20 C2 22.9(4) . . . . ?
Ni6 Ni14 Ni20 C2 30.4(3) . . . . ?
Ni21 Ni14 Ni20 C2 -67.5(3) . . . . ?
Ni15 Ni14 Ni20 C2 -53.8(3) . . . . ?
Ni12 Ni14 Ni20 C2 68.1(3) . . . . ?
C35 Ni14 Ni20 C10 95.2(4) . . . . ?
C15 Ni14 Ni20 C10 -12.2(9) . . . . ?
C2 Ni14 Ni20 C10 -106.3(4) . . . . ?
C1 Ni14 Ni20 C10 -83.4(3) . . . . ?
Ni6 Ni14 Ni20 C10 -75.9(3) . . . . ?
Ni21 Ni14 Ni20 C10 -173.8(3) . . . . ?
Ni15 Ni14 Ni20 C10 -160.1(3) . . . . ?
Ni12 Ni14 Ni20 C10 -38.3(3) . . . . ?
C35 Ni14 Ni20 Ni12 133.5(4) . . . . ?
C15 Ni14 Ni20 Ni12 26.1(9) . . . . ?
C2 Ni14 Ni20 Ni12 -68.1(3) . . . . ?
C1 Ni14 Ni20 Ni12 -45.2(2) . . . . ?
Ni6 Ni14 Ni20 Ni12 -37.68(6) . . . . ?
Ni21 Ni14 Ni20 Ni12 -135.52(5) . . . . ?
Ni15 Ni14 Ni20 Ni12 -121.86(5) . . . . ?
C35 Ni14 Ni20 Ni21 -91.0(4) . . . . ?
C15 Ni14 Ni20 Ni21 161.6(9) . . . . ?
C2 Ni14 Ni20 Ni21 67.5(3) . . . . ?
C1 Ni14 Ni20 Ni21 90.3(2) . . . . ?
Ni6 Ni14 Ni20 Ni21 97.84(6) . . . . ?
Ni15 Ni14 Ni20 Ni21 13.66(4) . . . . ?
Ni12 Ni14 Ni20 Ni21 135.52(5) . . . . ?
C35 Ni14 Ni20 Ni17 173.7(4) . . . . ?
C15 Ni14 Ni20 Ni17 66.3(9) . . . . ?
C2 Ni14 Ni20 Ni17 -27.9(3) . . . . ?
C1 Ni14 Ni20 Ni17 -5.0(2) . . . . ?
Ni6 Ni14 Ni20 Ni17 2.52(8) . . . . ?
Ni21 Ni14 Ni20 Ni17 -95.32(6) . . . . ?
Ni15 Ni14 Ni20 Ni17 -81.66(6) . . . . ?
Ni12 Ni14 Ni20 Ni17 40.21(5) . . . . ?
C35 Ni14 Ni20 Ni2 -142.7(4) . . . . ?
C15 Ni14 Ni20 Ni2 109.8(9) . . . . ?
C2 Ni14 Ni20 Ni2 15.7(3) . . . . ?
C1 Ni14 Ni20 Ni2 38.6(2) . . . . ?
Ni6 Ni14 Ni20 Ni2 46.08(6) . . . . ?
Ni21 Ni14 Ni20 Ni2 -51.76(4) . . . . ?
Ni15 Ni14 Ni20 Ni2 -38.10(4) . . . . ?
Ni12 Ni14 Ni20 Ni2 83.77(4) . . . . ?
C35 Ni14 Ni20 Cd2 -116.1(4) . . . . ?
C15 Ni14 Ni20 Cd2 136.5(9) . . . . ?
C2 Ni14 Ni20 Cd2 42.3(3) . . . . ?
C1 Ni14 Ni20 Cd2 65.2(2) . . . . ?
Ni6 Ni14 Ni20 Cd2 72.72(7) . . . . ?
Ni21 Ni14 Ni20 Cd2 -25.12(5) . . . . ?
Ni15 Ni14 Ni20 Cd2 -11.45(7) . . . . ?
Ni12 Ni14 Ni20 Cd2 110.41(6) . . . . ?
C2 Ni2 Ni20 C29 -143.9(6) . . . . ?
C7 Ni2 Ni20 C29 60.1(9) . . . . ?
C6 Ni2 Ni20 C29 -84.9(5) . . . . ?
C3 Ni2 Ni20 C29 126.3(5) . . . . ?
Ni1 Ni2 Ni20 C29 -161.4(5) . . . . ?
Cd2 Ni2 Ni20 C29 21.8(5) . . . . ?
Ni21 Ni2 Ni20 C29 -72.1(5) . . . . ?
Ni18 Ni2 Ni20 C29 79.7(5) . . . . ?
Ni22 Ni2 Ni20 C29 -40.7(5) . . . . ?
Ni17 Ni2 Ni20 C29 97.9(5) . . . . ?
C7 Ni2 Ni20 C2 -156.0(8) . . . . ?
C6 Ni2 Ni20 C2 59.0(4) . . . . ?
C3 Ni2 Ni20 C2 -89.8(4) . . . . ?
Ni1 Ni2 Ni20 C2 -17.4(3) . . . . ?
Cd2 Ni2 Ni20 C2 165.8(3) . . . . ?
Ni21 Ni2 Ni20 C2 71.9(3) . . . . ?
Ni18 Ni2 Ni20 C2 -136.4(3) . . . . ?
Ni22 Ni2 Ni20 C2 103.3(3) . . . . ?
Ni17 Ni2 Ni20 C2 -118.2(3) . . . . ?
C2 Ni2 Ni20 C10 76.3(4) . . . . ?
C7 Ni2 Ni20 C10 -79.7(8) . . . . ?
C6 Ni2 Ni20 C10 135.3(4) . . . . ?
C3 Ni2 Ni20 C10 -13.5(4) . . . . ?
Ni1 Ni2 Ni20 C10 58.9(3) . . . . ?
Cd2 Ni2 Ni20 C10 -117.9(3) . . . . ?
Ni21 Ni2 Ni20 C10 148.2(3) . . . . ?
Ni18 Ni2 Ni20 C10 -60.1(3) . . . . ?
Ni22 Ni2 Ni20 C10 179.6(3) . . . . ?
Ni17 Ni2 Ni20 C10 -41.9(3) . . . . ?
C2 Ni2 Ni20 Ni12 48.9(3) . . . . ?
C7 Ni2 Ni20 Ni12 -107.1(8) . . . . ?
C6 Ni2 Ni20 Ni12 107.9(2) . . . . ?
C3 Ni2 Ni20 Ni12 -40.9(2) . . . . ?
Ni1 Ni2 Ni20 Ni12 31.44(5) . . . . ?
Cd2 Ni2 Ni20 Ni12 -145.36(5) . . . . ?
Ni21 Ni2 Ni20 Ni12 120.75(5) . . . . ?
Ni18 Ni2 Ni20 Ni12 -87.52(5) . . . . ?
Ni22 Ni2 Ni20 Ni12 152.13(5) . . . . ?
Ni17 Ni2 Ni20 Ni12 -69.32(4) . . . . ?
C2 Ni2 Ni20 Ni21 -71.9(3) . . . . ?
C7 Ni2 Ni20 Ni21 132.1(8) . . . . ?
C6 Ni2 Ni20 Ni21 -12.9(2) . . . . ?
C3 Ni2 Ni20 Ni21 -161.6(2) . . . . ?
Ni1 Ni2 Ni20 Ni21 -89.30(5) . . . . ?
Cd2 Ni2 Ni20 Ni21 93.89(5) . . . . ?
Ni18 Ni2 Ni20 Ni21 151.73(6) . . . . ?
Ni22 Ni2 Ni20 Ni21 31.38(4) . . . . ?
Ni17 Ni2 Ni20 Ni21 169.93(5) . . . . ?
C2 Ni2 Ni20 Ni17 118.2(3) . . . . ?
C7 Ni2 Ni20 Ni17 -37.8(8) . . . . ?
C6 Ni2 Ni20 Ni17 177.2(2) . . . . ?
C3 Ni2 Ni20 Ni17 28.4(2) . . . . ?
Ni1 Ni2 Ni20 Ni17 100.77(5) . . . . ?
Cd2 Ni2 Ni20 Ni17 -76.04(4) . . . . ?
Ni21 Ni2 Ni20 Ni17 -169.93(5) . . . . ?
Ni18 Ni2 Ni20 Ni17 -18.19(4) . . . . ?
Ni22 Ni2 Ni20 Ni17 -138.55(5) . . . . ?
C2 Ni2 Ni20 Ni14 -16.3(3) . . . . ?
C7 Ni2 Ni20 Ni14 -172.3(8) . . . . ?
C6 Ni2 Ni20 Ni14 42.8(2) . . . . ?
C3 Ni2 Ni20 Ni14 -106.0(2) . . . . ?
Ni1 Ni2 Ni20 Ni14 -33.69(5) . . . . ?
Cd2 Ni2 Ni20 Ni14 149.50(4) . . . . ?
Ni21 Ni2 Ni20 Ni14 55.61(4) . . . . ?
Ni18 Ni2 Ni20 Ni14 -152.65(5) . . . . ?
Ni22 Ni2 Ni20 Ni14 87.00(4) . . . . ?
Ni17 Ni2 Ni20 Ni14 -134.46(4) . . . . ?
C2 Ni2 Ni20 Cd2 -165.8(3) . . . . ?
C7 Ni2 Ni20 Cd2 38.2(8) . . . . ?
C6 Ni2 Ni20 Cd2 -106.8(2) . . . . ?
C3 Ni2 Ni20 Cd2 104.5(2) . . . . ?
Ni1 Ni2 Ni20 Cd2 176.80(6) . . . . ?
Ni21 Ni2 Ni20 Cd2 -93.89(5) . . . . ?
Ni18 Ni2 Ni20 Cd2 57.84(4) . . . . ?
Ni22 Ni2 Ni20 Cd2 -62.51(4) . . . . ?
Ni17 Ni2 Ni20 Cd2 76.04(4) . . . . ?
C29 Ni20 Ni21 C28 -6.2(5) . . . . ?
C2 Ni20 Ni21 C28 168.4(4) . . . . ?
C10 Ni20 Ni21 C28 129.9(7) . . . . ?
Ni12 Ni20 Ni21 C28 157.4(3) . . . . ?
Ni17 Ni20 Ni21 C28 -130.5(3) . . . . ?
Ni14 Ni20 Ni21 C28 115.8(3) . . . . ?
Ni2 Ni20 Ni21 C28 -139.4(3) . . . . ?
Cd2 Ni20 Ni21 C28 -86.7(3) . . . . ?
C29 Ni20 Ni21 C6 149.8(5) . . . . ?
C2 Ni20 Ni21 C6 -35.6(4) . . . . ?
C10 Ni20 Ni21 C6 -74.2(6) . . . . ?
Ni12 Ni20 Ni21 C6 -46.6(3) . . . . ?
Ni17 Ni20 Ni21 C6 25.5(3) . . . . ?
Ni14 Ni20 Ni21 C6 -88.2(3) . . . . ?
Ni2 Ni20 Ni21 C6 16.5(3) . . . . ?
Cd2 Ni20 Ni21 C6 69.2(3) . . . . ?
C29 Ni20 Ni21 C2 -174.6(5) . . . . ?
C10 Ni20 Ni21 C2 -38.6(6) . . . . ?
Ni12 Ni20 Ni21 C2 -11.0(3) . . . . ?
Ni17 Ni20 Ni21 C2 61.1(3) . . . . ?
Ni14 Ni20 Ni21 C2 -52.6(3) . . . . ?
Ni2 Ni20 Ni21 C2 52.2(3) . . . . ?
Cd2 Ni20 Ni21 C2 104.9(3) . . . . ?
C29 Ni20 Ni21 Ni2 133.2(4) . . . . ?
C2 Ni20 Ni21 Ni2 -52.2(3) . . . . ?
C10 Ni20 Ni21 Ni2 -90.8(6) . . . . ?
Ni12 Ni20 Ni21 Ni2 -63.17(5) . . . . ?
Ni17 Ni20 Ni21 Ni2 8.93(5) . . . . ?
Ni14 Ni20 Ni21 Ni2 -104.77(4) . . . . ?
Cd2 Ni20 Ni21 Ni2 52.71(3) . . . . ?
C29 Ni20 Ni21 Ni22 89.4(4) . . . . ?
C2 Ni20 Ni21 Ni22 -96.0(3) . . . . ?
C10 Ni20 Ni21 Ni22 -134.6(6) . . . . ?
Ni12 Ni20 Ni21 Ni22 -107.01(7) . . . . ?
Ni17 Ni20 Ni21 Ni22 -34.91(8) . . . . ?
Ni14 Ni20 Ni21 Ni22 -148.61(7) . . . . ?
Ni2 Ni20 Ni21 Ni22 -43.84(6) . . . . ?
Cd2 Ni20 Ni21 Ni22 8.87(6) . . . . ?
C29 Ni20 Ni21 Ni15 -141.4(4) . . . . ?
C2 Ni20 Ni21 Ni15 33.2(3) . . . . ?
C10 Ni20 Ni21 Ni15 -5.4(6) . . . . ?
Ni12 Ni20 Ni21 Ni15 22.16(9) . . . . ?
Ni17 Ni20 Ni21 Ni15 94.26(7) . . . . ?
Ni14 Ni20 Ni21 Ni15 -19.44(6) . . . . ?
Ni2 Ni20 Ni21 Ni15 85.33(7) . . . . ?
Cd2 Ni20 Ni21 Ni15 138.03(7) . . . . ?
C29 Ni20 Ni21 Ni14 -122.0(4) . . . . ?
C2 Ni20 Ni21 Ni14 52.6(3) . . . . ?
C10 Ni20 Ni21 Ni14 14.0(6) . . . . ?
Ni12 Ni20 Ni21 Ni14 41.60(5) . . . . ?
Ni17 Ni20 Ni21 Ni14 113.70(5) . . . . ?
Ni2 Ni20 Ni21 Ni14 104.77(4) . . . . ?
Cd2 Ni20 Ni21 Ni14 157.48(4) . . . . ?
C29 Ni20 Ni21 Cd2 80.5(4) . . . . ?
C2 Ni20 Ni21 Cd2 -104.9(3) . . . . ?
C10 Ni20 Ni21 Cd2 -143.5(6) . . . . ?
Ni12 Ni20 Ni21 Cd2 -115.88(5) . . . . ?
Ni17 Ni20 Ni21 Cd2 -43.78(4) . . . . ?
Ni14 Ni20 Ni21 Cd2 -157.48(4) . . . . ?
Ni2 Ni20 Ni21 Cd2 -52.71(3) . . . . ?
C2 Ni2 Ni21 C28 130.9(6) . . . . ?
C7 Ni2 Ni21 C28 -81.5(6) . . . . ?
C6 Ni2 Ni21 C28 -115.4(6) . . . . ?
C3 Ni2 Ni21 C28 112.6(6) . . . . ?
Ni1 Ni2 Ni21 C28 -168.6(5) . . . . ?
Cd2 Ni2 Ni21 C28 12.2(5) . . . . ?
Ni18 Ni2 Ni21 C28 11.9(5) . . . . ?
Ni22 Ni2 Ni21 C28 -61.1(5) . . . . ?
Ni17 Ni2 Ni21 C28 72.0(5) . . . . ?
Ni20 Ni2 Ni21 C28 81.3(5) . . . . ?
C2 Ni2 Ni21 C6 -113.8(4) . . . . ?
C7 Ni2 Ni21 C6 33.8(4) . . . . ?
C3 Ni2 Ni21 C6 -132.0(4) . . . . ?
Ni1 Ni2 Ni21 C6 -53.3(3) . . . . ?
Cd2 Ni2 Ni21 C6 127.6(3) . . . . ?
Ni18 Ni2 Ni21 C6 127.2(3) . . . . ?
Ni22 Ni2 Ni21 C6 54.2(3) . . . . ?
Ni17 Ni2 Ni21 C6 -172.7(3) . . . . ?
Ni20 Ni2 Ni21 C6 -163.3(3) . . . . ?
C7 Ni2 Ni21 C2 147.6(4) . . . . ?
C6 Ni2 Ni21 C2 113.8(4) . . . . ?
C3 Ni2 Ni21 C2 -18.2(4) . . . . ?
Ni1 Ni2 Ni21 C2 60.5(3) . . . . ?
Cd2 Ni2 Ni21 C2 -118.6(3) . . . . ?
Ni18 Ni2 Ni21 C2 -119.0(3) . . . . ?
Ni22 Ni2 Ni21 C2 168.0(3) . . . . ?
Ni17 Ni2 Ni21 C2 -58.9(3) . . . . ?
Ni20 Ni2 Ni21 C2 -49.5(3) . . . . ?
C2 Ni2 Ni21 Ni20 49.5(3) . . . . ?
C7 Ni2 Ni21 Ni20 -162.9(3) . . . . ?
C6 Ni2 Ni21 Ni20 163.3(3) . . . . ?
C3 Ni2 Ni21 Ni20 31.3(3) . . . . ?
Ni1 Ni2 Ni21 Ni20 110.02(5) . . . . ?
Cd2 Ni2 Ni21 Ni20 -69.11(4) . . . . ?
Ni18 Ni2 Ni21 Ni20 -69.48(11) . . . . ?
Ni22 Ni2 Ni21 Ni20 -142.46(5) . . . . ?
Ni17 Ni2 Ni21 Ni20 -9.37(5) . . . . ?
C2 Ni2 Ni21 Ni22 -168.0(3) . . . . ?
C7 Ni2 Ni21 Ni22 -20.4(3) . . . . ?
C6 Ni2 Ni21 Ni22 -54.2(3) . . . . ?
C3 Ni2 Ni21 Ni22 173.7(3) . . . . ?
Ni1 Ni2 Ni21 Ni22 -107.52(5) . . . . ?
Cd2 Ni2 Ni21 Ni22 73.34(4) . . . . ?
Ni18 Ni2 Ni21 Ni22 72.98(11) . . . . ?
Ni17 Ni2 Ni21 Ni22 133.09(5) . . . . ?
Ni20 Ni2 Ni21 Ni22 142.46(5) . . . . ?
C2 Ni2 Ni21 Ni15 -82.6(3) . . . . ?
C7 Ni2 Ni21 Ni15 65.0(3) . . . . ?
C6 Ni2 Ni21 Ni15 31.2(3) . . . . ?
C3 Ni2 Ni21 Ni15 -100.8(3) . . . . ?
Ni1 Ni2 Ni21 Ni15 -22.09(5) . . . . ?
Cd2 Ni2 Ni21 Ni15 158.77(5) . . . . ?
Ni18 Ni2 Ni21 Ni15 158.40(10) . . . . ?
Ni22 Ni2 Ni21 Ni15 85.43(5) . . . . ?
Ni17 Ni2 Ni21 Ni15 -141.49(5) . . . . ?
Ni20 Ni2 Ni21 Ni15 -132.12(5) . . . . ?
C2 Ni2 Ni21 Ni14 -16.7(3) . . . . ?
C7 Ni2 Ni21 Ni14 130.9(3) . . . . ?
C6 Ni2 Ni21 Ni14 97.1(3) . . . . ?
C3 Ni2 Ni21 Ni14 -34.9(3) . . . . ?
Ni1 Ni2 Ni21 Ni14 43.81(5) . . . . ?
Cd2 Ni2 Ni21 Ni14 -135.33(4) . . . . ?
Ni18 Ni2 Ni21 Ni14 -135.69(10) . . . . ?
Ni22 Ni2 Ni21 Ni14 151.33(5) . . . . ?
Ni17 Ni2 Ni21 Ni14 -75.59(5) . . . . ?
Ni20 Ni2 Ni21 Ni14 -66.21(4) . . . . ?
C2 Ni2 Ni21 Cd2 118.6(3) . . . . ?
C7 Ni2 Ni21 Cd2 -93.7(3) . . . . ?
C6 Ni2 Ni21 Cd2 -127.6(3) . . . . ?
C3 Ni2 Ni21 Cd2 100.4(3) . . . . ?
Ni1 Ni2 Ni21 Cd2 179.14(5) . . . . ?
Ni18 Ni2 Ni21 Cd2 -0.37(10) . . . . ?
Ni22 Ni2 Ni21 Cd2 -73.34(4) . . . . ?
Ni17 Ni2 Ni21 Cd2 59.74(4) . . . . ?
Ni20 Ni2 Ni21 Cd2 69.11(4) . . . . ?
C27 Ni15 Ni21 C28 -16.9(5) . . . . ?
C17 Ni15 Ni21 C28 -114.2(9) . . . . ?
C5 Ni15 Ni21 C28 143.8(4) . . . . ?
C6 Ni15 Ni21 C28 124.5(5) . . . . ?
Ni8 Ni15 Ni21 C28 167.2(4) . . . . ?
Ni16 Ni15 Ni21 C28 95.9(4) . . . . ?
Ni14 Ni15 Ni21 C28 -108.9(4) . . . . ?
C27 Ni15 Ni21 C6 -141.4(5) . . . . ?
C17 Ni15 Ni21 C6 121.3(8) . . . . ?
C5 Ni15 Ni21 C6 19.3(3) . . . . ?
Ni8 Ni15 Ni21 C6 42.7(3) . . . . ?
Ni16 Ni15 Ni21 C6 -28.6(3) . . . . ?
Ni14 Ni15 Ni21 C6 126.6(3) . . . . ?
C27 Ni15 Ni21 C2 136.3(4) . . . . ?
C17 Ni15 Ni21 C2 39.1(8) . . . . ?
C5 Ni15 Ni21 C2 -63.0(3) . . . . ?
C6 Ni15 Ni21 C2 -82.3(3) . . . . ?
Ni8 Ni15 Ni21 C2 -39.6(2) . . . . ?
Ni16 Ni15 Ni21 C2 -110.9(2) . . . . ?
Ni14 Ni15 Ni21 C2 44.28(19) . . . . ?
C27 Ni15 Ni21 Ni20 112.1(4) . . . . ?
C17 Ni15 Ni21 Ni20 14.9(8) . . . . ?
C5 Ni15 Ni21 Ni20 -87.2(2) . . . . ?
C6 Ni15 Ni21 Ni20 -106.4(3) . . . . ?
Ni8 Ni15 Ni21 Ni20 -63.73(10) . . . . ?
Ni16 Ni15 Ni21 Ni20 -135.01(7) . . . . ?
Ni14 Ni15 Ni21 Ni20 20.12(6) . . . . ?
C27 Ni15 Ni21 Ni2 -173.3(4) . . . . ?
C17 Ni15 Ni21 Ni2 89.5(8) . . . . ?
C5 Ni15 Ni21 Ni2 -12.6(2) . . . . ?
C6 Ni15 Ni21 Ni2 -31.9(3) . . . . ?
Ni8 Ni15 Ni21 Ni2 10.83(8) . . . . ?
Ni16 Ni15 Ni21 Ni2 -60.46(5) . . . . ?
Ni14 Ni15 Ni21 Ni2 94.67(4) . . . . ?
C27 Ni15 Ni21 Ni22 -106.8(4) . . . . ?
C17 Ni15 Ni21 Ni22 156.0(8) . . . . ?
C5 Ni15 Ni21 Ni22 54.0(2) . . . . ?
C6 Ni15 Ni21 Ni22 34.7(3) . . . . ?
Ni8 Ni15 Ni21 Ni22 77.38(7) . . . . ?
Ni16 Ni15 Ni21 Ni22 6.10(4) . . . . ?
Ni14 Ni15 Ni21 Ni22 161.23(5) . . . . ?
C27 Ni15 Ni21 Ni14 92.0(4) . . . . ?
C17 Ni15 Ni21 Ni14 -5.2(8) . . . . ?
C5 Ni15 Ni21 Ni14 -107.3(2) . . . . ?
C6 Ni15 Ni21 Ni14 -126.6(3) . . . . ?
Ni8 Ni15 Ni21 Ni14 -83.85(7) . . . . ?
Ni16 Ni15 Ni21 Ni14 -155.13(5) . . . . ?
C27 Ni15 Ni21 Cd2 -146.5(4) . . . . ?
C17 Ni15 Ni21 Cd2 116.3(8) . . . . ?
C5 Ni15 Ni21 Cd2 14.3(2) . . . . ?
C6 Ni15 Ni21 Cd2 -5.0(3) . . . . ?
Ni8 Ni15 Ni21 Cd2 37.70(11) . . . . ?
Ni16 Ni15 Ni21 Cd2 -33.58(8) . . . . ?
Ni14 Ni15 Ni21 Cd2 121.54(8) . . . . ?
C35 Ni14 Ni21 C28 -1.8(5) . . . . ?
C15 Ni14 Ni21 C28 102.2(6) . . . . ?
C2 Ni14 Ni21 C28 -139.7(4) . . . . ?
C1 Ni14 Ni21 C28 -165.1(4) . . . . ?
Ni6 Ni14 Ni21 C28 158.8(4) . . . . ?
Ni15 Ni14 Ni21 C28 107.9(4) . . . . ?
Ni12 Ni14 Ni21 C28 -119.4(4) . . . . ?
Ni20 Ni14 Ni21 C28 -87.8(4) . . . . ?
C35 Ni14 Ni21 C6 -150.1(4) . . . . ?
C15 Ni14 Ni21 C6 -46.2(5) . . . . ?
C2 Ni14 Ni21 C6 72.0(3) . . . . ?
C1 Ni14 Ni21 C6 46.6(3) . . . . ?
Ni6 Ni14 Ni21 C6 10.5(2) . . . . ?
Ni15 Ni14 Ni21 C6 -40.4(2) . . . . ?
Ni12 Ni14 Ni21 C6 92.3(2) . . . . ?
Ni20 Ni14 Ni21 C6 123.9(2) . . . . ?
C35 Ni14 Ni21 C2 137.9(4) . . . . ?
C15 Ni14 Ni21 C2 -118.1(6) . . . . ?
C1 Ni14 Ni21 C2 -25.4(3) . . . . ?
Ni6 Ni14 Ni21 C2 -61.5(3) . . . . ?
Ni15 Ni14 Ni21 C2 -112.4(3) . . . . ?
Ni12 Ni14 Ni21 C2 20.3(3) . . . . ?
Ni20 Ni14 Ni21 C2 51.9(3) . . . . ?
C35 Ni14 Ni21 Ni20 86.0(3) . . . . ?
C15 Ni14 Ni21 Ni20 -170.1(5) . . . . ?
C2 Ni14 Ni21 Ni20 -51.9(3) . . . . ?
C1 Ni14 Ni21 Ni20 -77.33(19) . . . . ?
Ni6 Ni14 Ni21 Ni20 -113.44(6) . . . . ?
Ni15 Ni14 Ni21 Ni20 -164.32(5) . . . . ?
Ni12 Ni14 Ni21 Ni20 -31.65(4) . . . . ?
C35 Ni14 Ni21 Ni2 155.1(3) . . . . ?
C15 Ni14 Ni21 Ni2 -100.9(5) . . . . ?
C2 Ni14 Ni21 Ni2 17.2(3) . . . . ?
C1 Ni14 Ni21 Ni2 -8.2(2) . . . . ?
Ni6 Ni14 Ni21 Ni2 -44.30(6) . . . . ?
Ni15 Ni14 Ni21 Ni2 -95.18(4) . . . . ?
Ni12 Ni14 Ni21 Ni2 37.49(5) . . . . ?
Ni20 Ni14 Ni21 Ni2 69.14(4) . . . . ?
C35 Ni14 Ni21 Ni22 -147.5(3) . . . . ?
C15 Ni14 Ni21 Ni22 -43.6(5) . . . . ?
C2 Ni14 Ni21 Ni22 74.5(3) . . . . ?
C1 Ni14 Ni21 Ni22 49.1(2) . . . . ?
Ni6 Ni14 Ni21 Ni22 13.04(13) . . . . ?
Ni15 Ni14 Ni21 Ni22 -37.84(10) . . . . ?
Ni12 Ni14 Ni21 Ni22 94.83(10) . . . . ?
Ni20 Ni14 Ni21 Ni22 126.48(11) . . . . ?
C35 Ni14 Ni21 Ni15 -109.7(3) . . . . ?
C15 Ni14 Ni21 Ni15 -5.7(5) . . . . ?
C2 Ni14 Ni21 Ni15 112.4(3) . . . . ?
C1 Ni14 Ni21 Ni15 86.99(19) . . . . ?
Ni6 Ni14 Ni21 Ni15 50.88(5) . . . . ?
Ni12 Ni14 Ni21 Ni15 132.67(4) . . . . ?
Ni20 Ni14 Ni21 Ni15 164.32(5) . . . . ?
C35 Ni14 Ni21 Cd2 111.9(3) . . . . ?
C15 Ni14 Ni21 Cd2 -144.1(5) . . . . ?
C2 Ni14 Ni21 Cd2 -26.0(3) . . . . ?
C1 Ni14 Ni21 Cd2 -51.4(2) . . . . ?
Ni6 Ni14 Ni21 Cd2 -87.48(7) . . . . ?
Ni15 Ni14 Ni21 Cd2 -138.36(6) . . . . ?
Ni12 Ni14 Ni21 Cd2 -5.68(6) . . . . ?
Ni20 Ni14 Ni21 Cd2 25.96(5) . . . . ?
C20 Ni16 Ni22 C33 -3.7(9) . . . . ?
C34 Ni16 Ni22 C33 -0.3(8) . . . . ?
C6 Ni16 Ni22 C33 -167.1(7) . . . . ?
C5 Ni16 Ni22 C33 -178.9(7) . . . . ?
Ni7 Ni16 Ni22 C33 138.3(7) . . . . ?
Ni13 Ni16 Ni22 C33 96.4(7) . . . . ?
Ni15 Ni16 Ni22 C33 -131.9(7) . . . . ?
C20 Ni16 Ni22 C6 163.3(7) . . . . ?
C34 Ni16 Ni22 C6 166.8(5) . . . . ?
C5 Ni16 Ni22 C6 -11.8(3) . . . . ?
Ni7 Ni16 Ni22 C6 -54.6(3) . . . . ?
Ni13 Ni16 Ni22 C6 -96.5(3) . . . . ?
Ni15 Ni16 Ni22 C6 35.2(3) . . . . ?
C20 Ni16 Ni22 C34 -3.4(7) . . . . ?
C6 Ni16 Ni22 C34 -166.8(5) . . . . ?
C5 Ni16 Ni22 C34 -178.6(4) . . . . ?
Ni7 Ni16 Ni22 C34 138.6(4) . . . . ?
Ni13 Ni16 Ni22 C34 96.7(4) . . . . ?
Ni15 Ni16 Ni22 C34 -131.6(4) . . . . ?
C20 Ni16 Ni22 Ni21 134.7(6) . . . . ?
C34 Ni16 Ni22 Ni21 138.1(4) . . . . ?
C6 Ni16 Ni22 Ni21 -28.7(3) . . . . ?
C5 Ni16 Ni22 Ni21 -40.5(2) . . . . ?
Ni7 Ni16 Ni22 Ni21 -83.29(6) . . . . ?
Ni13 Ni16 Ni22 Ni21 -125.18(5) . . . . ?
Ni15 Ni16 Ni22 Ni21 6.54(5) . . . . ?
C20 Ni16 Ni22 Ni2 -168.8(6) . . . . ?
C34 Ni16 Ni22 Ni2 -165.4(4) . . . . ?
C6 Ni16 Ni22 Ni2 27.9(3) . . . . ?
C5 Ni16 Ni22 Ni2 16.1(2) . . . . ?
Ni7 Ni16 Ni22 Ni2 -26.75(6) . . . . ?
Ni13 Ni16 Ni22 Ni2 -68.64(4) . . . . ?
Ni15 Ni16 Ni22 Ni2 63.08(4) . . . . ?
C20 Ni16 Ni22 Ni19 -104.0(6) . . . . ?
C34 Ni16 Ni22 Ni19 -100.6(4) . . . . ?
C6 Ni16 Ni22 Ni19 92.6(3) . . . . ?
C5 Ni16 Ni22 Ni19 80.8(2) . . . . ?
Ni7 Ni16 Ni22 Ni19 37.99(6) . . . . ?
Ni13 Ni16 Ni22 Ni19 -3.90(4) . . . . ?
Ni15 Ni16 Ni22 Ni19 127.82(5) . . . . ?
C20 Ni16 Ni22 Cd2 -163.2(6) . . . . ?
C34 Ni16 Ni22 Cd2 -159.8(4) . . . . ?
C6 Ni16 Ni22 Cd2 33.5(3) . . . . ?
C5 Ni16 Ni22 Cd2 21.7(2) . . . . ?
Ni7 Ni16 Ni22 Cd2 -21.15(11) . . . . ?
Ni13 Ni16 Ni22 Cd2 -63.05(9) . . . . ?
Ni15 Ni16 Ni22 Cd2 68.68(10) . . . . ?
C28 Ni21 Ni22 C33 29.2(5) . . . . ?
C6 Ni21 Ni22 C33 -177.6(5) . . . . ?
C2 Ni21 Ni22 C33 -126.3(5) . . . . ?
Ni20 Ni21 Ni22 C33 -69.8(4) . . . . ?
Ni2 Ni21 Ni22 C33 -115.9(4) . . . . ?
Ni15 Ni21 Ni22 C33 145.1(4) . . . . ?
Ni14 Ni21 Ni22 C33 179.0(4) . . . . ?
Cd2 Ni21 Ni22 C33 -60.8(4) . . . . ?
C28 Ni21 Ni22 C6 -153.2(4) . . . . ?
C2 Ni21 Ni22 C6 51.3(3) . . . . ?
Ni20 Ni21 Ni22 C6 107.9(3) . . . . ?
Ni2 Ni21 Ni22 C6 61.7(3) . . . . ?
Ni15 Ni21 Ni22 C6 -37.2(3) . . . . ?
Ni14 Ni21 Ni22 C6 -3.4(3) . . . . ?
Cd2 Ni21 Ni22 C6 116.8(3) . . . . ?
C28 Ni21 Ni22 C34 -83.5(5) . . . . ?
C6 Ni21 Ni22 C34 69.6(4) . . . . ?
C2 Ni21 Ni22 C34 120.9(4) . . . . ?
Ni20 Ni21 Ni22 C34 177.5(4) . . . . ?
Ni2 Ni21 Ni22 C34 131.4(4) . . . . ?
Ni15 Ni21 Ni22 C34 32.4(4) . . . . ?
Ni14 Ni21 Ni22 C34 66.2(4) . . . . ?
Cd2 Ni21 Ni22 C34 -173.6(4) . . . . ?
C28 Ni21 Ni22 Ni16 -122.9(3) . . . . ?
C6 Ni21 Ni22 Ni16 30.3(3) . . . . ?
C2 Ni21 Ni22 Ni16 81.6(2) . . . . ?
Ni20 Ni21 Ni22 Ni16 138.16(6) . . . . ?
Ni2 Ni21 Ni22 Ni16 92.01(5) . . . . ?
Ni15 Ni21 Ni22 Ni16 -6.96(5) . . . . ?
Ni14 Ni21 Ni22 Ni16 26.90(12) . . . . ?
Cd2 Ni21 Ni22 Ni16 147.07(5) . . . . ?
C28 Ni21 Ni22 Ni2 145.1(3) . . . . ?
C6 Ni21 Ni22 Ni2 -61.7(3) . . . . ?
C2 Ni21 Ni22 Ni2 -10.4(2) . . . . ?
Ni20 Ni21 Ni22 Ni2 46.15(6) . . . . ?
Ni15 Ni21 Ni22 Ni2 -98.97(4) . . . . ?
Ni14 Ni21 Ni22 Ni2 -65.11(10) . . . . ?
Cd2 Ni21 Ni22 Ni2 55.07(3) . . . . ?
C28 Ni21 Ni22 Ni19 125.9(3) . . . . ?
C6 Ni21 Ni22 Ni19 -81.0(3) . . . . ?
C2 Ni21 Ni22 Ni19 -29.7(2) . . . . ?
Ni20 Ni21 Ni22 Ni19 26.92(9) . . . . ?
Ni2 Ni21 Ni22 Ni19 -19.24(5) . . . . ?
Ni15 Ni21 Ni22 Ni19 -118.21(5) . . . . ?
Ni14 Ni21 Ni22 Ni19 -84.35(11) . . . . ?
Cd2 Ni21 Ni22 Ni19 35.83(4) . . . . ?
C28 Ni21 Ni22 Cd2 90.0(3) . . . . ?
C6 Ni21 Ni22 Cd2 -116.8(3) . . . . ?
C2 Ni21 Ni22 Cd2 -65.5(2) . . . . ?
Ni20 Ni21 Ni22 Cd2 -8.91(6) . . . . ?
Ni2 Ni21 Ni22 Cd2 -55.07(3) . . . . ?
Ni15 Ni21 Ni22 Cd2 -154.04(4) . . . . ?
Ni14 Ni21 Ni22 Cd2 -120.17(10) . . . . ?
C2 Ni2 Ni22 C33 107.2(6) . . . . ?
C7 Ni2 Ni22 C33 -96.7(6) . . . . ?
C6 Ni2 Ni22 C33 161.4(6) . . . . ?
C3 Ni2 Ni22 C33 -71.5(8) . . . . ?
Ni1 Ni2 Ni22 C33 -170.4(5) . . . . ?
Cd2 Ni2 Ni22 C33 7.4(5) . . . . ?
Ni21 Ni2 Ni22 C33 97.4(5) . . . . ?
Ni18 Ni2 Ni22 C33 -54.1(5) . . . . ?
Ni17 Ni2 Ni22 C33 10.0(5) . . . . ?
Ni20 Ni2 Ni22 C33 67.5(5) . . . . ?
C2 Ni2 Ni22 C6 -54.3(4) . . . . ?
C7 Ni2 Ni22 C6 101.9(4) . . . . ?
C3 Ni2 Ni22 C6 127.1(7) . . . . ?
Ni1 Ni2 Ni22 C6 28.2(3) . . . . ?
Cd2 Ni2 Ni22 C6 -154.1(3) . . . . ?
Ni21 Ni2 Ni22 C6 -64.1(3) . . . . ?
Ni18 Ni2 Ni22 C6 144.4(3) . . . . ?
Ni17 Ni2 Ni22 C6 -151.4(3) . . . . ?
Ni20 Ni2 Ni22 C6 -93.9(3) . . . . ?
C2 Ni2 Ni22 C34 -101.7(5) . . . . ?
C7 Ni2 Ni22 C34 54.4(5) . . . . ?
C6 Ni2 Ni22 C34 -47.5(5) . . . . ?
C3 Ni2 Ni22 C34 79.6(8) . . . . ?
Ni1 Ni2 Ni22 C34 -19.2(5) . . . . ?
Cd2 Ni2 Ni22 C34 158.5(5) . . . . ?
Ni21 Ni2 Ni22 C34 -111.5(5) . . . . ?
Ni18 Ni2 Ni22 C34 97.0(5) . . . . ?
Ni17 Ni2 Ni22 C34 161.1(5) . . . . ?
Ni20 Ni2 Ni22 C34 -141.4(5) . . . . ?
C2 Ni2 Ni22 Ni16 -84.4(2) . . . . ?
C7 Ni2 Ni22 Ni16 71.7(2) . . . . ?
C6 Ni2 Ni22 Ni16 -30.1(3) . . . . ?
C3 Ni2 Ni22 Ni16 96.9(6) . . . . ?
Ni1 Ni2 Ni22 Ni16 -1.92(6) . . . . ?
Cd2 Ni2 Ni22 Ni16 175.80(5) . . . . ?
Ni21 Ni2 Ni22 Ni16 -94.20(5) . . . . ?
Ni18 Ni2 Ni22 Ni16 114.29(5) . . . . ?
Ni17 Ni2 Ni22 Ni16 178.44(6) . . . . ?
Ni20 Ni2 Ni22 Ni16 -124.07(5) . . . . ?
C2 Ni2 Ni22 Ni21 9.8(2) . . . . ?
C7 Ni2 Ni22 Ni21 165.9(2) . . . . ?
C6 Ni2 Ni22 Ni21 64.1(3) . . . . ?
C3 Ni2 Ni22 Ni21 -168.9(6) . . . . ?
Ni1 Ni2 Ni22 Ni21 92.28(5) . . . . ?
Cd2 Ni2 Ni22 Ni21 -90.00(4) . . . . ?
Ni18 Ni2 Ni22 Ni21 -151.51(6) . . . . ?
Ni17 Ni2 Ni22 Ni21 -87.36(7) . . . . ?
Ni20 Ni2 Ni22 Ni21 -29.87(4) . . . . ?
C2 Ni2 Ni22 Ni19 170.9(2) . . . . ?
C7 Ni2 Ni22 Ni19 -32.9(2) . . . . ?
C6 Ni2 Ni22 Ni19 -134.8(3) . . . . ?
C3 Ni2 Ni22 Ni19 -7.7(6) . . . . ?
Ni1 Ni2 Ni22 Ni19 -106.58(5) . . . . ?
Cd2 Ni2 Ni22 Ni19 71.15(4) . . . . ?
Ni21 Ni2 Ni22 Ni19 161.14(5) . . . . ?
Ni18 Ni2 Ni22 Ni19 9.63(5) . . . . ?
Ni17 Ni2 Ni22 Ni19 73.79(7) . . . . ?
Ni20 Ni2 Ni22 Ni19 131.27(4) . . . . ?
C2 Ni2 Ni22 Cd2 99.8(2) . . . . ?
C7 Ni2 Ni22 Cd2 -104.1(2) . . . . ?
C6 Ni2 Ni22 Cd2 154.1(3) . . . . ?
C3 Ni2 Ni22 Cd2 -78.9(6) . . . . ?
Ni1 Ni2 Ni22 Cd2 -177.73(5) . . . . ?
Ni21 Ni2 Ni22 Cd2 90.00(4) . . . . ?
Ni18 Ni2 Ni22 Cd2 -61.51(4) . . . . ?
Ni17 Ni2 Ni22 Cd2 2.64(6) . . . . ?
Ni20 Ni2 Ni22 Cd2 60.12(4) . . . . ?
C32 Ni19 Ni22 C33 5.1(5) . . . . ?
C7 Ni19 Ni22 C33 166.8(4) . . . . ?
C22 Ni19 Ni22 C33 -84.9(5) . . . . ?
Ni13 Ni19 Ni22 C33 -135.7(4) . . . . ?
Ni18 Ni19 Ni22 C33 122.0(4) . . . . ?
Ni11 Ni19 Ni22 C33 -173.8(4) . . . . ?
Cd2 Ni19 Ni22 C33 74.5(4) . . . . ?
C32 Ni19 Ni22 C6 -159.3(4) . . . . ?
C7 Ni19 Ni22 C6 2.4(3) . . . . ?
C22 Ni19 Ni22 C6 110.7(3) . . . . ?
Ni13 Ni19 Ni22 C6 59.9(2) . . . . ?
Ni18 Ni19 Ni22 C6 -42.4(2) . . . . ?
Ni11 Ni19 Ni22 C6 21.8(2) . . . . ?
Cd2 Ni19 Ni22 C6 -89.9(2) . . . . ?
C32 Ni19 Ni22 C34 95.2(5) . . . . ?
C7 Ni19 Ni22 C34 -103.1(4) . . . . ?
C22 Ni19 Ni22 C34 5.2(4) . . . . ?
Ni13 Ni19 Ni22 C34 -45.6(3) . . . . ?
Ni18 Ni19 Ni22 C34 -147.9(3) . . . . ?
Ni11 Ni19 Ni22 C34 -83.7(3) . . . . ?
Cd2 Ni19 Ni22 C34 164.6(3) . . . . ?
C32 Ni19 Ni22 Ni16 145.4(4) . . . . ?
C7 Ni19 Ni22 Ni16 -53.0(2) . . . . ?
C22 Ni19 Ni22 Ni16 55.3(3) . . . . ?
Ni13 Ni19 Ni22 Ni16 4.52(5) . . . . ?
Ni18 Ni19 Ni22 Ni16 -97.81(6) . . . . ?
Ni11 Ni19 Ni22 Ni16 -33.54(7) . . . . ?
Cd2 Ni19 Ni22 Ni16 -145.26(5) . . . . ?
C32 Ni19 Ni22 Ni21 -108.6(4) . . . . ?
C7 Ni19 Ni22 Ni21 53.1(2) . . . . ?
C22 Ni19 Ni22 Ni21 161.4(3) . . . . ?
Ni13 Ni19 Ni22 Ni21 110.58(6) . . . . ?
Ni18 Ni19 Ni22 Ni21 8.25(7) . . . . ?
Ni11 Ni19 Ni22 Ni21 72.51(7) . . . . ?
Cd2 Ni19 Ni22 Ni21 -39.20(5) . . . . ?
C32 Ni19 Ni22 Ni2 -126.3(4) . . . . ?
C7 Ni19 Ni22 Ni2 35.4(2) . . . . ?
C22 Ni19 Ni22 Ni2 143.7(3) . . . . ?
Ni13 Ni19 Ni22 Ni2 92.88(4) . . . . ?
Ni18 Ni19 Ni22 Ni2 -9.45(5) . . . . ?
Ni11 Ni19 Ni22 Ni2 54.81(5) . . . . ?
Cd2 Ni19 Ni22 Ni2 -56.90(3) . . . . ?
C32 Ni19 Ni22 Cd2 -69.4(4) . . . . ?
C7 Ni19 Ni22 Cd2 92.3(2) . . . . ?
C22 Ni19 Ni22 Cd2 -159.4(3) . . . . ?
Ni13 Ni19 Ni22 Cd2 149.78(4) . . . . ?
Ni18 Ni19 Ni22 Cd2 47.45(4) . . . . ?
Ni11 Ni19 Ni22 Cd2 111.71(5) . . . . ?
C4 Ni1 Cd1 Br1 -121.8(15) . . . . ?
C5 Ni1 Cd1 Br1 58.4(16) . . . . ?
C1 Ni1 Cd1 Br1 155.1(15) . . . . ?
C8 Ni1 Cd1 Br1 -26.5(16) . . . . ?
Ni2 Ni1 Cd1 Br1 -141.6(14) . . . . ?
Ni4 Ni1 Cd1 Br1 -166.6(15) . . . . ?
Ni7 Ni1 Cd1 Br1 13.6(15) . . . . ?
Ni8 Ni1 Cd1 Br1 71.3(15) . . . . ?
Ni5 Ni1 Cd1 Br1 -43.6(15) . . . . ?
Ni6 Ni1 Cd1 Br1 136.2(15) . . . . ?
Ni3 Ni1 Cd1 Br1 -109.7(15) . . . . ?
C4 Ni1 Cd1 Ni8 167.0(2) . . . . ?
C5 Ni1 Cd1 Ni8 -12.8(2) . . . . ?
C1 Ni1 Cd1 Ni8 83.9(2) . . . . ?
C8 Ni1 Cd1 Ni8 -97.8(2) . . . . ?
Ni2 Ni1 Cd1 Ni8 147.1(9) . . . . ?
Ni4 Ni1 Cd1 Ni8 122.08(4) . . . . ?
Ni7 Ni1 Cd1 Ni8 -57.68(4) . . . . ?
Ni5 Ni1 Cd1 Ni8 -114.92(4) . . . . ?
Ni6 Ni1 Cd1 Ni8 64.90(3) . . . . ?
Ni3 Ni1 Cd1 Ni8 179.07(4) . . . . ?
C4 Ni1 Cd1 Ni3 -12.1(2) . . . . ?
C5 Ni1 Cd1 Ni3 168.1(2) . . . . ?
C1 Ni1 Cd1 Ni3 -95.2(2) . . . . ?
C8 Ni1 Cd1 Ni3 83.2(2) . . . . ?
Ni2 Ni1 Cd1 Ni3 -32.0(9) . . . . ?
Ni4 Ni1 Cd1 Ni3 -56.99(4) . . . . ?
Ni7 Ni1 Cd1 Ni3 123.25(4) . . . . ?
Ni8 Ni1 Cd1 Ni3 -179.07(4) . . . . ?
Ni5 Ni1 Cd1 Ni3 66.01(4) . . . . ?
Ni6 Ni1 Cd1 Ni3 -114.17(4) . . . . ?
C4 Ni1 Cd1 Ni4 44.9(2) . . . . ?
C5 Ni1 Cd1 Ni4 -134.9(2) . . . . ?
C1 Ni1 Cd1 Ni4 -38.20(19) . . . . ?
C8 Ni1 Cd1 Ni4 140.1(2) . . . . ?
Ni2 Ni1 Cd1 Ni4 25.0(9) . . . . ?
Ni7 Ni1 Cd1 Ni4 -179.76(5) . . . . ?
Ni8 Ni1 Cd1 Ni4 -122.08(4) . . . . ?
Ni5 Ni1 Cd1 Ni4 123.01(4) . . . . ?
Ni6 Ni1 Cd1 Ni4 -57.18(3) . . . . ?
Ni3 Ni1 Cd1 Ni4 56.99(4) . . . . ?
C4 Ni1 Cd1 Ni5 -78.1(2) . . . . ?
C5 Ni1 Cd1 Ni5 102.1(2) . . . . ?
C1 Ni1 Cd1 Ni5 -161.2(2) . . . . ?
C8 Ni1 Cd1 Ni5 17.1(2) . . . . ?
Ni2 Ni1 Cd1 Ni5 -98.0(9) . . . . ?
Ni4 Ni1 Cd1 Ni5 -123.01(4) . . . . ?
Ni7 Ni1 Cd1 Ni5 57.23(4) . . . . ?
Ni8 Ni1 Cd1 Ni5 114.92(4) . . . . ?
Ni6 Ni1 Cd1 Ni5 179.82(4) . . . . ?
Ni3 Ni1 Cd1 Ni5 -66.01(4) . . . . ?
C4 Ni1 Cd1 Ni6 102.1(2) . . . . ?
C5 Ni1 Cd1 Ni6 -77.7(2) . . . . ?
C1 Ni1 Cd1 Ni6 18.97(19) . . . . ?
C8 Ni1 Cd1 Ni6 -162.7(2) . . . . ?
Ni2 Ni1 Cd1 Ni6 82.2(9) . . . . ?
Ni4 Ni1 Cd1 Ni6 57.18(3) . . . . ?
Ni7 Ni1 Cd1 Ni6 -122.58(4) . . . . ?
Ni8 Ni1 Cd1 Ni6 -64.90(3) . . . . ?
Ni5 Ni1 Cd1 Ni6 -179.82(4) . . . . ?
Ni3 Ni1 Cd1 Ni6 114.17(4) . . . . ?
C4 Ni1 Cd1 Ni7 -135.3(2) . . . . ?
C5 Ni1 Cd1 Ni7 44.8(2) . . . . ?
C1 Ni1 Cd1 Ni7 141.6(2) . . . . ?
C8 Ni1 Cd1 Ni7 -40.1(2) . . . . ?
Ni2 Ni1 Cd1 Ni7 -155.2(9) . . . . ?
Ni4 Ni1 Cd1 Ni7 179.76(5) . . . . ?
Ni8 Ni1 Cd1 Ni7 57.68(4) . . . . ?
Ni5 Ni1 Cd1 Ni7 -57.23(4) . . . . ?
Ni6 Ni1 Cd1 Ni7 122.58(4) . . . . ?
Ni3 Ni1 Cd1 Ni7 -123.25(4) . . . . ?
C18 Ni8 Cd1 Ni1 171.7(3) . . . . ?
C5 Ni8 Cd1 Ni1 13.2(2) . . . . ?
C17 Ni8 Cd1 Ni1 -105.5(4) . . . . ?
Ni15 Ni8 Cd1 Ni1 -32.90(6) . . . . ?
Ni7 Ni8 Cd1 Ni1 60.07(4) . . . . ?
Ni6 Ni8 Cd1 Ni1 -73.09(4) . . . . ?
C18 Ni8 Cd1 Br1 -6.5(3) . . . . ?
C5 Ni8 Cd1 Br1 -164.9(2) . . . . ?
C17 Ni8 Cd1 Br1 76.4(4) . . . . ?
Ni15 Ni8 Cd1 Br1 148.97(6) . . . . ?
Ni7 Ni8 Cd1 Br1 -118.06(5) . . . . ?
Ni1 Ni8 Cd1 Br1 -178.13(6) . . . . ?
Ni6 Ni8 Cd1 Br1 108.78(5) . . . . ?
C18 Ni8 Cd1 Ni3 172.8(3) . . . . ?
C5 Ni8 Cd1 Ni3 14.3(2) . . . . ?
C17 Ni8 Cd1 Ni3 -104.3(4) . . . . ?
Ni15 Ni8 Cd1 Ni3 -31.76(9) . . . . ?
Ni7 Ni8 Cd1 Ni3 61.21(6) . . . . ?
Ni1 Ni8 Cd1 Ni3 1.14(5) . . . . ?
Ni6 Ni8 Cd1 Ni3 -71.95(6) . . . . ?
C18 Ni8 Cd1 Ni4 -144.5(3) . . . . ?
C5 Ni8 Cd1 Ni4 57.0(2) . . . . ?
C17 Ni8 Cd1 Ni4 -61.7(4) . . . . ?
Ni15 Ni8 Cd1 Ni4 10.90(7) . . . . ?
Ni7 Ni8 Cd1 Ni4 103.86(4) . . . . ?
Ni1 Ni8 Cd1 Ni4 43.80(3) . . . . ?
Ni6 Ni8 Cd1 Ni4 -29.29(3) . . . . ?
C18 Ni8 Cd1 Ni5 119.3(3) . . . . ?
C5 Ni8 Cd1 Ni5 -39.2(2) . . . . ?
C17 Ni8 Cd1 Ni5 -157.8(4) . . . . ?
Ni15 Ni8 Cd1 Ni5 -85.25(7) . . . . ?
Ni7 Ni8 Cd1 Ni5 7.71(4) . . . . ?
Ni1 Ni8 Cd1 Ni5 -52.35(3) . . . . ?
Ni6 Ni8 Cd1 Ni5 -125.44(4) . . . . ?
C18 Ni8 Cd1 Ni6 -115.2(3) . . . . ?
C5 Ni8 Cd1 Ni6 86.3(2) . . . . ?
C17 Ni8 Cd1 Ni6 -32.4(4) . . . . ?
Ni15 Ni8 Cd1 Ni6 40.19(6) . . . . ?
Ni7 Ni8 Cd1 Ni6 133.16(4) . . . . ?
Ni1 Ni8 Cd1 Ni6 73.09(4) . . . . ?
C18 Ni8 Cd1 Ni7 111.6(3) . . . . ?
C5 Ni8 Cd1 Ni7 -46.9(2) . . . . ?
C17 Ni8 Cd1 Ni7 -165.6(4) . . . . ?
Ni15 Ni8 Cd1 Ni7 -92.97(7) . . . . ?
Ni1 Ni8 Cd1 Ni7 -60.07(4) . . . . ?
Ni6 Ni8 Cd1 Ni7 -133.16(4) . . . . ?
C14 Ni3 Cd1 Ni1 171.6(4) . . . . ?
C4 Ni3 Cd1 Ni1 12.7(2) . . . . ?
C30 Ni3 Cd1 Ni1 -98.8(4) . . . . ?
Ni10 Ni3 Cd1 Ni1 -33.97(6) . . . . ?
Ni4 Ni3 Cd1 Ni1 61.11(4) . . . . ?
Ni5 Ni3 Cd1 Ni1 -67.68(4) . . . . ?
Ni9 Ni3 Cd1 Ni1 40.32(5) . . . . ?
C14 Ni3 Cd1 Br1 -10.2(4) . . . . ?
C4 Ni3 Cd1 Br1 -169.2(2) . . . . ?
C30 Ni3 Cd1 Br1 79.4(4) . . . . ?
Ni10 Ni3 Cd1 Br1 144.22(6) . . . . ?
Ni4 Ni3 Cd1 Br1 -120.70(5) . . . . ?
Ni5 Ni3 Cd1 Br1 110.51(5) . . . . ?
Ni9 Ni3 Cd1 Br1 -141.49(5) . . . . ?
Ni1 Ni3 Cd1 Br1 178.19(6) . . . . ?
C14 Ni3 Cd1 Ni8 170.5(4) . . . . ?
C4 Ni3 Cd1 Ni8 11.6(2) . . . . ?
C30 Ni3 Cd1 Ni8 -99.9(4) . . . . ?
Ni10 Ni3 Cd1 Ni8 -35.07(9) . . . . ?
Ni4 Ni3 Cd1 Ni8 60.02(6) . . . . ?
Ni5 Ni3 Cd1 Ni8 -68.77(5) . . . . ?
Ni9 Ni3 Cd1 Ni8 39.23(8) . . . . ?
Ni1 Ni3 Cd1 Ni8 -1.10(5) . . . . ?
C14 Ni3 Cd1 Ni4 110.5(4) . . . . ?
C4 Ni3 Cd1 Ni4 -48.5(2) . . . . ?
C30 Ni3 Cd1 Ni4 -159.9(4) . . . . ?
Ni10 Ni3 Cd1 Ni4 -95.09(6) . . . . ?
Ni5 Ni3 Cd1 Ni4 -128.79(4) . . . . ?
Ni9 Ni3 Cd1 Ni4 -20.79(4) . . . . ?
Ni1 Ni3 Cd1 Ni4 -61.11(4) . . . . ?
C14 Ni3 Cd1 Ni5 -120.7(4) . . . . ?
C4 Ni3 Cd1 Ni5 80.3(2) . . . . ?
C30 Ni3 Cd1 Ni5 -31.1(4) . . . . ?
Ni10 Ni3 Cd1 Ni5 33.71(5) . . . . ?
Ni4 Ni3 Cd1 Ni5 128.79(4) . . . . ?
Ni9 Ni3 Cd1 Ni5 108.00(5) . . . . ?
Ni1 Ni3 Cd1 Ni5 67.68(4) . . . . ?
C14 Ni3 Cd1 Ni6 116.6(4) . . . . ?
C4 Ni3 Cd1 Ni6 -42.3(2) . . . . ?
C30 Ni3 Cd1 Ni6 -153.7(4) . . . . ?
Ni10 Ni3 Cd1 Ni6 -88.93(6) . . . . ?
Ni4 Ni3 Cd1 Ni6 6.15(4) . . . . ?
Ni5 Ni3 Cd1 Ni6 -122.64(4) . . . . ?
Ni9 Ni3 Cd1 Ni6 -14.64(6) . . . . ?
Ni1 Ni3 Cd1 Ni6 -54.96(3) . . . . ?
C14 Ni3 Cd1 Ni7 -147.4(4) . . . . ?
C4 Ni3 Cd1 Ni7 53.6(2) . . . . ?
C30 Ni3 Cd1 Ni7 -57.8(4) . . . . ?
Ni10 Ni3 Cd1 Ni7 6.99(6) . . . . ?
Ni4 Ni3 Cd1 Ni7 102.07(4) . . . . ?
Ni5 Ni3 Cd1 Ni7 -26.72(3) . . . . ?
Ni9 Ni3 Cd1 Ni7 81.28(5) . . . . ?
Ni1 Ni3 Cd1 Ni7 40.96(3) . . . . ?
C13 Ni4 Cd1 Ni1 175.0(3) . . . . ?
C1 Ni4 Cd1 Ni1 39.8(2) . . . . ?
C4 Ni4 Cd1 Ni1 -44.2(2) . . . . ?
Ni6 Ni4 Cd1 Ni1 82.69(4) . . . . ?
Ni3 Ni4 Cd1 Ni1 -89.20(4) . . . . ?
Ni12 Ni4 Cd1 Ni1 32.96(8) . . . . ?
Ni9 Ni4 Cd1 Ni1 -65.18(5) . . . . ?
C13 Ni4 Cd1 Br1 -5.5(3) . . . . ?
C1 Ni4 Cd1 Br1 -140.8(2) . . . . ?
C4 Ni4 Cd1 Br1 135.3(2) . . . . ?
Ni6 Ni4 Cd1 Br1 -97.83(6) . . . . ?
Ni3 Ni4 Cd1 Br1 90.28(6) . . . . ?
Ni1 Ni4 Cd1 Br1 179.48(6) . . . . ?
Ni12 Ni4 Cd1 Br1 -147.56(8) . . . . ?
Ni9 Ni4 Cd1 Br1 114.31(6) . . . . ?
C13 Ni4 Cd1 Ni8 125.4(3) . . . . ?
C1 Ni4 Cd1 Ni8 -9.8(2) . . . . ?
C4 Ni4 Cd1 Ni8 -93.7(2) . . . . ?
Ni6 Ni4 Cd1 Ni8 33.13(4) . . . . ?
Ni3 Ni4 Cd1 Ni8 -138.76(4) . . . . ?
Ni1 Ni4 Cd1 Ni8 -49.56(4) . . . . ?
Ni12 Ni4 Cd1 Ni8 -16.60(9) . . . . ?
Ni9 Ni4 Cd1 Ni8 -114.73(5) . . . . ?
C13 Ni4 Cd1 Ni3 -95.8(3) . . . . ?
C1 Ni4 Cd1 Ni3 129.0(2) . . . . ?
C4 Ni4 Cd1 Ni3 45.0(2) . . . . ?
Ni6 Ni4 Cd1 Ni3 171.89(5) . . . . ?
Ni1 Ni4 Cd1 Ni3 89.20(4) . . . . ?
Ni12 Ni4 Cd1 Ni3 122.16(9) . . . . ?
Ni9 Ni4 Cd1 Ni3 24.03(5) . . . . ?
C13 Ni4 Cd1 Ni5 -138.0(3) . . . . ?
C1 Ni4 Cd1 Ni5 86.8(2) . . . . ?
C4 Ni4 Cd1 Ni5 2.8(2) . . . . ?
Ni6 Ni4 Cd1 Ni5 129.71(4) . . . . ?
Ni3 Ni4 Cd1 Ni5 -42.19(4) . . . . ?
Ni1 Ni4 Cd1 Ni5 47.02(4) . . . . ?
Ni12 Ni4 Cd1 Ni5 79.97(8) . . . . ?
Ni9 Ni4 Cd1 Ni5 -18.16(6) . . . . ?
C13 Ni4 Cd1 Ni6 92.3(3) . . . . ?
C1 Ni4 Cd1 Ni6 -42.9(2) . . . . ?
C4 Ni4 Cd1 Ni6 -126.9(2) . . . . ?
Ni3 Ni4 Cd1 Ni6 -171.89(5) . . . . ?
Ni1 Ni4 Cd1 Ni6 -82.69(4) . . . . ?
Ni12 Ni4 Cd1 Ni6 -49.73(8) . . . . ?
Ni9 Ni4 Cd1 Ni6 -147.87(7) . . . . ?
C13 Ni4 Cd1 Ni7 174.8(3) . . . . ?
C1 Ni4 Cd1 Ni7 39.6(2) . . . . ?
C4 Ni4 Cd1 Ni7 -44.4(2) . . . . ?
Ni6 Ni4 Cd1 Ni7 82.50(4) . . . . ?
Ni3 Ni4 Cd1 Ni7 -89.40(4) . . . . ?
Ni1 Ni4 Cd1 Ni7 -0.19(4) . . . . ?
Ni12 Ni4 Cd1 Ni7 32.77(9) . . . . ?
Ni9 Ni4 Cd1 Ni7 -65.37(6) . . . . ?
C36 Ni5 Cd1 Ni1 178.1(4) . . . . ?
C8 Ni5 Cd1 Ni1 -18.1(2) . . . . ?
C31 Ni5 Cd1 Ni1 130.2(8) . . . . ?
Ni11 Ni5 Cd1 Ni1 9.78(8) . . . . ?
Ni7 Ni5 Cd1 Ni1 -62.31(4) . . . . ?
Ni3 Ni5 Cd1 Ni1 80.54(4) . . . . ?
C36 Ni5 Cd1 Br1 -3.3(4) . . . . ?
C8 Ni5 Cd1 Br1 160.6(2) . . . . ?
C31 Ni5 Cd1 Br1 -51.2(8) . . . . ?
Ni11 Ni5 Cd1 Br1 -171.61(8) . . . . ?
Ni7 Ni5 Cd1 Br1 116.30(5) . . . . ?
Ni1 Ni5 Cd1 Br1 178.61(5) . . . . ?
Ni3 Ni5 Cd1 Br1 -100.86(5) . . . . ?
C36 Ni5 Cd1 Ni8 -127.5(4) . . . . ?
C8 Ni5 Cd1 Ni8 36.3(2) . . . . ?
C31 Ni5 Cd1 Ni8 -175.4(8) . . . . ?
Ni11 Ni5 Cd1 Ni8 64.16(9) . . . . ?
Ni7 Ni5 Cd1 Ni8 -7.92(4) . . . . ?
Ni1 Ni5 Cd1 Ni8 54.39(4) . . . . ?
Ni3 Ni5 Cd1 Ni8 134.92(4) . . . . ?
C36 Ni5 Cd1 Ni3 97.6(4) . . . . ?
C8 Ni5 Cd1 Ni3 -98.6(2) . . . . ?
C31 Ni5 Cd1 Ni3 49.6(8) . . . . ?
Ni11 Ni5 Cd1 Ni3 -70.76(9) . . . . ?
Ni7 Ni5 Cd1 Ni3 -142.85(5) . . . . ?
Ni1 Ni5 Cd1 Ni3 -80.54(4) . . . . ?
C36 Ni5 Cd1 Ni4 135.0(4) . . . . ?
C8 Ni5 Cd1 Ni4 -61.1(2) . . . . ?
C31 Ni5 Cd1 Ni4 87.1(8) . . . . ?
Ni11 Ni5 Cd1 Ni4 -33.31(9) . . . . ?
Ni7 Ni5 Cd1 Ni4 -105.39(4) . . . . ?
Ni1 Ni5 Cd1 Ni4 -43.08(3) . . . . ?
Ni3 Ni5 Cd1 Ni4 37.45(3) . . . . ?
C36 Ni5 Cd1 Ni6 178.3(4) . . . . ?
C8 Ni5 Cd1 Ni6 -17.9(2) . . . . ?
C31 Ni5 Cd1 Ni6 130.4(8) . . . . ?
Ni11 Ni5 Cd1 Ni6 9.97(10) . . . . ?
Ni7 Ni5 Cd1 Ni6 -62.12(5) . . . . ?
Ni1 Ni5 Cd1 Ni6 0.19(4) . . . . ?
Ni3 Ni5 Cd1 Ni6 80.73(4) . . . . ?
C36 Ni5 Cd1 Ni7 -119.6(4) . . . . ?
C8 Ni5 Cd1 Ni7 44.3(2) . . . . ?
C31 Ni5 Cd1 Ni7 -167.5(8) . . . . ?
Ni11 Ni5 Cd1 Ni7 72.09(8) . . . . ?
Ni1 Ni5 Cd1 Ni7 62.31(4) . . . . ?
Ni3 Ni5 Cd1 Ni7 142.85(5) . . . . ?
C16 Ni6 Cd1 Ni1 173.2(4) . . . . ?
C1 Ni6 Cd1 Ni1 -20.4(2) . . . . ?
C15 Ni6 Cd1 Ni1 122.3(9) . . . . ?
Ni14 Ni6 Cd1 Ni1 5.75(7) . . . . ?
Ni4 Ni6 Cd1 Ni1 -65.25(4) . . . . ?
Ni8 Ni6 Cd1 Ni1 74.41(4) . . . . ?
C16 Ni6 Cd1 Br1 -5.4(4) . . . . ?
C1 Ni6 Cd1 Br1 161.0(2) . . . . ?
C15 Ni6 Cd1 Br1 -56.3(9) . . . . ?
Ni14 Ni6 Cd1 Br1 -172.85(7) . . . . ?
Ni4 Ni6 Cd1 Br1 116.16(5) . . . . ?
Ni8 Ni6 Cd1 Br1 -104.19(5) . . . . ?
Ni1 Ni6 Cd1 Br1 -178.60(5) . . . . ?
C16 Ni6 Cd1 Ni8 98.8(4) . . . . ?
C1 Ni6 Cd1 Ni8 -94.8(2) . . . . ?
C15 Ni6 Cd1 Ni8 47.9(9) . . . . ?
Ni14 Ni6 Cd1 Ni8 -68.66(8) . . . . ?
Ni4 Ni6 Cd1 Ni8 -139.66(5) . . . . ?
Ni1 Ni6 Cd1 Ni8 -74.41(4) . . . . ?
C16 Ni6 Cd1 Ni3 -127.9(4) . . . . ?
C1 Ni6 Cd1 Ni3 38.5(2) . . . . ?
C15 Ni6 Cd1 Ni3 -178.8(9) . . . . ?
Ni14 Ni6 Cd1 Ni3 64.62(8) . . . . ?
Ni4 Ni6 Cd1 Ni3 -6.37(4) . . . . ?
Ni8 Ni6 Cd1 Ni3 133.29(4) . . . . ?
Ni1 Ni6 Cd1 Ni3 58.88(4) . . . . ?
C16 Ni6 Cd1 Ni4 -121.6(4) . . . . ?
C1 Ni6 Cd1 Ni4 44.9(2) . . . . ?
C15 Ni6 Cd1 Ni4 -172.4(9) . . . . ?
Ni14 Ni6 Cd1 Ni4 71.00(8) . . . . ?
Ni8 Ni6 Cd1 Ni4 139.66(5) . . . . ?
Ni1 Ni6 Cd1 Ni4 65.25(4) . . . . ?
C16 Ni6 Cd1 Ni5 173.0(4) . . . . ?
C1 Ni6 Cd1 Ni5 -20.6(2) . . . . ?
C15 Ni6 Cd1 Ni5 122.1(9) . . . . ?
Ni14 Ni6 Cd1 Ni5 5.56(10) . . . . ?
Ni4 Ni6 Cd1 Ni5 -65.44(5) . . . . ?
Ni8 Ni6 Cd1 Ni5 74.22(4) . . . . ?
Ni1 Ni6 Cd1 Ni5 -0.19(4) . . . . ?
C16 Ni6 Cd1 Ni7 132.3(4) . . . . ?
C1 Ni6 Cd1 Ni7 -61.3(2) . . . . ?
C15 Ni6 Cd1 Ni7 81.4(9) . . . . ?
Ni14 Ni6 Cd1 Ni7 -35.13(8) . . . . ?
Ni4 Ni6 Cd1 Ni7 -106.12(4) . . . . ?
Ni8 Ni6 Cd1 Ni7 33.54(3) . . . . ?
Ni1 Ni6 Cd1 Ni7 -40.87(3) . . . . ?
C19 Ni7 Cd1 Ni1 179.3(3) . . . . ?
C8 Ni7 Cd1 Ni1 40.9(2) . . . . ?
C5 Ni7 Cd1 Ni1 -42.9(2) . . . . ?
Ni5 Ni7 Cd1 Ni1 83.25(4) . . . . ?
Ni8 Ni7 Cd1 Ni1 -86.29(4) . . . . ?
Ni13 Ni7 Cd1 Ni1 38.63(7) . . . . ?
Ni16 Ni7 Cd1 Ni1 -58.65(6) . . . . ?
C19 Ni7 Cd1 Br1 -0.1(3) . . . . ?
C8 Ni7 Cd1 Br1 -138.6(2) . . . . ?
C5 Ni7 Cd1 Br1 137.6(2) . . . . ?
Ni1 Ni7 Cd1 Br1 -179.48(6) . . . . ?
Ni5 Ni7 Cd1 Br1 -96.23(6) . . . . ?
Ni8 Ni7 Cd1 Br1 94.24(6) . . . . ?
Ni13 Ni7 Cd1 Br1 -140.85(7) . . . . ?
Ni16 Ni7 Cd1 Br1 121.87(6) . . . . ?
C19 Ni7 Cd1 Ni8 -94.4(3) . . . . ?
C8 Ni7 Cd1 Ni8 127.2(2) . . . . ?
C5 Ni7 Cd1 Ni8 43.4(2) . . . . ?
Ni1 Ni7 Cd1 Ni8 86.29(4) . . . . ?
Ni5 Ni7 Cd1 Ni8 169.54(5) . . . . ?
Ni13 Ni7 Cd1 Ni8 124.92(8) . . . . ?
Ni16 Ni7 Cd1 Ni8 27.64(5) . . . . ?
C19 Ni7 Cd1 Ni3 127.7(3) . . . . ?
C8 Ni7 Cd1 Ni3 -10.8(2) . . . . ?
C5 Ni7 Cd1 Ni3 -94.5(2) . . . . ?
Ni1 Ni7 Cd1 Ni3 -51.62(4) . . . . ?
Ni5 Ni7 Cd1 Ni3 31.63(4) . . . . ?
Ni8 Ni7 Cd1 Ni3 -137.91(4) . . . . ?
Ni13 Ni7 Cd1 Ni3 -13.00(8) . . . . ?
Ni16 Ni7 Cd1 Ni3 -110.28(6) . . . . ?
C19 Ni7 Cd1 Ni4 179.5(3) . . . . ?
C8 Ni7 Cd1 Ni4 41.1(2) . . . . ?
C5 Ni7 Cd1 Ni4 -42.7(2) . . . . ?
Ni1 Ni7 Cd1 Ni4 0.20(4) . . . . ?
Ni5 Ni7 Cd1 Ni4 83.45(4) . . . . ?
Ni8 Ni7 Cd1 Ni4 -86.09(4) . . . . ?
Ni13 Ni7 Cd1 Ni4 38.83(8) . . . . ?
Ni16 Ni7 Cd1 Ni4 -58.45(6) . . . . ?
C19 Ni7 Cd1 Ni5 96.1(3) . . . . ?
C8 Ni7 Cd1 Ni5 -42.4(2) . . . . ?
C5 Ni7 Cd1 Ni5 -126.2(2) . . . . ?
Ni1 Ni7 Cd1 Ni5 -83.25(4) . . . . ?
Ni8 Ni7 Cd1 Ni5 -169.54(5) . . . . ?
Ni13 Ni7 Cd1 Ni5 -44.62(7) . . . . ?
Ni16 Ni7 Cd1 Ni5 -141.90(7) . . . . ?
C19 Ni7 Cd1 Ni6 -132.2(3) . . . . ?
C8 Ni7 Cd1 Ni6 89.3(2) . . . . ?
C5 Ni7 Cd1 Ni6 5.6(2) . . . . ?
Ni1 Ni7 Cd1 Ni6 48.46(4) . . . . ?
Ni5 Ni7 Cd1 Ni6 131.71(4) . . . . ?
Ni8 Ni7 Cd1 Ni6 -37.83(4) . . . . ?
Ni13 Ni7 Cd1 Ni6 87.09(8) . . . . ?
Ni16 Ni7 Cd1 Ni6 -10.19(6) . . . . ?
C2 Ni2 Cd2 Br2 -33(7) . . . . ?
C7 Ni2 Cd2 Br2 148(7) . . . . ?
C6 Ni2 Cd2 Br2 52(7) . . . . ?
C3 Ni2 Cd2 Br2 -130(7) . . . . ?
Ni1 Ni2 Cd2 Br2 -152(6) . . . . ?
Ni21 Ni2 Cd2 Br2 12(7) . . . . ?
Ni18 Ni2 Cd2 Br2 -168(100) . . . . ?
Ni22 Ni2 Cd2 Br2 71(7) . . . . ?
Ni17 Ni2 Cd2 Br2 -107(7) . . . . ?
Ni20 Ni2 Cd2 Br2 -42(7) . . . . ?
C2 Ni2 Cd2 Ni17 74.5(2) . . . . ?
C7 Ni2 Cd2 Ni17 -104.7(2) . . . . ?
C6 Ni2 Cd2 Ni17 159.5(2) . . . . ?
C3 Ni2 Cd2 Ni17 -22.3(2) . . . . ?
Ni1 Ni2 Cd2 Ni17 -44.6(9) . . . . ?
Ni21 Ni2 Cd2 Ni17 119.69(4) . . . . ?
Ni18 Ni2 Cd2 Ni17 -60.48(4) . . . . ?
Ni22 Ni2 Cd2 Ni17 178.06(4) . . . . ?
Ni20 Ni2 Cd2 Ni17 65.35(3) . . . . ?
C2 Ni2 Cd2 Ni19 -168.5(2) . . . . ?
C7 Ni2 Cd2 Ni19 12.3(2) . . . . ?
C6 Ni2 Cd2 Ni19 -83.5(2) . . . . ?
C3 Ni2 Cd2 Ni19 94.7(2) . . . . ?
Ni1 Ni2 Cd2 Ni19 72.3(9) . . . . ?
Ni21 Ni2 Cd2 Ni19 -123.33(4) . . . . ?
Ni18 Ni2 Cd2 Ni19 56.49(4) . . . . ?
Ni22 Ni2 Cd2 Ni19 -64.96(4) . . . . ?
Ni17 Ni2 Cd2 Ni19 116.98(4) . . . . ?
Ni20 Ni2 Cd2 Ni19 -177.67(4) . . . . ?
C2 Ni2 Cd2 Ni18 135.0(2) . . . . ?
C7 Ni2 Cd2 Ni18 -44.2(2) . . . . ?
C6 Ni2 Cd2 Ni18 -140.0(2) . . . . ?
C3 Ni2 Cd2 Ni18 38.2(2) . . . . ?
Ni1 Ni2 Cd2 Ni18 15.8(9) . . . . ?
Ni21 Ni2 Cd2 Ni18 -179.82(5) . . . . ?
Ni22 Ni2 Cd2 Ni18 -121.46(4) . . . . ?
Ni17 Ni2 Cd2 Ni18 60.48(4) . . . . ?
Ni20 Ni2 Cd2 Ni18 125.84(4) . . . . ?
C2 Ni2 Cd2 Ni22 -103.6(2) . . . . ?
C7 Ni2 Cd2 Ni22 77.2(2) . . . . ?
C6 Ni2 Cd2 Ni22 -18.6(2) . . . . ?
C3 Ni2 Cd2 Ni22 159.7(2) . . . . ?
Ni1 Ni2 Cd2 Ni22 137.3(9) . . . . ?
Ni21 Ni2 Cd2 Ni22 -58.37(4) . . . . ?
Ni18 Ni2 Cd2 Ni22 121.46(4) . . . . ?
Ni17 Ni2 Cd2 Ni22 -178.06(4) . . . . ?
Ni20 Ni2 Cd2 Ni22 -112.71(4) . . . . ?
C2 Ni2 Cd2 Ni20 9.2(2) . . . . ?
C7 Ni2 Cd2 Ni20 -170.1(2) . . . . ?
C6 Ni2 Cd2 Ni20 94.1(2) . . . . ?
C3 Ni2 Cd2 Ni20 -87.6(2) . . . . ?
Ni1 Ni2 Cd2 Ni20 -110.0(9) . . . . ?
Ni21 Ni2 Cd2 Ni20 54.34(4) . . . . ?
Ni18 Ni2 Cd2 Ni20 -125.84(4) . . . . ?
Ni22 Ni2 Cd2 Ni20 112.71(4) . . . . ?
Ni17 Ni2 Cd2 Ni20 -65.35(3) . . . . ?
C2 Ni2 Cd2 Ni21 -45.2(2) . . . . ?
C7 Ni2 Cd2 Ni21 135.6(2) . . . . ?
C6 Ni2 Cd2 Ni21 39.8(2) . . . . ?
C3 Ni2 Cd2 Ni21 -142.0(2) . . . . ?
Ni1 Ni2 Cd2 Ni21 -164.3(9) . . . . ?
Ni18 Ni2 Cd2 Ni21 179.82(5) . . . . ?
Ni22 Ni2 Cd2 Ni21 58.37(4) . . . . ?
Ni17 Ni2 Cd2 Ni21 -119.69(4) . . . . ?
Ni20 Ni2 Cd2 Ni21 -54.34(4) . . . . ?
C24 Ni17 Cd2 Ni2 -163.6(3) . . . . ?
C3 Ni17 Cd2 Ni2 23.6(2) . . . . ?
C9 Ni17 Cd2 Ni2 -155.3(9) . . . . ?
Ni9 Ni17 Cd2 Ni2 8.58(9) . . . . ?
Ni18 Ni17 Cd2 Ni2 65.21(4) . . . . ?
Ni20 Ni17 Cd2 Ni2 -76.54(4) . . . . ?
Ni12 Ni17 Cd2 Ni2 -54.42(4) . . . . ?
C24 Ni17 Cd2 Br2 15.9(3) . . . . ?
C3 Ni17 Cd2 Br2 -157.0(2) . . . . ?
C9 Ni17 Cd2 Br2 24.2(9) . . . . ?
Ni9 Ni17 Cd2 Br2 -171.97(9) . . . . ?
Ni18 Ni17 Cd2 Br2 -115.34(6) . . . . ?
Ni2 Ni17 Cd2 Br2 179.45(6) . . . . ?
Ni20 Ni17 Cd2 Br2 102.91(6) . . . . ?
Ni12 Ni17 Cd2 Br2 125.03(6) . . . . ?
C24 Ni17 Cd2 Ni19 139.9(3) . . . . ?
C3 Ni17 Cd2 Ni19 -33.0(2) . . . . ?
C9 Ni17 Cd2 Ni19 148.2(9) . . . . ?
Ni9 Ni17 Cd2 Ni19 -47.97(10) . . . . ?
Ni18 Ni17 Cd2 Ni19 8.67(4) . . . . ?
Ni2 Ni17 Cd2 Ni19 -56.54(4) . . . . ?
Ni20 Ni17 Cd2 Ni19 -133.09(4) . . . . ?
Ni12 Ni17 Cd2 Ni19 -110.97(4) . . . . ?
C24 Ni17 Cd2 Ni18 131.2(3) . . . . ?
C3 Ni17 Cd2 Ni18 -41.6(2) . . . . ?
C9 Ni17 Cd2 Ni18 139.5(9) . . . . ?
Ni9 Ni17 Cd2 Ni18 -56.63(9) . . . . ?
Ni2 Ni17 Cd2 Ni18 -65.21(4) . . . . ?
Ni20 Ni17 Cd2 Ni18 -141.75(4) . . . . ?
Ni12 Ni17 Cd2 Ni18 -119.63(5) . . . . ?
C24 Ni17 Cd2 Ni22 -161.6(3) . . . . ?
C3 Ni17 Cd2 Ni22 25.5(2) . . . . ?
C9 Ni17 Cd2 Ni22 -153.3(9) . . . . ?
Ni9 Ni17 Cd2 Ni22 10.54(11) . . . . ?
Ni18 Ni17 Cd2 Ni22 67.18(5) . . . . ?
Ni2 Ni17 Cd2 Ni22 1.97(4) . . . . ?
Ni20 Ni17 Cd2 Ni22 -74.58(5) . . . . ?
Ni12 Ni17 Cd2 Ni22 -52.46(6) . . . . ?
C24 Ni17 Cd2 Ni20 -87.1(3) . . . . ?
C3 Ni17 Cd2 Ni20 100.1(2) . . . . ?
C9 Ni17 Cd2 Ni20 -78.7(9) . . . . ?
Ni9 Ni17 Cd2 Ni20 85.12(9) . . . . ?
Ni18 Ni17 Cd2 Ni20 141.75(4) . . . . ?
Ni2 Ni17 Cd2 Ni20 76.54(4) . . . . ?
Ni12 Ni17 Cd2 Ni20 22.12(4) . . . . ?
C24 Ni17 Cd2 Ni21 -121.1(3) . . . . ?
C3 Ni17 Cd2 Ni21 66.1(2) . . . . ?
C9 Ni17 Cd2 Ni21 -112.8(9) . . . . ?
Ni9 Ni17 Cd2 Ni21 51.06(10) . . . . ?
Ni18 Ni17 Cd2 Ni21 107.69(4) . . . . ?
Ni2 Ni17 Cd2 Ni21 42.48(3) . . . . ?
Ni20 Ni17 Cd2 Ni21 -34.06(3) . . . . ?
Ni12 Ni17 Cd2 Ni21 -11.94(4) . . . . ?
C32 Ni19 Cd2 Ni2 -172.8(4) . . . . ?
C7 Ni19 Cd2 Ni2 -12.8(2) . . . . ?
C22 Ni19 Cd2 Ni2 97.4(4) . . . . ?
Ni13 Ni19 Cd2 Ni2 32.37(6) . . . . ?
Ni18 Ni19 Cd2 Ni2 -61.88(4) . . . . ?
Ni22 Ni19 Cd2 Ni2 67.69(4) . . . . ?
Ni11 Ni19 Cd2 Ni2 -41.78(5) . . . . ?
C32 Ni19 Cd2 Br2 7.6(4) . . . . ?
C7 Ni19 Cd2 Br2 167.6(2) . . . . ?
C22 Ni19 Cd2 Br2 -82.2(4) . . . . ?
Ni13 Ni19 Cd2 Br2 -147.25(6) . . . . ?
Ni18 Ni19 Cd2 Br2 118.50(6) . . . . ?
Ni22 Ni19 Cd2 Br2 -111.93(5) . . . . ?
Ni11 Ni19 Cd2 Br2 138.60(6) . . . . ?
C32 Ni19 Cd2 Ni17 -119.7(4) . . . . ?
C7 Ni19 Cd2 Ni17 40.3(2) . . . . ?
C22 Ni19 Cd2 Ni17 150.5(4) . . . . ?
Ni13 Ni19 Cd2 Ni17 85.46(6) . . . . ?
Ni18 Ni19 Cd2 Ni17 -8.79(4) . . . . ?
Ni22 Ni19 Cd2 Ni17 120.78(4) . . . . ?
Ni11 Ni19 Cd2 Ni17 11.32(6) . . . . ?
C32 Ni19 Cd2 Ni18 -110.9(4) . . . . ?
C7 Ni19 Cd2 Ni18 49.1(2) . . . . ?
C22 Ni19 Cd2 Ni18 159.3(4) . . . . ?
Ni13 Ni19 Cd2 Ni18 94.25(6) . . . . ?
Ni22 Ni19 Cd2 Ni18 129.57(4) . . . . ?
Ni11 Ni19 Cd2 Ni18 20.10(4) . . . . ?
C32 Ni19 Cd2 Ni22 119.5(4) . . . . ?
C7 Ni19 Cd2 Ni22 -80.5(2) . . . . ?
C22 Ni19 Cd2 Ni22 29.7(4) . . . . ?
Ni13 Ni19 Cd2 Ni22 -35.32(5) . . . . ?
Ni18 Ni19 Cd2 Ni22 -129.57(4) . . . . ?
Ni11 Ni19 Cd2 Ni22 -109.47(5) . . . . ?
C32 Ni19 Cd2 Ni20 -175.6(4) . . . . ?
C7 Ni19 Cd2 Ni20 -15.7(2) . . . . ?
C22 Ni19 Cd2 Ni20 94.6(4) . . . . ?
Ni13 Ni19 Cd2 Ni20 29.54(9) . . . . ?
Ni18 Ni19 Cd2 Ni20 -64.71(6) . . . . ?
Ni22 Ni19 Cd2 Ni20 64.86(6) . . . . ?
Ni11 Ni19 Cd2 Ni20 -44.61(8) . . . . ?
C32 Ni19 Cd2 Ni21 146.2(4) . . . . ?
C7 Ni19 Cd2 Ni21 -53.8(2) . . . . ?
C22 Ni19 Cd2 Ni21 56.4(4) . . . . ?
Ni13 Ni19 Cd2 Ni21 -8.63(7) . . . . ?
Ni18 Ni19 Cd2 Ni21 -102.88(4) . . . . ?
Ni22 Ni19 Cd2 Ni21 26.69(3) . . . . ?
Ni11 Ni19 Cd2 Ni21 -82.77(5) . . . . ?
C26 Ni18 Cd2 Ni2 -173.8(3) . . . . ?
C3 Ni18 Cd2 Ni2 -39.8(2) . . . . ?
C7 Ni18 Cd2 Ni2 43.2(2) . . . . ?
Ni19 Ni18 Cd2 Ni2 88.42(4) . . . . ?
Ni17 Ni18 Cd2 Ni2 -80.46(4) . . . . ?
Ni10 Ni18 Cd2 Ni2 -35.37(8) . . . . ?
Ni11 Ni18 Cd2 Ni2 63.91(6) . . . . ?
C26 Ni18 Cd2 Br2 6.0(3) . . . . ?
C3 Ni18 Cd2 Br2 140.1(2) . . . . ?
C7 Ni18 Cd2 Br2 -136.9(2) . . . . ?
Ni19 Ni18 Cd2 Br2 -91.72(6) . . . . ?
Ni2 Ni18 Cd2 Br2 179.87(6) . . . . ?
Ni17 Ni18 Cd2 Br2 99.41(6) . . . . ?
Ni10 Ni18 Cd2 Br2 144.50(8) . . . . ?
Ni11 Ni18 Cd2 Br2 -116.22(7) . . . . ?
C26 Ni18 Cd2 Ni17 -93.4(3) . . . . ?
C3 Ni18 Cd2 Ni17 40.7(2) . . . . ?
C7 Ni18 Cd2 Ni17 123.7(2) . . . . ?
Ni19 Ni18 Cd2 Ni17 168.88(5) . . . . ?
Ni2 Ni18 Cd2 Ni17 80.46(4) . . . . ?
Ni10 Ni18 Cd2 Ni17 45.09(8) . . . . ?
Ni11 Ni18 Cd2 Ni17 144.37(6) . . . . ?
C26 Ni18 Cd2 Ni19 97.8(3) . . . . ?
C3 Ni18 Cd2 Ni19 -128.2(2) . . . . ?
C7 Ni18 Cd2 Ni19 -45.2(2) . . . . ?
Ni2 Ni18 Cd2 Ni19 -88.42(4) . . . . ?
Ni17 Ni18 Cd2 Ni19 -168.88(5) . . . . ?
Ni10 Ni18 Cd2 Ni19 -123.78(9) . . . . ?
Ni11 Ni18 Cd2 Ni19 -24.50(5) . . . . ?
C26 Ni18 Cd2 Ni22 138.6(3) . . . . ?
C3 Ni18 Cd2 Ni22 -87.4(2) . . . . ?
C7 Ni18 Cd2 Ni22 -4.4(2) . . . . ?
Ni19 Ni18 Cd2 Ni22 40.81(4) . . . . ?
Ni2 Ni18 Cd2 Ni22 -47.61(4) . . . . ?
Ni17 Ni18 Cd2 Ni22 -128.06(4) . . . . ?
Ni10 Ni18 Cd2 Ni22 -82.97(8) . . . . ?
Ni11 Ni18 Cd2 Ni22 16.31(6) . . . . ?
C26 Ni18 Cd2 Ni20 -125.6(3) . . . . ?
C3 Ni18 Cd2 Ni20 8.5(2) . . . . ?
C7 Ni18 Cd2 Ni20 91.5(2) . . . . ?
Ni19 Ni18 Cd2 Ni20 136.69(4) . . . . ?
Ni2 Ni18 Cd2 Ni20 48.28(4) . . . . ?
Ni17 Ni18 Cd2 Ni20 -32.18(4) . . . . ?
Ni10 Ni18 Cd2 Ni20 12.91(9) . . . . ?
Ni11 Ni18 Cd2 Ni20 112.19(5) . . . . ?
C26 Ni18 Cd2 Ni21 -174.0(3) . . . . ?
C3 Ni18 Cd2 Ni21 -39.9(2) . . . . ?
C7 Ni18 Cd2 Ni21 43.1(2) . . . . ?
Ni19 Ni18 Cd2 Ni21 88.27(4) . . . . ?
Ni2 Ni18 Cd2 Ni21 -0.14(4) . . . . ?
Ni17 Ni18 Cd2 Ni21 -80.60(4) . . . . ?
Ni10 Ni18 Cd2 Ni21 -35.51(9) . . . . ?
Ni11 Ni18 Cd2 Ni21 63.77(6) . . . . ?
C33 Ni22 Cd2 Ni2 -173.6(4) . . . . ?
C6 Ni22 Cd2 Ni2 19.3(2) . . . . ?
C34 Ni22 Cd2 Ni2 -133.1(9) . . . . ?
Ni16 Ni22 Cd2 Ni2 -7.29(9) . . . . ?
Ni21 Ni22 Cd2 Ni2 62.90(4) . . . . ?
Ni19 Ni22 Cd2 Ni2 -80.36(4) . . . . ?
C33 Ni22 Cd2 Br2 6.9(4) . . . . ?
C6 Ni22 Cd2 Br2 -160.1(2) . . . . ?
C34 Ni22 Cd2 Br2 47.4(9) . . . . ?
Ni16 Ni22 Cd2 Br2 173.26(9) . . . . ?
Ni21 Ni22 Cd2 Br2 -116.55(6) . . . . ?
Ni2 Ni22 Cd2 Br2 -179.45(6) . . . . ?
Ni19 Ni22 Cd2 Br2 100.19(6) . . . . ?
C33 Ni22 Cd2 Ni17 -175.6(4) . . . . ?
C6 Ni22 Cd2 Ni17 17.3(2) . . . . ?
C34 Ni22 Cd2 Ni17 -135.1(9) . . . . ?
Ni16 Ni22 Cd2 Ni17 -9.30(12) . . . . ?
Ni21 Ni22 Cd2 Ni17 60.89(5) . . . . ?
Ni2 Ni22 Cd2 Ni17 -2.01(5) . . . . ?
Ni19 Ni22 Cd2 Ni17 -82.37(5) . . . . ?
C33 Ni22 Cd2 Ni19 -93.3(4) . . . . ?
C6 Ni22 Cd2 Ni19 99.7(2) . . . . ?
C34 Ni22 Cd2 Ni19 -52.8(9) . . . . ?
Ni16 Ni22 Cd2 Ni19 73.07(9) . . . . ?
Ni21 Ni22 Cd2 Ni19 143.26(5) . . . . ?
Ni2 Ni22 Cd2 Ni19 80.36(4) . . . . ?
C33 Ni22 Cd2 Ni18 -129.6(4) . . . . ?
C6 Ni22 Cd2 Ni18 63.3(2) . . . . ?
C34 Ni22 Cd2 Ni18 -89.1(9) . . . . ?
Ni16 Ni22 Cd2 Ni18 36.69(10) . . . . ?
Ni21 Ni22 Cd2 Ni18 106.88(4) . . . . ?
Ni2 Ni22 Cd2 Ni18 43.98(3) . . . . ?
Ni19 Ni22 Cd2 Ni18 -36.38(3) . . . . ?
C33 Ni22 Cd2 Ni20 129.4(4) . . . . ?
C6 Ni22 Cd2 Ni20 -37.6(2) . . . . ?
C34 Ni22 Cd2 Ni20 169.9(9) . . . . ?
Ni16 Ni22 Cd2 Ni20 -64.25(10) . . . . ?
Ni21 Ni22 Cd2 Ni20 5.94(4) . . . . ?
Ni2 Ni22 Cd2 Ni20 -56.96(4) . . . . ?
Ni19 Ni22 Cd2 Ni20 -137.32(4) . . . . ?
C33 Ni22 Cd2 Ni21 123.5(4) . . . . ?
C6 Ni22 Cd2 Ni21 -43.6(2) . . . . ?
C34 Ni22 Cd2 Ni21 164.0(9) . . . . ?
Ni16 Ni22 Cd2 Ni21 -70.19(9) . . . . ?
Ni2 Ni22 Cd2 Ni21 -62.90(4) . . . . ?
Ni19 Ni22 Cd2 Ni21 -143.26(5) . . . . ?
C29 Ni20 Cd2 Ni2 -163.8(4) . . . . ?
C2 Ni20 Cd2 Ni2 -9.3(2) . . . . ?
C10 Ni20 Cd2 Ni2 100.4(3) . . . . ?
Ni12 Ni20 Cd2 Ni2 40.32(5) . . . . ?
Ni21 Ni20 Cd2 Ni2 -59.10(4) . . . . ?
Ni17 Ni20 Cd2 Ni2 71.36(4) . . . . ?
Ni14 Ni20 Cd2 Ni2 -36.54(5) . . . . ?
C29 Ni20 Cd2 Br2 15.8(4) . . . . ?
C2 Ni20 Cd2 Br2 170.3(2) . . . . ?
C10 Ni20 Cd2 Br2 -79.9(4) . . . . ?
Ni12 Ni20 Cd2 Br2 -140.05(6) . . . . ?
Ni21 Ni20 Cd2 Br2 120.53(6) . . . . ?
Ni17 Ni20 Cd2 Br2 -109.01(5) . . . . ?
Ni14 Ni20 Cd2 Br2 143.09(6) . . . . ?
Ni2 Ni20 Cd2 Br2 179.63(6) . . . . ?
C29 Ni20 Cd2 Ni17 124.8(4) . . . . ?
C2 Ni20 Cd2 Ni17 -80.7(2) . . . . ?
C10 Ni20 Cd2 Ni17 29.1(3) . . . . ?
Ni12 Ni20 Cd2 Ni17 -31.04(5) . . . . ?
Ni21 Ni20 Cd2 Ni17 -130.46(4) . . . . ?
Ni14 Ni20 Cd2 Ni17 -107.91(6) . . . . ?
Ni2 Ni20 Cd2 Ni17 -71.36(4) . . . . ?
C29 Ni20 Cd2 Ni19 -160.9(4) . . . . ?
C2 Ni20 Cd2 Ni19 -6.4(2) . . . . ?
C10 Ni20 Cd2 Ni19 103.3(3) . . . . ?
Ni12 Ni20 Cd2 Ni19 43.20(8) . . . . ?
Ni21 Ni20 Cd2 Ni19 -56.22(6) . . . . ?
Ni17 Ni20 Cd2 Ni19 74.24(6) . . . . ?
Ni14 Ni20 Cd2 Ni19 -33.67(8) . . . . ?
Ni2 Ni20 Cd2 Ni19 2.88(5) . . . . ?
C29 Ni20 Cd2 Ni18 154.2(4) . . . . ?
C2 Ni20 Cd2 Ni18 -51.3(2) . . . . ?
C10 Ni20 Cd2 Ni18 58.4(3) . . . . ?
Ni12 Ni20 Cd2 Ni18 -1.70(6) . . . . ?
Ni21 Ni20 Cd2 Ni18 -101.12(4) . . . . ?
Ni17 Ni20 Cd2 Ni18 29.34(3) . . . . ?
Ni14 Ni20 Cd2 Ni18 -78.57(5) . . . . ?
Ni2 Ni20 Cd2 Ni18 -42.02(3) . . . . ?
C29 Ni20 Cd2 Ni22 -110.7(4) . . . . ?
C2 Ni20 Cd2 Ni22 43.8(2) . . . . ?
C10 Ni20 Cd2 Ni22 153.5(3) . . . . ?
Ni12 Ni20 Cd2 Ni22 93.42(6) . . . . ?
Ni21 Ni20 Cd2 Ni22 -6.00(4) . . . . ?
Ni17 Ni20 Cd2 Ni22 124.46(4) . . . . ?
Ni14 Ni20 Cd2 Ni22 16.56(6) . . . . ?
Ni2 Ni20 Cd2 Ni22 53.10(3) . . . . ?
C29 Ni20 Cd2 Ni21 -104.7(4) . . . . ?
C2 Ni20 Cd2 Ni21 49.8(2) . . . . ?
C10 Ni20 Cd2 Ni21 159.5(4) . . . . ?
Ni12 Ni20 Cd2 Ni21 99.42(6) . . . . ?
Ni17 Ni20 Cd2 Ni21 130.46(4) . . . . ?
Ni14 Ni20 Cd2 Ni21 22.55(4) . . . . ?
Ni2 Ni20 Cd2 Ni21 59.10(4) . . . . ?
C28 Ni21 Cd2 Ni2 -172.1(3) . . . . ?
C6 Ni21 Cd2 Ni2 -40.0(2) . . . . ?
C2 Ni21 Cd2 Ni2 43.4(2) . . . . ?
Ni20 Ni21 Cd2 Ni2 90.18(5) . . . . ?
Ni22 Ni21 Cd2 Ni2 -81.76(5) . . . . ?
Ni15 Ni21 Cd2 Ni2 -35.98(7) . . . . ?
Ni14 Ni21 Cd2 Ni2 62.87(6) . . . . ?
C28 Ni21 Cd2 Br2 8.1(4) . . . . ?
C6 Ni21 Cd2 Br2 140.2(2) . . . . ?
C2 Ni21 Cd2 Br2 -136.5(2) . . . . ?
Ni20 Ni21 Cd2 Br2 -89.68(6) . . . . ?
Ni2 Ni21 Cd2 Br2 -179.86(7) . . . . ?
Ni22 Ni21 Cd2 Br2 98.38(6) . . . . ?
Ni15 Ni21 Cd2 Br2 144.16(8) . . . . ?
Ni14 Ni21 Cd2 Br2 -116.99(7) . . . . ?
C28 Ni21 Cd2 Ni17 137.9(3) . . . . ?
C6 Ni21 Cd2 Ni17 -90.0(2) . . . . ?
C2 Ni21 Cd2 Ni17 -6.7(2) . . . . ?
Ni20 Ni21 Cd2 Ni17 40.11(4) . . . . ?
Ni2 Ni21 Cd2 Ni17 -50.07(4) . . . . ?
Ni22 Ni21 Cd2 Ni17 -131.84(4) . . . . ?
Ni15 Ni21 Cd2 Ni17 -86.05(8) . . . . ?
Ni14 Ni21 Cd2 Ni17 12.80(6) . . . . ?
C28 Ni21 Cd2 Ni19 -121.0(3) . . . . ?
C6 Ni21 Cd2 Ni19 11.0(2) . . . . ?
C2 Ni21 Cd2 Ni19 94.4(2) . . . . ?
Ni20 Ni21 Cd2 Ni19 141.19(4) . . . . ?
Ni2 Ni21 Cd2 Ni19 51.01(4) . . . . ?
Ni22 Ni21 Cd2 Ni19 -30.76(4) . . . . ?
Ni15 Ni21 Cd2 Ni19 15.03(8) . . . . ?
Ni14 Ni21 Cd2 Ni19 113.88(6) . . . . ?
C28 Ni21 Cd2 Ni18 -171.9(3) . . . . ?
C6 Ni21 Cd2 Ni18 -39.8(2) . . . . ?
C2 Ni21 Cd2 Ni18 43.6(2) . . . . ?
Ni20 Ni21 Cd2 Ni18 90.33(4) . . . . ?
Ni2 Ni21 Cd2 Ni18 0.15(4) . . . . ?
Ni22 Ni21 Cd2 Ni18 -81.61(4) . . . . ?
Ni15 Ni21 Cd2 Ni18 -35.83(8) . . . . ?
Ni14 Ni21 Cd2 Ni18 63.02(6) . . . . ?
C28 Ni21 Cd2 Ni22 -90.3(3) . . . . ?
C6 Ni21 Cd2 Ni22 41.8(2) . . . . ?
C2 Ni21 Cd2 Ni22 125.2(2) . . . . ?
Ni20 Ni21 Cd2 Ni22 171.95(5) . . . . ?
Ni2 Ni21 Cd2 Ni22 81.76(5) . . . . ?
Ni15 Ni21 Cd2 Ni22 45.78(7) . . . . ?
Ni14 Ni21 Cd2 Ni22 144.63(7) . . . . ?
C28 Ni21 Cd2 Ni20 97.8(3) . . . . ?
C6 Ni21 Cd2 Ni20 -130.1(2) . . . . ?
C2 Ni21 Cd2 Ni20 -46.8(2) . . . . ?
Ni2 Ni21 Cd2 Ni20 -90.18(5) . . . . ?
Ni22 Ni21 Cd2 Ni20 -171.95(5) . . . . ?
Ni15 Ni21 Cd2 Ni20 -126.16(9) . . . . ?
Ni14 Ni21 Cd2 Ni20 -27.31(5) . . . . ?
C16 Ni6 C1 C2 -175.3(12) . . . . ?
C15 Ni6 C1 C2 -31.5(9) . . . . ?
Ni14 Ni6 C1 C2 -22.2(7) . . . . ?
Ni4 Ni6 C1 C2 -167.9(10) . . . . ?
Ni8 Ni6 C1 C2 81.1(8) . . . . ?
Ni1 Ni6 C1 C2 116.7(9) . . . . ?
Cd1 Ni6 C1 C2 137.9(8) . . . . ?
C16 Ni6 C1 Ni4 -7.4(14) . . . . ?
C15 Ni6 C1 Ni4 136.5(3) . . . . ?
Ni14 Ni6 C1 Ni4 145.7(3) . . . . ?
Ni8 Ni6 C1 Ni4 -110.94(17) . . . . ?
Ni1 Ni6 C1 Ni4 -75.3(2) . . . . ?
Cd1 Ni6 C1 Ni4 -54.16(17) . . . . ?
C16 Ni6 C1 Ni14 -153.1(12) . . . . ?
C15 Ni6 C1 Ni14 -9.3(3) . . . . ?
Ni4 Ni6 C1 Ni14 -145.7(3) . . . . ?
Ni8 Ni6 C1 Ni14 103.34(14) . . . . ?
Ni1 Ni6 C1 Ni14 138.9(3) . . . . ?
Cd1 Ni6 C1 Ni14 160.12(15) . . . . ?
C16 Ni6 C1 Ni12 -75.8(14) . . . . ?
C15 Ni6 C1 Ni12 68.1(5) . . . . ?
Ni14 Ni6 C1 Ni12 77.3(4) . . . . ?
Ni4 Ni6 C1 Ni12 -68.4(3) . . . . ?
Ni8 Ni6 C1 Ni12 -179.3(4) . . . . ?
Ni1 Ni6 C1 Ni12 -143.7(6) . . . . ?
Cd1 Ni6 C1 Ni12 -122.5(4) . . . . ?
C16 Ni6 C1 Ni1 68.0(13) . . . . ?
C15 Ni6 C1 Ni1 -148.2(3) . . . . ?
Ni14 Ni6 C1 Ni1 -138.9(3) . . . . ?
Ni4 Ni6 C1 Ni1 75.3(2) . . . . ?
Ni8 Ni6 C1 Ni1 -35.6(2) . . . . ?
Cd1 Ni6 C1 Ni1 21.2(2) . . . . ?
C13 Ni4 C1 C2 139.6(8) . . . . ?
C4 Ni4 C1 C2 -49.1(8) . . . . ?
Ni6 Ni4 C1 C2 169.0(9) . . . . ?
Ni3 Ni4 C1 C2 -75.5(8) . . . . ?
Ni1 Ni4 C1 C2 -94.3(8) . . . . ?
Ni12 Ni4 C1 C2 42.3(7) . . . . ?
Ni9 Ni4 C1 C2 -4.2(8) . . . . ?
Cd1 Ni4 C1 C2 -132.9(7) . . . . ?
C13 Ni4 C1 Ni6 -29.4(6) . . . . ?
C4 Ni4 C1 Ni6 141.9(3) . . . . ?
Ni3 Ni4 C1 Ni6 115.49(18) . . . . ?
Ni1 Ni4 C1 Ni6 96.7(2) . . . . ?
Ni12 Ni4 C1 Ni6 -126.7(3) . . . . ?
Ni9 Ni4 C1 Ni6 -173.20(15) . . . . ?
Cd1 Ni4 C1 Ni6 58.05(18) . . . . ?
C13 Ni4 C1 Ni14 26.4(8) . . . . ?
C4 Ni4 C1 Ni14 -162.3(6) . . . . ?
Ni6 Ni4 C1 Ni14 55.8(5) . . . . ?
Ni3 Ni4 C1 Ni14 171.3(4) . . . . ?
Ni1 Ni4 C1 Ni14 152.5(7) . . . . ?
Ni12 Ni4 C1 Ni14 -70.8(5) . . . . ?
Ni9 Ni4 C1 Ni14 -117.4(5) . . . . ?
Cd1 Ni4 C1 Ni14 113.9(5) . . . . ?
C13 Ni4 C1 Ni12 97.2(5) . . . . ?
C4 Ni4 C1 Ni12 -91.4(3) . . . . ?
Ni6 Ni4 C1 Ni12 126.7(3) . . . . ?
Ni3 Ni4 C1 Ni12 -117.83(16) . . . . ?
Ni1 Ni4 C1 Ni12 -136.7(3) . . . . ?
Ni9 Ni4 C1 Ni12 -46.52(17) . . . . ?
Cd1 Ni4 C1 Ni12 -175.28(14) . . . . ?
C13 Ni4 C1 Ni1 -126.1(5) . . . . ?
C4 Ni4 C1 Ni1 45.2(2) . . . . ?
Ni6 Ni4 C1 Ni1 -96.7(2) . . . . ?
Ni3 Ni4 C1 Ni1 18.8(3) . . . . ?
Ni12 Ni4 C1 Ni1 136.7(3) . . . . ?
Ni9 Ni4 C1 Ni1 90.14(15) . . . . ?
Cd1 Ni4 C1 Ni1 -38.61(15) . . . . ?
C35 Ni14 C1 C2 -27.0(13) . . . . ?
C15 Ni14 C1 C2 174.6(4) . . . . ?
Ni6 Ni14 C1 C2 165.3(5) . . . . ?
Ni21 Ni14 C1 C2 30.5(4) . . . . ?
Ni15 Ni14 C1 C2 87.5(4) . . . . ?
Ni12 Ni14 C1 C2 -70.0(4) . . . . ?
Ni20 Ni14 C1 C2 -23.1(3) . . . . ?
C35 Ni14 C1 Ni6 167.8(11) . . . . ?
C15 Ni14 C1 Ni6 9.3(3) . . . . ?
C2 Ni14 C1 Ni6 -165.3(5) . . . . ?
Ni21 Ni14 C1 Ni6 -134.77(19) . . . . ?
Ni15 Ni14 C1 Ni6 -77.72(16) . . . . ?
Ni12 Ni14 C1 Ni6 124.7(3) . . . . ?
Ni20 Ni14 C1 Ni6 171.6(2) . . . . ?
C35 Ni14 C1 Ni4 110.3(12) . . . . ?
C15 Ni14 C1 Ni4 -48.2(6) . . . . ?
C2 Ni14 C1 Ni4 137.3(8) . . . . ?
Ni6 Ni14 C1 Ni4 -57.5(5) . . . . ?
Ni21 Ni14 C1 Ni4 167.7(6) . . . . ?
Ni15 Ni14 C1 Ni4 -135.2(5) . . . . ?
Ni12 Ni14 C1 Ni4 67.3(5) . . . . ?
Ni20 Ni14 C1 Ni4 114.1(5) . . . . ?
C35 Ni14 C1 Ni12 43.0(12) . . . . ?
C15 Ni14 C1 Ni12 -115.4(3) . . . . ?
C2 Ni14 C1 Ni12 70.0(4) . . . . ?
Ni6 Ni14 C1 Ni12 -124.7(3) . . . . ?
Ni21 Ni14 C1 Ni12 100.5(2) . . . . ?
Ni15 Ni14 C1 Ni12 157.5(2) . . . . ?
Ni20 Ni14 C1 Ni12 46.89(16) . . . . ?
C35 Ni14 C1 Ni1 -112.1(12) . . . . ?
C15 Ni14 C1 Ni1 89.4(6) . . . . ?
C2 Ni14 C1 Ni1 -85.2(6) . . . . ?
Ni6 Ni14 C1 Ni1 80.1(5) . . . . ?
Ni21 Ni14 C1 Ni1 -54.7(5) . . . . ?
Ni15 Ni14 C1 Ni1 2.4(5) . . . . ?
Ni12 Ni14 C1 Ni1 -155.2(7) . . . . ?
Ni20 Ni14 C1 Ni1 -108.3(5) . . . . ?
C12 Ni12 C1 C2 175.9(5) . . . . ?
C10 Ni12 C1 C2 21.7(6) . . . . ?
Ni20 Ni12 C1 C2 7.8(4) . . . . ?
Ni4 Ni12 C1 C2 -150.6(5) . . . . ?
Ni9 Ni12 C1 C2 -105.8(4) . . . . ?
Ni14 Ni12 C1 C2 67.9(4) . . . . ?
Ni17 Ni12 C1 C2 -55.4(4) . . . . ?
C12 Ni12 C1 Ni6 36.8(6) . . . . ?
C10 Ni12 C1 Ni6 -117.4(5) . . . . ?
C2 Ni12 C1 Ni6 -139.1(6) . . . . ?
Ni20 Ni12 C1 Ni6 -131.3(4) . . . . ?
Ni4 Ni12 C1 Ni6 70.3(4) . . . . ?
Ni9 Ni12 C1 Ni6 115.1(4) . . . . ?
Ni14 Ni12 C1 Ni6 -71.2(4) . . . . ?
Ni17 Ni12 C1 Ni6 165.5(4) . . . . ?
C12 Ni12 C1 Ni4 -33.5(4) . . . . ?
C10 Ni12 C1 Ni4 172.4(4) . . . . ?
C2 Ni12 C1 Ni4 150.6(5) . . . . ?
Ni20 Ni12 C1 Ni4 158.46(17) . . . . ?
Ni9 Ni12 C1 Ni4 44.79(18) . . . . ?
Ni14 Ni12 C1 Ni4 -141.4(3) . . . . ?
Ni17 Ni12 C1 Ni4 95.20(17) . . . . ?
C12 Ni12 C1 Ni14 107.9(4) . . . . ?
C10 Ni12 C1 Ni14 -46.2(5) . . . . ?
C2 Ni12 C1 Ni14 -67.9(4) . . . . ?
Ni20 Ni12 C1 Ni14 -60.11(19) . . . . ?
Ni4 Ni12 C1 Ni14 141.4(3) . . . . ?
Ni9 Ni12 C1 Ni14 -173.78(17) . . . . ?
Ni17 Ni12 C1 Ni14 -123.37(18) . . . . ?
C12 Ni12 C1 Ni1 -93.3(5) . . . . ?
C10 Ni12 C1 Ni1 112.6(5) . . . . ?
C2 Ni12 C1 Ni1 90.8(6) . . . . ?
Ni20 Ni12 C1 Ni1 98.6(4) . . . . ?
Ni4 Ni12 C1 Ni1 -59.8(4) . . . . ?
Ni9 Ni12 C1 Ni1 -15.0(4) . . . . ?
Ni14 Ni12 C1 Ni1 158.8(6) . . . . ?
Ni17 Ni12 C1 Ni1 35.4(4) . . . . ?
C4 Ni1 C1 C2 89.5(5) . . . . ?
C5 Ni1 C1 C2 -66.2(5) . . . . ?
C8 Ni1 C1 C2 9.5(7) . . . . ?
Ni2 Ni1 C1 C2 9.8(4) . . . . ?
Cd1 Ni1 C1 C2 -173.3(4) . . . . ?
Ni4 Ni1 C1 C2 135.4(5) . . . . ?
Ni7 Ni1 C1 C2 -79.6(5) . . . . ?
Ni8 Ni1 C1 C2 -108.7(4) . . . . ?
Ni5 Ni1 C1 C2 112.4(6) . . . . ?
Ni6 Ni1 C1 C2 -145.0(6) . . . . ?
Ni3 Ni1 C1 C2 122.3(4) . . . . ?
C4 Ni1 C1 Ni6 -125.5(3) . . . . ?
C5 Ni1 C1 Ni6 78.8(3) . . . . ?
C8 Ni1 C1 Ni6 154.5(4) . . . . ?
Ni2 Ni1 C1 Ni6 154.8(3) . . . . ?
Cd1 Ni1 C1 Ni6 -28.3(3) . . . . ?
Ni4 Ni1 C1 Ni6 -79.6(3) . . . . ?
Ni7 Ni1 C1 Ni6 65.4(4) . . . . ?
Ni8 Ni1 C1 Ni6 36.3(2) . . . . ?
Ni5 Ni1 C1 Ni6 -102.6(6) . . . . ?
Ni3 Ni1 C1 Ni6 -92.7(2) . . . . ?
C4 Ni1 C1 Ni4 -45.9(3) . . . . ?
C5 Ni1 C1 Ni4 158.4(3) . . . . ?
C8 Ni1 C1 Ni4 -125.9(4) . . . . ?
Ni2 Ni1 C1 Ni4 -125.6(2) . . . . ?
Cd1 Ni1 C1 Ni4 51.3(2) . . . . ?
Ni7 Ni1 C1 Ni4 144.96(17) . . . . ?
Ni8 Ni1 C1 Ni4 115.86(17) . . . . ?
Ni5 Ni1 C1 Ni4 -23.0(7) . . . . ?
Ni6 Ni1 C1 Ni4 79.6(3) . . . . ?
Ni3 Ni1 C1 Ni4 -13.1(2) . . . . ?
C4 Ni1 C1 Ni14 161.3(6) . . . . ?
C5 Ni1 C1 Ni14 5.7(6) . . . . ?
C8 Ni1 C1 Ni14 81.3(7) . . . . ?
Ni2 Ni1 C1 Ni14 81.7(5) . . . . ?
Cd1 Ni1 C1 Ni14 -101.4(5) . . . . ?
Ni4 Ni1 C1 Ni14 -152.8(7) . . . . ?
Ni7 Ni1 C1 Ni14 -7.8(8) . . . . ?
Ni8 Ni1 C1 Ni14 -36.9(5) . . . . ?
Ni5 Ni1 C1 Ni14 -175.79(15) . . . . ?
Ni6 Ni1 C1 Ni14 -73.2(5) . . . . ?
Ni3 Ni1 C1 Ni14 -165.8(5) . . . . ?
C4 Ni1 C1 Ni12 14.3(4) . . . . ?
C5 Ni1 C1 Ni12 -141.4(5) . . . . ?
C8 Ni1 C1 Ni12 -65.7(7) . . . . ?
Ni2 Ni1 C1 Ni12 -65.3(4) . . . . ?
Cd1 Ni1 C1 Ni12 111.6(4) . . . . ?
Ni4 Ni1 C1 Ni12 60.2(4) . . . . ?
Ni7 Ni1 C1 Ni12 -154.8(2) . . . . ?
Ni8 Ni1 C1 Ni12 176.1(4) . . . . ?
Ni5 Ni1 C1 Ni12 37.2(10) . . . . ?
Ni6 Ni1 C1 Ni12 139.8(6) . . . . ?
Ni3 Ni1 C1 Ni12 47.2(5) . . . . ?
Ni6 C1 C2 Ni20 101.7(10) . . . . ?
Ni4 C1 C2 Ni20 -60.8(12) . . . . ?
Ni14 C1 C2 Ni20 78.5(8) . . . . ?
Ni12 C1 C2 Ni20 -16.6(8) . . . . ?
Ni1 C1 C2 Ni20 -144.3(7) . . . . ?
Ni6 C1 C2 Ni2 -125.8(7) . . . . ?
Ni4 C1 C2 Ni2 71.7(8) . . . . ?
Ni14 C1 C2 Ni2 -149.0(4) . . . . ?
Ni12 C1 C2 Ni2 115.9(3) . . . . ?
Ni1 C1 C2 Ni2 -11.9(5) . . . . ?
Ni6 C1 C2 Ni21 -38.9(12) . . . . ?
Ni4 C1 C2 Ni21 158.6(4) . . . . ?
Ni14 C1 C2 Ni21 -62.1(6) . . . . ?
Ni12 C1 C2 Ni21 -157.2(6) . . . . ?
Ni1 C1 C2 Ni21 75.0(7) . . . . ?
Ni6 C1 C2 Ni14 23.2(7) . . . . ?
Ni4 C1 C2 Ni14 -139.3(7) . . . . ?
Ni12 C1 C2 Ni14 -95.1(2) . . . . ?
Ni1 C1 C2 Ni14 137.2(3) . . . . ?
Ni6 C1 C2 Ni12 118.3(8) . . . . ?
Ni4 C1 C2 Ni12 -44.2(6) . . . . ?
Ni14 C1 C2 Ni12 95.1(2) . . . . ?
Ni1 C1 C2 Ni12 -127.7(3) . . . . ?
C29 Ni20 C2 C1 -139.0(11) . . . . ?
C10 Ni20 C2 C1 12.2(10) . . . . ?
Ni12 Ni20 C2 C1 16.4(8) . . . . ?
Ni21 Ni20 C2 C1 -151.1(10) . . . . ?
Ni17 Ni20 C2 C1 85.5(9) . . . . ?
Ni14 Ni20 C2 C1 -70.3(8) . . . . ?
Ni2 Ni20 C2 C1 133.7(10) . . . . ?
Cd2 Ni20 C2 C1 144.3(9) . . . . ?
C29 Ni20 C2 Ni2 87.2(10) . . . . ?
C10 Ni20 C2 Ni2 -121.6(3) . . . . ?
Ni12 Ni20 C2 Ni2 -117.3(3) . . . . ?
Ni21 Ni20 C2 Ni2 75.2(3) . . . . ?
Ni17 Ni20 C2 Ni2 -48.2(2) . . . . ?
Ni14 Ni20 C2 Ni2 155.9(4) . . . . ?
Cd2 Ni20 C2 Ni2 10.6(2) . . . . ?
C29 Ni20 C2 Ni21 12.0(10) . . . . ?
C10 Ni20 C2 Ni21 163.2(3) . . . . ?
Ni12 Ni20 C2 Ni21 167.5(3) . . . . ?
Ni17 Ni20 C2 Ni21 -123.42(18) . . . . ?
Ni14 Ni20 C2 Ni21 80.8(2) . . . . ?
Ni2 Ni20 C2 Ni21 -75.2(3) . . . . ?
Cd2 Ni20 C2 Ni21 -64.61(16) . . . . ?
C29 Ni20 C2 Ni14 -68.7(10) . . . . ?
C10 Ni20 C2 Ni14 82.5(3) . . . . ?
Ni12 Ni20 C2 Ni14 86.7(3) . . . . ?
Ni21 Ni20 C2 Ni14 -80.8(2) . . . . ?
Ni17 Ni20 C2 Ni14 155.8(3) . . . . ?
Ni2 Ni20 C2 Ni14 -155.9(4) . . . . ?
Cd2 Ni20 C2 Ni14 -145.4(2) . . . . ?
C29 Ni20 C2 Ni12 -155.4(9) . . . . ?
C10 Ni20 C2 Ni12 -4.2(3) . . . . ?
Ni21 Ni20 C2 Ni12 -167.5(3) . . . . ?
Ni17 Ni20 C2 Ni12 69.10(13) . . . . ?
Ni14 Ni20 C2 Ni12 -86.7(3) . . . . ?
Ni2 Ni20 C2 Ni12 117.3(3) . . . . ?
Cd2 Ni20 C2 Ni12 127.91(14) . . . . ?
C7 Ni2 C2 C1 11.3(9) . . . . ?
C6 Ni2 C2 C1 85.2(5) . . . . ?
C3 Ni2 C2 C1 -60.9(5) . . . . ?
Ni1 Ni2 C2 C1 10.3(4) . . . . ?
Cd2 Ni2 C2 C1 -166.9(4) . . . . ?
Ni21 Ni2 C2 C1 130.0(5) . . . . ?
Ni18 Ni2 C2 C1 -86.2(5) . . . . ?
Ni22 Ni2 C2 C1 119.5(4) . . . . ?
Ni17 Ni2 C2 C1 -103.2(5) . . . . ?
Ni20 Ni2 C2 C1 -153.4(6) . . . . ?
C7 Ni2 C2 Ni20 164.6(5) . . . . ?
C6 Ni2 C2 Ni20 -121.5(3) . . . . ?
C3 Ni2 C2 Ni20 92.4(3) . . . . ?
Ni1 Ni2 C2 Ni20 163.7(3) . . . . ?
Cd2 Ni2 C2 Ni20 -13.5(3) . . . . ?
Ni21 Ni2 C2 Ni20 -76.6(3) . . . . ?
Ni18 Ni2 C2 Ni20 67.2(4) . . . . ?
Ni22 Ni2 C2 Ni20 -87.1(3) . . . . ?
Ni17 Ni2 C2 Ni20 50.2(2) . . . . ?
C7 Ni2 C2 Ni21 -118.7(6) . . . . ?
C6 Ni2 C2 Ni21 -44.9(2) . . . . ?
C3 Ni2 C2 Ni21 169.1(3) . . . . ?
Ni1 Ni2 C2 Ni21 -119.70(19) . . . . ?
Cd2 Ni2 C2 Ni21 63.09(19) . . . . ?
Ni18 Ni2 C2 Ni21 143.78(15) . . . . ?
Ni22 Ni2 C2 Ni21 -10.5(2) . . . . ?
Ni17 Ni2 C2 Ni21 126.77(19) . . . . ?
Ni20 Ni2 C2 Ni21 76.6(3) . . . . ?
C7 Ni2 C2 Ni14 -69.9(11) . . . . ?
C6 Ni2 C2 Ni14 4.0(8) . . . . ?
C3 Ni2 C2 Ni14 -142.1(8) . . . . ?
Ni1 Ni2 C2 Ni14 -70.8(8) . . . . ?
Cd2 Ni2 C2 Ni14 112.0(8) . . . . ?
Ni21 Ni2 C2 Ni14 48.9(7) . . . . ?
Ni18 Ni2 C2 Ni14 -167.4(6) . . . . ?
Ni22 Ni2 C2 Ni14 38.4(8) . . . . ?
Ni17 Ni2 C2 Ni14 175.6(8) . . . . ?
Ni20 Ni2 C2 Ni14 125.5(10) . . . . ?
C7 Ni2 C2 Ni12 87.9(7) . . . . ?
C6 Ni2 C2 Ni12 161.8(4) . . . . ?
C3 Ni2 C2 Ni12 15.7(4) . . . . ?
Ni1 Ni2 C2 Ni12 86.9(4) . . . . ?
Cd2 Ni2 C2 Ni12 -90.3(4) . . . . ?
Ni21 Ni2 C2 Ni12 -153.4(5) . . . . ?
Ni18 Ni2 C2 Ni12 -9.6(6) . . . . ?
Ni22 Ni2 C2 Ni12 -163.9(3) . . . . ?
Ni17 Ni2 C2 Ni12 -26.6(3) . . . . ?
Ni20 Ni2 C2 Ni12 -76.7(4) . . . . ?
C28 Ni21 C2 C1 137.5(8) . . . . ?
C6 Ni21 C2 C1 -51.4(7) . . . . ?
Ni20 Ni21 C2 C1 157.3(8) . . . . ?
Ni2 Ni21 C2 C1 -99.7(7) . . . . ?
Ni22 Ni21 C2 C1 -87.3(7) . . . . ?
Ni15 Ni21 C2 C1 1.1(7) . . . . ?
Ni14 Ni21 C2 C1 58.2(6) . . . . ?
Cd2 Ni21 C2 C1 -142.0(7) . . . . ?
C28 Ni21 C2 Ni20 -19.8(7) . . . . ?
C6 Ni21 C2 Ni20 151.4(3) . . . . ?
Ni2 Ni21 C2 Ni20 103.1(3) . . . . ?
Ni22 Ni21 C2 Ni20 115.44(17) . . . . ?
Ni15 Ni21 C2 Ni20 -156.21(18) . . . . ?
Ni14 Ni21 C2 Ni20 -99.1(3) . . . . ?
Cd2 Ni21 C2 Ni20 60.68(16) . . . . ?
C28 Ni21 C2 Ni2 -122.8(6) . . . . ?
C6 Ni21 C2 Ni2 48.3(3) . . . . ?
Ni20 Ni21 C2 Ni2 -103.1(3) . . . . ?
Ni22 Ni21 C2 Ni2 12.4(3) . . . . ?
Ni15 Ni21 C2 Ni2 100.72(17) . . . . ?
Ni14 Ni21 C2 Ni2 157.8(3) . . . . ?
Cd2 Ni21 C2 Ni2 -42.39(15) . . . . ?
C28 Ni21 C2 Ni14 79.3(6) . . . . ?
C6 Ni21 C2 Ni14 -109.6(3) . . . . ?
Ni20 Ni21 C2 Ni14 99.1(3) . . . . ?
Ni2 Ni21 C2 Ni14 -157.8(3) . . . . ?
Ni22 Ni21 C2 Ni14 -145.47(12) . . . . ?
Ni15 Ni21 C2 Ni14 -57.12(18) . . . . ?
Cd2 Ni21 C2 Ni14 159.8(2) . . . . ?
C28 Ni21 C2 Ni12 5.0(11) . . . . ?
C6 Ni21 C2 Ni12 176.1(8) . . . . ?
Ni20 Ni21 C2 Ni12 24.7(6) . . . . ?
Ni2 Ni21 C2 Ni12 127.8(8) . . . . ?
Ni22 Ni21 C2 Ni12 140.2(6) . . . . ?
Ni15 Ni21 C2 Ni12 -131.5(7) . . . . ?
Ni14 Ni21 C2 Ni12 -74.3(7) . . . . ?
Cd2 Ni21 C2 Ni12 85.4(7) . . . . ?
C35 Ni14 C2 C1 169.5(5) . . . . ?
C15 Ni14 C2 C1 -8.0(7) . . . . ?
Ni6 Ni14 C2 C1 -11.1(4) . . . . ?
Ni21 Ni14 C2 C1 -138.1(5) . . . . ?
Ni15 Ni14 C2 C1 -87.1(4) . . . . ?
Ni12 Ni14 C2 C1 70.5(4) . . . . ?
Ni20 Ni14 C2 C1 143.7(5) . . . . ?
C35 Ni14 C2 Ni20 25.7(5) . . . . ?
C15 Ni14 C2 Ni20 -151.8(4) . . . . ?
C1 Ni14 C2 Ni20 -143.7(5) . . . . ?
Ni6 Ni14 C2 Ni20 -154.8(2) . . . . ?
Ni21 Ni14 C2 Ni20 78.2(3) . . . . ?
Ni15 Ni14 C2 Ni20 129.1(3) . . . . ?
Ni12 Ni14 C2 Ni20 -73.3(3) . . . . ?
C35 Ni14 C2 Ni2 -100.4(9) . . . . ?
C15 Ni14 C2 Ni2 82.1(9) . . . . ?
C1 Ni14 C2 Ni2 90.2(9) . . . . ?
Ni6 Ni14 C2 Ni2 79.1(8) . . . . ?
Ni21 Ni14 C2 Ni2 -47.9(7) . . . . ?
Ni15 Ni14 C2 Ni2 3.1(8) . . . . ?
Ni12 Ni14 C2 Ni2 160.7(10) . . . . ?
Ni20 Ni14 C2 Ni2 -126.1(10) . . . . ?
C35 Ni14 C2 Ni21 -52.5(5) . . . . ?
C15 Ni14 C2 Ni21 130.1(4) . . . . ?
C1 Ni14 C2 Ni21 138.1(5) . . . . ?
Ni6 Ni14 C2 Ni21 127.02(19) . . . . ?
Ni15 Ni14 C2 Ni21 50.97(16) . . . . ?
Ni12 Ni14 C2 Ni21 -151.4(4) . . . . ?
Ni20 Ni14 C2 Ni21 -78.2(3) . . . . ?
C35 Ni14 C2 Ni12 99.0(5) . . . . ?
C15 Ni14 C2 Ni12 -78.5(5) . . . . ?
C1 Ni14 C2 Ni12 -70.5(4) . . . . ?
Ni6 Ni14 C2 Ni12 -81.6(2) . . . . ?
Ni21 Ni14 C2 Ni12 151.4(4) . . . . ?
Ni15 Ni14 C2 Ni12 -157.6(2) . . . . ?
Ni20 Ni14 C2 Ni12 73.3(3) . . . . ?
C12 Ni12 C2 C1 -9.4(11) . . . . ?
C10 Ni12 C2 C1 -165.4(4) . . . . ?
Ni20 Ni12 C2 C1 -169.7(5) . . . . ?
Ni4 Ni12 C2 C1 21.9(4) . . . . ?
Ni9 Ni12 C2 C1 80.9(4) . . . . ?
Ni14 Ni12 C2 C1 -71.6(4) . . . . ?
Ni17 Ni12 C2 C1 123.0(4) . . . . ?
C12 Ni12 C2 Ni20 160.3(8) . . . . ?
C10 Ni12 C2 Ni20 4.3(3) . . . . ?
C1 Ni12 C2 Ni20 169.7(5) . . . . ?
Ni4 Ni12 C2 Ni20 -168.43(18) . . . . ?
Ni9 Ni12 C2 Ni20 -109.43(16) . . . . ?
Ni14 Ni12 C2 Ni20 98.1(3) . . . . ?
Ni17 Ni12 C2 Ni20 -67.32(15) . . . . ?
C12 Ni12 C2 Ni2 -106.9(9) . . . . ?
C10 Ni12 C2 Ni2 97.1(4) . . . . ?
C1 Ni12 C2 Ni2 -97.5(5) . . . . ?
Ni20 Ni12 C2 Ni2 92.8(4) . . . . ?
Ni4 Ni12 C2 Ni2 -75.7(3) . . . . ?
Ni9 Ni12 C2 Ni2 -16.7(4) . . . . ?
Ni14 Ni12 C2 Ni2 -169.2(6) . . . . ?
Ni17 Ni12 C2 Ni2 25.4(3) . . . . ?
C12 Ni12 C2 Ni21 134.9(9) . . . . ?
C10 Ni12 C2 Ni21 -21.1(8) . . . . ?
C1 Ni12 C2 Ni21 144.3(10) . . . . ?
Ni20 Ni12 C2 Ni21 -25.4(6) . . . . ?
Ni4 Ni12 C2 Ni21 166.2(7) . . . . ?
Ni9 Ni12 C2 Ni21 -134.8(7) . . . . ?
Ni14 Ni12 C2 Ni21 72.7(7) . . . . ?
Ni17 Ni12 C2 Ni21 -92.7(7) . . . . ?
C12 Ni12 C2 Ni14 62.3(10) . . . . ?
C10 Ni12 C2 Ni14 -93.7(3) . . . . ?
C1 Ni12 C2 Ni14 71.6(4) . . . . ?
Ni20 Ni12 C2 Ni14 -98.1(3) . . . . ?
Ni4 Ni12 C2 Ni14 93.5(2) . . . . ?
Ni9 Ni12 C2 Ni14 152.50(16) . . . . ?
Ni17 Ni12 C2 Ni14 -165.4(3) . . . . ?
C24 Ni17 C3 C4 -170.5(16) . . . . ?
C9 Ni17 C3 C4 43.4(9) . . . . ?
Ni9 Ni17 C3 C4 33.7(7) . . . . ?
Ni18 Ni17 C3 C4 171.4(10) . . . . ?
Ni2 Ni17 C3 C4 -111.8(9) . . . . ?
Ni20 Ni17 C3 C4 -72.7(8) . . . . ?
Cd2 Ni17 C3 C4 -136.3(8) . . . . ?
Ni12 Ni17 C3 C4 -30.3(8) . . . . ?
C24 Ni17 C3 Ni18 18.1(18) . . . . ?
C9 Ni17 C3 Ni18 -128.0(3) . . . . ?
Ni9 Ni17 C3 Ni18 -137.7(3) . . . . ?
Ni2 Ni17 C3 Ni18 76.8(2) . . . . ?
Ni20 Ni17 C3 Ni18 115.87(16) . . . . ?
Cd2 Ni17 C3 Ni18 52.27(19) . . . . ?
Ni12 Ni17 C3 Ni18 158.3(2) . . . . ?
C24 Ni17 C3 Ni9 155.7(17) . . . . ?
C9 Ni17 C3 Ni9 9.7(3) . . . . ?
Ni18 Ni17 C3 Ni9 137.7(3) . . . . ?
Ni2 Ni17 C3 Ni9 -145.5(3) . . . . ?
Ni20 Ni17 C3 Ni9 -106.43(15) . . . . ?
Cd2 Ni17 C3 Ni9 -170.04(14) . . . . ?
Ni12 Ni17 C3 Ni9 -64.01(14) . . . . ?
C24 Ni17 C3 Ni10 85.5(18) . . . . ?
C9 Ni17 C3 Ni10 -60.6(5) . . . . ?
Ni9 Ni17 C3 Ni10 -70.3(4) . . . . ?
Ni18 Ni17 C3 Ni10 67.4(4) . . . . ?
Ni2 Ni17 C3 Ni10 144.3(6) . . . . ?
Ni20 Ni17 C3 Ni10 -176.7(4) . . . . ?
Cd2 Ni17 C3 Ni10 119.7(4) . . . . ?
Ni12 Ni17 C3 Ni10 -134.3(5) . . . . ?
C24 Ni17 C3 Ni2 -58.8(18) . . . . ?
C9 Ni17 C3 Ni2 155.1(3) . . . . ?
Ni9 Ni17 C3 Ni2 145.5(3) . . . . ?
Ni18 Ni17 C3 Ni2 -76.8(2) . . . . ?
Ni20 Ni17 C3 Ni2 39.1(2) . . . . ?
Cd2 Ni17 C3 Ni2 -24.5(2) . . . . ?
Ni12 Ni17 C3 Ni2 81.48(18) . . . . ?
C26 Ni18 C3 C4 -133.0(8) . . . . ?
C7 Ni18 C3 C4 52.4(8) . . . . ?
Ni19 Ni18 C3 C4 76.8(8) . . . . ?
Ni2 Ni18 C3 C4 98.3(8) . . . . ?
Ni17 Ni18 C3 C4 -171.7(9) . . . . ?
Ni10 Ni18 C3 C4 -39.6(7) . . . . ?
Ni11 Ni18 C3 C4 6.7(8) . . . . ?
Cd2 Ni18 C3 C4 137.3(8) . . . . ?
C26 Ni18 C3 Ni17 38.7(5) . . . . ?
C7 Ni18 C3 Ni17 -135.9(3) . . . . ?
Ni19 Ni18 C3 Ni17 -111.5(2) . . . . ?
Ni2 Ni18 C3 Ni17 -90.0(2) . . . . ?
Ni10 Ni18 C3 Ni17 132.1(3) . . . . ?
Ni11 Ni18 C3 Ni17 178.40(15) . . . . ?
Cd2 Ni18 C3 Ni17 -51.02(19) . . . . ?
C26 Ni18 C3 Ni9 -23.7(8) . . . . ?
C7 Ni18 C3 Ni9 161.7(5) . . . . ?
Ni19 Ni18 C3 Ni9 -173.9(3) . . . . ?
Ni2 Ni18 C3 Ni9 -152.3(6) . . . . ?
Ni17 Ni18 C3 Ni9 -62.4(4) . . . . ?
Ni10 Ni18 C3 Ni9 69.7(4) . . . . ?
Ni11 Ni18 C3 Ni9 116.0(5) . . . . ?
Cd2 Ni18 C3 Ni9 -113.4(5) . . . . ?
C26 Ni18 C3 Ni10 -93.4(5) . . . . ?
C7 Ni18 C3 Ni10 92.0(3) . . . . ?
Ni19 Ni18 C3 Ni10 116.42(17) . . . . ?
Ni2 Ni18 C3 Ni10 137.9(3) . . . . ?
Ni17 Ni18 C3 Ni10 -132.1(3) . . . . ?
Ni11 Ni18 C3 Ni10 46.29(18) . . . . ?
Cd2 Ni18 C3 Ni10 176.87(15) . . . . ?
C26 Ni18 C3 Ni2 128.6(4) . . . . ?
C7 Ni18 C3 Ni2 -45.9(2) . . . . ?
Ni19 Ni18 C3 Ni2 -21.5(3) . . . . ?
Ni17 Ni18 C3 Ni2 90.0(2) . . . . ?
Ni10 Ni18 C3 Ni2 -137.9(3) . . . . ?
Ni11 Ni18 C3 Ni2 -91.65(16) . . . . ?
Cd2 Ni18 C3 Ni2 38.93(16) . . . . ?
C11 Ni9 C3 C4 54.8(9) . . . . ?
C9 Ni9 C3 C4 -168.1(4) . . . . ?
Ni17 Ni9 C3 C4 -157.6(5) . . . . ?
Ni4 Ni9 C3 C4 -31.9(4) . . . . ?
Ni10 Ni9 C3 C4 70.4(4) . . . . ?
Ni12 Ni9 C3 C4 -87.3(4) . . . . ?
Ni3 Ni9 C3 C4 21.3(4) . . . . ?
C11 Ni9 C3 Ni17 -147.6(8) . . . . ?
C9 Ni9 C3 Ni17 -10.5(3) . . . . ?
C4 Ni9 C3 Ni17 157.6(5) . . . . ?
Ni4 Ni9 C3 Ni17 125.71(19) . . . . ?
Ni10 Ni9 C3 Ni17 -131.9(3) . . . . ?
Ni12 Ni9 C3 Ni17 70.33(16) . . . . ?
Ni3 Ni9 C3 Ni17 178.9(2) . . . . ?
C11 Ni9 C3 Ni18 -83.1(10) . . . . ?
C9 Ni9 C3 Ni18 54.1(6) . . . . ?
C4 Ni9 C3 Ni18 -137.8(7) . . . . ?
Ni17 Ni9 C3 Ni18 64.5(4) . . . . ?
Ni4 Ni9 C3 Ni18 -169.8(5) . . . . ?
Ni10 Ni9 C3 Ni18 -67.4(4) . . . . ?
Ni12 Ni9 C3 Ni18 134.9(5) . . . . ?
Ni3 Ni9 C3 Ni18 -116.5(5) . . . . ?
C11 Ni9 C3 Ni10 -15.7(9) . . . . ?
C9 Ni9 C3 Ni10 121.5(3) . . . . ?
C4 Ni9 C3 Ni10 -70.4(4) . . . . ?
Ni17 Ni9 C3 Ni10 131.9(3) . . . . ?
Ni4 Ni9 C3 Ni10 -102.37(19) . . . . ?
Ni12 Ni9 C3 Ni10 -157.8(2) . . . . ?
Ni3 Ni9 C3 Ni10 -49.14(15) . . . . ?
C11 Ni9 C3 Ni2 144.6(8) . . . . ?
C9 Ni9 C3 Ni2 -78.3(6) . . . . ?
C4 Ni9 C3 Ni2 89.8(7) . . . . ?
Ni17 Ni9 C3 Ni2 -67.8(6) . . . . ?
Ni4 Ni9 C3 Ni2 57.9(6) . . . . ?
Ni10 Ni9 C3 Ni2 160.2(8) . . . . ?
Ni12 Ni9 C3 Ni2 2.5(6) . . . . ?
Ni3 Ni9 C3 Ni2 111.1(6) . . . . ?
C25 Ni10 C3 C4 -172.2(5) . . . . ?
C30 Ni10 C3 C4 -15.9(7) . . . . ?
Ni3 Ni10 C3 C4 -6.1(4) . . . . ?
Ni18 Ni10 C3 C4 152.9(5) . . . . ?
Ni11 Ni10 C3 C4 108.0(4) . . . . ?
Ni9 Ni10 C3 C4 -71.2(4) . . . . ?
C25 Ni10 C3 Ni17 -34.1(6) . . . . ?
C30 Ni10 C3 Ni17 122.2(6) . . . . ?
C4 Ni10 C3 Ni17 138.1(7) . . . . ?
Ni3 Ni10 C3 Ni17 132.0(4) . . . . ?
Ni18 Ni10 C3 Ni17 -69.1(4) . . . . ?
Ni11 Ni10 C3 Ni17 -113.9(4) . . . . ?
Ni9 Ni10 C3 Ni17 66.8(4) . . . . ?
C25 Ni10 C3 Ni18 35.0(4) . . . . ?
C30 Ni10 C3 Ni18 -168.8(4) . . . . ?
C4 Ni10 C3 Ni18 -152.9(5) . . . . ?
Ni3 Ni10 C3 Ni18 -158.93(18) . . . . ?
Ni11 Ni10 C3 Ni18 -44.86(18) . . . . ?
Ni9 Ni10 C3 Ni18 135.9(3) . . . . ?
C25 Ni10 C3 Ni9 -100.9(4) . . . . ?
C30 Ni10 C3 Ni9 55.3(6) . . . . ?
C4 Ni10 C3 Ni9 71.2(4) . . . . ?
Ni3 Ni10 C3 Ni9 65.16(18) . . . . ?
Ni18 Ni10 C3 Ni9 -135.9(3) . . . . ?
Ni11 Ni10 C3 Ni9 179.23(17) . . . . ?
C25 Ni10 C3 Ni2 95.0(5) . . . . ?
C30 Ni10 C3 Ni2 -108.7(6) . . . . ?
C4 Ni10 C3 Ni2 -92.8(6) . . . . ?
Ni3 Ni10 C3 Ni2 -98.9(4) . . . . ?
Ni18 Ni10 C3 Ni2 60.0(4) . . . . ?
Ni11 Ni10 C3 Ni2 15.2(4) . . . . ?
Ni9 Ni10 C3 Ni2 -164.1(6) . . . . ?
C2 Ni2 C3 C4 66.1(5) . . . . ?
C7 Ni2 C3 C4 -89.8(5) . . . . ?
C6 Ni2 C3 C4 -10.9(8) . . . . ?
Ni1 Ni2 C3 C4 -9.2(4) . . . . ?
Cd2 Ni2 C3 C4 172.1(4) . . . . ?
Ni21 Ni2 C3 C4 80.3(6) . . . . ?
Ni18 Ni2 C3 C4 -136.6(6) . . . . ?
Ni22 Ni2 C3 C4 -115.1(6) . . . . ?
Ni17 Ni2 C3 C4 141.6(6) . . . . ?
Ni20 Ni2 C3 C4 104.9(5) . . . . ?
C2 Ni2 C3 Ni17 -75.4(3) . . . . ?
C7 Ni2 C3 Ni17 128.6(3) . . . . ?
C6 Ni2 C3 Ni17 -152.4(4) . . . . ?
Ni1 Ni2 C3 Ni17 -150.7(3) . . . . ?
Cd2 Ni2 C3 Ni17 30.5(2) . . . . ?
Ni21 Ni2 C3 Ni17 -61.2(4) . . . . ?
Ni18 Ni2 C3 Ni17 81.8(2) . . . . ?
Ni22 Ni2 C3 Ni17 103.3(5) . . . . ?
Ni20 Ni2 C3 Ni17 -36.6(2) . . . . ?
C2 Ni2 C3 Ni18 -157.3(3) . . . . ?
C7 Ni2 C3 Ni18 46.8(3) . . . . ?
C6 Ni2 C3 Ni18 125.7(4) . . . . ?
Ni1 Ni2 C3 Ni18 127.4(2) . . . . ?
Cd2 Ni2 C3 Ni18 -51.3(2) . . . . ?
Ni21 Ni2 C3 Ni18 -143.08(18) . . . . ?
Ni22 Ni2 C3 Ni18 21.5(7) . . . . ?
Ni17 Ni2 C3 Ni18 -81.8(2) . . . . ?
Ni20 Ni2 C3 Ni18 -118.48(17) . . . . ?
C2 Ni2 C3 Ni9 -11.3(6) . . . . ?
C7 Ni2 C3 Ni9 -167.3(7) . . . . ?
C6 Ni2 C3 Ni9 -88.3(7) . . . . ?
Ni1 Ni2 C3 Ni9 -86.6(6) . . . . ?
Cd2 Ni2 C3 Ni9 94.6(6) . . . . ?
Ni21 Ni2 C3 Ni9 2.9(9) . . . . ?
Ni18 Ni2 C3 Ni9 146.0(7) . . . . ?
Ni22 Ni2 C3 Ni9 167.42(17) . . . . ?
Ni17 Ni2 C3 Ni9 64.1(5) . . . . ?
Ni20 Ni2 C3 Ni9 27.5(6) . . . . ?
C2 Ni2 C3 Ni10 142.2(5) . . . . ?
C7 Ni2 C3 Ni10 -13.8(4) . . . . ?
C6 Ni2 C3 Ni10 65.2(7) . . . . ?
Ni1 Ni2 C3 Ni10 66.8(4) . . . . ?
Cd2 Ni2 C3 Ni10 -111.9(4) . . . . ?
Ni21 Ni2 C3 Ni10 156.3(2) . . . . ?
Ni18 Ni2 C3 Ni10 -60.6(4) . . . . ?
Ni22 Ni2 C3 Ni10 -39.1(9) . . . . ?
Ni17 Ni2 C3 Ni10 -142.4(6) . . . . ?
Ni20 Ni2 C3 Ni10 -179.0(4) . . . . ?
Ni17 C3 C4 Ni3 -111.9(10) . . . . ?
Ni18 C3 C4 Ni3 55.4(14) . . . . ?
Ni9 C3 C4 Ni3 -76.9(9) . . . . ?
Ni10 C3 C4 Ni3 13.6(9) . . . . ?
Ni2 C3 C4 Ni3 142.4(8) . . . . ?
Ni17 C3 C4 Ni1 116.5(7) . . . . ?
Ni18 C3 C4 Ni1 -76.2(8) . . . . ?
Ni9 C3 C4 Ni1 151.5(4) . . . . ?
Ni10 C3 C4 Ni1 -118.0(4) . . . . ?
Ni2 C3 C4 Ni1 10.8(5) . . . . ?
Ni17 C3 C4 Ni4 31.9(12) . . . . ?
Ni18 C3 C4 Ni4 -160.8(5) . . . . ?
Ni9 C3 C4 Ni4 66.9(6) . . . . ?
Ni10 C3 C4 Ni4 157.4(6) . . . . ?
Ni2 C3 C4 Ni4 -73.8(7) . . . . ?
Ni17 C3 C4 Ni9 -34.9(7) . . . . ?
Ni18 C3 C4 Ni9 132.3(7) . . . . ?
Ni10 C3 C4 Ni9 90.6(2) . . . . ?
Ni2 C3 C4 Ni9 -140.6(4) . . . . ?
Ni17 C3 C4 Ni10 -125.5(8) . . . . ?
Ni18 C3 C4 Ni10 41.8(7) . . . . ?
Ni9 C3 C4 Ni10 -90.6(2) . . . . ?
Ni2 C3 C4 Ni10 128.8(4) . . . . ?
C14 Ni3 C4 C3 143.0(12) . . . . ?
C30 Ni3 C4 C3 -10.9(11) . . . . ?
Ni10 Ni3 C4 C3 -13.4(9) . . . . ?
Ni4 Ni3 C4 C3 152.5(11) . . . . ?
Cd1 Ni3 C4 C3 -146.9(10) . . . . ?
Ni5 Ni3 C4 C3 -83.2(10) . . . . ?
Ni9 Ni3 C4 C3 68.4(9) . . . . ?
Ni1 Ni3 C4 C3 -132.3(11) . . . . ?
C14 Ni3 C4 Ni1 -84.7(11) . . . . ?
C30 Ni3 C4 Ni1 121.4(4) . . . . ?
Ni10 Ni3 C4 Ni1 118.9(3) . . . . ?
Ni4 Ni3 C4 Ni1 -75.2(2) . . . . ?
Cd1 Ni3 C4 Ni1 -14.6(2) . . . . ?
Ni5 Ni3 C4 Ni1 49.1(2) . . . . ?
Ni9 Ni3 C4 Ni1 -159.3(4) . . . . ?
C14 Ni3 C4 Ni4 -9.5(12) . . . . ?
C30 Ni3 C4 Ni4 -163.4(3) . . . . ?
Ni10 Ni3 C4 Ni4 -165.9(3) . . . . ?
Cd1 Ni3 C4 Ni4 60.56(17) . . . . ?
Ni5 Ni3 C4 Ni4 124.30(19) . . . . ?
Ni9 Ni3 C4 Ni4 -84.1(3) . . . . ?
Ni1 Ni3 C4 Ni4 75.2(2) . . . . ?
C14 Ni3 C4 Ni9 74.5(11) . . . . ?
C30 Ni3 C4 Ni9 -79.3(4) . . . . ?
Ni10 Ni3 C4 Ni9 -81.9(2) . . . . ?
Ni4 Ni3 C4 Ni9 84.1(3) . . . . ?
Cd1 Ni3 C4 Ni9 144.6(2) . . . . ?
Ni5 Ni3 C4 Ni9 -151.6(3) . . . . ?
Ni1 Ni3 C4 Ni9 159.3(4) . . . . ?
C14 Ni3 C4 Ni10 156.4(11) . . . . ?
C30 Ni3 C4 Ni10 2.6(4) . . . . ?
Ni4 Ni3 C4 Ni10 165.9(3) . . . . ?
Cd1 Ni3 C4 Ni10 -133.50(15) . . . . ?
Ni5 Ni3 C4 Ni10 -69.77(14) . . . . ?
Ni9 Ni3 C4 Ni10 81.9(2) . . . . ?
Ni1 Ni3 C4 Ni10 -118.9(3) . . . . ?
C5 Ni1 C4 C3 -8.5(9) . . . . ?
C1 Ni1 C4 C3 -84.0(5) . . . . ?
C8 Ni1 C4 C3 61.9(5) . . . . ?
Ni2 Ni1 C4 C3 -9.3(4) . . . . ?
Cd1 Ni1 C4 C3 171.9(4) . . . . ?
Ni4 Ni1 C4 C3 -128.2(6) . . . . ?
Ni7 Ni1 C4 C3 86.4(5) . . . . ?
Ni8 Ni1 C4 C3 -151.0(5) . . . . ?
Ni5 Ni1 C4 C3 103.1(5) . . . . ?
Ni6 Ni1 C4 C3 -116.8(4) . . . . ?
Ni3 Ni1 C4 C3 154.5(6) . . . . ?
C5 Ni1 C4 Ni3 -163.1(5) . . . . ?
C1 Ni1 C4 Ni3 121.5(3) . . . . ?
C8 Ni1 C4 Ni3 -92.7(3) . . . . ?
Ni2 Ni1 C4 Ni3 -163.8(3) . . . . ?
Cd1 Ni1 C4 Ni3 17.4(3) . . . . ?
Ni4 Ni1 C4 Ni3 77.2(3) . . . . ?
Ni7 Ni1 C4 Ni3 -68.1(4) . . . . ?
Ni8 Ni1 C4 Ni3 54.5(7) . . . . ?
Ni5 Ni1 C4 Ni3 -51.4(2) . . . . ?
Ni6 Ni1 C4 Ni3 88.7(3) . . . . ?
C5 Ni1 C4 Ni4 119.7(6) . . . . ?
C1 Ni1 C4 Ni4 44.2(2) . . . . ?
C8 Ni1 C4 Ni4 -169.9(3) . . . . ?
Ni2 Ni1 C4 Ni4 118.97(19) . . . . ?
Cd1 Ni1 C4 Ni4 -59.88(19) . . . . ?
Ni7 Ni1 C4 Ni4 -145.39(14) . . . . ?
Ni8 Ni1 C4 Ni4 -22.8(7) . . . . ?
Ni5 Ni1 C4 Ni4 -128.66(19) . . . . ?
Ni6 Ni1 C4 Ni4 11.4(2) . . . . ?
Ni3 Ni1 C4 Ni4 -77.2(3) . . . . ?
C5 Ni1 C4 Ni9 65.1(12) . . . . ?
C1 Ni1 C4 Ni9 -10.4(8) . . . . ?
C8 Ni1 C4 Ni9 135.5(8) . . . . ?
Ni2 Ni1 C4 Ni9 64.4(8) . . . . ?
Cd1 Ni1 C4 Ni9 -114.5(8) . . . . ?
Ni4 Ni1 C4 Ni9 -54.6(7) . . . . ?
Ni7 Ni1 C4 Ni9 160.0(6) . . . . ?
Ni8 Ni1 C4 Ni9 -77.4(11) . . . . ?
Ni5 Ni1 C4 Ni9 176.7(8) . . . . ?
Ni6 Ni1 C4 Ni9 -43.2(9) . . . . ?
Ni3 Ni1 C4 Ni9 -131.8(10) . . . . ?
C5 Ni1 C4 Ni10 -85.2(7) . . . . ?
C1 Ni1 C4 Ni10 -160.7(4) . . . . ?
C8 Ni1 C4 Ni10 -14.8(4) . . . . ?
Ni2 Ni1 C4 Ni10 -86.0(4) . . . . ?
Cd1 Ni1 C4 Ni10 95.2(4) . . . . ?
Ni4 Ni1 C4 Ni10 155.1(5) . . . . ?
Ni7 Ni1 C4 Ni10 9.7(6) . . . . ?
Ni8 Ni1 C4 Ni10 132.3(4) . . . . ?
Ni5 Ni1 C4 Ni10 26.4(3) . . . . ?
Ni6 Ni1 C4 Ni10 166.5(3) . . . . ?
Ni3 Ni1 C4 Ni10 77.8(4) . . . . ?
C13 Ni4 C4 C3 -140.3(7) . . . . ?
C1 Ni4 C4 C3 49.1(7) . . . . ?
Ni6 Ni4 C4 C3 81.8(7) . . . . ?
Ni3 Ni4 C4 C3 -160.2(8) . . . . ?
Ni1 Ni4 C4 C3 97.0(7) . . . . ?
Ni12 Ni4 C4 C3 -4.6(7) . . . . ?
Ni9 Ni4 C4 C3 -60.5(6) . . . . ?
Cd1 Ni4 C4 C3 142.2(7) . . . . ?
C13 Ni4 C4 Ni3 19.9(6) . . . . ?
C1 Ni4 C4 Ni3 -150.7(3) . . . . ?
Ni6 Ni4 C4 Ni3 -118.07(17) . . . . ?
Ni1 Ni4 C4 Ni3 -102.8(3) . . . . ?
Ni12 Ni4 C4 Ni3 155.55(19) . . . . ?
Ni9 Ni4 C4 Ni3 99.7(3) . . . . ?
Cd1 Ni4 C4 Ni3 -57.59(18) . . . . ?
C13 Ni4 C4 Ni1 122.7(5) . . . . ?
C1 Ni4 C4 Ni1 -47.8(3) . . . . ?
Ni6 Ni4 C4 Ni1 -15.2(3) . . . . ?
Ni3 Ni4 C4 Ni1 102.8(3) . . . . ?
Ni12 Ni4 C4 Ni1 -101.61(17) . . . . ?
Ni9 Ni4 C4 Ni1 -157.4(3) . . . . ?
Cd1 Ni4 C4 Ni1 45.25(16) . . . . ?
C13 Ni4 C4 Ni9 -79.9(6) . . . . ?
C1 Ni4 C4 Ni9 109.6(3) . . . . ?
Ni6 Ni4 C4 Ni9 142.21(13) . . . . ?
Ni3 Ni4 C4 Ni9 -99.7(3) . . . . ?
Ni1 Ni4 C4 Ni9 157.4(3) . . . . ?
Ni12 Ni4 C4 Ni9 55.83(19) . . . . ?
Cd1 Ni4 C4 Ni9 -157.3(2) . . . . ?
C13 Ni4 C4 Ni10 -8.9(11) . . . . ?
C1 Ni4 C4 Ni10 -179.5(8) . . . . ?
Ni6 Ni4 C4 Ni10 -146.8(7) . . . . ?
Ni3 Ni4 C4 Ni10 -28.8(6) . . . . ?
Ni1 Ni4 C4 Ni10 -131.6(9) . . . . ?
Ni12 Ni4 C4 Ni10 126.8(8) . . . . ?
Ni9 Ni4 C4 Ni10 71.0(7) . . . . ?
Cd1 Ni4 C4 Ni10 -86.4(8) . . . . ?
C11 Ni9 C4 C3 -153.6(5) . . . . ?
C9 Ni9 C4 C3 18.2(7) . . . . ?
Ni17 Ni9 C4 C3 16.9(4) . . . . ?
Ni4 Ni9 C4 C3 134.7(5) . . . . ?
Ni10 Ni9 C4 C3 -72.8(4) . . . . ?
Ni12 Ni9 C4 C3 85.4(4) . . . . ?
Ni3 Ni9 C4 C3 -146.1(5) . . . . ?
C11 Ni9 C4 Ni3 -7.5(5) . . . . ?
C9 Ni9 C4 Ni3 164.3(4) . . . . ?
C3 Ni9 C4 Ni3 146.1(5) . . . . ?
Ni17 Ni9 C4 Ni3 163.0(2) . . . . ?
Ni4 Ni9 C4 Ni3 -79.2(3) . . . . ?
Ni10 Ni9 C4 Ni3 73.3(3) . . . . ?
Ni12 Ni9 C4 Ni3 -128.5(3) . . . . ?
C11 Ni9 C4 Ni1 124.6(8) . . . . ?
C9 Ni9 C4 Ni1 -63.6(10) . . . . ?
C3 Ni9 C4 Ni1 -81.8(9) . . . . ?
Ni17 Ni9 C4 Ni1 -64.9(8) . . . . ?
Ni4 Ni9 C4 Ni1 52.9(7) . . . . ?
Ni10 Ni9 C4 Ni1 -154.6(10) . . . . ?
Ni12 Ni9 C4 Ni1 3.6(8) . . . . ?
Ni3 Ni9 C4 Ni1 132.1(10) . . . . ?
C11 Ni9 C4 Ni4 71.6(5) . . . . ?
C9 Ni9 C4 Ni4 -116.6(5) . . . . ?
C3 Ni9 C4 Ni4 -134.7(5) . . . . ?
Ni17 Ni9 C4 Ni4 -117.8(2) . . . . ?
Ni10 Ni9 C4 Ni4 152.5(4) . . . . ?
Ni12 Ni9 C4 Ni4 -49.31(17) . . . . ?
Ni3 Ni9 C4 Ni4 79.2(3) . . . . ?
C11 Ni9 C4 Ni10 -80.9(4) . . . . ?
C9 Ni9 C4 Ni10 91.0(5) . . . . ?
C3 Ni9 C4 Ni10 72.8(4) . . . . ?
Ni17 Ni9 C4 Ni10 89.67(19) . . . . ?
Ni4 Ni9 C4 Ni10 -152.5(4) . . . . ?
Ni12 Ni9 C4 Ni10 158.2(2) . . . . ?
Ni3 Ni9 C4 Ni10 -73.3(3) . . . . ?
C25 Ni10 C4 C3 18.4(11) . . . . ?
C30 Ni10 C4 C3 169.4(5) . . . . ?
Ni3 Ni10 C4 C3 172.1(5) . . . . ?
Ni18 Ni10 C4 C3 -20.1(4) . . . . ?
Ni11 Ni10 C4 C3 -78.5(4) . . . . ?
Ni9 Ni10 C4 C3 71.4(4) . . . . ?
C25 Ni10 C4 Ni3 -153.7(8) . . . . ?
C30 Ni10 C4 Ni3 -2.6(4) . . . . ?
C3 Ni10 C4 Ni3 -172.1(5) . . . . ?
Ni18 Ni10 C4 Ni3 167.83(19) . . . . ?
Ni11 Ni10 C4 Ni3 109.40(17) . . . . ?
Ni9 Ni10 C4 Ni3 -100.7(3) . . . . ?
C25 Ni10 C4 Ni1 113.5(9) . . . . ?
C30 Ni10 C4 Ni1 -95.4(5) . . . . ?
C3 Ni10 C4 Ni1 95.1(5) . . . . ?
Ni3 Ni10 C4 Ni1 -92.8(4) . . . . ?
Ni18 Ni10 C4 Ni1 75.0(4) . . . . ?
Ni11 Ni10 C4 Ni1 16.6(4) . . . . ?
Ni9 Ni10 C4 Ni1 166.5(5) . . . . ?
C25 Ni10 C4 Ni4 -124.2(10) . . . . ?
C30 Ni10 C4 Ni4 26.9(9) . . . . ?
C3 Ni10 C4 Ni4 -142.6(10) . . . . ?
Ni3 Ni10 C4 Ni4 29.5(6) . . . . ?
Ni18 Ni10 C4 Ni4 -162.7(8) . . . . ?
Ni11 Ni10 C4 Ni4 138.9(7) . . . . ?
Ni9 Ni10 C4 Ni4 -71.2(7) . . . . ?
C25 Ni10 C4 Ni9 -53.0(9) . . . . ?
C30 Ni10 C4 Ni9 98.1(3) . . . . ?
C3 Ni10 C4 Ni9 -71.4(4) . . . . ?
Ni3 Ni10 C4 Ni9 100.7(3) . . . . ?
Ni18 Ni10 C4 Ni9 -91.48(19) . . . . ?
Ni11 Ni10 C4 Ni9 -149.90(15) . . . . ?
C18 Ni8 C5 C6 148.0(11) . . . . ?
C17 Ni8 C5 C6 7.6(11) . . . . ?
Ni15 Ni8 C5 C6 3.1(9) . . . . ?
Ni7 Ni8 C5 C6 161.1(12) . . . . ?
Ni1 Ni8 C5 C6 -121.6(11) . . . . ?
Cd1 Ni8 C5 C6 -136.1(10) . . . . ?
Ni6 Ni8 C5 C6 -70.2(10) . . . . ?
C18 Ni8 C5 Ni1 -90.4(10) . . . . ?
C17 Ni8 C5 Ni1 129.2(3) . . . . ?
Ni15 Ni8 C5 Ni1 124.7(3) . . . . ?
Ni7 Ni8 C5 Ni1 -77.3(2) . . . . ?
Cd1 Ni8 C5 Ni1 -14.4(2) . . . . ?
Ni6 Ni8 C5 Ni1 51.5(2) . . . . ?
C18 Ni8 C5 Ni7 -13.1(10) . . . . ?
C17 Ni8 C5 Ni7 -153.5(3) . . . . ?
Ni15 Ni8 C5 Ni7 -158.0(3) . . . . ?
Ni1 Ni8 C5 Ni7 77.3(2) . . . . ?
Cd1 Ni8 C5 Ni7 62.86(17) . . . . ?
Ni6 Ni8 C5 Ni7 128.75(17) . . . . ?
C18 Ni8 C5 Ni15 144.9(9) . . . . ?
C17 Ni8 C5 Ni15 4.5(3) . . . . ?
Ni7 Ni8 C5 Ni15 158.0(3) . . . . ?
Ni1 Ni8 C5 Ni15 -124.7(3) . . . . ?
Cd1 Ni8 C5 Ni15 -139.18(13) . . . . ?
Ni6 Ni8 C5 Ni15 -73.28(15) . . . . ?
C18 Ni8 C5 Ni16 65.4(10) . . . . ?
C17 Ni8 C5 Ni16 -75.0(4) . . . . ?
Ni15 Ni8 C5 Ni16 -79.4(3) . . . . ?
Ni7 Ni8 C5 Ni16 78.5(3) . . . . ?
Ni1 Ni8 C5 Ni16 155.8(5) . . . . ?
Cd1 Ni8 C5 Ni16 141.4(3) . . . . ?
Ni6 Ni8 C5 Ni16 -152.7(3) . . . . ?
C4 Ni1 C5 C6 -8.9(10) . . . . ?
C1 Ni1 C5 C6 64.1(5) . . . . ?
C8 Ni1 C5 C6 -81.8(5) . . . . ?
Ni2 Ni1 C5 C6 -8.2(4) . . . . ?
Cd1 Ni1 C5 C6 170.6(4) . . . . ?
Ni4 Ni1 C5 C6 88.2(5) . . . . ?
Ni7 Ni1 C5 C6 -126.4(5) . . . . ?
Ni8 Ni1 C5 C6 153.3(6) . . . . ?
Ni5 Ni1 C5 C6 -115.4(4) . . . . ?
Ni6 Ni1 C5 C6 103.5(5) . . . . ?
Ni3 Ni1 C5 C6 -147.7(6) . . . . ?
C4 Ni1 C5 Ni8 -162.2(5) . . . . ?
C1 Ni1 C5 Ni8 -89.1(3) . . . . ?
C8 Ni1 C5 Ni8 124.9(3) . . . . ?
Ni2 Ni1 C5 Ni8 -161.5(3) . . . . ?
Cd1 Ni1 C5 Ni8 17.4(3) . . . . ?
Ni4 Ni1 C5 Ni8 -65.0(4) . . . . ?
Ni7 Ni1 C5 Ni8 80.3(3) . . . . ?
Ni5 Ni1 C5 Ni8 91.4(2) . . . . ?
Ni6 Ni1 C5 Ni8 -49.7(2) . . . . ?
Ni3 Ni1 C5 Ni8 59.1(8) . . . . ?
C4 Ni1 C5 Ni7 117.5(6) . . . . ?
C1 Ni1 C5 Ni7 -169.5(2) . . . . ?
C8 Ni1 C5 Ni7 44.6(2) . . . . ?
Ni2 Ni1 C5 Ni7 118.20(19) . . . . ?
Cd1 Ni1 C5 Ni7 -63.0(2) . . . . ?
Ni4 Ni1 C5 Ni7 -145.38(15) . . . . ?
Ni8 Ni1 C5 Ni7 -80.3(3) . . . . ?
Ni5 Ni1 C5 Ni7 11.0(2) . . . . ?
Ni6 Ni1 C5 Ni7 -130.03(18) . . . . ?
Ni3 Ni1 C5 Ni7 -21.3(9) . . . . ?
C4 Ni1 C5 Ni15 -88.0(7) . . . . ?
C1 Ni1 C5 Ni15 -15.0(4) . . . . ?
C8 Ni1 C5 Ni15 -160.9(5) . . . . ?
Ni2 Ni1 C5 Ni15 -87.3(4) . . . . ?
Cd1 Ni1 C5 Ni15 91.5(4) . . . . ?
Ni4 Ni1 C5 Ni15 9.1(6) . . . . ?
Ni7 Ni1 C5 Ni15 154.5(5) . . . . ?
Ni8 Ni1 C5 Ni15 74.2(4) . . . . ?
Ni5 Ni1 C5 Ni15 165.5(3) . . . . ?
Ni6 Ni1 C5 Ni15 24.5(4) . . . . ?
Ni3 Ni1 C5 Ni15 133.2(5) . . . . ?
C4 Ni1 C5 Ni16 64.0(11) . . . . ?
C1 Ni1 C5 Ni16 137.1(7) . . . . ?
C8 Ni1 C5 Ni16 -8.9(7) . . . . ?
Ni2 Ni1 C5 Ni16 64.7(7) . . . . ?
Cd1 Ni1 C5 Ni16 -116.4(7) . . . . ?
Ni4 Ni1 C5 Ni16 161.1(5) . . . . ?
Ni7 Ni1 C5 Ni16 -53.5(6) . . . . ?
Ni8 Ni1 C5 Ni16 -133.8(9) . . . . ?
Ni5 Ni1 C5 Ni16 -42.5(8) . . . . ?
Ni6 Ni1 C5 Ni16 176.5(7) . . . . ?
Ni3 Ni1 C5 Ni16 -74.7(11) . . . . ?
C19 Ni7 C5 C6 -141.1(7) . . . . ?
C8 Ni7 C5 C6 49.9(6) . . . . ?
Ni1 Ni7 C5 C6 98.5(6) . . . . ?
Ni5 Ni7 C5 C6 85.0(6) . . . . ?
Ni8 Ni7 C5 C6 -167.8(7) . . . . ?
Ni13 Ni7 C5 C6 -2.7(6) . . . . ?
Ni16 Ni7 C5 C6 -55.9(6) . . . . ?
Cd1 Ni7 C5 C6 139.9(6) . . . . ?
C19 Ni7 C5 Ni8 26.7(6) . . . . ?
C8 Ni7 C5 Ni8 -142.2(3) . . . . ?
Ni1 Ni7 C5 Ni8 -93.7(3) . . . . ?
Ni5 Ni7 C5 Ni8 -107.11(18) . . . . ?
Ni13 Ni7 C5 Ni8 165.16(18) . . . . ?
Ni16 Ni7 C5 Ni8 111.9(3) . . . . ?
Cd1 Ni7 C5 Ni8 -52.25(16) . . . . ?
C19 Ni7 C5 Ni1 120.4(5) . . . . ?
C8 Ni7 C5 Ni1 -48.6(3) . . . . ?
Ni5 Ni7 C5 Ni1 -13.5(3) . . . . ?
Ni8 Ni7 C5 Ni1 93.7(3) . . . . ?
Ni13 Ni7 C5 Ni1 -101.18(17) . . . . ?
Ni16 Ni7 C5 Ni1 -154.4(3) . . . . ?
Cd1 Ni7 C5 Ni1 41.40(15) . . . . ?
C19 Ni7 C5 Ni15 -17.0(10) . . . . ?
C8 Ni7 C5 Ni15 174.1(7) . . . . ?
Ni1 Ni7 C5 Ni15 -137.3(8) . . . . ?
Ni5 Ni7 C5 Ni15 -150.8(6) . . . . ?
Ni8 Ni7 C5 Ni15 -43.7(6) . . . . ?
Ni13 Ni7 C5 Ni15 121.5(7) . . . . ?
Ni16 Ni7 C5 Ni15 68.2(6) . . . . ?
Cd1 Ni7 C5 Ni15 -95.9(7) . . . . ?
C19 Ni7 C5 Ni16 -85.2(5) . . . . ?
C8 Ni7 C5 Ni16 105.9(3) . . . . ?
Ni1 Ni7 C5 Ni16 154.4(3) . . . . ?
Ni5 Ni7 C5 Ni16 140.97(12) . . . . ?
Ni8 Ni7 C5 Ni16 -111.9(3) . . . . ?
Ni13 Ni7 C5 Ni16 53.25(17) . . . . ?
Cd1 Ni7 C5 Ni16 -164.16(19) . . . . ?
C27 Ni15 C5 C6 28.8(10) . . . . ?
C17 Ni15 C5 C6 177.1(4) . . . . ?
Ni8 Ni15 C5 C6 -178.3(5) . . . . ?
Ni21 Ni15 C5 C6 -22.9(4) . . . . ?
Ni16 Ni15 C5 C6 69.5(4) . . . . ?
Ni14 Ni15 C5 C6 -78.8(4) . . . . ?
C27 Ni15 C5 Ni8 -152.9(8) . . . . ?
C17 Ni15 C5 Ni8 -4.6(3) . . . . ?
C6 Ni15 C5 Ni8 178.3(5) . . . . ?
Ni21 Ni15 C5 Ni8 155.40(19) . . . . ?
Ni16 Ni15 C5 Ni8 -112.2(3) . . . . ?
Ni14 Ni15 C5 Ni8 99.56(17) . . . . ?
C27 Ni15 C5 Ni1 124.8(9) . . . . ?
C17 Ni15 C5 Ni1 -86.9(5) . . . . ?
C6 Ni15 C5 Ni1 96.0(6) . . . . ?
Ni8 Ni15 C5 Ni1 -82.3(4) . . . . ?
Ni21 Ni15 C5 Ni1 73.1(4) . . . . ?
Ni16 Ni15 C5 Ni1 165.5(6) . . . . ?
Ni14 Ni15 C5 Ni1 17.2(4) . . . . ?
C27 Ni15 C5 Ni7 -108.2(11) . . . . ?
C17 Ni15 C5 Ni7 40.1(8) . . . . ?
C6 Ni15 C5 Ni7 -137.0(9) . . . . ?
Ni8 Ni15 C5 Ni7 44.7(6) . . . . ?
Ni21 Ni15 C5 Ni7 -159.9(7) . . . . ?
Ni16 Ni15 C5 Ni7 -67.5(6) . . . . ?
Ni14 Ni15 C5 Ni7 144.2(7) . . . . ?
C27 Ni15 C5 Ni16 -40.7(10) . . . . ?
C17 Ni15 C5 Ni16 107.6(3) . . . . ?
C6 Ni15 C5 Ni16 -69.5(4) . . . . ?
Ni8 Ni15 C5 Ni16 112.2(3) . . . . ?
Ni21 Ni15 C5 Ni16 -92.42(19) . . . . ?
Ni14 Ni15 C5 Ni16 -148.26(16) . . . . ?
C20 Ni16 C5 C6 -163.0(5) . . . . ?
C34 Ni16 C5 C6 12.5(7) . . . . ?
Ni22 Ni16 C5 C6 14.2(4) . . . . ?
Ni7 Ni16 C5 C6 135.6(5) . . . . ?
Ni13 Ni16 C5 C6 87.1(4) . . . . ?
Ni15 Ni16 C5 C6 -73.8(4) . . . . ?
C20 Ni16 C5 Ni8 -16.0(6) . . . . ?
C34 Ni16 C5 Ni8 159.5(5) . . . . ?
C6 Ni16 C5 Ni8 147.0(6) . . . . ?
Ni22 Ni16 C5 Ni8 161.2(3) . . . . ?
Ni7 Ni16 C5 Ni8 -77.4(3) . . . . ?
Ni13 Ni16 C5 Ni8 -125.9(3) . . . . ?
Ni15 Ni16 C5 Ni8 73.2(3) . . . . ?
C20 Ni16 C5 Ni1 113.8(8) . . . . ?
C34 Ni16 C5 Ni1 -70.7(10) . . . . ?
C6 Ni16 C5 Ni1 -83.2(8) . . . . ?
Ni22 Ni16 C5 Ni1 -69.0(7) . . . . ?
Ni7 Ni16 C5 Ni1 52.4(6) . . . . ?
Ni13 Ni16 C5 Ni1 3.9(7) . . . . ?
Ni15 Ni16 C5 Ni1 -157.0(9) . . . . ?
C20 Ni16 C5 Ni7 61.5(5) . . . . ?
C34 Ni16 C5 Ni7 -123.1(5) . . . . ?
C6 Ni16 C5 Ni7 -135.6(5) . . . . ?
Ni22 Ni16 C5 Ni7 -121.40(18) . . . . ?
Ni13 Ni16 C5 Ni7 -48.46(16) . . . . ?
Ni15 Ni16 C5 Ni7 150.6(4) . . . . ?
C20 Ni16 C5 Ni15 -89.1(4) . . . . ?
C34 Ni16 C5 Ni15 86.3(6) . . . . ?
C6 Ni16 C5 Ni15 73.8(4) . . . . ?
Ni22 Ni16 C5 Ni15 88.01(19) . . . . ?
Ni7 Ni16 C5 Ni15 -150.6(4) . . . . ?
Ni13 Ni16 C5 Ni15 161.0(2) . . . . ?
Ni8 C5 C6 Ni22 -125.8(9) . . . . ?
Ni1 C5 C6 Ni22 115.6(8) . . . . ?
Ni7 C5 C6 Ni22 30.2(12) . . . . ?
Ni15 C5 C6 Ni22 -122.7(8) . . . . ?
Ni16 C5 C6 Ni22 -31.4(8) . . . . ?
Ni8 C5 C6 Ni21 43.2(14) . . . . ?
Ni1 C5 C6 Ni21 -75.4(7) . . . . ?
Ni7 C5 C6 Ni21 -160.7(4) . . . . ?
Ni15 C5 C6 Ni21 46.4(6) . . . . ?
Ni16 C5 C6 Ni21 137.7(7) . . . . ?
Ni8 C5 C6 Ni16 -94.4(10) . . . . ?
Ni1 C5 C6 Ni16 147.0(4) . . . . ?
Ni7 C5 C6 Ni16 61.6(5) . . . . ?
Ni15 C5 C6 Ni16 -91.3(2) . . . . ?
Ni8 C5 C6 Ni2 128.2(9) . . . . ?
Ni1 C5 C6 Ni2 9.6(5) . . . . ?
Ni7 C5 C6 Ni2 -75.8(6) . . . . ?
Ni15 C5 C6 Ni2 131.3(3) . . . . ?
Ni16 C5 C6 Ni2 -137.4(4) . . . . ?
Ni8 C5 C6 Ni15 -3.2(9) . . . . ?
Ni1 C5 C6 Ni15 -121.8(4) . . . . ?
Ni7 C5 C6 Ni15 152.9(6) . . . . ?
Ni16 C5 C6 Ni15 91.3(2) . . . . ?
C33 Ni22 C6 C5 179.8(14) . . . . ?
C34 Ni22 C6 C5 40.5(9) . . . . ?
Ni16 Ni22 C6 C5 30.5(8) . . . . ?
Ni21 Ni22 C6 C5 172.2(10) . . . . ?
Ni2 Ni22 C6 C5 -111.3(9) . . . . ?
Ni19 Ni22 C6 C5 -70.6(9) . . . . ?
Cd2 Ni22 C6 C5 -130.9(8) . . . . ?
C33 Ni22 C6 Ni21 7.6(16) . . . . ?
C34 Ni22 C6 Ni21 -131.7(3) . . . . ?
Ni16 Ni22 C6 Ni21 -141.7(3) . . . . ?
Ni2 Ni22 C6 Ni21 76.5(2) . . . . ?
Ni19 Ni22 C6 Ni21 117.19(16) . . . . ?
Cd2 Ni22 C6 Ni21 56.87(18) . . . . ?
C33 Ni22 C6 Ni16 149.3(15) . . . . ?
C34 Ni22 C6 Ni16 10.0(4) . . . . ?
Ni21 Ni22 C6 Ni16 141.7(3) . . . . ?
Ni2 Ni22 C6 Ni16 -141.8(3) . . . . ?
Ni19 Ni22 C6 Ni16 -101.13(15) . . . . ?
Cd2 Ni22 C6 Ni16 -161.45(14) . . . . ?
C33 Ni22 C6 Ni2 -68.9(16) . . . . ?
C34 Ni22 C6 Ni2 151.7(3) . . . . ?
Ni16 Ni22 C6 Ni2 141.8(3) . . . . ?
Ni21 Ni22 C6 Ni2 -76.5(2) . . . . ?
Ni19 Ni22 C6 Ni2 40.7(2) . . . . ?
Cd2 Ni22 C6 Ni2 -19.7(2) . . . . ?
C33 Ni22 C6 Ni15 77.4(16) . . . . ?
C34 Ni22 C6 Ni15 -62.0(5) . . . . ?
Ni16 Ni22 C6 Ni15 -71.9(4) . . . . ?
Ni21 Ni22 C6 Ni15 69.8(4) . . . . ?
Ni2 Ni22 C6 Ni15 146.3(6) . . . . ?
Ni19 Ni22 C6 Ni15 -173.1(4) . . . . ?
Cd2 Ni22 C6 Ni15 126.6(4) . . . . ?
C28 Ni21 C6 C5 -135.9(7) . . . . ?
C2 Ni21 C6 C5 51.1(7) . . . . ?
Ni20 Ni21 C6 C5 77.1(7) . . . . ?
Ni2 Ni21 C6 C5 96.8(7) . . . . ?
Ni22 Ni21 C6 C5 -173.4(8) . . . . ?
Ni15 Ni21 C6 C5 -43.0(6) . . . . ?
Ni14 Ni21 C6 C5 4.8(7) . . . . ?
Cd2 Ni21 C6 C5 134.0(7) . . . . ?
C28 Ni21 C6 Ni22 37.4(5) . . . . ?
C2 Ni21 C6 Ni22 -135.5(3) . . . . ?
Ni20 Ni21 C6 Ni22 -109.5(2) . . . . ?
Ni2 Ni21 C6 Ni22 -89.8(2) . . . . ?
Ni15 Ni21 C6 Ni22 130.4(3) . . . . ?
Ni14 Ni21 C6 Ni22 178.20(15) . . . . ?
Cd2 Ni21 C6 Ni22 -52.67(18) . . . . ?
C28 Ni21 C6 Ni16 -22.9(8) . . . . ?
C2 Ni21 C6 Ni16 164.1(6) . . . . ?
Ni20 Ni21 C6 Ni16 -169.9(4) . . . . ?
Ni2 Ni21 C6 Ni16 -150.2(6) . . . . ?
Ni22 Ni21 C6 Ni16 -60.4(4) . . . . ?
Ni15 Ni21 C6 Ni16 70.0(5) . . . . ?
Ni14 Ni21 C6 Ni16 117.8(5) . . . . ?
Cd2 Ni21 C6 Ni16 -113.0(5) . . . . ?
C28 Ni21 C6 Ni2 127.3(4) . . . . ?
C2 Ni21 C6 Ni2 -45.7(2) . . . . ?
Ni20 Ni21 C6 Ni2 -19.7(3) . . . . ?
Ni22 Ni21 C6 Ni2 89.8(2) . . . . ?
Ni15 Ni21 C6 Ni2 -139.8(3) . . . . ?
Ni14 Ni21 C6 Ni2 -91.96(16) . . . . ?
Cd2 Ni21 C6 Ni2 37.17(15) . . . . ?
C28 Ni21 C6 Ni15 -92.9(5) . . . . ?
C2 Ni21 C6 Ni15 94.1(3) . . . . ?
Ni20 Ni21 C6 Ni15 120.10(16) . . . . ?
Ni2 Ni21 C6 Ni15 139.8(3) . . . . ?
Ni22 Ni21 C6 Ni15 -130.4(3) . . . . ?
Ni14 Ni21 C6 Ni15 47.81(18) . . . . ?
Cd2 Ni21 C6 Ni15 176.94(16) . . . . ?
C20 Ni16 C6 C5 41.1(12) . . . . ?
C34 Ni16 C6 C5 -171.7(5) . . . . ?
Ni22 Ni16 C6 C5 -161.2(5) . . . . ?
Ni7 Ni16 C6 C5 -31.9(4) . . . . ?
Ni13 Ni16 C6 C5 -88.5(4) . . . . ?
Ni15 Ni16 C6 C5 68.4(4) . . . . ?
C20 Ni16 C6 Ni22 -157.7(10) . . . . ?
C34 Ni16 C6 Ni22 -10.5(4) . . . . ?
C5 Ni16 C6 Ni22 161.2(5) . . . . ?
Ni7 Ni16 C6 Ni22 129.31(19) . . . . ?
Ni13 Ni16 C6 Ni22 72.70(17) . . . . ?
Ni15 Ni16 C6 Ni22 -130.3(3) . . . . ?
C20 Ni16 C6 Ni21 -95.6(12) . . . . ?
C34 Ni16 C6 Ni21 51.6(6) . . . . ?
C5 Ni16 C6 Ni21 -136.7(8) . . . . ?
Ni22 Ni16 C6 Ni21 62.1(5) . . . . ?
Ni7 Ni16 C6 Ni21 -168.6(5) . . . . ?
Ni13 Ni16 C6 Ni21 134.8(5) . . . . ?
Ni15 Ni16 C6 Ni21 -68.2(5) . . . . ?
C20 Ni16 C6 Ni2 131.8(10) . . . . ?
C34 Ni16 C6 Ni2 -81.0(6) . . . . ?
C5 Ni16 C6 Ni2 90.8(7) . . . . ?
Ni22 Ni16 C6 Ni2 -70.5(5) . . . . ?
Ni7 Ni16 C6 Ni2 58.8(5) . . . . ?
Ni13 Ni16 C6 Ni2 2.2(5) . . . . ?
Ni15 Ni16 C6 Ni2 159.2(7) . . . . ?
C20 Ni16 C6 Ni15 -27.4(11) . . . . ?
C34 Ni16 C6 Ni15 119.8(4) . . . . ?
C5 Ni16 C6 Ni15 -68.4(4) . . . . ?
Ni22 Ni16 C6 Ni15 130.3(3) . . . . ?
Ni7 Ni16 C6 Ni15 -100.37(19) . . . . ?
Ni13 Ni16 C6 Ni15 -157.0(2) . . . . ?
C2 Ni2 C6 C5 -87.1(5) . . . . ?
C7 Ni2 C6 C5 69.0(5) . . . . ?
C3 Ni2 C6 C5 -6.3(8) . . . . ?
Ni1 Ni2 C6 C5 -8.0(4) . . . . ?
Cd2 Ni2 C6 C5 170.6(4) . . . . ?
Ni21 Ni2 C6 C5 -133.6(6) . . . . ?
Ni18 Ni2 C6 C5 83.3(5) . . . . ?
Ni22 Ni2 C6 C5 144.7(6) . . . . ?
Ni17 Ni2 C6 C5 -112.8(6) . . . . ?
Ni20 Ni2 C6 C5 -120.0(5) . . . . ?
C2 Ni2 C6 Ni22 128.2(3) . . . . ?
C7 Ni2 C6 Ni22 -75.7(3) . . . . ?
C3 Ni2 C6 Ni22 -151.0(4) . . . . ?
Ni1 Ni2 C6 Ni22 -152.7(3) . . . . ?
Cd2 Ni2 C6 Ni22 25.9(3) . . . . ?
Ni21 Ni2 C6 Ni22 81.7(3) . . . . ?
Ni18 Ni2 C6 Ni22 -61.4(4) . . . . ?
Ni17 Ni2 C6 Ni22 102.5(6) . . . . ?
Ni20 Ni2 C6 Ni22 95.3(2) . . . . ?
C2 Ni2 C6 Ni21 46.5(3) . . . . ?
C7 Ni2 C6 Ni21 -157.4(3) . . . . ?
C3 Ni2 C6 Ni21 127.2(4) . . . . ?
Ni1 Ni2 C6 Ni21 125.5(2) . . . . ?
Cd2 Ni2 C6 Ni21 -55.8(2) . . . . ?
Ni18 Ni2 C6 Ni21 -143.14(18) . . . . ?
Ni22 Ni2 C6 Ni21 -81.7(3) . . . . ?
Ni17 Ni2 C6 Ni21 20.8(7) . . . . ?
Ni20 Ni2 C6 Ni21 13.5(2) . . . . ?
C2 Ni2 C6 Ni16 -165.2(6) . . . . ?
C7 Ni2 C6 Ni16 -9.1(6) . . . . ?
C3 Ni2 C6 Ni16 -84.5(7) . . . . ?
Ni1 Ni2 C6 Ni16 -86.2(5) . . . . ?
Cd2 Ni2 C6 Ni16 92.5(5) . . . . ?
Ni21 Ni2 C6 Ni16 148.3(7) . . . . ?
Ni18 Ni2 C6 Ni16 5.1(8) . . . . ?
Ni22 Ni2 C6 Ni16 66.5(5) . . . . ?
Ni17 Ni2 C6 Ni16 169.08(16) . . . . ?
Ni20 Ni2 C6 Ni16 161.8(5) . . . . ?
C2 Ni2 C6 Ni15 -14.3(5) . . . . ?
C7 Ni2 C6 Ni15 141.8(5) . . . . ?
C3 Ni2 C6 Ni15 66.4(7) . . . . ?
Ni1 Ni2 C6 Ni15 64.8(4) . . . . ?
Cd2 Ni2 C6 Ni15 -116.6(4) . . . . ?
Ni21 Ni2 C6 Ni15 -60.8(4) . . . . ?
Ni18 Ni2 C6 Ni15 156.1(3) . . . . ?
Ni22 Ni2 C6 Ni15 -142.5(6) . . . . ?
Ni17 Ni2 C6 Ni15 -40.0(10) . . . . ?
Ni20 Ni2 C6 Ni15 -47.2(5) . . . . ?
C27 Ni15 C6 C5 -166.8(5) . . . . ?
C17 Ni15 C6 C5 -4.4(7) . . . . ?
Ni8 Ni15 C6 C5 1.3(4) . . . . ?
Ni21 Ni15 C6 C5 148.6(5) . . . . ?
Ni16 Ni15 C6 C5 -72.3(4) . . . . ?
Ni14 Ni15 C6 C5 105.5(4) . . . . ?
C27 Ni15 C6 Ni22 -26.2(6) . . . . ?
C17 Ni15 C6 Ni22 136.3(5) . . . . ?
C5 Ni15 C6 Ni22 140.7(7) . . . . ?
Ni8 Ni15 C6 Ni22 141.9(4) . . . . ?
Ni21 Ni15 C6 Ni22 -70.7(4) . . . . ?
Ni16 Ni15 C6 Ni22 68.3(4) . . . . ?
Ni14 Ni15 C6 Ni22 -113.9(4) . . . . ?
C27 Ni15 C6 Ni21 44.6(5) . . . . ?
C17 Ni15 C6 Ni21 -153.0(4) . . . . ?
C5 Ni15 C6 Ni21 -148.6(5) . . . . ?
Ni8 Ni15 C6 Ni21 -147.35(18) . . . . ?
Ni16 Ni15 C6 Ni21 139.0(3) . . . . ?
Ni14 Ni15 C6 Ni21 -43.14(18) . . . . ?
C27 Ni15 C6 Ni16 -94.5(5) . . . . ?
C17 Ni15 C6 Ni16 67.9(5) . . . . ?
C5 Ni15 C6 Ni16 72.3(4) . . . . ?
Ni8 Ni15 C6 Ni16 73.61(19) . . . . ?
Ni21 Ni15 C6 Ni16 -139.0(3) . . . . ?
Ni14 Ni15 C6 Ni16 177.81(18) . . . . ?
C27 Ni15 C6 Ni2 104.2(6) . . . . ?
C17 Ni15 C6 Ni2 -93.4(7) . . . . ?
C5 Ni15 C6 Ni2 -89.0(6) . . . . ?
Ni8 Ni15 C6 Ni2 -87.7(5) . . . . ?
Ni21 Ni15 C6 Ni2 59.6(4) . . . . ?
Ni16 Ni15 C6 Ni2 -161.3(6) . . . . ?
Ni14 Ni15 C6 Ni2 16.5(5) . . . . ?
C32 Ni19 C7 C8 -145.2(13) . . . . ?
C22 Ni19 C7 C8 11.1(10) . . . . ?
Ni13 Ni19 C7 C8 13.1(8) . . . . ?
Ni18 Ni19 C7 C8 -151.5(11) . . . . ?
Ni22 Ni19 C7 C8 86.2(9) . . . . ?
Ni11 Ni19 C7 C8 -68.7(9) . . . . ?
Cd2 Ni19 C7 C8 148.6(9) . . . . ?
C32 Ni19 C7 Ni2 81.1(13) . . . . ?
C22 Ni19 C7 Ni2 -122.6(3) . . . . ?
Ni13 Ni19 C7 Ni2 -120.7(3) . . . . ?
Ni18 Ni19 C7 Ni2 74.8(3) . . . . ?
Ni22 Ni19 C7 Ni2 -47.5(2) . . . . ?
Ni11 Ni19 C7 Ni2 157.5(5) . . . . ?
Cd2 Ni19 C7 Ni2 14.9(2) . . . . ?
C32 Ni19 C7 Ni18 6.3(13) . . . . ?
C22 Ni19 C7 Ni18 162.6(3) . . . . ?
Ni13 Ni19 C7 Ni18 164.5(3) . . . . ?
Ni22 Ni19 C7 Ni18 -122.33(19) . . . . ?
Ni11 Ni19 C7 Ni18 82.7(3) . . . . ?
Cd2 Ni19 C7 Ni18 -59.94(16) . . . . ?
C32 Ni19 C7 Ni11 -76.4(13) . . . . ?
C22 Ni19 C7 Ni11 79.8(4) . . . . ?
Ni13 Ni19 C7 Ni11 81.8(3) . . . . ?
Ni18 Ni19 C7 Ni11 -82.7(3) . . . . ?
Ni22 Ni19 C7 Ni11 154.9(3) . . . . ?
Cd2 Ni19 C7 Ni11 -142.7(2) . . . . ?
C32 Ni19 C7 Ni13 -158.3(12) . . . . ?
C22 Ni19 C7 Ni13 -2.0(3) . . . . ?
Ni18 Ni19 C7 Ni13 -164.5(3) . . . . ?
Ni22 Ni19 C7 Ni13 73.12(14) . . . . ?
Ni11 Ni19 C7 Ni13 -81.8(3) . . . . ?
Cd2 Ni19 C7 Ni13 135.52(15) . . . . ?
C2 Ni2 C7 C8 9.0(10) . . . . ?
C6 Ni2 C7 C8 -62.5(5) . . . . ?
C3 Ni2 C7 C8 83.9(5) . . . . ?
Ni1 Ni2 C7 C8 9.9(4) . . . . ?
Cd2 Ni2 C7 C8 -172.8(4) . . . . ?
Ni21 Ni2 C7 C8 -87.5(5) . . . . ?
Ni18 Ni2 C7 C8 128.7(6) . . . . ?
Ni22 Ni2 C7 C8 -104.7(5) . . . . ?
Ni17 Ni2 C7 C8 118.2(5) . . . . ?
Ni20 Ni2 C7 C8 151.8(6) . . . . ?
C2 Ni2 C7 Ni19 163.6(5) . . . . ?
C6 Ni2 C7 Ni19 92.1(3) . . . . ?
C3 Ni2 C7 Ni19 -121.6(3) . . . . ?
Ni1 Ni2 C7 Ni19 164.5(3) . . . . ?
Cd2 Ni2 C7 Ni19 -18.2(3) . . . . ?
Ni21 Ni2 C7 Ni19 67.1(4) . . . . ?
Ni18 Ni2 C7 Ni19 -76.7(3) . . . . ?
Ni22 Ni2 C7 Ni19 49.9(2) . . . . ?
Ni17 Ni2 C7 Ni19 -87.2(3) . . . . ?
Ni20 Ni2 C7 Ni19 -53.6(9) . . . . ?
C2 Ni2 C7 Ni18 -119.7(6) . . . . ?
C6 Ni2 C7 Ni18 168.8(3) . . . . ?
C3 Ni2 C7 Ni18 -44.8(2) . . . . ?
Ni1 Ni2 C7 Ni18 -118.76(19) . . . . ?
Cd2 Ni2 C7 Ni18 58.49(19) . . . . ?
Ni21 Ni2 C7 Ni18 143.78(15) . . . . ?
Ni22 Ni2 C7 Ni18 126.64(19) . . . . ?
Ni17 Ni2 C7 Ni18 -10.5(2) . . . . ?
Ni20 Ni2 C7 Ni18 23.1(9) . . . . ?
C2 Ni2 C7 Ni11 -67.2(11) . . . . ?
C6 Ni2 C7 Ni11 -138.6(8) . . . . ?
C3 Ni2 C7 Ni11 7.7(8) . . . . ?
Ni1 Ni2 C7 Ni11 -66.2(8) . . . . ?
Cd2 Ni2 C7 Ni11 111.0(8) . . . . ?
Ni21 Ni2 C7 Ni11 -163.7(6) . . . . ?
Ni18 Ni2 C7 Ni11 52.5(7) . . . . ?
Ni22 Ni2 C7 Ni11 179.1(8) . . . . ?
Ni17 Ni2 C7 Ni11 42.0(8) . . . . ?
Ni20 Ni2 C7 Ni11 75.6(12) . . . . ?
C2 Ni2 C7 Ni13 84.7(8) . . . . ?
C6 Ni2 C7 Ni13 13.2(4) . . . . ?
C3 Ni2 C7 Ni13 159.5(4) . . . . ?
Ni1 Ni2 C7 Ni13 85.6(4) . . . . ?
Cd2 Ni2 C7 Ni13 -97.1(4) . . . . ?
Ni21 Ni2 C7 Ni13 -11.8(6) . . . . ?
Ni18 Ni2 C7 Ni13 -155.6(5) . . . . ?
Ni22 Ni2 C7 Ni13 -29.0(3) . . . . ?
Ni17 Ni2 C7 Ni13 -166.2(3) . . . . ?
Ni20 Ni2 C7 Ni13 -132.5(6) . . . . ?
C26 Ni18 C7 C8 138.1(7) . . . . ?
C3 Ni18 C7 C8 -48.3(7) . . . . ?
Ni19 Ni18 C7 C8 158.9(8) . . . . ?
Ni2 Ni18 C7 C8 -96.7(7) . . . . ?
Ni17 Ni18 C7 C8 -84.2(7) . . . . ?
Ni10 Ni18 C7 C8 5.1(6) . . . . ?
Ni11 Ni18 C7 C8 60.3(6) . . . . ?
Cd2 Ni18 C7 C8 -141.1(7) . . . . ?
C26 Ni18 C7 Ni19 -20.7(6) . . . . ?
C3 Ni18 C7 Ni19 152.9(3) . . . . ?
Ni2 Ni18 C7 Ni19 104.4(3) . . . . ?
Ni17 Ni18 C7 Ni19 116.91(17) . . . . ?
Ni10 Ni18 C7 Ni19 -153.77(19) . . . . ?
Ni11 Ni18 C7 Ni19 -98.5(3) . . . . ?
Cd2 Ni18 C7 Ni19 60.01(18) . . . . ?
C26 Ni18 C7 Ni2 -125.2(5) . . . . ?
C3 Ni18 C7 Ni2 48.4(3) . . . . ?
Ni19 Ni18 C7 Ni2 -104.4(3) . . . . ?
Ni17 Ni18 C7 Ni2 12.5(3) . . . . ?
Ni10 Ni18 C7 Ni2 101.78(17) . . . . ?
Ni11 Ni18 C7 Ni2 157.0(3) . . . . ?
Cd2 Ni18 C7 Ni2 -44.43(16) . . . . ?
C26 Ni18 C7 Ni11 77.8(6) . . . . ?
C3 Ni18 C7 Ni11 -108.6(3) . . . . ?
Ni19 Ni18 C7 Ni11 98.5(3) . . . . ?
Ni2 Ni18 C7 Ni11 -157.0(3) . . . . ?
Ni17 Ni18 C7 Ni11 -144.56(12) . . . . ?
Ni10 Ni18 C7 Ni11 -55.24(18) . . . . ?
Cd2 Ni18 C7 Ni11 158.5(2) . . . . ?
C26 Ni18 C7 Ni13 10.3(11) . . . . ?
C3 Ni18 C7 Ni13 -176.0(8) . . . . ?
Ni19 Ni18 C7 Ni13 31.1(6) . . . . ?
Ni2 Ni18 C7 Ni13 135.5(9) . . . . ?
Ni17 Ni18 C7 Ni13 148.0(7) . . . . ?
Ni10 Ni18 C7 Ni13 -122.7(8) . . . . ?
Ni11 Ni18 C7 Ni13 -67.5(7) . . . . ?
Cd2 Ni18 C7 Ni13 91.1(8) . . . . ?
C23 Ni11 C7 C8 157.7(5) . . . . ?
C31 Ni11 C7 C8 -14.9(7) . . . . ?
Ni5 Ni11 C7 C8 -14.6(4) . . . . ?
Ni18 Ni11 C7 C8 -135.6(5) . . . . ?
Ni13 Ni11 C7 C8 71.9(4) . . . . ?
Ni10 Ni11 C7 C8 -85.5(4) . . . . ?
Ni19 Ni11 C7 C8 145.5(6) . . . . ?
C23 Ni11 C7 Ni19 12.3(5) . . . . ?
C31 Ni11 C7 Ni19 -160.3(4) . . . . ?
C8 Ni11 C7 Ni19 -145.5(6) . . . . ?
Ni5 Ni11 C7 Ni19 -160.0(3) . . . . ?
Ni18 Ni11 C7 Ni19 79.0(3) . . . . ?
Ni13 Ni11 C7 Ni19 -73.5(3) . . . . ?
Ni10 Ni11 C7 Ni19 129.1(3) . . . . ?
C23 Ni11 C7 Ni2 -117.8(8) . . . . ?
C31 Ni11 C7 Ni2 69.6(10) . . . . ?
C8 Ni11 C7 Ni2 84.5(8) . . . . ?
Ni5 Ni11 C7 Ni2 69.9(8) . . . . ?
Ni18 Ni11 C7 Ni2 -51.1(7) . . . . ?
Ni13 Ni11 C7 Ni2 156.4(9) . . . . ?
Ni10 Ni11 C7 Ni2 -1.0(7) . . . . ?
Ni19 Ni11 C7 Ni2 -130.1(10) . . . . ?
C23 Ni11 C7 Ni18 -66.7(4) . . . . ?
C31 Ni11 C7 Ni18 120.7(5) . . . . ?
C8 Ni11 C7 Ni18 135.6(5) . . . . ?
Ni5 Ni11 C7 Ni18 121.01(19) . . . . ?
Ni13 Ni11 C7 Ni18 -152.5(4) . . . . ?
Ni10 Ni11 C7 Ni18 50.09(17) . . . . ?
Ni19 Ni11 C7 Ni18 -79.0(3) . . . . ?
C23 Ni11 C7 Ni13 85.8(4) . . . . ?
C31 Ni11 C7 Ni13 -86.8(5) . . . . ?
C8 Ni11 C7 Ni13 -71.9(4) . . . . ?
Ni5 Ni11 C7 Ni13 -86.50(18) . . . . ?
Ni18 Ni11 C7 Ni13 152.5(4) . . . . ?
Ni10 Ni11 C7 Ni13 -157.4(2) . . . . ?
Ni19 Ni11 C7 Ni13 73.5(3) . . . . ?
C21 Ni13 C7 C8 -20.4(10) . . . . ?
C22 Ni13 C7 C8 -170.0(5) . . . . ?
Ni19 Ni13 C7 C8 -172.1(5) . . . . ?
Ni7 Ni13 C7 C8 21.9(4) . . . . ?
Ni16 Ni13 C7 C8 80.3(4) . . . . ?
Ni11 Ni13 C7 C8 -72.8(4) . . . . ?
C21 Ni13 C7 Ni19 151.6(7) . . . . ?
C22 Ni13 C7 Ni19 2.0(3) . . . . ?
C8 Ni13 C7 Ni19 172.1(5) . . . . ?
Ni7 Ni13 C7 Ni19 -166.03(19) . . . . ?
Ni16 Ni13 C7 Ni19 -107.69(17) . . . . ?
Ni11 Ni13 C7 Ni19 99.3(3) . . . . ?
C21 Ni13 C7 Ni2 -114.2(8) . . . . ?
C22 Ni13 C7 Ni2 96.1(5) . . . . ?
C8 Ni13 C7 Ni2 -93.8(5) . . . . ?
Ni19 Ni13 C7 Ni2 94.1(4) . . . . ?
Ni7 Ni13 C7 Ni2 -71.9(4) . . . . ?
Ni16 Ni13 C7 Ni2 -13.6(4) . . . . ?
Ni11 Ni13 C7 Ni2 -166.6(5) . . . . ?
C21 Ni13 C7 Ni18 119.8(10) . . . . ?
C22 Ni13 C7 Ni18 -29.8(8) . . . . ?
C8 Ni13 C7 Ni18 140.2(10) . . . . ?
Ni19 Ni13 C7 Ni18 -31.8(6) . . . . ?
Ni7 Ni13 C7 Ni18 162.2(8) . . . . ?
Ni16 Ni13 C7 Ni18 -139.5(7) . . . . ?
Ni11 Ni13 C7 Ni18 67.5(7) . . . . ?
C21 Ni13 C7 Ni11 52.4(9) . . . . ?
C22 Ni13 C7 Ni11 -97.3(3) . . . . ?
C8 Ni13 C7 Ni11 72.8(4) . . . . ?
Ni19 Ni13 C7 Ni11 -99.3(3) . . . . ?
Ni7 Ni13 C7 Ni11 94.69(19) . . . . ?
Ni16 Ni13 C7 Ni11 153.02(15) . . . . ?
Ni19 C7 C8 Ni5 107.2(10) . . . . ?
Ni2 C7 C8 Ni5 -119.4(7) . . . . ?
Ni18 C7 C8 Ni5 -34.9(12) . . . . ?
Ni11 C7 C8 Ni5 30.6(7) . . . . ?
Ni13 C7 C8 Ni5 120.5(8) . . . . ?
Ni19 C7 C8 Ni7 -58.8(13) . . . . ?
Ni2 C7 C8 Ni7 74.6(8) . . . . ?
Ni18 C7 C8 Ni7 159.1(4) . . . . ?
Ni11 C7 C8 Ni7 -135.5(7) . . . . ?
Ni13 C7 C8 Ni7 -45.5(7) . . . . ?
Ni19 C7 C8 Ni11 76.6(9) . . . . ?
Ni2 C7 C8 Ni11 -150.0(4) . . . . ?
Ni18 C7 C8 Ni11 -65.5(5) . . . . ?
Ni13 C7 C8 Ni11 90.0(2) . . . . ?
Ni19 C7 C8 Ni13 -13.3(8) . . . . ?
Ni2 C7 C8 Ni13 120.1(4) . . . . ?
Ni18 C7 C8 Ni13 -155.4(6) . . . . ?
Ni11 C7 C8 Ni13 -90.0(2) . . . . ?
Ni19 C7 C8 Ni1 -144.9(7) . . . . ?
Ni2 C7 C8 Ni1 -11.5(5) . . . . ?
Ni18 C7 C8 Ni1 73.0(7) . . . . ?
Ni11 C7 C8 Ni1 138.5(4) . . . . ?
Ni13 C7 C8 Ni1 -131.6(4) . . . . ?
C36 Ni5 C8 C7 -169.6(12) . . . . ?
C31 Ni5 C8 C7 -38.3(9) . . . . ?
Ni11 Ni5 C8 C7 -29.3(7) . . . . ?
Ni7 Ni5 C8 C7 -170.5(10) . . . . ?
Ni1 Ni5 C8 C7 113.3(9) . . . . ?
Ni3 Ni5 C8 C7 74.3(8) . . . . ?
Cd1 Ni5 C8 C7 131.5(8) . . . . ?
C36 Ni5 C8 Ni7 0.9(14) . . . . ?
C31 Ni5 C8 Ni7 132.2(3) . . . . ?
Ni11 Ni5 C8 Ni7 141.2(3) . . . . ?
Ni1 Ni5 C8 Ni7 -76.3(2) . . . . ?
Ni3 Ni5 C8 Ni7 -115.27(16) . . . . ?
Cd1 Ni5 C8 Ni7 -58.03(18) . . . . ?
C36 Ni5 C8 Ni11 -140.3(12) . . . . ?
C31 Ni5 C8 Ni11 -9.0(3) . . . . ?
Ni7 Ni5 C8 Ni11 -141.2(3) . . . . ?
Ni1 Ni5 C8 Ni11 142.5(3) . . . . ?
Ni3 Ni5 C8 Ni11 103.54(15) . . . . ?
Cd1 Ni5 C8 Ni11 160.79(14) . . . . ?
C36 Ni5 C8 Ni13 -68.7(14) . . . . ?
C31 Ni5 C8 Ni13 62.6(5) . . . . ?
Ni11 Ni5 C8 Ni13 71.5(3) . . . . ?
Ni7 Ni5 C8 Ni13 -69.6(4) . . . . ?
Ni1 Ni5 C8 Ni13 -145.9(5) . . . . ?
Ni3 Ni5 C8 Ni13 175.1(3) . . . . ?
Cd1 Ni5 C8 Ni13 -127.7(4) . . . . ?
C36 Ni5 C8 Ni1 77.2(13) . . . . ?
C31 Ni5 C8 Ni1 -151.5(3) . . . . ?
Ni11 Ni5 C8 Ni1 -142.5(3) . . . . ?
Ni7 Ni5 C8 Ni1 76.3(2) . . . . ?
Ni3 Ni5 C8 Ni1 -39.0(2) . . . . ?
Cd1 Ni5 C8 Ni1 18.2(2) . . . . ?
C19 Ni7 C8 C7 139.5(8) . . . . ?
C5 Ni7 C8 C7 -51.9(8) . . . . ?
Ni1 Ni7 C8 C7 -97.6(8) . . . . ?
Ni5 Ni7 C8 C7 171.0(9) . . . . ?
Ni8 Ni7 C8 C7 -83.4(8) . . . . ?
Ni13 Ni7 C8 C7 43.3(7) . . . . ?
Ni16 Ni7 C8 C7 -4.4(8) . . . . ?
Cd1 Ni7 C8 C7 -134.9(8) . . . . ?
C19 Ni7 C8 Ni5 -31.6(6) . . . . ?
C5 Ni7 C8 Ni5 137.0(3) . . . . ?
Ni1 Ni7 C8 Ni5 91.4(2) . . . . ?
Ni8 Ni7 C8 Ni5 105.52(19) . . . . ?
Ni13 Ni7 C8 Ni5 -127.7(3) . . . . ?
Ni16 Ni7 C8 Ni5 -175.46(15) . . . . ?
Cd1 Ni7 C8 Ni5 54.02(18) . . . . ?
C19 Ni7 C8 Ni11 28.8(8) . . . . ?
C5 Ni7 C8 Ni11 -162.6(5) . . . . ?
Ni1 Ni7 C8 Ni11 151.7(6) . . . . ?
Ni5 Ni7 C8 Ni11 60.3(4) . . . . ?
Ni8 Ni7 C8 Ni11 165.9(4) . . . . ?
Ni13 Ni7 C8 Ni11 -67.4(4) . . . . ?
Ni16 Ni7 C8 Ni11 -115.1(5) . . . . ?
Cd1 Ni7 C8 Ni11 114.4(5) . . . . ?
C19 Ni7 C8 Ni13 96.1(5) . . . . ?
C5 Ni7 C8 Ni13 -95.3(3) . . . . ?
Ni1 Ni7 C8 Ni13 -140.9(3) . . . . ?
Ni5 Ni7 C8 Ni13 127.7(3) . . . . ?
Ni8 Ni7 C8 Ni13 -126.78(14) . . . . ?
Ni16 Ni7 C8 Ni13 -47.75(17) . . . . ?
Cd1 Ni7 C8 Ni13 -178.28(16) . . . . ?
C19 Ni7 C8 Ni1 -122.9(5) . . . . ?
C5 Ni7 C8 Ni1 45.7(2) . . . . ?
Ni5 Ni7 C8 Ni1 -91.4(2) . . . . ?
Ni8 Ni7 C8 Ni1 14.2(3) . . . . ?
Ni13 Ni7 C8 Ni1 140.9(3) . . . . ?
Ni16 Ni7 C8 Ni1 93.19(15) . . . . ?
Cd1 Ni7 C8 Ni1 -37.33(15) . . . . ?
C23 Ni11 C8 C7 -46.9(9) . . . . ?
C31 Ni11 C8 C7 170.1(5) . . . . ?
Ni5 Ni11 C8 C7 160.5(5) . . . . ?
Ni18 Ni11 C8 C7 31.8(4) . . . . ?
Ni13 Ni11 C8 C7 -71.7(4) . . . . ?
Ni10 Ni11 C8 C7 88.2(4) . . . . ?
Ni19 Ni11 C8 C7 -22.0(4) . . . . ?
C23 Ni11 C8 Ni5 152.6(7) . . . . ?
C31 Ni11 C8 Ni5 9.6(3) . . . . ?
C7 Ni11 C8 Ni5 -160.5(5) . . . . ?
Ni18 Ni11 C8 Ni5 -128.7(2) . . . . ?
Ni13 Ni11 C8 Ni5 127.8(3) . . . . ?
Ni10 Ni11 C8 Ni5 -72.28(16) . . . . ?
Ni19 Ni11 C8 Ni5 177.5(2) . . . . ?
C23 Ni11 C8 Ni7 90.3(9) . . . . ?
C31 Ni11 C8 Ni7 -52.7(6) . . . . ?
C7 Ni11 C8 Ni7 137.2(8) . . . . ?
Ni5 Ni11 C8 Ni7 -62.3(4) . . . . ?
Ni18 Ni11 C8 Ni7 169.0(5) . . . . ?
Ni13 Ni11 C8 Ni7 65.6(4) . . . . ?
Ni10 Ni11 C8 Ni7 -134.5(5) . . . . ?
Ni19 Ni11 C8 Ni7 115.3(5) . . . . ?
C23 Ni11 C8 Ni13 24.7(9) . . . . ?
C31 Ni11 C8 Ni13 -118.3(3) . . . . ?
C7 Ni11 C8 Ni13 71.7(4) . . . . ?
Ni5 Ni11 C8 Ni13 -127.8(3) . . . . ?
Ni18 Ni11 C8 Ni13 103.42(19) . . . . ?
Ni10 Ni11 C8 Ni13 159.9(2) . . . . ?
Ni19 Ni11 C8 Ni13 49.69(15) . . . . ?
C23 Ni11 C8 Ni1 -135.7(7) . . . . ?
C31 Ni11 C8 Ni1 81.3(6) . . . . ?
C7 Ni11 C8 Ni1 -88.8(7) . . . . ?
Ni5 Ni11 C8 Ni1 71.7(5) . . . . ?
Ni18 Ni11 C8 Ni1 -57.0(5) . . . . ?
Ni13 Ni11 C8 Ni1 -160.4(7) . . . . ?
Ni10 Ni11 C8 Ni1 -0.6(5) . . . . ?
Ni19 Ni11 C8 Ni1 -110.7(6) . . . . ?
C21 Ni13 C8 C7 170.7(5) . . . . ?
C22 Ni13 C8 C7 14.9(7) . . . . ?
Ni19 Ni13 C8 C7 6.0(4) . . . . ?
Ni7 Ni13 C8 C7 -150.4(5) . . . . ?
Ni16 Ni13 C8 C7 -104.6(4) . . . . ?
Ni11 Ni13 C8 C7 70.2(4) . . . . ?
C21 Ni13 C8 Ni5 32.4(6) . . . . ?
C22 Ni13 C8 Ni5 -123.4(5) . . . . ?
C7 Ni13 C8 Ni5 -138.4(6) . . . . ?
Ni19 Ni13 C8 Ni5 -132.3(4) . . . . ?
Ni7 Ni13 C8 Ni5 71.2(4) . . . . ?
Ni16 Ni13 C8 Ni5 117.0(4) . . . . ?
Ni11 Ni13 C8 Ni5 -68.1(3) . . . . ?
C21 Ni13 C8 Ni7 -38.9(4) . . . . ?
C22 Ni13 C8 Ni7 165.3(4) . . . . ?
C7 Ni13 C8 Ni7 150.4(5) . . . . ?
Ni19 Ni13 C8 Ni7 156.42(18) . . . . ?
Ni16 Ni13 C8 Ni7 45.79(18) . . . . ?
Ni11 Ni13 C8 Ni7 -139.4(3) . . . . ?
C21 Ni13 C8 Ni11 100.5(4) . . . . ?
C22 Ni13 C8 Ni11 -55.3(5) . . . . ?
C7 Ni13 C8 Ni11 -70.2(4) . . . . ?
Ni19 Ni13 C8 Ni11 -64.23(18) . . . . ?
Ni7 Ni13 C8 Ni11 139.4(3) . . . . ?
Ni16 Ni13 C8 Ni11 -174.86(17) . . . . ?
C21 Ni13 C8 Ni1 -96.8(6) . . . . ?
C22 Ni13 C8 Ni1 107.4(6) . . . . ?
C7 Ni13 C8 Ni1 92.5(6) . . . . ?
Ni19 Ni13 C8 Ni1 98.5(5) . . . . ?
Ni7 Ni13 C8 Ni1 -57.9(4) . . . . ?
Ni16 Ni13 C8 Ni1 -12.1(5) . . . . ?
Ni11 Ni13 C8 Ni1 162.7(6) . . . . ?
C4 Ni1 C8 C7 -66.5(5) . . . . ?
C5 Ni1 C8 C7 89.5(5) . . . . ?
C1 Ni1 C8 C7 10.2(8) . . . . ?
Ni2 Ni1 C8 C7 9.8(4) . . . . ?
Cd1 Ni1 C8 C7 -167.1(4) . . . . ?
Ni4 Ni1 C8 C7 -79.4(6) . . . . ?
Ni7 Ni1 C8 C7 135.9(6) . . . . ?
Ni8 Ni1 C8 C7 124.4(5) . . . . ?
Ni5 Ni1 C8 C7 -142.6(6) . . . . ?
Ni6 Ni1 C8 C7 108.8(7) . . . . ?
Ni3 Ni1 C8 C7 -105.1(5) . . . . ?
C4 Ni1 C8 Ni5 76.1(3) . . . . ?
C5 Ni1 C8 Ni5 -127.9(3) . . . . ?
C1 Ni1 C8 Ni5 152.8(4) . . . . ?
Ni2 Ni1 C8 Ni5 152.4(3) . . . . ?
Cd1 Ni1 C8 Ni5 -24.4(3) . . . . ?
Ni4 Ni1 C8 Ni5 63.2(4) . . . . ?
Ni7 Ni1 C8 Ni5 -81.5(3) . . . . ?
Ni8 Ni1 C8 Ni5 -92.9(2) . . . . ?
Ni6 Ni1 C8 Ni5 -108.5(6) . . . . ?
Ni3 Ni1 C8 Ni5 37.5(2) . . . . ?
C4 Ni1 C8 Ni7 157.6(3) . . . . ?
C5 Ni1 C8 Ni7 -46.4(3) . . . . ?
C1 Ni1 C8 Ni7 -125.7(4) . . . . ?
Ni2 Ni1 C8 Ni7 -126.1(2) . . . . ?
Cd1 Ni1 C8 Ni7 57.1(2) . . . . ?
Ni4 Ni1 C8 Ni7 144.70(17) . . . . ?
Ni8 Ni1 C8 Ni7 -11.4(2) . . . . ?
Ni5 Ni1 C8 Ni7 81.5(3) . . . . ?
Ni6 Ni1 C8 Ni7 -27.0(8) . . . . ?
Ni3 Ni1 C8 Ni7 119.01(17) . . . . ?
C4 Ni1 C8 Ni11 8.8(6) . . . . ?
C5 Ni1 C8 Ni11 164.8(6) . . . . ?
C1 Ni1 C8 Ni11 85.5(7) . . . . ?
Ni2 Ni1 C8 Ni11 85.2(5) . . . . ?
Cd1 Ni1 C8 Ni11 -91.7(6) . . . . ?
Ni4 Ni1 C8 Ni11 -4.0(8) . . . . ?
Ni7 Ni1 C8 Ni11 -148.7(7) . . . . ?
Ni8 Ni1 C8 Ni11 -160.2(5) . . . . ?
Ni5 Ni1 C8 Ni11 -67.3(5) . . . . ?
Ni6 Ni1 C8 Ni11 -175.79(19) . . . . ?
Ni3 Ni1 C8 Ni11 -29.7(6) . . . . ?
C4 Ni1 C8 Ni13 -143.8(5) . . . . ?
C5 Ni1 C8 Ni13 12.2(5) . . . . ?
C1 Ni1 C8 Ni13 -67.1(7) . . . . ?
Ni2 Ni1 C8 Ni13 -67.4(4) . . . . ?
Cd1 Ni1 C8 Ni13 115.7(4) . . . . ?
Ni4 Ni1 C8 Ni13 -156.6(3) . . . . ?
Ni7 Ni1 C8 Ni13 58.6(4) . . . . ?
Ni8 Ni1 C8 Ni13 47.2(5) . . . . ?
Ni5 Ni1 C8 Ni13 140.1(6) . . . . ?
Ni6 Ni1 C8 Ni13 31.6(11) . . . . ?
Ni3 Ni1 C8 Ni13 177.7(4) . . . . ?
C11 Ni9 C9 O9 -11.1(14) . . . . ?
C4 Ni9 C9 O9 176.0(11) . . . . ?
C3 Ni9 C9 O9 -172.4(12) . . . . ?
Ni17 Ni9 C9 O9 177.6(14) . . . . ?
Ni4 Ni9 C9 O9 102.8(13) . . . . ?
Ni10 Ni9 C9 O9 -123.8(12) . . . . ?
Ni12 Ni9 C9 O9 109.8(13) . . . . ?
Ni3 Ni9 C9 O9 -109.2(18) . . . . ?
C11 Ni9 C9 Ni17 171.3(4) . . . . ?
C4 Ni9 C9 Ni17 -1.6(6) . . . . ?
C3 Ni9 C9 Ni17 10.0(3) . . . . ?
Ni4 Ni9 C9 Ni17 -74.8(4) . . . . ?
Ni10 Ni9 C9 Ni17 58.6(3) . . . . ?
Ni12 Ni9 C9 Ni17 -67.82(18) . . . . ?
Ni3 Ni9 C9 Ni17 73.2(16) . . . . ?
C24 Ni17 C9 O9 -1.8(10) . . . . ?
C3 Ni17 C9 O9 171.3(9) . . . . ?
Ni9 Ni17 C9 O9 -178.1(11) . . . . ?
Ni18 Ni17 C9 O9 123.4(9) . . . . ?
Ni2 Ni17 C9 O9 -157.7(7) . . . . ?
Ni20 Ni17 C9 O9 -81.8(10) . . . . ?
Cd2 Ni17 C9 O9 -9.9(17) . . . . ?
Ni12 Ni17 C9 O9 -114.7(10) . . . . ?
C24 Ni17 C9 Ni9 176.3(4) . . . . ?
C3 Ni17 C9 Ni9 -10.6(3) . . . . ?
Ni18 Ni17 C9 Ni9 -58.4(3) . . . . ?
Ni2 Ni17 C9 Ni9 20.5(5) . . . . ?
Ni20 Ni17 C9 Ni9 96.4(2) . . . . ?
Cd2 Ni17 C9 Ni9 168.2(7) . . . . ?
Ni12 Ni17 C9 Ni9 63.4(2) . . . . ?
C12 Ni12 C10 O10 5.3(13) . . . . ?
C2 Ni12 C10 O10 176.1(12) . . . . ?
C1 Ni12 C10 O10 162.6(10) . . . . ?
Ni20 Ni12 C10 O10 -179.7(14) . . . . ?
Ni4 Ni12 C10 O10 -57(3) . . . . ?
Ni9 Ni12 C10 O10 -74.3(12) . . . . ?
Ni14 Ni12 C10 O10 130.7(12) . . . . ?
Ni17 Ni12 C10 O10 -111.5(12) . . . . ?
C12 Ni12 C10 Ni20 -175.1(3) . . . . ?
C2 Ni12 C10 Ni20 -4.2(3) . . . . ?
C1 Ni12 C10 Ni20 -17.8(6) . . . . ?
Ni4 Ni12 C10 Ni20 122.2(16) . . . . ?
Ni9 Ni12 C10 Ni20 105.4(2) . . . . ?
Ni14 Ni12 C10 Ni20 -49.6(2) . . . . ?
Ni17 Ni12 C10 Ni20 68.19(19) . . . . ?
C29 Ni20 C10 O10 -8.0(11) . . . . ?
C2 Ni20 C10 O10 -175.6(10) . . . . ?
Ni12 Ni20 C10 O10 179.7(12) . . . . ?
Ni21 Ni20 C10 O10 -144.8(8) . . . . ?
Ni17 Ni20 C10 O10 107.8(10) . . . . ?
Ni14 Ni20 C10 O10 -132.9(10) . . . . ?
Ni2 Ni20 C10 O10 142.9(9) . . . . ?
Cd2 Ni20 C10 O10 82.5(10) . . . . ?
C29 Ni20 C10 Ni12 172.3(4) . . . . ?
C2 Ni20 C10 Ni12 4.7(3) . . . . ?
Ni21 Ni20 C10 Ni12 35.5(7) . . . . ?
Ni17 Ni20 C10 Ni12 -71.9(2) . . . . ?
Ni14 Ni20 C10 Ni12 47.4(2) . . . . ?
Ni2 Ni20 C10 Ni12 -36.9(3) . . . . ?
Cd2 Ni20 C10 Ni12 -97.2(3) . . . . ?
C9 Ni9 C11 O11 -22(10) . . . . ?
C4 Ni9 C11 O11 153(10) . . . . ?
C3 Ni9 C11 O11 116(10) . . . . ?
Ni17 Ni9 C11 O11 -8(10) . . . . ?
Ni4 Ni9 C11 O11 -163(10) . . . . ?
Ni10 Ni9 C11 O11 103(10) . . . . ?
Ni12 Ni9 C11 O11 -110(10) . . . . ?
Ni3 Ni9 C11 O11 148(10) . . . . ?
C10 Ni12 C12 O12 4(6) . . . . ?
C2 Ni12 C12 O12 -152(6) . . . . ?
C1 Ni12 C12 O12 -158(6) . . . . ?
Ni20 Ni12 C12 O12 -4(7) . . . . ?
Ni4 Ni12 C12 O12 176(6) . . . . ?
Ni9 Ni12 C12 O12 112(6) . . . . ?
Ni14 Ni12 C12 O12 -105(6) . . . . ?
Ni17 Ni12 C12 O12 83(6) . . . . ?
C1 Ni4 C13 O13 89(32) . . . . ?
C4 Ni4 C13 O13 -77(32) . . . . ?
Ni6 Ni4 C13 O13 68(32) . . . . ?
Ni3 Ni4 C13 O13 -62(32) . . . . ?
Ni1 Ni4 C13 O13 6(33) . . . . ?
Ni12 Ni4 C13 O13 156(32) . . . . ?
Ni9 Ni4 C13 O13 -131(32) . . . . ?
Cd1 Ni4 C13 O13 0(32) . . . . ?
C4 Ni3 C14 O14 -115(15) . . . . ?
C30 Ni3 C14 O14 40(15) . . . . ?
Ni10 Ni3 C14 O14 31(16) . . . . ?
Ni4 Ni3 C14 O14 -123(15) . . . . ?
Cd1 Ni3 C14 O14 174(15) . . . . ?
Ni5 Ni3 C14 O14 116(15) . . . . ?
Ni9 Ni3 C14 O14 -59(15) . . . . ?
Ni1 Ni3 C14 O14 -178(100) . . . . ?
C35 Ni14 C15 O15 -0.7(13) . . . . ?
C2 Ni14 C15 O15 177.1(10) . . . . ?
C1 Ni14 C15 O15 172.0(12) . . . . ?
Ni6 Ni14 C15 O15 -178.9(14) . . . . ?
Ni21 Ni14 C15 O15 -101.1(12) . . . . ?
Ni15 Ni14 C15 O15 -105.9(12) . . . . ?
Ni12 Ni14 C15 O15 125.8(12) . . . . ?
Ni20 Ni14 C15 O15 104.5(14) . . . . ?
C35 Ni14 C15 Ni6 178.2(4) . . . . ?
C2 Ni14 C15 Ni6 -3.9(6) . . . . ?
C1 Ni14 C15 Ni6 -9.1(3) . . . . ?
Ni21 Ni14 C15 Ni6 77.8(5) . . . . ?
Ni15 Ni14 C15 Ni6 73.1(2) . . . . ?
Ni12 Ni14 C15 Ni6 -55.3(3) . . . . ?
Ni20 Ni14 C15 Ni6 -76.5(9) . . . . ?
C16 Ni6 C15 O15 -1.6(12) . . . . ?
C1 Ni6 C15 O15 -170.9(11) . . . . ?
Ni14 Ni6 C15 O15 179.0(13) . . . . ?
Ni4 Ni6 C15 O15 -122.9(11) . . . . ?
Ni8 Ni6 C15 O15 89.4(12) . . . . ?
Ni1 Ni6 C15 O15 153.8(9) . . . . ?
Cd1 Ni6 C15 O15 47.7(18) . . . . ?
C16 Ni6 C15 Ni14 179.4(4) . . . . ?
C1 Ni6 C15 Ni14 10.1(4) . . . . ?
Ni4 Ni6 C15 Ni14 58.1(4) . . . . ?
Ni8 Ni6 C15 Ni14 -89.6(2) . . . . ?
Ni1 Ni6 C15 Ni14 -25.2(5) . . . . ?
Cd1 Ni6 C15 Ni14 -131.3(7) . . . . ?
C1 Ni6 C16 O16 128(12) . . . . ?
C15 Ni6 C16 O16 -17(13) . . . . ?
Ni14 Ni6 C16 O16 -16(13) . . . . ?
Ni4 Ni6 C16 O16 122(13) . . . . ?
Ni8 Ni6 C16 O16 -128(13) . . . . ?
Ni1 Ni6 C16 O16 -177(13) . . . . ?
Cd1 Ni6 C16 O16 176(13) . . . . ?
C27 Ni15 C17 O17 -6.2(13) . . . . ?
C5 Ni15 C17 O17 -173.4(12) . . . . ?
C6 Ni15 C17 O17 -170.6(10) . . . . ?
Ni8 Ni15 C17 O17 -177.8(14) . . . . ?
Ni21 Ni15 C17 O17 87.6(15) . . . . ?
Ni16 Ni15 C17 O17 -124.6(12) . . . . ?
Ni14 Ni15 C17 O17 83.1(12) . . . . ?
C27 Ni15 C17 Ni8 171.6(4) . . . . ?
C5 Ni15 C17 Ni8 4.4(3) . . . . ?
C6 Ni15 C17 Ni8 7.2(6) . . . . ?
Ni21 Ni15 C17 Ni8 -94.5(7) . . . . ?
Ni16 Ni15 C17 Ni8 53.2(3) . . . . ?
Ni14 Ni15 C17 Ni8 -99.1(2) . . . . ?
C18 Ni8 C17 O17 7.0(11) . . . . ?
C5 Ni8 C17 O17 173.3(10) . . . . ?
Ni15 Ni8 C17 O17 178.1(13) . . . . ?
Ni7 Ni8 C17 O17 134.6(9) . . . . ?
Ni1 Ni8 C17 O17 -142.4(9) . . . . ?
Cd1 Ni8 C17 O17 -70.6(12) . . . . ?
Ni6 Ni8 C17 O17 -100.7(11) . . . . ?
C18 Ni8 C17 Ni15 -171.1(4) . . . . ?
C5 Ni8 C17 Ni15 -4.8(3) . . . . ?
Ni7 Ni8 C17 Ni15 -43.5(5) . . . . ?
Ni1 Ni8 C17 Ni15 39.5(4) . . . . ?
Cd1 Ni8 C17 Ni15 111.3(3) . . . . ?
Ni6 Ni8 C17 Ni15 81.2(2) . . . . ?
C5 Ni8 C18 O18 -94(9) . . . . ?
C17 Ni8 C18 O18 48(9) . . . . ?
Ni15 Ni8 C18 O18 37(9) . . . . ?
Ni7 Ni8 C18 O18 -105(9) . . . . ?
Ni1 Ni8 C18 O18 -164(8) . . . . ?
Cd1 Ni8 C18 O18 -173(9) . . . . ?
Ni6 Ni8 C18 O18 127(9) . . . . ?
C8 Ni7 C19 O19 143(43) . . . . ?
C5 Ni7 C19 O19 -20(44) . . . . ?
Ni1 Ni7 C19 O19 58(43) . . . . ?
Ni5 Ni7 C19 O19 120(43) . . . . ?
Ni8 Ni7 C19 O19 -1(43) . . . . ?
Ni13 Ni7 C19 O19 -150(43) . . . . ?
Ni16 Ni7 C19 O19 -77(43) . . . . ?
Cd1 Ni7 C19 O19 57(43) . . . . ?
C34 Ni16 C20 O20 26(12) . . . . ?
C6 Ni16 C20 O20 174(11) . . . . ?
C5 Ni16 C20 O20 -157(11) . . . . ?
Ni22 Ni16 C20 O20 29(12) . . . . ?
Ni7 Ni16 C20 O20 -116(11) . . . . ?
Ni13 Ni16 C20 O20 -61(12) . . . . ?
Ni15 Ni16 C20 O20 152(11) . . . . ?
C22 Ni13 C21 O21 30(9) . . . . ?
C7 Ni13 C21 O21 -120(9) . . . . ?
C8 Ni13 C21 O21 -134(9) . . . . ?
Ni19 Ni13 C21 O21 14(10) . . . . ?
Ni7 Ni13 C21 O21 -163(9) . . . . ?
Ni16 Ni13 C21 O21 136(9) . . . . ?
Ni11 Ni13 C21 O21 -79(9) . . . . ?
C21 Ni13 C22 O22 8.3(14) . . . . ?
C7 Ni13 C22 O22 176.2(13) . . . . ?
C8 Ni13 C22 O22 166.8(11) . . . . ?
Ni19 Ni13 C22 O22 178.2(15) . . . . ?
Ni7 Ni13 C22 O22 -72(2) . . . . ?
Ni16 Ni13 C22 O22 -78.2(14) . . . . ?
Ni11 Ni13 C22 O22 127.9(13) . . . . ?
C21 Ni13 C22 Ni19 -169.9(3) . . . . ?
C7 Ni13 C22 Ni19 -1.9(3) . . . . ?
C8 Ni13 C22 Ni19 -11.3(6) . . . . ?
Ni7 Ni13 C22 Ni19 109.5(11) . . . . ?
Ni16 Ni13 C22 Ni19 103.6(2) . . . . ?
Ni11 Ni13 C22 Ni19 -50.3(3) . . . . ?
C32 Ni19 C22 O22 -5.0(12) . . . . ?
C7 Ni19 C22 O22 -176.3(10) . . . . ?
Ni13 Ni19 C22 O22 -178.5(13) . . . . ?
Ni18 Ni19 C22 O22 -144.7(8) . . . . ?
Ni22 Ni19 C22 O22 107.1(11) . . . . ?
Ni11 Ni19 C22 O22 -133.8(11) . . . . ?
Cd2 Ni19 C22 O22 80.5(11) . . . . ?
C32 Ni19 C22 Ni13 173.5(5) . . . . ?
C7 Ni19 C22 Ni13 2.2(4) . . . . ?
Ni18 Ni19 C22 Ni13 33.8(7) . . . . ?
Ni22 Ni19 C22 Ni13 -74.4(2) . . . . ?
Ni11 Ni19 C22 Ni13 44.7(2) . . . . ?
Cd2 Ni19 C22 Ni13 -101.0(3) . . . . ?
C31 Ni11 C23 O23 -41(24) . . . . ?
C7 Ni11 C23 O23 144(24) . . . . ?
C8 Ni11 C23 O23 176(100) . . . . ?
Ni5 Ni11 C23 O23 -53(25) . . . . ?
Ni18 Ni11 C23 O23 101(24) . . . . ?
Ni13 Ni11 C23 O23 -165(24) . . . . ?
Ni10 Ni11 C23 O23 47(25) . . . . ?
Ni19 Ni11 C23 O23 152(24) . . . . ?
C3 Ni17 C24 O24 -148(6) . . . . ?
C9 Ni17 C24 O24 -1(7) . . . . ?
Ni9 Ni17 C24 O24 3(7) . . . . ?
Ni18 Ni17 C24 O24 -133(7) . . . . ?
Ni2 Ni17 C24 O24 161(7) . . . . ?
Ni20 Ni17 C24 O24 112(7) . . . . ?
Cd2 Ni17 C24 O24 176(7) . . . . ?
Ni12 Ni17 C24 O24 74(7) . . . . ?
C30 Ni10 C25 O25 -13(9) . . . . ?
C4 Ni10 C25 O25 139(8) . . . . ?
C3 Ni10 C25 O25 152(9) . . . . ?
Ni3 Ni10 C25 O25 0(9) . . . . ?
Ni18 Ni10 C25 O25 178(100) . . . . ?
Ni11 Ni10 C25 O25 -119(9) . . . . ?
Ni9 Ni10 C25 O25 97(9) . . . . ?
C3 Ni18 C26 O26 81(35) . . . . ?
C7 Ni18 C26 O26 -108(35) . . . . ?
Ni19 Ni18 C26 O26 -123(35) . . . . ?
Ni2 Ni18 C26 O26 165(100) . . . . ?
Ni17 Ni18 C26 O26 109(35) . . . . ?
Ni10 Ni18 C26 O26 17(36) . . . . ?
Ni11 Ni18 C26 O26 -54(35) . . . . ?
Cd2 Ni18 C26 O26 172(100) . . . . ?
C17 Ni15 C27 O27 -37(15) . . . . ?
C5 Ni15 C27 O27 112(15) . . . . ?
C6 Ni15 C27 O27 132(15) . . . . ?
Ni8 Ni15 C27 O27 -23(16) . . . . ?
Ni21 Ni15 C27 O27 164(15) . . . . ?
Ni16 Ni15 C27 O27 80(15) . . . . ?
Ni14 Ni15 C27 O27 -138(15) . . . . ?
C6 Ni21 C28 O28 96(14) . . . . ?
C2 Ni21 C28 O28 -96(14) . . . . ?
Ni20 Ni21 C28 O28 -111(14) . . . . ?
Ni2 Ni21 C28 O28 177(100) . . . . ?
Ni22 Ni21 C28 O28 123(14) . . . . ?
Ni15 Ni21 C28 O28 34(14) . . . . ?
Ni14 Ni21 C28 O28 -40(14) . . . . ?
Cd2 Ni21 C28 O28 -174(14) . . . . ?
C2 Ni20 C29 O29 85(13) . . . . ?
C10 Ni20 C29 O29 -67(13) . . . . ?
Ni12 Ni20 C29 O29 -57(13) . . . . ?
Ni21 Ni20 C29 O29 94(13) . . . . ?
Ni17 Ni20 C29 O29 -146(13) . . . . ?
Ni14 Ni20 C29 O29 35(13) . . . . ?
Ni2 Ni20 C29 O29 146(13) . . . . ?
Cd2 Ni20 C29 O29 162(13) . . . . ?
C25 Ni10 C30 O30 -7.1(14) . . . . ?
C4 Ni10 C30 O30 -176.6(13) . . . . ?
C3 Ni10 C30 O30 -166.5(12) . . . . ?
Ni3 Ni10 C30 O30 -179.1(16) . . . . ?
Ni18 Ni10 C30 O30 63(2) . . . . ?
Ni11 Ni10 C30 O30 73.8(14) . . . . ?
Ni9 Ni10 C30 O30 -128.0(13) . . . . ?
C25 Ni10 C30 Ni3 172.0(3) . . . . ?
C4 Ni10 C30 Ni3 2.5(3) . . . . ?
C3 Ni10 C30 Ni3 12.5(6) . . . . ?
Ni18 Ni10 C30 Ni3 -117.5(13) . . . . ?
Ni11 Ni10 C30 Ni3 -107.1(2) . . . . ?
Ni9 Ni10 C30 Ni3 51.1(3) . . . . ?
C14 Ni3 C30 O30 6.1(13) . . . . ?
C4 Ni3 C30 O30 176.4(11) . . . . ?
Ni10 Ni3 C30 O30 179.2(14) . . . . ?
Ni4 Ni3 C30 O30 146.1(9) . . . . ?
Cd1 Ni3 C30 O30 -78.8(12) . . . . ?
Ni5 Ni3 C30 O30 -107.4(12) . . . . ?
Ni9 Ni3 C30 O30 134.7(12) . . . . ?
Ni1 Ni3 C30 O30 -141.8(10) . . . . ?
C14 Ni3 C30 Ni10 -173.1(4) . . . . ?
C4 Ni3 C30 Ni10 -2.8(4) . . . . ?
Ni4 Ni3 C30 Ni10 -33.1(7) . . . . ?
Cd1 Ni3 C30 Ni10 102.0(3) . . . . ?
Ni5 Ni3 C30 Ni10 73.4(2) . . . . ?
Ni9 Ni3 C30 Ni10 -44.5(2) . . . . ?
Ni1 Ni3 C30 Ni10 39.0(4) . . . . ?
C23 Ni11 C31 O31 10.1(15) . . . . ?
C7 Ni11 C31 O31 -176.5(12) . . . . ?
C8 Ni11 C31 O31 174.1(14) . . . . ?
Ni5 Ni11 C31 O31 -176.8(16) . . . . ?
Ni18 Ni11 C31 O31 -101.0(14) . . . . ?
Ni13 Ni11 C31 O31 125.7(14) . . . . ?
Ni10 Ni11 C31 O31 -106.5(14) . . . . ?
Ni19 Ni11 C31 O31 110.2(16) . . . . ?
C23 Ni11 C31 Ni5 -173.1(3) . . . . ?
C7 Ni11 C31 Ni5 0.4(6) . . . . ?
C8 Ni11 C31 Ni5 -9.1(3) . . . . ?
Ni18 Ni11 C31 Ni5 75.8(4) . . . . ?
Ni13 Ni11 C31 Ni5 -57.5(3) . . . . ?
Ni10 Ni11 C31 Ni5 70.3(2) . . . . ?
Ni19 Ni11 C31 Ni5 -73.0(13) . . . . ?
C36 Ni5 C31 O31 -6.2(11) . . . . ?
C8 Ni5 C31 O31 -172.5(10) . . . . ?
Ni11 Ni5 C31 O31 177.5(13) . . . . ?
Ni7 Ni5 C31 O31 -124.9(10) . . . . ?
Ni1 Ni5 C31 O31 152.8(8) . . . . ?
Ni3 Ni5 C31 O31 82.6(11) . . . . ?
Cd1 Ni5 C31 O31 39.9(16) . . . . ?
C36 Ni5 C31 Ni11 176.2(5) . . . . ?
C8 Ni5 C31 Ni11 10.0(4) . . . . ?
Ni7 Ni5 C31 Ni11 57.6(4) . . . . ?
Ni1 Ni5 C31 Ni11 -24.8(6) . . . . ?
Ni3 Ni5 C31 Ni11 -94.9(3) . . . . ?
Cd1 Ni5 C31 Ni11 -137.6(6) . . . . ?
C7 Ni19 C32 O32 91(21) . . . . ?
C22 Ni19 C32 O32 -66(21) . . . . ?
Ni13 Ni19 C32 O32 -58(22) . . . . ?
Ni18 Ni19 C32 O32 96(21) . . . . ?
Ni22 Ni19 C32 O32 -146(21) . . . . ?
Ni11 Ni19 C32 O32 33(22) . . . . ?
Cd2 Ni19 C32 O32 158(21) . . . . ?
C6 Ni22 C33 O33 -135(9) . . . . ?
C34 Ni22 C33 O33 5(10) . . . . ?
Ni16 Ni22 C33 O33 5(11) . . . . ?
Ni21 Ni22 C33 O33 -129(10) . . . . ?
Ni2 Ni22 C33 O33 167(10) . . . . ?
Ni19 Ni22 C33 O33 113(10) . . . . ?
Cd2 Ni22 C33 O33 173(10) . . . . ?
C20 Ni16 C34 O34 -3.7(15) . . . . ?
C6 Ni16 C34 O34 -171.8(14) . . . . ?
C5 Ni16 C34 O34 -179.8(12) . . . . ?
Ni22 Ni16 C34 O34 178.0(17) . . . . ?
Ni7 Ni16 C34 O34 102.2(14) . . . . ?
Ni13 Ni16 C34 O34 105.6(14) . . . . ?
Ni15 Ni16 C34 O34 -123.3(14) . . . . ?
C20 Ni16 C34 Ni22 178.3(4) . . . . ?
C6 Ni16 C34 Ni22 10.2(4) . . . . ?
C5 Ni16 C34 Ni22 2.1(7) . . . . ?
Ni7 Ni16 C34 Ni22 -75.8(5) . . . . ?
Ni13 Ni16 C34 Ni22 -72.4(2) . . . . ?
Ni15 Ni16 C34 Ni22 58.6(4) . . . . ?
C33 Ni22 C34 O34 1.6(13) . . . . ?
C6 Ni22 C34 O34 170.9(12) . . . . ?
Ni16 Ni22 C34 O34 -178.2(15) . . . . ?
Ni21 Ni22 C34 O34 123.7(12) . . . . ?
Ni2 Ni22 C34 O34 -154.7(10) . . . . ?
Ni19 Ni22 C34 O34 -83.5(13) . . . . ?
Cd2 Ni22 C34 O34 -37(2) . . . . ?
C33 Ni22 C34 Ni16 179.8(5) . . . . ?
C6 Ni22 C34 Ni16 -10.9(4) . . . . ?
Ni21 Ni22 C34 Ni16 -58.1(4) . . . . ?
Ni2 Ni22 C34 Ni16 23.5(6) . . . . ?
Ni19 Ni22 C34 Ni16 94.8(3) . . . . ?
Cd2 Ni22 C34 Ni16 141.2(7) . . . . ?
C15 Ni14 C35 O35 -56(10) . . . . ?
C2 Ni14 C35 O35 126(10) . . . . ?
C1 Ni14 C35 O35 146(9) . . . . ?
Ni6 Ni14 C35 O35 -53(11) . . . . ?
Ni21 Ni14 C35 O35 89(10) . . . . ?
Ni15 Ni14 C35 O35 35(10) . . . . ?
Ni12 Ni14 C35 O35 180(100) . . . . ?
Ni20 Ni14 C35 O35 142(10) . . . . ?
C8 Ni5 C36 O36 91(15) . . . . ?
C31 Ni5 C36 O36 -41(15) . . . . ?
Ni11 Ni5 C36 O36 -37(15) . . . . ?
Ni7 Ni5 C36 O36 92(15) . . . . ?
Ni1 Ni5 C36 O36 155(15) . . . . ?
Ni3 Ni5 C36 O36 -151(15) . . . . ?
Cd1 Ni5 C36 O36 153(15) . . . . ?
C404 O40 C401 C402 -31(2) . . . . ?
O40 C401 C402 C403 43(2) . . . . ?
C401 C402 C403 C404 -32(2) . . . . ?
C401 O40 C404 C403 9(3) . . . . ?
C402 C403 C404 O40 16(3) . . . . ?
C504 O50 C501 C502 50(3) . . . . ?
O50 C501 C502 C503 -23(4) . . . . ?
C501 C502 C503 C504 -13(3) . . . . ?
C501 O50 C504 C503 -60(2) . . . . ?
C502 C503 C504 O50 47(3) . . . . ?
